data_1562899
loop_
_publ_author_name
'Schwarz, Michael'
'Wendorff, Marco'
'R\"ohr, Caroline'

_publ_section_title
;
 The new barium zinc mercurides Ba3ZnHg10 and BaZn0.6Hg3.4 -- Synthesis,
 crystal and electronic structure
;
_journal_name_full 'Journal of Solid State Chemistry'
_journal_page_first 416
_journal_page_last 424
_journal_paper_doi 10.1016/j.jssc.2012.06.047
_journal_volume 196
_journal_year 2012
_chemical_formula_sum 'Ba Hg3.4 Zn0.6'
_chemical_formula_weight 858.99
_space_group_IT_number 220
_space_group_name_Hall 'I -4bd 2c 3'
_space_group_name_H-M_alt 'I -4 3 d'
_symmetry_cell_setting cubic
_symmetry_space_group_name_H-M 'I -4 3 d'
_atom_sites_solution_hydrogens geom
_atom_sites_solution_primary direct
_atom_sites_solution_secondary difmap
_cell_angle_alpha 90.00
_cell_angle_beta 90.00
_cell_angle_gamma 90.00
_cell_formula_units_Z 64
_cell_length_a 20.2550(7)
_cell_length_b 20.255
_cell_length_c 20.255
_cell_measurement_temperature 293(2)
_cell_volume 8309.9(3)
_computing_structure_refinement 'SHELXL-97 (Sheldrick, 1997)'
_computing_structure_solution 'SHELXS-97 (Sheldrick, 1990)'
_diffrn_ambient_temperature 293(2)
_diffrn_measured_fraction_theta_full 1.000
_diffrn_measured_fraction_theta_max 1.000
_diffrn_radiation_monochromator graphite
_diffrn_radiation_source 'fine-focus sealed tube'
_diffrn_radiation_type MoK\a
_diffrn_radiation_wavelength 0.71070
_diffrn_reflns_av_R_equivalents 0.1107
_diffrn_reflns_av_sigmaI/netI 0.0728
_diffrn_reflns_limit_h_max 23
_diffrn_reflns_limit_h_min -18
_diffrn_reflns_limit_k_max 18
_diffrn_reflns_limit_k_min -28
_diffrn_reflns_limit_l_max 19
_diffrn_reflns_limit_l_min -28
_diffrn_reflns_number 23208
_diffrn_reflns_theta_full 29.99
_diffrn_reflns_theta_max 29.99
_diffrn_reflns_theta_min 2.46
_exptl_absorpt_coefficient_mu 110.247
_exptl_crystal_density_diffrn 10.986
_exptl_crystal_density_method 'not measured'
_exptl_crystal_F_000 22154
_refine_diff_density_max 2.879
_refine_diff_density_min -2.261
_refine_diff_density_rms 0.510
_refine_ls_abs_structure_details 'Flack H D (1983), Acta Cryst. A39, 876-881'
_refine_ls_abs_structure_Flack 0.00(4)
_refine_ls_extinction_coef 0.0000030(8)
_refine_ls_extinction_expression Fc^*^=kFc[1+0.001xFc^2^\l^3^/sin(2\q)]^-1/4^
_refine_ls_extinction_method SHELXL
_refine_ls_goodness_of_fit_ref 1.040
_refine_ls_hydrogen_treatment mixed
_refine_ls_matrix_type full
_refine_ls_number_parameters 65
_refine_ls_number_reflns 2008
_refine_ls_number_restraints 0
_refine_ls_restrained_S_all 1.040
_refine_ls_R_factor_all 0.0890
_refine_ls_R_factor_gt 0.0440
_refine_ls_shift/su_max 0.000
_refine_ls_shift/su_mean 0.000
_refine_ls_structure_factor_coef Fsqd
_refine_ls_weighting_details 'calc w=1/[\s^2^(Fo^2^)+(0.0143P)^2^+284.6225P] where P=(Fo^2^+2Fc^2^)/3'
_refine_ls_weighting_scheme calc
_refine_ls_wR_factor_gt 0.0694
_refine_ls_wR_factor_ref 0.0777
_reflns_number_gt 1508
_reflns_number_total 2008
_reflns_threshold_expression >2sigma(I)
_cod_data_source_file JSSC-2012-197-523.cif
_cod_data_source_block 2
_cod_original_formula_sum 'Ba Hg3.40 Zn0.60'
_cod_database_code 1562899

loop_
_symmetry_equiv_pos_as_xyz
'x, y, z'
'z, x, y'
'y, z, x'
'x+1/2, -y+1/2, -z'
'z+1/2, -x+1/2, -y'
'y+1/2, -z+1/2, -x'
'-x, y+1/2, -z+1/2'
'-z, x+1/2, -y+1/2'
'-y, z+1/2, -x+1/2'
'-x+1/2, -y, z+1/2'
'-z+1/2, -x, y+1/2'
'-y+1/2, -z, x+1/2'
'x+1/4, z+1/4, y+1/4'
'y+1/4, x+1/4, z+1/4'
'z+1/4, y+1/4, x+1/4'
'x+3/4, -z+1/4, -y+3/4'
'y+3/4, -x+1/4, -z+3/4'
'z+3/4, -y+1/4, -x+3/4'
'-x+3/4, z+3/4, -y+1/4'
'-y+3/4, x+3/4, -z+1/4'
'-z+3/4, y+3/4, -x+1/4'
'-x+1/4, -z+3/4, y+3/4'
'-y+1/4, -x+3/4, z+3/4'
'-z+1/4, -y+3/4, x+3/4'
'x+1/2, y+1/2, z+1/2'
'z+1/2, x+1/2, y+1/2'
'y+1/2, z+1/2, x+1/2'
'x+1, -y+1, -z+1/2'
'z+1, -x+1, -y+1/2'
'y+1, -z+1, -x+1/2'
'-x+1/2, y+1, -z+1'
'-z+1/2, x+1, -y+1'
'-y+1/2, z+1, -x+1'
'-x+1, -y+1/2, z+1'
'-z+1, -x+1/2, y+1'
'-y+1, -z+1/2, x+1'
'x+3/4, z+3/4, y+3/4'
'y+3/4, x+3/4, z+3/4'
'z+3/4, y+3/4, x+3/4'
'x+5/4, -z+3/4, -y+5/4'
'y+5/4, -x+3/4, -z+5/4'
'z+5/4, -y+3/4, -x+5/4'
'-x+5/4, z+5/4, -y+3/4'
'-y+5/4, x+5/4, -z+3/4'
'-z+5/4, y+5/4, -x+3/4'
'-x+3/4, -z+5/4, y+5/4'
'-y+3/4, -x+5/4, z+5/4'
'-z+3/4, -y+5/4, x+5/4'

loop_
_atom_site_label
_atom_site_type_symbol
_atom_site_fract_x
_atom_site_fract_y
_atom_site_fract_z
_atom_site_U_iso_or_equiv
_atom_site_adp_type
_atom_site_occupancy
_atom_site_symmetry_multiplicity
_atom_site_calc_flag
_atom_site_refinement_flags
_atom_site_disorder_assembly
_atom_site_disorder_group
Ba1 Ba 0.23462(7) 0.23462(7) 0.23462(7) 0.0405(7) Uani 1 3 d S . .
Ba2 Ba 0.00432(6) 0.11406(5) 0.25186(6) 0.0175(2) Uani 1 1 d . . .
Zn1 Zn 0.13280(5) 0.13280(5) 0.13280(5) 0.0175(5) Uani 0.144(9) 3 d SP . .
Hg1 Hg 0.13280(5) 0.13280(5) 0.13280(5) 0.0175(5) Uani 0.856(9) 3 d SP . .
Zn2 Zn 0.12829(8) 0.13146(9) 0.36995(9) 0.0223(6) Uani 0.750(5) 1 d P . .
Hg2 Hg 0.12829(8) 0.13146(9) 0.36995(9) 0.0223(6) Uani 0.250(5) 1 d P . .
Hg3 Hg 0.17101(4) 0.39701(5) 0.25439(5) 0.0362(2) Uani 1 1 d . . .
Hg4 Hg 0.00182(4) 0.36491(4) 0.07231(4) 0.02472(19) Uani 1 1 d . . .
Hg5 Hg 0.07296(4) 0.25524(5) 0.17472(4) 0.0291(2) Uani 1 1 d . . .
Hg6 Hg 0.08531(4) 0.25400(5) 0.32317(4) 0.0312(2) Uani 1 1 d . . .

loop_
_atom_site_aniso_label
_atom_site_aniso_U_11
_atom_site_aniso_U_22
_atom_site_aniso_U_33
_atom_site_aniso_U_23
_atom_site_aniso_U_13
_atom_site_aniso_U_12
Ba1 0.0405(7) 0.0405(7) 0.0405(7) -0.0087(6) -0.0087(6) -0.0087(6)
Ba2 0.0163(5) 0.0195(5) 0.0166(5) 0.0014(5) 0.0005(6) 0.0005(5)
Zn1 0.0175(5) 0.0175(5) 0.0175(5) 0.0015(4) 0.0015(4) 0.0015(4)
Hg1 0.0175(5) 0.0175(5) 0.0175(5) 0.0015(4) 0.0015(4) 0.0015(4)
Zn2 0.0223(11) 0.0217(10) 0.0229(10) -0.0059(7) -0.0065(7) 0.0042(7)
Hg2 0.0223(11) 0.0217(10) 0.0229(10) -0.0059(7) -0.0065(7) 0.0042(7)
Hg3 0.0247(4) 0.0582(6) 0.0255(5) -0.0015(5) 0.0009(4) -0.0081(4)
Hg4 0.0212(4) 0.0313(5) 0.0217(4) -0.0006(3) -0.0007(4) 0.0024(4)
Hg5 0.0387(5) 0.0229(4) 0.0257(4) 0.0016(4) 0.0099(4) 0.0042(4)
Hg6 0.0491(5) 0.0238(4) 0.0207(4) -0.0003(4) -0.0015(4) 0.0010(5)

loop_
_atom_type_symbol
_atom_type_description
_atom_type_scat_dispersion_real
_atom_type_scat_dispersion_imag
_atom_type_scat_source
Ba Ba -0.3244 2.2819 'International Tables Vol C Tables 4.2.6.8 and 6.1.1.4'
Hg Hg -2.3894 9.2266 'International Tables Vol C Tables 4.2.6.8 and 6.1.1.4'
Zn Zn 0.2839 1.4301 'International Tables Vol C Tables 4.2.6.8 and 6.1.1.4'

loop_
_geom_angle_atom_site_label_1
_geom_angle_atom_site_label_2
_geom_angle_atom_site_label_3
_geom_angle
_geom_angle_site_symmetry_1
_geom_angle_site_symmetry_3
Hg5 Ba1 Hg5 80.23(5) 3 2
Hg5 Ba1 Hg5 80.23(5) 3 .
Hg5 Ba1 Hg5 80.23(5) 2 .
Hg5 Ba1 Hg6 50.64(2) 3 3
Hg5 Ba1 Hg6 127.72(7) 2 3
Hg5 Ba1 Hg6 75.42(3) . 3
Hg5 Ba1 Hg6 75.42(3) 3 2
Hg5 Ba1 Hg6 50.64(2) 2 2
Hg5 Ba1 Hg6 127.72(7) . 2
Hg6 Ba1 Hg6 118.162(19) 3 2
Hg5 Ba1 Hg6 127.72(7) 3 .
Hg5 Ba1 Hg6 75.42(3) 2 .
Hg5 Ba1 Hg6 50.64(2) . .
Hg6 Ba1 Hg6 118.162(19) 3 .
Hg6 Ba1 Hg6 118.162(19) 2 .
Hg5 Ba1 Hg4 113.07(2) 3 47_544
Hg5 Ba1 Hg4 108.05(2) 2 47_544
Hg5 Ba1 Hg4 165.01(5) . 47_544
Hg6 Ba1 Hg4 107.11(4) 3 47_544
Hg6 Ba1 Hg4 64.78(3) 2 47_544
Hg6 Ba1 Hg4 118.24(5) . 47_544
Hg5 Ba1 Hg4 165.01(5) 3 43_445
Hg5 Ba1 Hg4 113.07(2) 2 43_445
Hg5 Ba1 Hg4 108.05(2) . 43_445
Hg6 Ba1 Hg4 118.24(5) 3 43_445
Hg6 Ba1 Hg4 107.11(4) 2 43_445
Hg6 Ba1 Hg4 64.78(3) . 43_445
Hg4 Ba1 Hg4 57.43(4) 47_544 43_445
Hg5 Ba1 Hg4 108.05(2) 3 42_454
Hg5 Ba1 Hg4 165.01(5) 2 42_454
Hg5 Ba1 Hg4 113.07(2) . 42_454
Hg6 Ba1 Hg4 64.78(3) 3 42_454
Hg6 Ba1 Hg4 118.24(5) 2 42_454
Hg6 Ba1 Hg4 107.11(4) . 42_454
Hg4 Ba1 Hg4 57.43(4) 47_544 42_454
Hg4 Ba1 Hg4 57.43(4) 43_445 42_454
Hg5 Ba1 Hg3 117.85(3) 3 .
Hg5 Ba1 Hg3 136.31(3) 2 .
Hg5 Ba1 Hg3 65.89(2) . .
Hg6 Ba1 Hg3 70.58(2) 3 .
Hg6 Ba1 Hg3 164.17(7) 2 .
Hg6 Ba1 Hg3 61.99(2) . .
Hg4 Ba1 Hg3 100.59(6) 47_544 .
Hg4 Ba1 Hg3 57.77(3) 43_445 .
Hg4 Ba1 Hg3 51.41(3) 42_454 .
Hg5 Ba1 Hg3 65.89(2) 3 3
Hg5 Ba1 Hg3 117.85(3) 2 3
Hg5 Ba1 Hg3 136.31(3) . 3
Hg6 Ba1 Hg3 61.99(2) 3 3
Hg6 Ba1 Hg3 70.58(2) 2 3
Hg6 Ba1 Hg3 164.17(7) . 3
Hg4 Ba1 Hg3 51.41(3) 47_544 3
Hg4 Ba1 Hg3 100.59(6) 43_445 3
Hg4 Ba1 Hg3 57.77(3) 42_454 3
Hg3 Ba1 Hg3 105.77(4) . 3
Hg5 Ba1 Hg3 136.31(3) 3 2
Hg5 Ba1 Hg3 65.89(2) 2 2
Hg5 Ba1 Hg3 117.85(3) . 2
Hg6 Ba1 Hg3 164.17(7) 3 2
Hg6 Ba1 Hg3 61.99(2) 2 2
Hg6 Ba1 Hg3 70.58(2) . 2
Hg4 Ba1 Hg3 57.77(3) 47_544 2
Hg4 Ba1 Hg3 51.41(3) 43_445 2
Hg4 Ba1 Hg3 100.59(6) 42_454 2
Hg3 Ba1 Hg3 105.77(4) . 2
Hg3 Ba1 Hg3 105.77(4) 3 2
Hg5 Ba1 Zn1 48.08(3) 3 .
Hg5 Ba1 Zn1 48.08(3) 2 .
Hg5 Ba1 Zn1 48.08(3) . .
Hg6 Ba1 Zn1 82.14(4) 3 .
Hg6 Ba1 Zn1 82.14(4) 2 .
Hg6 Ba1 Zn1 82.14(4) . .
Hg4 Ba1 Zn1 146.30(2) 47_544 .
Hg4 Ba1 Zn1 146.30(2) 43_445 .
Hg4 Ba1 Zn1 146.30(2) 42_454 .
Hg3 Ba1 Zn1 112.95(4) . .
Hg3 Ba1 Zn1 112.95(4) 3 .
Hg3 Ba1 Zn1 112.95(4) 2 .
Hg5 Ba1 Zn2 120.90(6) 3 .
Hg5 Ba1 Zn2 42.13(3) 2 .
Hg5 Ba1 Zn2 78.48(3) . .
Hg6 Ba1 Zn2 153.64(6) 3 .
Hg6 Ba1 Zn2 75.78(3) 2 .
Hg6 Ba1 Zn2 42.46(3) . .
Hg4 Ba1 Zn2 99.08(3) 47_544 .
Hg4 Ba1 Zn2 73.64(3) 43_445 .
Hg4 Ba1 Zn2 131.03(6) 42_454 .
Hg3 Ba1 Zn2 101.99(3) . .
Hg3 Ba1 Zn2 142.43(3) 3 .
Hg3 Ba1 Zn2 41.36(3) 2 .
Zn1 Ba1 Zn2 77.68(4) . .
Hg5 Ba1 Hg2 78.48(3) 3 3
Hg5 Ba1 Hg2 120.90(6) 2 3
Hg5 Ba1 Hg2 42.13(3) . 3
Hg6 Ba1 Hg2 42.46(3) 3 3
Hg6 Ba1 Hg2 153.64(6) 2 3
Hg6 Ba1 Hg2 75.78(3) . 3
Hg4 Ba1 Hg2 131.03(6) 47_544 3
Hg4 Ba1 Hg2 99.08(3) 43_445 3
Hg4 Ba1 Hg2 73.64(3) 42_454 3
Hg3 Ba1 Hg2 41.36(3) . 3
Hg3 Ba1 Hg2 101.99(3) 3 3
Hg3 Ba1 Hg2 142.43(3) 2 3
Zn1 Ba1 Hg2 77.68(4) . 3
Zn2 Ba1 Hg2 115.58(3) . 3
Hg5 Ba1 Hg2 42.13(3) 3 2
Hg5 Ba1 Hg2 78.48(3) 2 2
Hg5 Ba1 Hg2 120.90(6) . 2
Hg6 Ba1 Hg2 75.78(3) 3 2
Hg6 Ba1 Hg2 42.46(3) 2 2
Hg6 Ba1 Hg2 153.64(6) . 2
Hg4 Ba1 Hg2 73.64(3) 47_544 2
Hg4 Ba1 Hg2 131.03(6) 43_445 2
Hg4 Ba1 Hg2 99.08(3) 42_454 2
Hg3 Ba1 Hg2 142.43(3) . 2
Hg3 Ba1 Hg2 41.36(3) 3 2
Hg3 Ba1 Hg2 101.99(3) 2 2
Zn1 Ba1 Hg2 77.68(4) . 2
Zn2 Ba1 Hg2 115.58(3) . 2
Hg2 Ba1 Hg2 115.58(3) 3 2
Hg5 Ba1 Zn2 78.48(3) 3 3
Hg5 Ba1 Zn2 120.90(6) 2 3
Hg5 Ba1 Zn2 42.13(3) . 3
Hg6 Ba1 Zn2 42.46(3) 3 3
Hg6 Ba1 Zn2 153.64(6) 2 3
Hg6 Ba1 Zn2 75.78(3) . 3
Hg4 Ba1 Zn2 131.03(6) 47_544 3
Hg4 Ba1 Zn2 99.08(3) 43_445 3
Hg4 Ba1 Zn2 73.64(3) 42_454 3
Hg3 Ba1 Zn2 41.36(3) . 3
Hg3 Ba1 Zn2 101.99(3) 3 3
Hg3 Ba1 Zn2 142.43(3) 2 3
Zn1 Ba1 Zn2 77.68(4) . 3
Zn2 Ba1 Zn2 115.58(3) . 3
Hg2 Ba1 Zn2 0.00(7) 3 3
Hg2 Ba1 Zn2 115.58(3) 2 3
Hg5 Ba1 Zn2 42.13(3) 3 2
Hg5 Ba1 Zn2 78.48(3) 2 2
Hg5 Ba1 Zn2 120.90(6) . 2
Hg6 Ba1 Zn2 75.78(3) 3 2
Hg6 Ba1 Zn2 42.46(3) 2 2
Hg6 Ba1 Zn2 153.64(6) . 2
Hg4 Ba1 Zn2 73.64(3) 47_544 2
Hg4 Ba1 Zn2 131.03(6) 43_445 2
Hg4 Ba1 Zn2 99.08(3) 42_454 2
Hg3 Ba1 Zn2 142.43(3) . 2
Hg3 Ba1 Zn2 41.36(3) 3 2
Hg3 Ba1 Zn2 101.99(3) 2 2
Zn1 Ba1 Zn2 77.68(4) . 2
Zn2 Ba1 Zn2 115.58(3) . 2
Hg2 Ba1 Zn2 115.58(3) 3 2
Hg2 Ba1 Zn2 0.00(7) 2 2
Zn2 Ba1 Zn2 115.58(3) 3 2
Hg5 Ba1 Hg2 108.98(2) 3 48_544
Hg5 Ba1 Hg2 71.40(3) 2 48_544
Hg5 Ba1 Hg2 147.72(4) . 48_544
Hg6 Ba1 Hg2 134.75(3) 3 48_544
Hg6 Ba1 Hg2 36.53(3) 2 48_544
Hg6 Ba1 Hg2 105.89(3) . 48_544
Hg4 Ba1 Hg2 36.74(3) 47_544 48_544
Hg4 Ba1 Hg2 70.94(3) 43_445 48_544
Hg4 Ba1 Hg2 93.86(5) 42_454 48_544
Hg3 Ba1 Hg2 127.74(6) . 48_544
Hg3 Ba1 Hg2 72.83(3) 3 48_544
Hg3 Ba1 Hg2 35.51(2) 2 48_544
Zn1 Ba1 Hg2 115.15(3) . 48_544
Zn2 Ba1 Hg2 70.23(3) . 48_544
Hg2 Ba1 Hg2 167.14(6) 3 48_544
Hg2 Ba1 Hg2 68.61(3) 2 48_544
Zn2 Ba1 Hg2 167.14(6) 3 48_544
Zn2 Ba1 Hg2 68.61(3) 2 48_544
Hg5 Ba1 Hg2 147.72(4) 3 44_445
Hg5 Ba1 Hg2 108.98(2) 2 44_445
Hg5 Ba1 Hg2 71.40(3) . 44_445
Hg6 Ba1 Hg2 105.89(3) 3 44_445
Hg6 Ba1 Hg2 134.75(3) 2 44_445
Hg6 Ba1 Hg2 36.53(3) . 44_445
Hg4 Ba1 Hg2 93.86(5) 47_544 44_445
Hg4 Ba1 Hg2 36.74(3) 43_445 44_445
Hg4 Ba1 Hg2 70.94(3) 42_454 44_445
Hg3 Ba1 Hg2 35.51(2) . 44_445
Hg3 Ba1 Hg2 127.74(6) 3 44_445
Hg3 Ba1 Hg2 72.83(3) 2 44_445
Zn1 Ba1 Hg2 115.15(3) . 44_445
Zn2 Ba1 Hg2 68.61(3) . 44_445
Hg2 Ba1 Hg2 70.23(3) 3 44_445
Hg2 Ba1 Hg2 167.14(6) 2 44_445
Zn2 Ba1 Hg2 70.23(3) 3 44_445
Zn2 Ba1 Hg2 167.14(6) 2 44_445
Hg2 Ba1 Hg2 103.25(4) 48_544 44_445
Hg5 Ba1 Hg2 71.40(3) 3 40_454
Hg5 Ba1 Hg2 147.72(4) 2 40_454
Hg5 Ba1 Hg2 108.98(2) . 40_454
Hg6 Ba1 Hg2 36.53(3) 3 40_454
Hg6 Ba1 Hg2 105.89(3) 2 40_454
Hg6 Ba1 Hg2 134.75(3) . 40_454
Hg4 Ba1 Hg2 70.94(3) 47_544 40_454
Hg4 Ba1 Hg2 93.86(5) 43_445 40_454
Hg4 Ba1 Hg2 36.74(3) 42_454 40_454
Hg3 Ba1 Hg2 72.83(3) . 40_454
Hg3 Ba1 Hg2 35.51(2) 3 40_454
Hg3 Ba1 Hg2 127.74(6) 2 40_454
Zn1 Ba1 Hg2 115.15(3) . 40_454
Zn2 Ba1 Hg2 167.14(6) . 40_454
Hg2 Ba1 Hg2 68.61(3) 3 40_454
Hg2 Ba1 Hg2 70.23(3) 2 40_454
Zn2 Ba1 Hg2 68.61(3) 3 40_454
Zn2 Ba1 Hg2 70.23(3) 2 40_454
Hg2 Ba1 Hg2 103.25(4) 48_544 40_454
Hg2 Ba1 Hg2 103.25(4) 44_445 40_454
Hg5 Ba1 Zn2 108.98(2) 3 48_544
Hg5 Ba1 Zn2 71.40(3) 2 48_544
Hg5 Ba1 Zn2 147.72(4) . 48_544
Hg6 Ba1 Zn2 134.75(3) 3 48_544
Hg6 Ba1 Zn2 36.53(3) 2 48_544
Hg6 Ba1 Zn2 105.89(3) . 48_544
Hg4 Ba1 Zn2 36.74(3) 47_544 48_544
Hg4 Ba1 Zn2 70.94(3) 43_445 48_544
Hg4 Ba1 Zn2 93.86(5) 42_454 48_544
Hg3 Ba1 Zn2 127.74(6) . 48_544
Hg3 Ba1 Zn2 72.83(3) 3 48_544
Hg3 Ba1 Zn2 35.51(2) 2 48_544
Zn1 Ba1 Zn2 115.15(3) . 48_544
Zn2 Ba1 Zn2 70.23(3) . 48_544
Hg2 Ba1 Zn2 167.14(6) 3 48_544
Hg2 Ba1 Zn2 68.61(3) 2 48_544
Zn2 Ba1 Zn2 167.14(6) 3 48_544
Zn2 Ba1 Zn2 68.61(3) 2 48_544
Hg2 Ba1 Zn2 0.00(6) 48_544 48_544
Hg2 Ba1 Zn2 103.25(4) 44_445 48_544
Hg2 Ba1 Zn2 103.25(4) 40_454 48_544
Hg5 Ba1 Zn2 147.72(4) 3 44_445
Hg5 Ba1 Zn2 108.98(2) 2 44_445
Hg5 Ba1 Zn2 71.40(3) . 44_445
Hg6 Ba1 Zn2 105.89(3) 3 44_445
Hg6 Ba1 Zn2 134.75(3) 2 44_445
Hg6 Ba1 Zn2 36.53(3) . 44_445
Hg4 Ba1 Zn2 93.86(5) 47_544 44_445
Hg4 Ba1 Zn2 36.74(3) 43_445 44_445
Hg4 Ba1 Zn2 70.94(3) 42_454 44_445
Hg3 Ba1 Zn2 35.51(2) . 44_445
Hg3 Ba1 Zn2 127.74(6) 3 44_445
Hg3 Ba1 Zn2 72.83(3) 2 44_445
Zn1 Ba1 Zn2 115.15(3) . 44_445
Zn2 Ba1 Zn2 68.61(3) . 44_445
Hg2 Ba1 Zn2 70.23(3) 3 44_445
Hg2 Ba1 Zn2 167.14(6) 2 44_445
Zn2 Ba1 Zn2 70.23(3) 3 44_445
Zn2 Ba1 Zn2 167.14(6) 2 44_445
Hg2 Ba1 Zn2 103.25(4) 48_544 44_445
Hg2 Ba1 Zn2 0.00(5) 44_445 44_445
Hg2 Ba1 Zn2 103.25(4) 40_454 44_445
Zn2 Ba1 Zn2 103.25(4) 48_544 44_445
Hg5 Ba1 Zn2 71.40(3) 3 40_454
Hg5 Ba1 Zn2 147.72(4) 2 40_454
Hg5 Ba1 Zn2 108.98(2) . 40_454
Hg6 Ba1 Zn2 36.53(3) 3 40_454
Hg6 Ba1 Zn2 105.89(3) 2 40_454
Hg6 Ba1 Zn2 134.75(3) . 40_454
Hg4 Ba1 Zn2 70.94(3) 47_544 40_454
Hg4 Ba1 Zn2 93.86(5) 43_445 40_454
Hg4 Ba1 Zn2 36.74(3) 42_454 40_454
Hg3 Ba1 Zn2 72.83(3) . 40_454
Hg3 Ba1 Zn2 35.51(2) 3 40_454
Hg3 Ba1 Zn2 127.74(6) 2 40_454
Zn1 Ba1 Zn2 115.15(3) . 40_454
Zn2 Ba1 Zn2 167.14(6) . 40_454
Hg2 Ba1 Zn2 68.61(3) 3 40_454
Hg2 Ba1 Zn2 70.23(3) 2 40_454
Zn2 Ba1 Zn2 68.61(3) 3 40_454
Zn2 Ba1 Zn2 70.23(3) 2 40_454
Hg2 Ba1 Zn2 103.25(4) 48_544 40_454
Hg2 Ba1 Zn2 103.25(4) 44_445 40_454
Hg2 Ba1 Zn2 0.00(5) 40_454 40_454
Zn2 Ba1 Zn2 103.25(4) 48_544 40_454
Zn2 Ba1 Zn2 103.25(4) 44_445 40_454
Hg5 Ba1 Zn1 131.92(3) 3 13
Hg5 Ba1 Zn1 131.92(3) 2 13
Hg5 Ba1 Zn1 131.92(3) . 13
Hg6 Ba1 Zn1 97.86(4) 3 13
Hg6 Ba1 Zn1 97.86(4) 2 13
Hg6 Ba1 Zn1 97.86(4) . 13
Hg4 Ba1 Zn1 33.70(2) 47_544 13
Hg4 Ba1 Zn1 33.70(2) 43_445 13
Hg4 Ba1 Zn1 33.70(2) 42_454 13
Hg3 Ba1 Zn1 67.05(4) . 13
Hg3 Ba1 Zn1 67.05(4) 3 13
Hg3 Ba1 Zn1 67.05(4) 2 13
Zn1 Ba1 Zn1 180.00(9) . 13
Zn2 Ba1 Zn1 102.32(4) . 13
Hg2 Ba1 Zn1 102.32(4) 3 13
Hg2 Ba1 Zn1 102.32(4) 2 13
Zn2 Ba1 Zn1 102.32(4) 3 13
Zn2 Ba1 Zn1 102.32(4) 2 13
Hg2 Ba1 Zn1 64.85(3) 48_544 13
Hg2 Ba1 Zn1 64.85(3) 44_445 13
Hg2 Ba1 Zn1 64.85(3) 40_454 13
Zn2 Ba1 Zn1 64.85(3) 48_544 13
Zn2 Ba1 Zn1 64.85(3) 44_445 13
Zn2 Ba1 Zn1 64.85(3) 40_454 13
Hg5 Ba1 Hg1 131.92(3) 3 13
Hg5 Ba1 Hg1 131.92(3) 2 13
Hg5 Ba1 Hg1 131.92(3) . 13
Hg6 Ba1 Hg1 97.86(4) 3 13
Hg6 Ba1 Hg1 97.86(4) 2 13
Hg6 Ba1 Hg1 97.86(4) . 13
Hg4 Ba1 Hg1 33.70(2) 47_544 13
Hg4 Ba1 Hg1 33.70(2) 43_445 13
Hg4 Ba1 Hg1 33.70(2) 42_454 13
Hg3 Ba1 Hg1 67.05(4) . 13
Hg3 Ba1 Hg1 67.05(4) 3 13
Hg3 Ba1 Hg1 67.05(4) 2 13
Zn1 Ba1 Hg1 180.00(9) . 13
Zn2 Ba1 Hg1 102.32(4) . 13
Hg2 Ba1 Hg1 102.32(4) 3 13
Hg2 Ba1 Hg1 102.32(4) 2 13
Zn2 Ba1 Hg1 102.32(4) 3 13
Zn2 Ba1 Hg1 102.32(4) 2 13
Hg2 Ba1 Hg1 64.85(3) 48_544 13
Hg2 Ba1 Hg1 64.85(3) 44_445 13
Hg2 Ba1 Hg1 64.85(3) 40_454 13
Zn2 Ba1 Hg1 64.85(3) 48_544 13
Zn2 Ba1 Hg1 64.85(3) 44_445 13
Zn2 Ba1 Hg1 64.85(3) 40_454 13
Zn1 Ba1 Hg1 0.00(3) 13 13
Hg5 Ba1 Ba2 90.40(5) 3 .
Hg5 Ba1 Ba2 41.96(3) 2 .
Hg5 Ba1 Ba2 41.82(3) . .
Hg6 Ba1 Ba2 112.91(5) 3 .
Hg6 Ba1 Ba2 92.59(4) 2 .
Hg6 Ba1 Ba2 42.45(3) . .
Hg4 Ba1 Ba2 139.83(2) 47_544 .
Hg4 Ba1 Ba2 104.117(19) 43_445 .
Hg4 Ba1 Ba2 146.849(19) 42_454 .
Hg3 Ba1 Ba2 95.76(3) . .
Hg3 Ba1 Ba2 153.38(5) 3 .
Hg3 Ba1 Ba2 82.57(3) 2 .
Zn1 Ba1 Ba2 42.33(2) . .
Zn2 Ba1 Ba2 41.32(3) . .
Hg2 Ba1 Ba2 83.84(4) 3 .
Hg2 Ba1 Ba2 112.65(5) 2 .
Zn2 Ba1 Ba2 83.84(4) 3 .
Zn2 Ba1 Ba2 112.65(5) 2 .
Hg2 Ba1 Ba2 106.14(3) 48_544 .
Hg2 Ba1 Ba2 78.78(2) 44_445 .
Hg2 Ba1 Ba2 149.23(4) 40_454 .
Zn2 Ba1 Ba2 106.14(3) 48_544 .
Zn2 Ba1 Ba2 78.78(2) 44_445 .
Zn2 Ba1 Ba2 149.23(4) 40_454 .
Zn1 Ba1 Ba2 137.67(2) 13 .
Hg1 Ba1 Ba2 137.67(2) 13 .
Hg5 Ba1 Ba2 41.96(3) 3 2
Hg5 Ba1 Ba2 41.82(3) 2 2
Hg5 Ba1 Ba2 90.40(5) . 2
Hg6 Ba1 Ba2 92.59(4) 3 2
Hg6 Ba1 Ba2 42.45(3) 2 2
Hg6 Ba1 Ba2 112.91(5) . 2
Hg4 Ba1 Ba2 104.117(19) 47_544 2
Hg4 Ba1 Ba2 146.849(19) 43_445 2
Hg4 Ba1 Ba2 139.83(2) 42_454 2
Hg3 Ba1 Ba2 153.38(5) . 2
Hg3 Ba1 Ba2 82.57(3) 3 2
Hg3 Ba1 Ba2 95.76(3) 2 2
Zn1 Ba1 Ba2 42.33(2) . 2
Zn2 Ba1 Ba2 83.84(4) . 2
Hg2 Ba1 Ba2 112.65(5) 3 2
Hg2 Ba1 Ba2 41.32(3) 2 2
Zn2 Ba1 Ba2 112.65(5) 3 2
Zn2 Ba1 Ba2 41.32(3) 2 2
Hg2 Ba1 Ba2 78.78(2) 48_544 2
Hg2 Ba1 Ba2 149.23(4) 44_445 2
Hg2 Ba1 Ba2 106.14(3) 40_454 2
Zn2 Ba1 Ba2 78.78(2) 48_544 2
Zn2 Ba1 Ba2 149.23(4) 44_445 2
Zn2 Ba1 Ba2 106.14(3) 40_454 2
Zn1 Ba1 Ba2 137.67(2) 13 2
Hg1 Ba1 Ba2 137.67(2) 13 2
Ba2 Ba1 Ba2 71.34(3) . 2
Hg5 Ba1 Ba2 41.82(3) 3 3
Hg5 Ba1 Ba2 90.40(5) 2 3
Hg5 Ba1 Ba2 41.96(3) . 3
Hg6 Ba1 Ba2 42.45(3) 3 3
Hg6 Ba1 Ba2 112.91(5) 2 3
Hg6 Ba1 Ba2 92.59(4) . 3
Hg4 Ba1 Ba2 146.849(19) 47_544 3
Hg4 Ba1 Ba2 139.83(2) 43_445 3
Hg4 Ba1 Ba2 104.117(19) 42_454 3
Hg3 Ba1 Ba2 82.57(3) . 3
Hg3 Ba1 Ba2 95.76(3) 3 3
Hg3 Ba1 Ba2 153.38(5) 2 3
Zn1 Ba1 Ba2 42.33(2) . 3
Zn2 Ba1 Ba2 112.65(5) . 3
Hg2 Ba1 Ba2 41.32(3) 3 3
Hg2 Ba1 Ba2 83.84(4) 2 3
Zn2 Ba1 Ba2 41.32(3) 3 3
Zn2 Ba1 Ba2 83.84(4) 2 3
Hg2 Ba1 Ba2 149.23(4) 48_544 3
Hg2 Ba1 Ba2 106.14(3) 44_445 3
Hg2 Ba1 Ba2 78.78(2) 40_454 3
Zn2 Ba1 Ba2 149.23(4) 48_544 3
Zn2 Ba1 Ba2 106.14(3) 44_445 3
Zn2 Ba1 Ba2 78.78(2) 40_454 3
Zn1 Ba1 Ba2 137.67(2) 13 3
Hg1 Ba1 Ba2 137.67(2) 13 3
Ba2 Ba1 Ba2 71.34(3) . 3
Ba2 Ba1 Ba2 71.34(3) 2 3
Hg5 Ba1 Ba2 80.41(2) 3 48_544
Hg5 Ba1 Ba2 89.326(17) 2 48_544
Hg5 Ba1 Ba2 159.30(5) . 48_544
Hg6 Ba1 Ba2 97.66(2) 3 48_544
Hg6 Ba1 Ba2 38.70(2) 2 48_544
Hg6 Ba1 Ba2 143.32(3) . 48_544
Hg4 Ba1 Ba2 35.649(18) 47_544 48_544
Hg4 Ba1 Ba2 92.46(4) 43_445 48_544
Hg4 Ba1 Ba2 80.03(3) 42_454 48_544
Hg3 Ba1 Ba2 130.87(5) . 48_544
Hg3 Ba1 Ba2 36.91(2) 3 48_544
Hg3 Ba1 Ba2 72.75(3) 2 48_544
Zn1 Ba1 Ba2 112.19(2) . 48_544
Zn2 Ba1 Ba2 105.55(2) . 48_544
Hg2 Ba1 Ba2 138.87(3) 3 48_544
Hg2 Ba1 Ba2 38.78(3) 2 48_544
Zn2 Ba1 Ba2 138.87(3) 3 48_544
Zn2 Ba1 Ba2 38.78(3) 2 48_544
Hg2 Ba1 Ba2 37.50(2) 48_544 48_544
Hg2 Ba1 Ba2 129.19(5) 44_445 48_544
Hg2 Ba1 Ba2 71.33(2) 40_454 48_544
Zn2 Ba1 Ba2 37.50(2) 48_544 48_544
Zn2 Ba1 Ba2 129.19(5) 44_445 48_544
Zn2 Ba1 Ba2 71.33(2) 40_454 48_544
Zn1 Ba1 Ba2 67.81(2) 13 48_544
Hg1 Ba1 Ba2 67.81(2) 13 48_544
Ba2 Ba1 Ba2 131.25(2) . 48_544
Ba2 Ba1 Ba2 70.20(2) 2 48_544
Ba2 Ba1 Ba2 121.14(3) 3 48_544
Hg5 Ba1 Ba2 159.30(5) 3 44_445
Hg5 Ba1 Ba2 80.41(2) 2 44_445
Hg5 Ba1 Ba2 89.326(17) . 44_445
Hg6 Ba1 Ba2 143.32(3) 3 44_445
Hg6 Ba1 Ba2 97.66(2) 2 44_445
Hg6 Ba1 Ba2 38.70(2) . 44_445
Hg4 Ba1 Ba2 80.03(3) 47_544 44_445
Hg4 Ba1 Ba2 35.649(18) 43_445 44_445
Hg4 Ba1 Ba2 92.46(4) 42_454 44_445
Hg3 Ba1 Ba2 72.75(3) . 44_445
Hg3 Ba1 Ba2 130.87(5) 3 44_445
Hg3 Ba1 Ba2 36.91(2) 2 44_445
Zn1 Ba1 Ba2 112.19(2) . 44_445
Zn2 Ba1 Ba2 38.78(3) . 44_445
Hg2 Ba1 Ba2 105.55(2) 3 44_445
Hg2 Ba1 Ba2 138.87(3) 2 44_445
Zn2 Ba1 Ba2 105.55(2) 3 44_445
Zn2 Ba1 Ba2 138.87(3) 2 44_445
Hg2 Ba1 Ba2 71.33(2) 48_544 44_445
Hg2 Ba1 Ba2 37.50(2) 44_445 44_445
Hg2 Ba1 Ba2 129.19(5) 40_454 44_445
Zn2 Ba1 Ba2 71.33(2) 48_544 44_445
Zn2 Ba1 Ba2 37.50(2) 44_445 44_445
Zn2 Ba1 Ba2 129.19(5) 40_454 44_445
Zn1 Ba1 Ba2 67.81(2) 13 44_445
Hg1 Ba1 Ba2 67.81(2) 13 44_445
Ba2 Ba1 Ba2 70.20(2) . 44_445
Ba2 Ba1 Ba2 121.14(3) 2 44_445
Ba2 Ba1 Ba2 131.25(2) 3 44_445
Ba2 Ba1 Ba2 106.62(3) 48_544 44_445
Hg5 Ba1 Ba2 89.326(17) 3 40_454
Hg5 Ba1 Ba2 159.30(5) 2 40_454
Hg5 Ba1 Ba2 80.41(2) . 40_454
Hg6 Ba1 Ba2 38.70(2) 3 40_454
Hg6 Ba1 Ba2 143.32(3) 2 40_454
Hg6 Ba1 Ba2 97.66(2) . 40_454
Hg4 Ba1 Ba2 92.46(4) 47_544 40_454
Hg4 Ba1 Ba2 80.03(3) 43_445 40_454
Hg4 Ba1 Ba2 35.649(18) 42_454 40_454
Hg3 Ba1 Ba2 36.91(2) . 40_454
Hg3 Ba1 Ba2 72.75(3) 3 40_454
Hg3 Ba1 Ba2 130.87(5) 2 40_454
Zn1 Ba1 Ba2 112.19(2) . 40_454
Zn2 Ba1 Ba2 138.87(3) . 40_454
Hg2 Ba1 Ba2 38.78(3) 3 40_454
Hg2 Ba1 Ba2 105.55(2) 2 40_454
Zn2 Ba1 Ba2 38.78(3) 3 40_454
Zn2 Ba1 Ba2 105.55(2) 2 40_454
Hg2 Ba1 Ba2 129.19(5) 48_544 40_454
Hg2 Ba1 Ba2 71.33(2) 44_445 40_454
Hg2 Ba1 Ba2 37.50(2) 40_454 40_454
Zn2 Ba1 Ba2 129.19(5) 48_544 40_454
Zn2 Ba1 Ba2 71.33(2) 44_445 40_454
Zn2 Ba1 Ba2 37.50(2) 40_454 40_454
Zn1 Ba1 Ba2 67.81(2) 13 40_454
Hg1 Ba1 Ba2 67.81(2) 13 40_454
Ba2 Ba1 Ba2 121.14(3) . 40_454
Ba2 Ba1 Ba2 131.25(2) 2 40_454
Ba2 Ba1 Ba2 70.20(2) 3 40_454
Ba2 Ba1 Ba2 106.62(3) 48_544 40_454
Ba2 Ba1 Ba2 106.62(3) 44_445 40_454
Hg5 Ba1 Ba2 34.150(19) 3 33_544
Hg5 Ba1 Ba2 109.94(4) 2 33_544
Hg5 Ba1 Ba2 101.49(3) . 33_544
Hg6 Ba1 Ba2 35.812(18) 3 33_544
Hg6 Ba1 Ba2 82.81(2) 2 33_544
Hg6 Ba1 Ba2 151.31(4) . 33_544
Hg4 Ba1 Ba2 87.63(2) 47_544 33_544
Hg4 Ba1 Ba2 130.87(5) 43_445 33_544
Hg4 Ba1 Ba2 75.22(2) 42_454 33_544
Hg3 Ba1 Ba2 103.43(2) . 33_544
Hg3 Ba1 Ba2 36.242(19) 3 33_544
Hg3 Ba1 Ba2 137.91(3) 2 33_544
Zn1 Ba1 Ba2 81.76(3) . 33_544
Zn2 Ba1 Ba2 152.01(5) . 33_544
Hg2 Ba1 Ba2 77.68(2) 3 33_544
Hg2 Ba1 Ba2 40.40(2) 2 33_544
Zn2 Ba1 Ba2 77.68(2) 3 33_544
Zn2 Ba1 Ba2 40.40(2) 2 33_544
Hg2 Ba1 Ba2 102.42(2) 48_544 33_544
Hg2 Ba1 Ba2 138.43(3) 44_445 33_544
Hg2 Ba1 Ba2 38.70(2) 40_454 33_544
Zn2 Ba1 Ba2 102.42(2) 48_544 33_544
Zn2 Ba1 Ba2 138.43(3) 44_445 33_544
Zn2 Ba1 Ba2 38.70(2) 40_454 33_544
Zn1 Ba1 Ba2 98.24(3) 13 33_544
Hg1 Ba1 Ba2 98.24(3) 13 33_544
Ba2 Ba1 Ba2 123.79(5) . 33_544
Ba2 Ba1 Ba2 68.175(17) 2 33_544
Ba2 Ba1 Ba2 59.84(2) 3 33_544
Ba2 Ba1 Ba2 65.25(2) 48_544 33_544
Ba2 Ba1 Ba2 166.01(5) 44_445 33_544
Ba2 Ba1 Ba2 67.097(19) 40_454 33_544
Hg5 Ba1 Ba2 109.94(4) 3 34_454
Hg5 Ba1 Ba2 101.49(3) 2 34_454
Hg5 Ba1 Ba2 34.150(19) . 34_454
Hg6 Ba1 Ba2 82.81(2) 3 34_454
Hg6 Ba1 Ba2 151.31(4) 2 34_454
Hg6 Ba1 Ba2 35.812(18) . 34_454
Hg4 Ba1 Ba2 130.87(5) 47_544 34_454
Hg4 Ba1 Ba2 75.22(2) 43_445 34_454
Hg4 Ba1 Ba2 87.63(2) 42_454 34_454
Hg3 Ba1 Ba2 36.242(19) . 34_454
Hg3 Ba1 Ba2 137.91(3) 3 34_454
Hg3 Ba1 Ba2 103.43(2) 2 34_454
Zn1 Ba1 Ba2 81.76(3) . 34_454
Zn2 Ba1 Ba2 77.68(2) . 34_454
Hg2 Ba1 Ba2 40.40(2) 3 34_454
Hg2 Ba1 Ba2 152.01(5) 2 34_454
Zn2 Ba1 Ba2 40.40(2) 3 34_454
Zn2 Ba1 Ba2 152.01(5) 2 34_454
Hg2 Ba1 Ba2 138.43(3) 48_544 34_454
Hg2 Ba1 Ba2 38.70(2) 44_445 34_454
Hg2 Ba1 Ba2 102.42(2) 40_454 34_454
Zn2 Ba1 Ba2 138.43(3) 48_544 34_454
Zn2 Ba1 Ba2 38.70(2) 44_445 34_454
Zn2 Ba1 Ba2 102.42(2) 40_454 34_454
Zn1 Ba1 Ba2 98.24(3) 13 34_454
Hg1 Ba1 Ba2 98.24(3) 13 34_454
Ba2 Ba1 Ba2 59.84(2) . 34_454
Ba2 Ba1 Ba2 123.79(5) 2 34_454
Ba2 Ba1 Ba2 68.175(17) 3 34_454
Ba2 Ba1 Ba2 166.01(5) 48_544 34_454
Ba2 Ba1 Ba2 67.097(19) 44_445 34_454
Ba2 Ba1 Ba2 65.25(2) 40_454 34_454
Ba2 Ba1 Ba2 117.980(13) 33_544 34_454
Hg5 Ba1 Ba2 101.49(3) 3 29_445
Hg5 Ba1 Ba2 34.150(19) 2 29_445
Hg5 Ba1 Ba2 109.94(4) . 29_445
Hg6 Ba1 Ba2 151.31(4) 3 29_445
Hg6 Ba1 Ba2 35.812(18) 2 29_445
Hg6 Ba1 Ba2 82.81(2) . 29_445
Hg4 Ba1 Ba2 75.22(2) 47_544 29_445
Hg4 Ba1 Ba2 87.63(2) 43_445 29_445
Hg4 Ba1 Ba2 130.87(5) 42_454 29_445
Hg3 Ba1 Ba2 137.91(3) . 29_445
Hg3 Ba1 Ba2 103.43(2) 3 29_445
Hg3 Ba1 Ba2 36.242(19) 2 29_445
Zn1 Ba1 Ba2 81.76(3) . 29_445
Zn2 Ba1 Ba2 40.40(2) . 29_445
Hg2 Ba1 Ba2 152.01(5) 3 29_445
Hg2 Ba1 Ba2 77.68(2) 2 29_445
Zn2 Ba1 Ba2 152.01(5) 3 29_445
Zn2 Ba1 Ba2 77.68(2) 2 29_445
Hg2 Ba1 Ba2 38.70(2) 48_544 29_445
Hg2 Ba1 Ba2 102.42(2) 44_445 29_445
Hg2 Ba1 Ba2 138.43(3) 40_454 29_445
Zn2 Ba1 Ba2 38.70(2) 48_544 29_445
Zn2 Ba1 Ba2 102.42(2) 44_445 29_445
Zn2 Ba1 Ba2 138.43(3) 40_454 29_445
Zn1 Ba1 Ba2 98.24(3) 13 29_445
Hg1 Ba1 Ba2 98.24(3) 13 29_445
Ba2 Ba1 Ba2 68.175(17) . 29_445
Ba2 Ba1 Ba2 59.84(2) 2 29_445
Ba2 Ba1 Ba2 123.79(5) 3 29_445
Ba2 Ba1 Ba2 67.097(19) 48_544 29_445
Ba2 Ba1 Ba2 65.25(2) 44_445 29_445
Ba2 Ba1 Ba2 166.01(5) 40_454 29_445
Ba2 Ba1 Ba2 117.980(13) 33_544 29_445
Ba2 Ba1 Ba2 117.980(13) 34_454 29_445
Hg5 Ba1 Ba2 134.98(2) 3 13
Hg5 Ba1 Ba2 143.83(2) 2 13
Hg5 Ba1 Ba2 96.03(2) . 13
Hg6 Ba1 Ba2 84.79(3) 3 13
Hg6 Ba1 Ba2 133.30(5) 2 13
Hg6 Ba1 Ba2 74.72(3) . 13
Hg4 Ba1 Ba2 69.81(4) 47_544 13
Hg4 Ba1 Ba2 33.84(2) 43_445 13
Hg4 Ba1 Ba2 32.80(2) 42_454 13
Hg3 Ba1 Ba2 31.15(3) . 13
Hg3 Ba1 Ba2 89.73(4) 3 13
Hg3 Ba1 Ba2 85.15(4) 2 13
Zn1 Ba1 Ba2 143.883(17) . 13
Zn2 Ba1 Ba2 101.74(4) . 13
Hg2 Ba1 Ba2 70.05(3) 3 13
Hg2 Ba1 Ba2 130.91(5) 2 13
Zn2 Ba1 Ba2 70.05(3) 3 13
Zn2 Ba1 Ba2 130.91(5) 2 13
Hg2 Ba1 Ba2 97.85(4) 48_544 13
Hg2 Ba1 Ba2 38.26(2) 44_445 13
Hg2 Ba1 Ba2 67.59(3) 40_454 13
Zn2 Ba1 Ba2 97.85(4) 48_544 13
Zn2 Ba1 Ba2 38.26(2) 44_445 13
Zn2 Ba1 Ba2 67.59(3) 40_454 13
Zn1 Ba1 Ba2 36.117(17) 13 13
Hg1 Ba1 Ba2 36.117(17) 13 13
Ba2 Ba1 Ba2 116.44(2) . 13
Ba2 Ba1 Ba2 172.20(3) 2 13
Ba2 Ba1 Ba2 110.84(2) 3 13
Ba2 Ba1 Ba2 102.82(4) 48_544 13
Ba2 Ba1 Ba2 63.519(19) 44_445 13
Ba2 Ba1 Ba2 46.26(2) 40_454 13
Ba2 Ba1 Ba2 106.07(3) 33_544 13
Ba2 Ba1 Ba2 63.24(2) 34_454 13
Ba2 Ba1 Ba2 121.40(3) 29_445 13
Hg5 Ba1 Ba2 143.83(2) 3 14
Hg5 Ba1 Ba2 96.03(2) 2 14
Hg5 Ba1 Ba2 134.98(2) . 14
Hg6 Ba1 Ba2 133.30(5) 3 14
Hg6 Ba1 Ba2 74.72(3) 2 14
Hg6 Ba1 Ba2 84.79(3) . 14
Hg4 Ba1 Ba2 33.84(2) 47_544 14
Hg4 Ba1 Ba2 32.80(2) 43_445 14
Hg4 Ba1 Ba2 69.81(4) 42_454 14
Hg3 Ba1 Ba2 89.73(4) . 14
Hg3 Ba1 Ba2 85.15(4) 3 14
Hg3 Ba1 Ba2 31.15(3) 2 14
Zn1 Ba1 Ba2 143.883(17) . 14
Zn2 Ba1 Ba2 70.05(3) . 14
Hg2 Ba1 Ba2 130.91(5) 3 14
Hg2 Ba1 Ba2 101.74(4) 2 14
Zn2 Ba1 Ba2 130.91(5) 3 14
Zn2 Ba1 Ba2 101.74(4) 2 14
Hg2 Ba1 Ba2 38.26(2) 48_544 14
Hg2 Ba1 Ba2 67.59(3) 44_445 14
Hg2 Ba1 Ba2 97.85(4) 40_454 14
Zn2 Ba1 Ba2 38.26(2) 48_544 14
Zn2 Ba1 Ba2 67.59(3) 44_445 14
Zn2 Ba1 Ba2 97.85(4) 40_454 14
Zn1 Ba1 Ba2 36.117(17) 13 14
Hg1 Ba1 Ba2 36.117(17) 13 14
Ba2 Ba1 Ba2 110.84(2) . 14
Ba2 Ba1 Ba2 116.44(2) 2 14
Ba2 Ba1 Ba2 172.20(3) 3 14
Ba2 Ba1 Ba2 63.519(19) 48_544 14
Ba2 Ba1 Ba2 46.26(2) 44_445 14
Ba2 Ba1 Ba2 102.82(4) 40_454 14
Ba2 Ba1 Ba2 121.40(3) 33_544 14
Ba2 Ba1 Ba2 106.07(3) 34_454 14
Ba2 Ba1 Ba2 63.24(2) 29_445 14
Ba2 Ba1 Ba2 61.39(3) 13 14
Hg5 Ba1 Ba2 96.03(2) 3 15
Hg5 Ba1 Ba2 134.98(2) 2 15
Hg5 Ba1 Ba2 143.83(2) . 15
Hg6 Ba1 Ba2 74.72(3) 3 15
Hg6 Ba1 Ba2 84.79(3) 2 15
Hg6 Ba1 Ba2 133.30(5) . 15
Hg4 Ba1 Ba2 32.80(2) 47_544 15
Hg4 Ba1 Ba2 69.81(4) 43_445 15
Hg4 Ba1 Ba2 33.84(2) 42_454 15
Hg3 Ba1 Ba2 85.15(4) . 15
Hg3 Ba1 Ba2 31.15(3) 3 15
Hg3 Ba1 Ba2 89.73(4) 2 15
Zn1 Ba1 Ba2 143.883(17) . 15
Zn2 Ba1 Ba2 130.91(5) . 15
Hg2 Ba1 Ba2 101.74(4) 3 15
Hg2 Ba1 Ba2 70.05(3) 2 15
Zn2 Ba1 Ba2 101.74(4) 3 15
Zn2 Ba1 Ba2 70.05(3) 2 15
Hg2 Ba1 Ba2 67.59(3) 48_544 15
Hg2 Ba1 Ba2 97.85(4) 44_445 15
Hg2 Ba1 Ba2 38.26(2) 40_454 15
Zn2 Ba1 Ba2 67.59(3) 48_544 15
Zn2 Ba1 Ba2 97.85(4) 44_445 15
Zn2 Ba1 Ba2 38.26(2) 40_454 15
Zn1 Ba1 Ba2 36.117(17) 13 15
Hg1 Ba1 Ba2 36.117(17) 13 15
Ba2 Ba1 Ba2 172.20(3) . 15
Ba2 Ba1 Ba2 110.84(2) 2 15
Ba2 Ba1 Ba2 116.44(2) 3 15
Ba2 Ba1 Ba2 46.26(2) 48_544 15
Ba2 Ba1 Ba2 102.82(4) 44_445 15
Ba2 Ba1 Ba2 63.519(19) 40_454 15
Ba2 Ba1 Ba2 63.24(2) 33_544 15
Ba2 Ba1 Ba2 121.40(3) 34_454 15
Ba2 Ba1 Ba2 106.07(3) 29_445 15
Ba2 Ba1 Ba2 61.39(3) 13 15
Ba2 Ba1 Ba2 61.39(3) 14 15
Hg5 Ba1 Hg4 59.31(4) 3 29_445
Hg5 Ba1 Hg4 29.46(3) 2 29_445
Hg5 Ba1 Hg4 58.78(4) . 29_445
Hg6 Ba1 Hg4 100.02(5) 3 29_445
Hg6 Ba1 Hg4 69.00(4) 2 29_445
Hg6 Ba1 Hg4 78.21(4) . 29_445
Hg4 Ba1 Hg4 133.28(2) 47_544 29_445
Hg4 Ba1 Hg4 135.64(2) 43_445 29_445
Hg4 Ba1 Hg4 164.74(3) 42_454 29_445
Hg3 Ba1 Hg4 124.32(4) . 29_445
Hg3 Ba1 Hg4 117.62(4) 3 29_445
Hg3 Ba1 Hg4 94.66(3) 2 29_445
Zn1 Ba1 Hg4 18.620(10) . 29_445
Zn2 Ba1 Hg4 62.44(4) . 29_445
Hg2 Ba1 Hg4 94.40(5) 3 29_445
Hg2 Ba1 Hg4 77.25(4) 2 29_445
Zn2 Ba1 Hg4 94.40(5) 3 29_445
Zn2 Ba1 Hg4 77.25(4) 2 29_445
Hg2 Ba1 Hg4 98.43(3) 48_544 29_445
Hg2 Ba1 Hg4 114.51(3) 44_445 29_445
Hg2 Ba1 Hg4 130.30(4) 40_454 29_445
Zn2 Ba1 Hg4 98.43(3) 48_544 29_445
Zn2 Ba1 Hg4 114.51(3) 44_445 29_445
Zn2 Ba1 Hg4 130.30(4) 40_454 29_445
Zn1 Ba1 Hg4 161.380(10) 13 29_445
Hg1 Ba1 Hg4 161.380(10) 13 29_445
Ba2 Ba1 Hg4 35.77(2) . 29_445
Ba2 Ba1 Hg4 36.40(2) 2 29_445
Ba2 Ba1 Hg4 60.94(3) 3 29_445
Ba2 Ba1 Hg4 104.47(2) 48_544 29_445
Ba2 Ba1 Hg4 100.00(2) 44_445 29_445
Ba2 Ba1 Hg4 130.56(3) 40_454 29_445
Ba2 Ba1 Hg4 93.24(3) 33_544 29_445
Ba2 Ba1 Hg4 89.14(3) 34_454 29_445
Ba2 Ba1 Hg4 63.31(2) 29_445 29_445
Ba2 Ba1 Hg4 151.335(19) 13 29_445
Ba2 Ba1 Hg4 125.348(14) 14 29_445
Ba2 Ba1 Hg4 147.206(16) 15 29_445
Hg5 Ba1 Hg4 29.46(3) 3 33_544
Hg5 Ba1 Hg4 58.78(4) 2 33_544
Hg5 Ba1 Hg4 59.31(4) . 33_544
Hg6 Ba1 Hg4 69.00(4) 3 33_544
Hg6 Ba1 Hg4 78.21(4) 2 33_544
Hg6 Ba1 Hg4 100.02(5) . 33_544
Hg4 Ba1 Hg4 135.64(2) 47_544 33_544
Hg4 Ba1 Hg4 164.74(3) 43_445 33_544
Hg4 Ba1 Hg4 133.28(2) 42_454 33_544
Hg3 Ba1 Hg4 117.62(4) . 33_544
Hg3 Ba1 Hg4 94.66(3) 3 33_544
Hg3 Ba1 Hg4 124.32(4) 2 33_544
Zn1 Ba1 Hg4 18.620(10) . 33_544
Zn2 Ba1 Hg4 94.40(5) . 33_544
Hg2 Ba1 Hg4 77.25(4) 3 33_544
Hg2 Ba1 Hg4 62.44(4) 2 33_544
Zn2 Ba1 Hg4 77.25(4) 3 33_544
Zn2 Ba1 Hg4 62.44(4) 2 33_544
Hg2 Ba1 Hg4 114.51(3) 48_544 33_544
Hg2 Ba1 Hg4 130.30(4) 44_445 33_544
Hg2 Ba1 Hg4 98.43(3) 40_454 33_544
Zn2 Ba1 Hg4 114.51(3) 48_544 33_544
Zn2 Ba1 Hg4 130.30(4) 44_445 33_544
Zn2 Ba1 Hg4 98.43(3) 40_454 33_544
Zn1 Ba1 Hg4 161.380(10) 13 33_544
Hg1 Ba1 Hg4 161.380(10) 13 33_544
Ba2 Ba1 Hg4 60.94(3) . 33_544
Ba2 Ba1 Hg4 35.77(2) 2 33_544
Ba2 Ba1 Hg4 36.40(2) 3 33_544
Ba2 Ba1 Hg4 100.00(2) 48_544 33_544
Ba2 Ba1 Hg4 130.56(3) 44_445 33_544
Ba2 Ba1 Hg4 104.47(2) 40_454 33_544
Ba2 Ba1 Hg4 63.31(2) 33_544 33_544
Ba2 Ba1 Hg4 93.24(3) 34_454 33_544
Ba2 Ba1 Hg4 89.14(3) 29_445 33_544
Ba2 Ba1 Hg4 147.206(16) 13 33_544
Ba2 Ba1 Hg4 151.335(18) 14 33_544
Ba2 Ba1 Hg4 125.348(14) 15 33_544
Hg4 Ba1 Hg4 32.104(17) 29_445 33_544
Hg5 Ba1 Hg4 58.78(4) 3 34_454
Hg5 Ba1 Hg4 59.31(4) 2 34_454
Hg5 Ba1 Hg4 29.46(3) . 34_454
Hg6 Ba1 Hg4 78.21(4) 3 34_454
Hg6 Ba1 Hg4 100.02(5) 2 34_454
Hg6 Ba1 Hg4 69.00(4) . 34_454
Hg4 Ba1 Hg4 164.74(3) 47_544 34_454
Hg4 Ba1 Hg4 133.28(2) 43_445 34_454
Hg4 Ba1 Hg4 135.64(2) 42_454 34_454
Hg3 Ba1 Hg4 94.66(3) . 34_454
Hg3 Ba1 Hg4 124.32(4) 3 34_454
Hg3 Ba1 Hg4 117.62(4) 2 34_454
Zn1 Ba1 Hg4 18.620(10) . 34_454
Zn2 Ba1 Hg4 77.25(4) . 34_454
Hg2 Ba1 Hg4 62.44(4) 3 34_454
Hg2 Ba1 Hg4 94.40(5) 2 34_454
Zn2 Ba1 Hg4 62.44(4) 3 34_454
Zn2 Ba1 Hg4 94.40(5) 2 34_454
Hg2 Ba1 Hg4 130.30(4) 48_544 34_454
Hg2 Ba1 Hg4 98.43(3) 44_445 34_454
Hg2 Ba1 Hg4 114.51(3) 40_454 34_454
Zn2 Ba1 Hg4 130.30(4) 48_544 34_454
Zn2 Ba1 Hg4 98.43(3) 44_445 34_454
Zn2 Ba1 Hg4 114.51(3) 40_454 34_454
Zn1 Ba1 Hg4 161.380(10) 13 34_454
Hg1 Ba1 Hg4 161.380(10) 13 34_454
Ba2 Ba1 Hg4 36.40(2) . 34_454
Ba2 Ba1 Hg4 60.94(3) 2 34_454
Ba2 Ba1 Hg4 35.77(2) 3 34_454
Ba2 Ba1 Hg4 130.56(3) 48_544 34_454
Ba2 Ba1 Hg4 104.47(2) 44_445 34_454
Ba2 Ba1 Hg4 100.00(2) 40_454 34_454
Ba2 Ba1 Hg4 89.14(3) 33_544 34_454
Ba2 Ba1 Hg4 63.31(2) 34_454 34_454
Ba2 Ba1 Hg4 93.24(3) 29_445 34_454
Ba2 Ba1 Hg4 125.348(14) 13 34_454
Ba2 Ba1 Hg4 147.206(16) 14 34_454
Ba2 Ba1 Hg4 151.335(19) 15 34_454
Hg4 Ba1 Hg4 32.104(17) 29_445 34_454
Hg4 Ba1 Hg4 32.104(17) 33_544 34_454
Hg5 Ba1 Hg6 62.966(18) 3 22_554
Hg5 Ba1 Hg6 126.24(5) 2 22_554
Hg5 Ba1 Hg6 57.087(18) . 22_554
Hg6 Ba1 Hg6 21.50(2) 3 22_554
Hg6 Ba1 Hg6 136.98(4) 2 22_554
Hg6 Ba1 Hg6 96.67(2) . 22_554
Hg4 Ba1 Hg6 121.50(3) 47_544 22_554
Hg4 Ba1 Hg6 110.43(3) 43_445 22_554
Hg4 Ba1 Hg6 68.583(16) 42_454 22_554
Hg3 Ba1 Hg6 54.911(19) . 22_554
Hg3 Ba1 Hg6 82.447(17) 3 22_554
Hg3 Ba1 Hg6 160.68(4) 2 22_554
Zn1 Ba1 Hg6 78.29(2) . 22_554
Zn2 Ba1 Hg6 134.83(3) . 22_554
Hg2 Ba1 Hg6 20.99(2) 3 22_554
Hg2 Ba1 Hg6 95.67(3) 2 22_554
Zn2 Ba1 Hg6 20.99(2) 3 22_554
Zn2 Ba1 Hg6 95.67(3) 2 22_554
Hg2 Ba1 Hg6 154.88(3) 48_544 22_554
Hg2 Ba1 Hg6 88.26(2) 44_445 22_554
Hg2 Ba1 Hg6 51.940(18) 40_454 22_554
Zn2 Ba1 Hg6 154.88(3) 48_544 22_554
Zn2 Ba1 Hg6 88.26(2) 44_445 22_554
Zn2 Ba1 Hg6 51.940(18) 40_454 22_554
Zn1 Ba1 Hg6 101.71(2) 13 22_554
Hg1 Ba1 Hg6 101.71(2) 13 22_554
Ba2 Ba1 Hg6 97.91(3) . 22_554
Ba2 Ba1 Hg6 102.71(3) 2 22_554
Ba2 Ba1 Hg6 36.136(15) 3 22_554
Ba2 Ba1 Hg6 118.838(15) 48_544 22_554
Ba2 Ba1 Hg6 125.169(16) 44_445 22_554
Ba2 Ba1 Hg6 34.064(13) 40_454 22_554
Ba2 Ba1 Hg6 56.792(14) 33_544 22_554
Ba2 Ba1 Hg6 61.395(15) 34_454 22_554
Ba2 Ba1 Hg6 159.91(5) 29_445 22_554
Ba2 Ba1 Hg6 77.319(17) 13 22_554
Ba2 Ba1 Hg6 136.82(4) 14 22_554
Ba2 Ba1 Hg6 88.970(17) 15 22_554
Hg4 Ba1 Hg6 96.84(3) 29_445 22_554
Hg4 Ba1 Hg6 71.11(2) 33_544 22_554
Hg4 Ba1 Hg6 68.14(2) 34_454 22_554
Hg5 Ba1 Hg6 57.087(18) 3 21_545
Hg5 Ba1 Hg6 62.966(18) 2 21_545
Hg5 Ba1 Hg6 126.24(5) . 21_545
Hg6 Ba1 Hg6 96.67(2) 3 21_545
Hg6 Ba1 Hg6 21.50(2) 2 21_545
Hg6 Ba1 Hg6 136.98(4) . 21_545
Hg4 Ba1 Hg6 68.583(16) 47_544 21_545
Hg4 Ba1 Hg6 121.50(3) 43_445 21_545
Hg4 Ba1 Hg6 110.43(3) 42_454 21_545
Hg3 Ba1 Hg6 160.68(4) . 21_545
Hg3 Ba1 Hg6 54.911(19) 3 21_545
Hg3 Ba1 Hg6 82.447(17) 2 21_545
Zn1 Ba1 Hg6 78.29(2) . 21_545
Zn2 Ba1 Hg6 95.67(3) . 21_545
Hg2 Ba1 Hg6 134.83(3) 3 21_545
Hg2 Ba1 Hg6 20.99(2) 2 21_545
Zn2 Ba1 Hg6 134.83(3) 3 21_545
Zn2 Ba1 Hg6 20.99(2) 2 21_545
Hg2 Ba1 Hg6 51.940(18) 48_544 21_545
Hg2 Ba1 Hg6 154.88(3) 44_445 21_545
Hg2 Ba1 Hg6 88.26(2) 40_454 21_545
Zn2 Ba1 Hg6 51.940(18) 48_544 21_545
Zn2 Ba1 Hg6 154.88(3) 44_445 21_545
Zn2 Ba1 Hg6 88.26(2) 40_454 21_545
Zn1 Ba1 Hg6 101.71(2) 13 21_545
Hg1 Ba1 Hg6 101.71(2) 13 21_545
Ba2 Ba1 Hg6 102.71(3) . 21_545
Ba2 Ba1 Hg6 36.136(15) 2 21_545
Ba2 Ba1 Hg6 97.91(3) 3 21_545
Ba2 Ba1 Hg6 34.064(13) 48_544 21_545
Ba2 Ba1 Hg6 118.838(15) 44_445 21_545
Ba2 Ba1 Hg6 125.169(16) 40_454 21_545
Ba2 Ba1 Hg6 61.395(15) 33_544 21_545
Ba2 Ba1 Hg6 159.91(5) 34_454 21_545
Ba2 Ba1 Hg6 56.792(14) 29_445 21_545
Ba2 Ba1 Hg6 136.82(4) 13 21_545
Ba2 Ba1 Hg6 88.970(17) 14 21_545
Ba2 Ba1 Hg6 77.319(17) 15 21_545
Hg4 Ba1 Hg6 71.11(2) 29_445 21_545
Hg4 Ba1 Hg6 68.14(2) 33_544 21_545
Hg4 Ba1 Hg6 96.84(3) 34_454 21_545
Hg6 Ba1 Hg6 115.992(15) 22_554 21_545
Hg5 Ba1 Hg6 126.24(5) 3 17_455
Hg5 Ba1 Hg6 57.087(18) 2 17_455
Hg5 Ba1 Hg6 62.966(18) . 17_455
Hg6 Ba1 Hg6 136.98(4) 3 17_455
Hg6 Ba1 Hg6 96.67(2) 2 17_455
Hg6 Ba1 Hg6 21.50(2) . 17_455
Hg4 Ba1 Hg6 110.43(3) 47_544 17_455
Hg4 Ba1 Hg6 68.583(16) 43_445 17_455
Hg4 Ba1 Hg6 121.50(3) 42_454 17_455
Hg3 Ba1 Hg6 82.447(17) . 17_455
Hg3 Ba1 Hg6 160.68(4) 3 17_455
Hg3 Ba1 Hg6 54.911(19) 2 17_455
Zn1 Ba1 Hg6 78.29(2) . 17_455
Zn2 Ba1 Hg6 20.99(2) . 17_455
Hg2 Ba1 Hg6 95.67(3) 3 17_455
Hg2 Ba1 Hg6 134.83(3) 2 17_455
Zn2 Ba1 Hg6 95.67(3) 3 17_455
Zn2 Ba1 Hg6 134.83(3) 2 17_455
Hg2 Ba1 Hg6 88.26(2) 48_544 17_455
Hg2 Ba1 Hg6 51.940(18) 44_445 17_455
Hg2 Ba1 Hg6 154.88(3) 40_454 17_455
Zn2 Ba1 Hg6 88.26(2) 48_544 17_455
Zn2 Ba1 Hg6 51.940(18) 44_445 17_455
Zn2 Ba1 Hg6 154.88(3) 40_454 17_455
Zn1 Ba1 Hg6 101.71(2) 13 17_455
Hg1 Ba1 Hg6 101.71(2) 13 17_455
Ba2 Ba1 Hg6 36.136(15) . 17_455
Ba2 Ba1 Hg6 97.91(3) 2 17_455
Ba2 Ba1 Hg6 102.71(3) 3 17_455
Ba2 Ba1 Hg6 125.169(16) 48_544 17_455
Ba2 Ba1 Hg6 34.064(13) 44_445 17_455
Ba2 Ba1 Hg6 118.838(15) 40_454 17_455
Ba2 Ba1 Hg6 159.91(5) 33_544 17_455
Ba2 Ba1 Hg6 56.792(14) 34_454 17_455
Ba2 Ba1 Hg6 61.395(15) 29_445 17_455
Ba2 Ba1 Hg6 88.970(17) 13 17_455
Ba2 Ba1 Hg6 77.319(17) 14 17_455
Ba2 Ba1 Hg6 136.82(4) 15 17_455
Hg4 Ba1 Hg6 68.14(2) 29_445 17_455
Hg4 Ba1 Hg6 96.84(3) 33_544 17_455
Hg4 Ba1 Hg6 71.11(2) 34_454 17_455
Hg6 Ba1 Hg6 115.992(15) 22_554 17_455
Hg6 Ba1 Hg6 115.992(15) 21_545 17_455
Hg5 Ba1 Hg4 75.44(3) 3 .
Hg5 Ba1 Hg4 101.13(4) 2 .
Hg5 Ba1 Hg4 22.636(17) . .
Hg6 Ba1 Hg4 55.04(2) 3 .
Hg6 Ba1 Hg4 142.40(6) 2 .
Hg6 Ba1 Hg4 65.16(2) . .
Hg4 Ba1 Hg4 150.54(4) 47_544 .
Hg4 Ba1 Hg4 107.226(19) 43_445 .
Hg4 Ba1 Hg4 93.164(14) 42_454 .
Hg3 Ba1 Hg4 53.30(2) . .
Hg3 Ba1 Hg4 117.03(2) 3 .
Hg3 Ba1 Hg4 135.73(2) 2 .
Zn1 Ba1 Hg4 60.69(2) . .
Zn2 Ba1 Hg4 99.79(3) . .
Hg2 Ba1 Hg4 19.93(3) 3 .
Hg2 Ba1 Hg4 117.17(4) 2 .
Zn2 Ba1 Hg4 19.93(3) 3 .
Zn2 Ba1 Hg4 117.17(4) 2 .
Hg2 Ba1 Hg4 170.01(3) 48_544 .
Hg2 Ba1 Hg4 72.45(2) 44_445 .
Hg2 Ba1 Hg4 86.611(18) 40_454 .
Zn2 Ba1 Hg4 170.01(3) 48_544 .
Zn2 Ba1 Hg4 72.45(2) 44_445 .
Zn2 Ba1 Hg4 86.611(18) 40_454 .
Zn1 Ba1 Hg4 119.31(2) 13 .
Hg1 Ba1 Hg4 119.31(2) 13 .
Ba2 Ba1 Hg4 64.43(2) . .
Ba2 Ba1 Hg4 100.23(4) 2 .
Ba2 Ba1 Hg4 33.688(15) 3 .
Ba2 Ba1 Hg4 151.487(17) 48_544 .
Ba2 Ba1 Hg4 101.281(13) 44_445 .
Ba2 Ba1 Hg4 58.698(14) 40_454 .
Ba2 Ba1 Hg4 86.241(18) 33_544 .
Ba2 Ba1 Hg4 34.932(15) 34_454 .
Ba2 Ba1 Hg4 132.44(4) 29_445 .
Ba2 Ba1 Hg4 84.304(14) 13 .
Ba2 Ba1 Hg4 139.76(2) 14 .
Ba2 Ba1 Hg4 121.493(17) 15 .
Hg4 Ba1 Hg4 75.88(3) 29_445 .
Hg4 Ba1 Hg4 64.776(19) 33_544 .
Hg4 Ba1 Hg4 43.800(18) 34_454 .
Hg6 Ba1 Hg4 35.101(12) 22_554 .
Hg6 Ba1 Hg4 131.23(3) 21_545 .
Hg6 Ba1 Hg4 82.011(18) 17_455 .
Hg5 Ba1 Hg4 101.13(4) 3 2
Hg5 Ba1 Hg4 22.636(17) 2 2
Hg5 Ba1 Hg4 75.44(3) . 2
Hg6 Ba1 Hg4 142.40(6) 3 2
Hg6 Ba1 Hg4 65.16(2) 2 2
Hg6 Ba1 Hg4 55.04(2) . 2
Hg4 Ba1 Hg4 107.226(19) 47_544 2
Hg4 Ba1 Hg4 93.164(14) 43_445 2
Hg4 Ba1 Hg4 150.54(4) 42_454 2
Hg3 Ba1 Hg4 117.03(2) . 2
Hg3 Ba1 Hg4 135.73(2) 3 2
Hg3 Ba1 Hg4 53.30(2) 2 2
Zn1 Ba1 Hg4 60.69(2) . 2
Zn2 Ba1 Hg4 19.93(3) . 2
Hg2 Ba1 Hg4 117.17(4) 3 2
Hg2 Ba1 Hg4 99.79(3) 2 2
Zn2 Ba1 Hg4 117.17(4) 3 2
Zn2 Ba1 Hg4 99.79(3) 2 2
Hg2 Ba1 Hg4 72.45(2) 48_544 2
Hg2 Ba1 Hg4 86.611(18) 44_445 2
Hg2 Ba1 Hg4 170.01(3) 40_454 2
Zn2 Ba1 Hg4 72.45(2) 48_544 2
Zn2 Ba1 Hg4 86.611(18) 44_445 2
Zn2 Ba1 Hg4 170.01(3) 40_454 2
Zn1 Ba1 Hg4 119.31(2) 13 2
Hg1 Ba1 Hg4 119.31(2) 13 2
Ba2 Ba1 Hg4 33.688(15) . 2
Ba2 Ba1 Hg4 64.43(2) 2 2
Ba2 Ba1 Hg4 100.23(4) 3 2
Ba2 Ba1 Hg4 101.281(13) 48_544 2
Ba2 Ba1 Hg4 58.698(14) 44_445 2
Ba2 Ba1 Hg4 151.487(17) 40_454 2
Ba2 Ba1 Hg4 132.44(4) 33_544 2
Ba2 Ba1 Hg4 86.241(18) 34_454 2
Ba2 Ba1 Hg4 34.932(16) 29_445 2
Ba2 Ba1 Hg4 121.493(17) 13 2
Ba2 Ba1 Hg4 84.304(14) 14 2
Ba2 Ba1 Hg4 139.76(2) 15 2
Hg4 Ba1 Hg4 43.800(18) 29_445 2
Hg4 Ba1 Hg4 75.88(3) 33_544 2
Hg4 Ba1 Hg4 64.776(19) 34_454 2
Hg6 Ba1 Hg4 131.23(3) 22_554 2
Hg6 Ba1 Hg4 82.011(18) 21_545 2
Hg6 Ba1 Hg4 35.101(12) 17_455 2
Hg4 Ba1 Hg4 98.07(3) . 2
Hg5 Ba1 Hg4 22.636(17) 3 3
Hg5 Ba1 Hg4 75.44(3) 2 3
Hg5 Ba1 Hg4 101.13(4) . 3
Hg6 Ba1 Hg4 65.16(2) 3 3
Hg6 Ba1 Hg4 55.04(2) 2 3
Hg6 Ba1 Hg4 142.40(6) . 3
Hg4 Ba1 Hg4 93.164(14) 47_544 3
Hg4 Ba1 Hg4 150.54(4) 43_445 3
Hg4 Ba1 Hg4 107.226(19) 42_454 3
Hg3 Ba1 Hg4 135.73(2) . 3
Hg3 Ba1 Hg4 53.30(2) 3 3
Hg3 Ba1 Hg4 117.03(2) 2 3
Zn1 Ba1 Hg4 60.69(2) . 3
Zn2 Ba1 Hg4 117.17(4) . 3
Hg2 Ba1 Hg4 99.79(3) 3 3
Hg2 Ba1 Hg4 19.93(3) 2 3
Zn2 Ba1 Hg4 99.79(3) 3 3
Zn2 Ba1 Hg4 19.93(3) 2 3
Hg2 Ba1 Hg4 86.611(18) 48_544 3
Hg2 Ba1 Hg4 170.01(3) 44_445 3
Hg2 Ba1 Hg4 72.45(2) 40_454 3
Zn2 Ba1 Hg4 86.611(18) 48_544 3
Zn2 Ba1 Hg4 170.01(3) 44_445 3
Zn2 Ba1 Hg4 72.45(2) 40_454 3
Zn1 Ba1 Hg4 119.31(2) 13 3
Hg1 Ba1 Hg4 119.31(2) 13 3
Ba2 Ba1 Hg4 100.23(4) . 3
Ba2 Ba1 Hg4 33.688(15) 2 3
Ba2 Ba1 Hg4 64.43(2) 3 3
Ba2 Ba1 Hg4 58.698(14) 48_544 3
Ba2 Ba1 Hg4 151.487(17) 44_445 3
Ba2 Ba1 Hg4 101.281(13) 40_454 3
Ba2 Ba1 Hg4 34.932(15) 33_544 3
Ba2 Ba1 Hg4 132.44(4) 34_454 3
Ba2 Ba1 Hg4 86.241(18) 29_445 3
Ba2 Ba1 Hg4 139.76(2) 13 3
Ba2 Ba1 Hg4 121.493(17) 14 3
Ba2 Ba1 Hg4 84.304(14) 15 3
Hg4 Ba1 Hg4 64.776(19) 29_445 3
Hg4 Ba1 Hg4 43.800(18) 33_544 3
Hg4 Ba1 Hg4 75.88(3) 34_454 3
Hg6 Ba1 Hg4 82.011(18) 22_554 3
Hg6 Ba1 Hg4 35.101(12) 21_545 3
Hg6 Ba1 Hg4 131.23(3) 17_455 3
Hg4 Ba1 Hg4 98.07(3) . 3
Hg4 Ba1 Hg4 98.07(3) 2 3
Hg5 Ba1 Hg5 73.40(3) 3 29_445
Hg5 Ba1 Hg5 10.527(14) 2 29_445
Hg5 Ba1 Hg5 87.12(4) . 29_445
Hg6 Ba1 Hg5 123.11(5) 3 29_445
Hg6 Ba1 Hg5 41.81(2) 2 29_445
Hg6 Ba1 Hg5 85.94(3) . 29_445
Hg4 Ba1 Hg5 102.973(17) 47_544 29_445
Hg4 Ba1 Hg5 118.650(15) 43_445 29_445
Hg4 Ba1 Hg5 159.79(3) 42_454 29_445
Hg3 Ba1 Hg5 146.60(3) . 29_445
Hg3 Ba1 Hg5 107.40(3) 3 29_445
Hg3 Ba1 Hg5 68.66(2) 2 29_445
Zn1 Ba1 Hg5 48.850(18) . 29_445
Zn2 Ba1 Hg5 51.14(3) . 29_445
Hg2 Ba1 Hg5 125.49(5) 3 29_445
Hg2 Ba1 Hg5 68.02(3) 2 29_445
Zn2 Ba1 Hg5 125.49(5) 3 29_445
Zn2 Ba1 Hg5 68.02(3) 2 29_445
Hg2 Ba1 Hg5 67.30(2) 48_544 29_445
Hg2 Ba1 Hg5 119.03(2) 44_445 29_445
Hg2 Ba1 Hg5 137.70(3) 40_454 29_445
Zn2 Ba1 Hg5 67.30(2) 48_544 29_445
Zn2 Ba1 Hg5 119.03(2) 44_445 29_445
Zn2 Ba1 Hg5 137.70(3) 40_454 29_445
Zn1 Ba1 Hg5 131.150(18) 13 29_445
Hg1 Ba1 Hg5 131.150(18) 13 29_445
Ba2 Ba1 Hg5 51.32(2) . 29_445
Ba2 Ba1 Hg5 32.897(17) 2 29_445
Ba2 Ba1 Hg5 90.29(4) 3 29_445
Ba2 Ba1 Hg5 80.387(14) 48_544 29_445
Ba2 Ba1 Hg5 88.365(17) 44_445 29_445
Ba2 Ba1 Hg5 160.25(4) 40_454 29_445
Ba2 Ba1 Hg5 100.90(3) 33_544 29_445
Ba2 Ba1 Hg5 111.15(3) 34_454 29_445
Ba2 Ba1 Hg5 33.599(16) 29_445 29_445
Ba2 Ba1 Hg5 151.590(18) 13 29_445
Ba2 Ba1 Hg5 96.834(14) 14 29_445
Ba2 Ba1 Hg5 126.594(14) 15 29_445
Hg4 Ba1 Hg5 31.169(14) 29_445 29_445
Hg4 Ba1 Hg5 55.81(2) 33_544 29_445
Hg4 Ba1 Hg5 63.05(2) 34_454 29_445
Hg6 Ba1 Hg5 126.34(4) 22_554 29_445
Hg6 Ba1 Hg5 52.591(16) 21_545 29_445
Hg6 Ba1 Hg5 67.316(18) 17_455 29_445
Hg4 Ba1 Hg5 106.48(3) . 29_445
Hg4 Ba1 Hg5 32.418(14) 2 29_445
Hg4 Ba1 Hg5 66.041(19) 3 29_445
Hg5 Ba2 Zn2 124.06(4) 34_454 .
Hg5 Ba2 Hg3 89.63(3) 34_454 37_444
Zn2 Ba2 Hg3 145.73(5) . 37_444
Hg5 Ba2 Hg4 166.18(4) 34_454 2
Zn2 Ba2 Hg4 48.31(4) . 2
Hg3 Ba2 Hg4 100.00(3) 37_444 2
Hg5 Ba2 Hg6 51.14(2) 34_454 34_454
Zn2 Ba2 Hg6 90.76(4) . 34_454
Hg3 Ba2 Hg6 118.61(4) 37_444 34_454
Hg4 Ba2 Hg6 115.11(4) 2 34_454
Hg5 Ba2 Hg5 50.13(3) 34_454 .
Zn2 Ba2 Hg5 86.46(4) . .
Hg3 Ba2 Hg5 115.67(4) 37_444 .
Hg4 Ba2 Hg5 131.06(4) 2 .
Hg6 Ba2 Hg5 76.81(3) 34_454 .
Hg5 Ba2 Hg5 129.03(4) 34_454 2
Zn2 Ba2 Hg5 46.39(4) . 2
Hg3 Ba2 Hg5 109.32(4) 37_444 2
Hg4 Ba2 Hg5 56.90(2) 2 2
Hg6 Ba2 Hg5 131.90(4) 34_454 2
Hg5 Ba2 Hg5 79.41(4) . 2
Hg5 Ba2 Hg3 66.55(3) 34_454 34_454
Zn2 Ba2 Hg3 135.68(5) . 34_454
Hg3 Ba2 Hg3 59.24(3) 37_444 34_454
Hg4 Ba2 Hg3 109.97(4) 2 34_454
Hg6 Ba2 Hg3 61.95(3) 34_454 34_454
Hg5 Ba2 Hg3 116.67(4) . 34_454
Hg5 Ba2 Hg3 162.72(4) 2 34_454
Hg5 Ba2 Zn1 86.74(3) 34_454 .
Zn2 Ba2 Zn1 85.85(4) . .
Hg3 Ba2 Zn1 90.52(4) 37_444 .
Hg4 Ba2 Zn1 102.93(3) 2 .
Hg6 Ba2 Zn1 124.73(4) 34_454 .
Hg5 Ba2 Zn1 47.92(2) . .
Hg5 Ba2 Zn1 47.86(2) 2 .
Hg3 Ba2 Zn1 138.09(4) 34_454 .
Hg5 Ba2 Hg3 124.05(4) 34_454 16_455
Zn2 Ba2 Hg3 90.84(5) . 16_455
Hg3 Ba2 Hg3 72.24(3) 37_444 16_455
Hg4 Ba2 Hg3 51.46(2) 2 16_455
Hg6 Ba2 Hg3 91.77(4) 34_454 16_455
Hg5 Ba2 Hg3 168.21(4) . 16_455
Hg5 Ba2 Hg3 106.87(3) 2 16_455
Hg3 Ba2 Hg3 58.59(3) 34_454 16_455
Zn1 Ba2 Hg3 143.35(4) . 16_455
Hg5 Ba2 Hg6 77.47(3) 34_454 .
Zn2 Ba2 Hg6 46.60(4) . .
Hg3 Ba2 Hg6 165.18(4) 37_444 .
Hg4 Ba2 Hg6 94.01(3) 2 .
Hg6 Ba2 Hg6 58.16(3) 34_454 .
Hg5 Ba2 Hg6 50.13(2) . .
Hg5 Ba2 Hg6 74.48(3) 2 .
Hg3 Ba2 Hg6 120.10(4) 34_454 .
Zn1 Ba2 Hg6 81.62(4) . .
Hg3 Ba2 Hg6 121.08(4) 16_455 .
Hg5 Ba2 Hg2 88.85(5) 34_454 17_455
Zn2 Ba2 Hg2 89.93(4) . 17_455
Hg3 Ba2 Hg2 97.55(4) 37_444 17_455
Hg4 Ba2 Hg2 80.13(4) 2 17_455
Hg6 Ba2 Hg2 47.04(4) 34_454 17_455
Hg5 Ba2 Hg2 123.69(4) . 17_455
Hg5 Ba2 Hg2 131.92(5) 2 17_455
Hg3 Ba2 Hg2 45.77(4) 34_454 17_455
Zn1 Ba2 Hg2 170.78(5) . 17_455
Hg3 Ba2 Hg2 44.75(4) 16_455 17_455
Hg6 Ba2 Hg2 89.53(4) . 17_455
Hg5 Ba2 Zn2 88.85(5) 34_454 17_455
Zn2 Ba2 Zn2 89.93(4) . 17_455
Hg3 Ba2 Zn2 97.55(4) 37_444 17_455
Hg4 Ba2 Zn2 80.13(4) 2 17_455
Hg6 Ba2 Zn2 47.04(4) 34_454 17_455
Hg5 Ba2 Zn2 123.69(4) . 17_455
Hg5 Ba2 Zn2 131.92(5) 2 17_455
Hg3 Ba2 Zn2 45.77(4) 34_454 17_455
Zn1 Ba2 Zn2 170.78(5) . 17_455
Hg3 Ba2 Zn2 44.75(4) 16_455 17_455
Hg6 Ba2 Zn2 89.53(4) . 17_455
Hg2 Ba2 Zn2 0.00(4) 17_455 17_455
Hg5 Ba2 Hg4 112.07(4) 34_454 29_445
Zn2 Ba2 Hg4 103.93(4) . 29_445
Hg3 Ba2 Hg4 51.24(2) 37_444 29_445
Hg4 Ba2 Hg4 81.74(3) 2 29_445
Hg6 Ba2 Hg4 162.80(4) 34_454 29_445
Hg5 Ba2 Hg4 94.95(3) . 29_445
Hg5 Ba2 Hg4 59.25(3) 2 29_445
Hg3 Ba2 Hg4 110.46(3) 34_454 29_445
Zn1 Ba2 Hg4 49.26(3) . 29_445
Hg3 Ba2 Hg4 96.84(3) 16_455 29_445
Hg6 Ba2 Hg4 127.24(4) . 29_445
Hg2 Ba2 Hg4 139.92(4) 17_455 29_445
Zn2 Ba2 Hg4 139.92(4) 17_455 29_445
Hg5 Ba2 Hg4 56.34(3) 34_454 34_454
Zn2 Ba2 Hg4 133.93(5) . 34_454
Hg3 Ba2 Hg4 57.05(3) 37_444 34_454
Hg4 Ba2 Hg4 137.43(4) 2 34_454
Hg6 Ba2 Hg4 107.45(3) 34_454 34_454
Hg5 Ba2 Hg4 58.78(3) . 34_454
Hg5 Ba2 Hg4 94.55(3) 2 34_454
Hg3 Ba2 Hg4 89.30(3) 34_454 34_454
Zn1 Ba2 Hg4 48.82(3) . 34_454
Hg3 Ba2 Hg4 129.07(4) 16_455 34_454
Hg6 Ba2 Hg4 108.91(3) . 34_454
Hg2 Ba2 Hg4 133.43(5) 17_455 34_454
Zn2 Ba2 Hg4 133.43(5) 17_455 34_454
Hg4 Ba2 Hg4 55.77(3) 29_445 34_454
Hg5 Ba2 Hg6 102.77(3) 34_454 17_455
Zn2 Ba2 Hg6 46.69(4) . 17_455
Hg3 Ba2 Hg6 139.21(4) 37_444 17_455
Hg4 Ba2 Hg6 63.50(3) 2 17_455
Hg6 Ba2 Hg6 52.93(3) 34_454 17_455
Hg5 Ba2 Hg6 101.54(3) . 17_455
Hg5 Ba2 Hg6 92.77(3) 2 17_455
Hg3 Ba2 Hg6 90.11(3) 34_454 17_455
Zn1 Ba2 Hg6 128.38(4) . 17_455
Hg3 Ba2 Hg6 68.63(3) 16_455 17_455
Hg6 Ba2 Hg6 52.63(3) . 17_455
Hg2 Ba2 Hg6 45.09(3) 17_455 17_455
Zn2 Ba2 Hg6 45.09(3) 17_455 17_455
Hg4 Ba2 Hg6 144.26(4) 29_445 17_455
Hg4 Ba2 Hg6 157.10(4) 34_454 17_455
Hg5 Ba2 Hg2 45.20(4) 34_454 36_454
Zn2 Ba2 Hg2 169.15(5) . 36_454
Hg3 Ba2 Hg2 45.11(4) 37_444 36_454
Hg4 Ba2 Hg2 141.54(4) 2 36_454
Hg6 Ba2 Hg2 80.22(4) 34_454 36_454
Hg5 Ba2 Hg2 85.61(4) . 36_454
Hg5 Ba2 Hg2 138.53(5) 2 36_454
Hg3 Ba2 Hg2 43.94(4) 34_454 36_454
Zn1 Ba2 Hg2 94.30(4) . 36_454
Hg3 Ba2 Hg2 95.43(4) 16_455 36_454
Hg6 Ba2 Hg2 122.65(4) . 36_454
Hg2 Ba2 Hg2 88.31(3) 17_455 36_454
Zn2 Ba2 Hg2 88.31(3) 17_455 36_454
Hg4 Ba2 Hg2 84.15(4) 29_445 36_454
Hg4 Ba2 Hg2 45.52(4) 34_454 36_454
Hg6 Ba2 Hg2 128.23(5) 17_455 36_454
Hg5 Ba2 Zn2 45.20(4) 34_454 36_454
Zn2 Ba2 Zn2 169.15(5) . 36_454
Hg3 Ba2 Zn2 45.11(4) 37_444 36_454
Hg4 Ba2 Zn2 141.54(4) 2 36_454
Hg6 Ba2 Zn2 80.22(4) 34_454 36_454
Hg5 Ba2 Zn2 85.61(4) . 36_454
Hg5 Ba2 Zn2 138.53(5) 2 36_454
Hg3 Ba2 Zn2 43.94(4) 34_454 36_454
Zn1 Ba2 Zn2 94.30(4) . 36_454
Hg3 Ba2 Zn2 95.43(4) 16_455 36_454
Hg6 Ba2 Zn2 122.65(4) . 36_454
Hg2 Ba2 Zn2 88.31(3) 17_455 36_454
Zn2 Ba2 Zn2 88.31(3) 17_455 36_454
Hg4 Ba2 Zn2 84.15(4) 29_445 36_454
Hg4 Ba2 Zn2 45.52(4) 34_454 36_454
Hg6 Ba2 Zn2 128.23(5) 17_455 36_454
Hg2 Ba2 Zn2 0.00(5) 36_454 36_454
Hg5 Ba2 Ba2 139.46(4) 34_454 28_445
Zn2 Ba2 Ba2 96.45(4) . 28_445
Hg3 Ba2 Ba2 49.95(3) 37_444 28_445
Hg4 Ba2 Ba2 50.41(3) 2 28_445
Hg6 Ba2 Ba2 139.62(4) 34_454 28_445
Hg5 Ba2 Ba2 143.11(4) . 28_445
Hg5 Ba2 Ba2 76.46(2) 2 28_445
Hg3 Ba2 Ba2 86.40(2) 34_454 28_445
Zn1 Ba2 Ba2 95.47(3) . 28_445
Hg3 Ba2 Ba2 48.61(3) 16_455 28_445
Hg6 Ba2 Ba2 142.98(4) . 28_445
Hg2 Ba2 Ba2 93.14(4) 17_455 28_445
Zn2 Ba2 Ba2 93.14(4) 17_455 28_445
Hg4 Ba2 Ba2 48.58(2) 29_445 28_445
Hg4 Ba2 Ba2 95.74(4) 34_454 28_445
Hg6 Ba2 Ba2 107.07(4) 17_455 28_445
Hg2 Ba2 Ba2 94.35(4) 36_454 28_445
Zn2 Ba2 Ba2 94.35(4) 36_454 28_445
Hg5 Ba2 Hg5 149.30(4) 34_454 29_445
Zn2 Ba2 Hg5 66.98(3) . 29_445
Hg3 Ba2 Hg5 80.73(3) 37_444 29_445
Hg4 Ba2 Hg5 43.55(2) 2 29_445
Hg6 Ba2 Hg5 156.18(4) 34_454 29_445
Hg5 Ba2 Hg5 108.65(3) . 29_445
Hg5 Ba2 Hg5 34.20(2) 2 29_445
Hg3 Ba2 Hg5 128.73(3) 34_454 29_445
Zn1 Ba2 Hg5 64.44(2) . 29_445
Hg3 Ba2 Hg5 80.68(3) 16_455 29_445
Hg6 Ba2 Hg5 106.73(3) . 29_445
Hg2 Ba2 Hg5 121.16(4) 17_455 29_445
Zn2 Ba2 Hg5 121.16(4) 17_455 29_445
Hg4 Ba2 Hg5 40.836(19) 29_445 29_445
Hg4 Ba2 Hg5 94.64(3) 34_454 29_445
Hg6 Ba2 Hg5 103.50(3) 17_455 29_445
Hg2 Ba2 Hg5 122.77(4) 36_454 29_445
Zn2 Ba2 Hg5 122.77(4) 36_454 29_445
Ba2 Ba2 Hg5 42.332(15) 28_445 29_445
Hg5 Ba2 Ba1 90.92(3) 34_454 .
Zn2 Ba2 Ba1 50.34(4) . .
Hg3 Ba2 Ba1 132.73(4) 37_444 .
Hg4 Ba2 Ba1 89.77(3) 2 .
Hg6 Ba2 Ba1 97.53(3) 34_454 .
Hg5 Ba2 Ba1 41.442(19) . .
Hg5 Ba2 Ba1 41.458(19) 2 .
Hg3 Ba2 Ba1 155.82(3) 34_454 .
Zn1 Ba2 Ba1 42.38(3) . .
Hg3 Ba2 Ba1 139.92(3) 16_455 .
Hg6 Ba2 Ba1 41.85(2) . .
Hg2 Ba2 Ba1 129.72(4) 17_455 .
Zn2 Ba2 Ba1 129.72(4) 17_455 .
Hg4 Ba2 Ba1 85.42(3) 29_445 .
Hg4 Ba2 Ba1 84.86(3) 34_454 .
Hg6 Ba2 Ba1 86.36(3) 17_455 .
Hg2 Ba2 Ba1 124.53(4) 36_454 .
Zn2 Ba2 Ba1 124.53(4) 36_454 .
Ba2 Ba2 Ba1 117.491(14) 28_445 .
Hg5 Ba2 Ba1 75.221(19) 29_445 .
Hg5 Ba2 Ba2 38.61(2) 34_454 34_454
Zn2 Ba2 Ba2 85.52(4) . 34_454
Hg3 Ba2 Ba2 128.17(3) 37_444 34_454
Hg4 Ba2 Ba2 131.31(3) 2 34_454
Hg6 Ba2 Ba2 39.55(2) 34_454 34_454
Hg5 Ba2 Ba2 37.41(2) . 34_454
Hg5 Ba2 Ba2 105.38(4) 2 34_454
Hg3 Ba2 Ba2 91.79(3) 34_454 34_454
Zn1 Ba2 Ba2 85.23(3) . 34_454
Hg3 Ba2 Ba2 130.95(3) 16_455 34_454
Hg6 Ba2 Ba2 39.02(2) . 34_454
Hg2 Ba2 Ba2 86.28(3) 17_455 34_454
Zn2 Ba2 Ba2 86.28(3) 17_455 34_454
Hg4 Ba2 Ba2 131.51(3) 29_445 34_454
Hg4 Ba2 Ba2 83.265(19) 34_454 34_454
Hg6 Ba2 Ba2 73.87(2) 17_455 34_454
Hg2 Ba2 Ba2 83.68(4) 36_454 34_454
Zn2 Ba2 Ba2 83.68(4) 36_454 34_454
Ba2 Ba2 Ba2 177.95(2) 28_445 34_454
Hg5 Ba2 Ba2 139.45(4) 29_445 34_454
Ba1 Ba2 Ba2 64.25(2) . 34_454
Hg5 Ba2 Hg3 107.55(3) 34_454 7_545
Zn2 Ba2 Hg3 123.13(4) . 7_545
Hg3 Ba2 Hg3 36.033(19) 37_444 7_545
Hg4 Ba2 Hg3 75.95(3) 2 7_545
Hg6 Ba2 Hg3 105.91(3) 34_454 7_545
Hg5 Ba2 Hg3 149.81(3) . 7_545
Hg5 Ba2 Hg3 115.39(3) 2 7_545
Hg3 Ba2 Hg3 47.50(3) 34_454 7_545
Zn1 Ba2 Hg3 121.72(4) . 7_545
Hg3 Ba2 Hg3 36.387(17) 16_455 7_545
Hg6 Ba2 Hg3 155.90(3) . 7_545
Hg2 Ba2 Hg3 67.37(3) 17_455 7_545
Zn2 Ba2 Hg3 67.37(3) 17_455 7_545
Hg4 Ba2 Hg3 73.68(2) 29_445 7_545
Hg4 Ba2 Hg3 92.69(3) 34_454 7_545
Hg6 Ba2 Hg3 103.69(3) 17_455 7_545
Hg2 Ba2 Hg3 65.77(3) 36_454 7_545
Zn2 Ba2 Hg3 65.77(3) 36_454 7_545
Ba2 Ba2 Hg3 38.925(14) 28_445 7_545
Hg5 Ba2 Hg3 81.238(18) 29_445 7_545
Ba1 Ba2 Hg3 156.03(3) . 7_545
Ba2 Ba2 Hg3 139.23(4) 34_454 7_545
Hg5 Ba2 Ba1 131.29(4) 34_454 16_455
Zn2 Ba2 Ba1 56.27(4) . 16_455
Hg3 Ba2 Ba1 108.10(3) 37_444 16_455
Hg4 Ba2 Ba1 36.00(3) 2 16_455
Hg6 Ba2 Ba1 81.20(3) 34_454 16_455
Hg5 Ba2 Ba1 136.20(3) . 16_455
Hg5 Ba2 Ba1 88.16(3) 2 16_455
Hg3 Ba2 Ba1 83.96(3) 34_454 16_455
Zn1 Ba2 Ba1 136.02(4) . 16_455
Hg3 Ba2 Ba1 36.64(2) 16_455 16_455
Hg6 Ba2 Ba1 86.11(3) . 16_455
Hg2 Ba2 Ba1 45.00(4) 17_455 16_455
Zn2 Ba2 Ba1 45.00(4) 17_455 16_455
Hg4 Ba2 Ba1 114.32(3) 29_445 16_455
Hg4 Ba2 Ba1 164.93(3) 34_454 16_455
Hg6 Ba2 Ba1 36.84(2) 17_455 16_455
Hg2 Ba2 Ba1 127.25(4) 36_454 16_455
Zn2 Ba2 Ba1 127.25(4) 36_454 16_455
Ba2 Ba2 Ba1 70.46(3) 28_445 16_455
Hg5 Ba2 Ba1 79.32(3) 29_445 16_455
Ba1 Ba2 Ba1 106.59(3) . 16_455
Ba2 Ba2 Ba1 110.33(2) 34_454 16_455
Hg3 Ba2 Ba1 72.842(18) 7_545 16_455
Hg5 Ba2 Hg6 70.47(3) 34_454 44_445
Zn2 Ba2 Hg6 61.09(3) . 44_445
Hg3 Ba2 Hg6 149.11(4) 37_444 44_445
Hg4 Ba2 Hg6 96.60(3) 2 44_445
Hg6 Ba2 Hg6 30.657(18) 34_454 44_445
Hg5 Ba2 Hg6 69.65(2) . 44_445
Hg5 Ba2 Hg6 101.57(3) 2 44_445
Hg3 Ba2 Hg6 90.63(3) 34_454 44_445
Zn1 Ba2 Hg6 110.93(3) . 44_445
Hg3 Ba2 Hg6 99.03(3) 16_455 44_445
Hg6 Ba2 Hg6 30.958(18) . 44_445
Hg2 Ba2 Hg6 59.91(3) 17_455 44_445
Zn2 Ba2 Hg6 59.91(3) 17_455 44_445
Hg4 Ba2 Hg6 158.18(3) 29_445 44_445
Hg4 Ba2 Hg6 121.55(3) 34_454 44_445
Hg6 Ba2 Hg6 35.56(2) 17_455 44_445
Hg2 Ba2 Hg6 109.03(4) 36_454 44_445
Zn2 Ba2 Hg6 109.03(4) 36_454 44_445
Ba2 Ba2 Hg6 142.57(4) 28_445 44_445
Hg5 Ba2 Hg6 128.07(2) 29_445 44_445
Ba1 Ba2 Hg6 72.80(2) . 44_445
Ba2 Ba2 Hg6 38.319(14) 34_454 44_445
Hg3 Ba2 Hg6 127.24(3) 7_545 44_445
Ba1 Ba2 Hg6 72.12(2) 16_455 44_445
Hg5 Ba2 Ba1 34.91(3) 34_454 34_454
Zn2 Ba2 Ba1 126.53(4) . 34_454
Hg3 Ba2 Ba1 84.01(3) 37_444 34_454
Hg4 Ba2 Ba1 135.79(4) 2 34_454
Hg6 Ba2 Ba1 35.802(18) 34_454 34_454
Hg5 Ba2 Ba1 82.71(3) . 34_454
Hg5 Ba2 Ba1 161.08(4) 2 34_454
Hg3 Ba2 Ba1 36.20(3) 34_454 34_454
Zn1 Ba2 Ba1 121.14(3) . 34_454
Hg3 Ba2 Ba1 89.73(3) 16_455 34_454
Hg6 Ba2 Ba1 89.32(3) . 34_454
Hg2 Ba2 Ba1 55.80(4) 17_455 34_454
Zn2 Ba2 Ba1 55.80(4) 17_455 34_454
Hg4 Ba2 Ba1 129.04(3) 29_445 34_454
Hg4 Ba2 Ba1 81.31(3) 34_454 34_454
Hg6 Ba2 Ba1 84.76(3) 17_455 34_454
Hg2 Ba2 Ba1 44.89(4) 36_454 34_454
Zn2 Ba2 Ba1 44.89(4) 36_454 34_454
Ba2 Ba2 Ba1 122.21(2) 28_445 34_454
Hg5 Ba2 Ba1 163.86(3) 29_445 34_454
Ba1 Ba2 Ba1 119.62(2) . 34_454
Ba2 Ba2 Ba1 55.91(3) 34_454 34_454
Hg3 Ba2 Ba1 83.35(3) 7_545 34_454
Ba1 Ba2 Ba1 100.649(19) 16_455 34_454
Hg6 Ba2 Ba1 66.056(17) 44_445 34_454
Hg5 Ba2 Hg3 135.23(3) 34_454 17_455
Zn2 Ba2 Hg3 20.55(4) . 17_455
Hg3 Ba2 Hg3 133.00(3) 37_444 17_455
Hg4 Ba2 Hg3 33.32(2) 2 17_455
Hg6 Ba2 Hg3 90.04(3) 34_454 17_455
Hg5 Ba2 Hg3 106.29(3) . 17_455
Hg5 Ba2 Hg3 57.81(2) 2 17_455
Hg3 Ba2 Hg3 118.70(3) 34_454 17_455
Zn1 Ba2 Hg3 103.08(3) . 17_455
Hg3 Ba2 Hg3 70.34(3) 16_455 17_455
Hg6 Ba2 Hg3 61.46(2) . 17_455
Hg2 Ba2 Hg3 74.59(4) 17_455 17_455
Zn2 Ba2 Hg3 74.59(4) 17_455 17_455
Hg4 Ba2 Hg3 106.86(3) 29_445 17_455
Hg4 Ba2 Hg3 151.82(3) 34_454 17_455
Hg6 Ba2 Hg3 38.04(2) 17_455 17_455
Hg2 Ba2 Hg3 162.62(4) 36_454 17_455
Zn2 Ba2 Hg3 162.62(4) 36_454 17_455
Ba2 Ba2 Hg3 83.73(3) 28_445 17_455
Hg5 Ba2 Hg3 66.136(19) 29_445 17_455
Ba1 Ba2 Hg3 70.76(2) . 17_455
Ba2 Ba2 Hg3 97.996(18) 34_454 17_455
Hg3 Ba2 Hg3 103.79(2) 7_545 17_455
Ba1 Ba2 Hg3 36.083(14) 16_455 17_455
Hg6 Ba2 Hg3 65.192(16) 44_445 17_455
Ba1 Ba2 Hg3 122.73(2) 34_454 17_455
Hg5 Ba2 Hg4 85.32(3) 34_454 33_544
Zn2 Ba2 Hg4 106.95(4) . 33_544
Hg3 Ba2 Hg4 66.03(3) 37_444 33_544
Hg4 Ba2 Hg4 107.59(3) 2 33_544
Hg6 Ba2 Hg4 134.49(3) 34_454 33_544
Hg5 Ba2 Hg4 63.32(2) . 33_544
Hg5 Ba2 Hg4 62.76(2) 2 33_544
Hg3 Ba2 Hg4 117.13(3) 34_454 33_544
Zn1 Ba2 Hg4 24.54(3) . 33_544
Hg3 Ba2 Hg4 128.34(3) 16_455 33_544
Hg6 Ba2 Hg4 105.17(3) . 33_544
Hg2 Ba2 Hg4 162.55(4) 17_455 33_544
Zn2 Ba2 Hg4 162.55(4) 17_455 33_544
Hg4 Ba2 Hg4 32.400(18) 29_445 33_544
Hg4 Ba2 Hg4 32.775(18) 34_454 33_544
Hg6 Ba2 Hg4 152.36(3) 17_455 33_544
Hg2 Ba2 Hg4 75.93(4) 36_454 33_544
Zn2 Ba2 Hg4 75.93(4) 36_454 33_544
Ba2 Ba2 Hg4 80.85(3) 28_445 33_544
Hg5 Ba2 Hg4 64.096(19) 29_445 33_544
Ba1 Ba2 Hg4 66.92(2) . 33_544
Ba2 Ba2 Hg4 99.153(17) 34_454 33_544
Hg3 Ba2 Hg4 98.77(2) 7_545 33_544
Ba1 Ba2 Hg4 143.38(3) 16_455 33_544
Hg6 Ba2 Hg4 132.23(2) 44_445 33_544
Ba1 Ba2 Hg4 113.96(3) 34_454 33_544
Hg3 Ba2 Hg4 120.53(2) 17_455 33_544
Hg5 Ba2 Hg4 69.37(2) 34_454 16_455
Zn2 Ba2 Hg4 106.70(4) . 16_455
Hg3 Ba2 Hg4 89.90(3) 37_444 16_455
Hg4 Ba2 Hg4 100.52(3) 2 16_455
Hg6 Ba2 Hg4 37.53(2) 34_454 16_455
Hg5 Ba2 Hg4 111.35(3) . 16_455
Hg5 Ba2 Hg4 151.79(3) 2 16_455
Hg3 Ba2 Hg4 31.32(2) 34_454 16_455
Zn1 Ba2 Hg4 156.11(3) . 16_455
Hg3 Ba2 Hg4 58.53(2) 16_455 16_455
Hg6 Ba2 Hg4 92.27(3) . 16_455
Hg2 Ba2 Hg4 20.82(4) 17_455 16_455
Zn2 Ba2 Hg4 20.82(4) 17_455 16_455
Hg4 Ba2 Hg4 140.37(3) 29_445 16_455
Hg4 Ba2 Hg4 113.43(3) 34_454 16_455
Hg6 Ba2 Hg4 60.03(2) 17_455 16_455
Hg2 Ba2 Hg4 69.55(4) 36_454 16_455
Zn2 Ba2 Hg4 69.55(4) 36_454 16_455
Ba2 Ba2 Hg4 103.00(2) 28_445 16_455
Hg5 Ba2 Hg4 139.00(3) 29_445 16_455
Ba1 Ba2 Hg4 133.84(2) . 16_455
Ba2 Ba2 Hg4 75.83(2) 34_454 16_455
Hg3 Ba2 Hg4 68.719(19) 7_545 16_455
Ba1 Ba2 Hg4 65.81(2) 16_455 16_455
Hg6 Ba2 Hg4 61.418(18) 44_445 16_455
Ba1 Ba2 Hg4 35.27(2) 34_454 16_455
Hg3 Ba2 Hg4 93.99(2) 17_455 16_455
Hg4 Ba2 Hg4 145.43(2) 33_544 16_455
Hg5 Ba2 Hg3 117.38(3) 34_454 2
Zn2 Ba2 Hg3 14.35(4) . 2
Hg3 Ba2 Hg3 146.01(3) 37_444 2
Hg4 Ba2 Hg3 58.04(2) 2 2
Hg6 Ba2 Hg3 95.07(3) 34_454 2
Hg5 Ba2 Hg3 74.23(2) . 2
Hg5 Ba2 Hg3 37.91(2) 2 2
Hg3 Ba2 Hg3 148.42(3) 34_454 2
Zn1 Ba2 Hg3 72.15(3) . 2
Hg3 Ba2 Hg3 104.35(2) 16_455 2
Hg6 Ba2 Hg3 42.21(2) . 2
Hg2 Ba2 Hg3 102.89(4) 17_455 2
Zn2 Ba2 Hg3 102.89(4) 17_455 2
Hg4 Ba2 Hg3 97.17(3) 29_445 2
Hg4 Ba2 Hg3 119.68(3) 34_454 2
Hg6 Ba2 Hg3 58.31(2) 17_455 2
Hg2 Ba2 Hg3 159.84(4) 36_454 2
Zn2 Ba2 Hg3 159.84(4) 36_454 2
Ba2 Ba2 Hg3 101.61(2) 28_445 2
Hg5 Ba2 Hg3 65.501(18) 29_445 2
Ba1 Ba2 Hg3 36.199(17) . 2
Ba2 Ba2 Hg3 80.43(2) 34_454 2
Hg3 Ba2 Hg3 133.98(2) 7_545 2
Ba1 Ba2 Hg3 70.534(17) 16_455 2
Hg6 Ba2 Hg3 64.414(17) 44_445 2
Ba1 Ba2 Hg3 129.97(2) 34_454 2
Hg3 Ba2 Hg3 34.570(19) 17_455 2
Hg4 Ba2 Hg3 94.38(2) 33_544 2
Hg4 Ba2 Hg3 117.79(2) 16_455 2
Hg5 Ba2 Zn2 102.74(3) 34_454 38_444
Zn2 Ba2 Zn2 133.12(4) . 38_444
Hg3 Ba2 Zn2 13.64(3) 37_444 38_444
Hg4 Ba2 Zn2 86.43(3) 2 38_444
Hg6 Ba2 Zn2 124.67(3) 34_454 38_444
Hg5 Ba2 Zn2 127.42(4) . 38_444
Hg5 Ba2 Zn2 102.98(3) 2 38_444
Hg3 Ba2 Zn2 62.82(3) 34_454 38_444
Zn1 Ba2 Zn2 94.94(4) . 38_444
Hg3 Ba2 Zn2 61.74(3) 16_455 38_444
Hg6 Ba2 Zn2 176.54(4) . 38_444
Hg2 Ba2 Zn2 93.93(4) 17_455 38_444
Zn2 Ba2 Zn2 93.93(4) 17_455 38_444
Hg4 Ba2 Zn2 49.41(2) 29_445 38_444
Hg4 Ba2 Zn2 68.72(3) 34_454 38_444
Hg6 Ba2 Zn2 130.32(4) 17_455 38_444
Hg2 Ba2 Zn2 57.71(2) 36_454 38_444
Zn2 Ba2 Zn2 57.71(2) 36_454 38_444
Ba2 Ba2 Zn2 36.72(2) 28_445 38_444
Hg5 Ba2 Zn2 71.29(2) 29_445 38_444
Ba1 Ba2 Zn2 134.76(3) . 38_444
Ba2 Ba2 Zn2 141.34(3) 34_454 38_444
Hg3 Ba2 Zn2 27.40(2) 7_545 38_444
Ba1 Ba2 Zn2 96.22(3) 16_455 38_444
Hg6 Ba2 Zn2 152.40(3) 44_445 38_444
Ba1 Ba2 Zn2 92.76(2) 34_454 38_444
Hg3 Ba2 Zn2 119.36(3) 17_455 38_444
Hg4 Ba2 Zn2 71.45(2) 33_544 38_444
Hg4 Ba2 Zn2 91.02(2) 16_455 38_444
Hg3 Ba2 Zn2 136.36(3) 2 38_444
Hg5 Ba2 Hg2 102.74(3) 34_454 38_444
Zn2 Ba2 Hg2 133.12(4) . 38_444
Hg3 Ba2 Hg2 13.64(3) 37_444 38_444
Hg4 Ba2 Hg2 86.43(3) 2 38_444
Hg6 Ba2 Hg2 124.67(3) 34_454 38_444
Hg5 Ba2 Hg2 127.42(4) . 38_444
Hg5 Ba2 Hg2 102.98(3) 2 38_444
Hg3 Ba2 Hg2 62.82(3) 34_454 38_444
Zn1 Ba2 Hg2 94.94(4) . 38_444
Hg3 Ba2 Hg2 61.74(3) 16_455 38_444
Hg6 Ba2 Hg2 176.54(4) . 38_444
Hg2 Ba2 Hg2 93.93(4) 17_455 38_444
Zn2 Ba2 Hg2 93.93(4) 17_455 38_444
Hg4 Ba2 Hg2 49.41(2) 29_445 38_444
Hg4 Ba2 Hg2 68.72(3) 34_454 38_444
Hg6 Ba2 Hg2 130.32(4) 17_455 38_444
Hg2 Ba2 Hg2 57.71(2) 36_454 38_444
Zn2 Ba2 Hg2 57.71(2) 36_454 38_444
Ba2 Ba2 Hg2 36.72(2) 28_445 38_444
Hg5 Ba2 Hg2 71.29(2) 29_445 38_444
Ba1 Ba2 Hg2 134.76(3) . 38_444
Ba2 Ba2 Hg2 141.34(3) 34_454 38_444
Hg3 Ba2 Hg2 27.40(2) 7_545 38_444
Ba1 Ba2 Hg2 96.22(3) 16_455 38_444
Hg6 Ba2 Hg2 152.40(3) 44_445 38_444
Ba1 Ba2 Hg2 92.76(2) 34_454 38_444
Hg3 Ba2 Hg2 119.36(3) 17_455 38_444
Hg4 Ba2 Hg2 71.45(2) 33_544 38_444
Hg4 Ba2 Hg2 91.02(2) 16_455 38_444
Hg3 Ba2 Hg2 136.36(3) 2 38_444
Zn2 Ba2 Hg2 0.00(5) 38_444 38_444
Hg5 Ba2 Ba1 84.09(3) 34_454 37_444
Zn2 Ba2 Ba1 135.06(4) . 37_444
Hg3 Ba2 Ba1 31.63(2) 37_444 37_444
Hg4 Ba2 Ba1 109.28(3) 2 37_444
Hg6 Ba2 Ba1 131.38(3) 34_454 37_444
Hg5 Ba2 Ba1 88.91(3) . 37_444
Hg5 Ba2 Ba1 88.83(3) 2 37_444
Hg3 Ba2 Ba1 85.38(3) 34_454 37_444
Zn1 Ba2 Ba1 59.18(3) . 37_444
Hg3 Ba2 Ba1 101.02(3) 16_455 37_444
Hg6 Ba2 Ba1 137.49(3) . 37_444
Hg2 Ba2 Ba1 128.36(4) 17_455 37_444
Zn2 Ba2 Ba1 128.36(4) 17_455 37_444
Hg4 Ba2 Ba1 32.118(16) 29_445 37_444
Hg4 Ba2 Ba1 32.534(16) 34_454 37_444
Hg6 Ba2 Ba1 169.55(3) 17_455 37_444
Hg2 Ba2 Ba1 52.18(4) 36_454 37_444
Zn2 Ba2 Ba1 52.18(4) 36_454 37_444
Ba2 Ba2 Ba1 63.28(3) 28_445 37_444
Hg5 Ba2 Ba1 72.420(18) 29_445 37_444
Ba1 Ba2 Ba1 101.56(2) . 37_444
Ba2 Ba2 Ba1 115.636(11) 34_454 37_444
Hg3 Ba2 Ba1 66.422(19) 7_545 37_444
Ba1 Ba2 Ba1 133.011(19) 16_455 37_444
Hg6 Ba2 Ba1 153.62(2) 44_445 37_444
Ba1 Ba2 Ba1 97.00(2) 34_454 37_444
Hg3 Ba2 Ba1 138.47(2) 17_455 37_444
Hg4 Ba2 Ba1 34.641(16) 33_544 37_444
Hg4 Ba2 Ba1 116.52(2) 16_455 37_444
Hg3 Ba2 Ba1 125.63(2) 2 37_444
Zn2 Ba2 Ba1 39.46(2) 38_444 37_444
Hg2 Ba2 Ba1 39.46(2) 38_444 37_444
Hg5 Ba2 Zn2 129.05(4) 34_454 28_445
Zn2 Ba2 Zn2 93.64(5) . 28_445
Hg3 Ba2 Zn2 55.66(3) 37_444 28_445
Hg4 Ba2 Zn2 64.76(3) 2 28_445
Hg6 Ba2 Zn2 173.24(4) 34_454 28_445
Hg5 Ba2 Zn2 108.57(3) . 28_445
Hg5 Ba2 Zn2 54.26(3) 2 28_445
Hg3 Ba2 Zn2 111.45(3) 34_454 28_445
Zn1 Ba2 Zn2 60.83(2) . 28_445
Hg3 Ba2 Zn2 83.04(3) 16_455 28_445
Hg6 Ba2 Zn2 128.38(3) . 28_445
Hg2 Ba2 Zn2 127.74(4) 17_455 28_445
Zn2 Ba2 Zn2 127.74(4) 17_455 28_445
Hg4 Ba2 Zn2 17.37(2) 29_445 28_445
Hg4 Ba2 Zn2 72.96(3) 34_454 28_445
Hg6 Ba2 Zn2 128.06(3) 17_455 28_445
Hg2 Ba2 Zn2 95.91(6) 36_454 28_445
Zn2 Ba2 Zn2 95.91(6) 36_454 28_445
Ba2 Ba2 Zn2 34.64(2) 28_445 28_445
Hg5 Ba2 Zn2 26.89(2) 29_445 28_445
Ba1 Ba2 Zn2 89.23(2) . 28_445
Ba2 Ba2 Zn2 145.98(3) 34_454 28_445
Hg3 Ba2 Zn2 67.362(19) 7_545 28_445
Ba1 Ba2 Zn2 96.98(3) 16_455 28_445
Hg6 Ba2 Zn2 154.57(3) 44_445 28_445
Ba1 Ba2 Zn2 139.36(3) 34_454 28_445
Hg3 Ba2 Zn2 92.27(3) 17_455 28_445
Hg4 Ba2 Zn2 48.61(2) 33_544 28_445
Hg4 Ba2 Zn2 135.87(2) 16_455 28_445
Hg3 Ba2 Zn2 90.43(2) 2 28_445
Zn2 Ba2 Zn2 48.87(3) 38_444 28_445
Hg2 Ba2 Zn2 48.87(3) 38_444 28_445
Ba1 Ba2 Zn2 46.26(2) 37_444 28_445
Hg5 Ba2 Hg2 129.05(4) 34_454 28_445
Zn2 Ba2 Hg2 93.64(5) . 28_445
Hg3 Ba2 Hg2 55.66(3) 37_444 28_445
Hg4 Ba2 Hg2 64.76(3) 2 28_445
Hg6 Ba2 Hg2 173.24(4) 34_454 28_445
Hg5 Ba2 Hg2 108.57(3) . 28_445
Hg5 Ba2 Hg2 54.26(3) 2 28_445
Hg3 Ba2 Hg2 111.45(3) 34_454 28_445
Zn1 Ba2 Hg2 60.83(2) . 28_445
Hg3 Ba2 Hg2 83.04(3) 16_455 28_445
Hg6 Ba2 Hg2 128.38(3) . 28_445
Hg2 Ba2 Hg2 127.74(4) 17_455 28_445
Zn2 Ba2 Hg2 127.74(4) 17_455 28_445
Hg4 Ba2 Hg2 17.37(2) 29_445 28_445
Hg4 Ba2 Hg2 72.96(3) 34_454 28_445
Hg6 Ba2 Hg2 128.06(3) 17_455 28_445
Hg2 Ba2 Hg2 95.91(6) 36_454 28_445
Zn2 Ba2 Hg2 95.91(6) 36_454 28_445
Ba2 Ba2 Hg2 34.64(2) 28_445 28_445
Hg5 Ba2 Hg2 26.89(2) 29_445 28_445
Ba1 Ba2 Hg2 89.23(2) . 28_445
Ba2 Ba2 Hg2 145.98(3) 34_454 28_445
Hg3 Ba2 Hg2 67.362(19) 7_545 28_445
Ba1 Ba2 Hg2 96.98(3) 16_455 28_445
Hg6 Ba2 Hg2 154.57(3) 44_445 28_445
Ba1 Ba2 Hg2 139.36(3) 34_454 28_445
Hg3 Ba2 Hg2 92.27(3) 17_455 28_445
Hg4 Ba2 Hg2 48.61(2) 33_544 28_445
Hg4 Ba2 Hg2 135.87(2) 16_455 28_445
Hg3 Ba2 Hg2 90.43(2) 2 28_445
Zn2 Ba2 Hg2 48.87(3) 38_444 28_445
Hg2 Ba2 Hg2 48.87(3) 38_444 28_445
Ba1 Ba2 Hg2 46.26(2) 37_444 28_445
Zn2 Ba2 Hg2 0.00(4) 28_445 28_445
Hg5 Ba2 Zn1 174.76(3) 34_454 28_445
Zn2 Ba2 Zn1 60.85(3) . 28_445
Hg3 Ba2 Zn1 85.29(2) 37_444 28_445
Hg4 Ba2 Zn1 18.50(2) 2 28_445
Hg6 Ba2 Zn1 132.95(3) 34_454 28_445
Hg5 Ba2 Zn1 131.52(3) . 28_445
Hg5 Ba2 Zn1 52.12(2) 2 28_445
Hg3 Ba2 Zn1 111.62(3) 34_454 28_445
Zn1 Ba2 Zn1 92.00(2) . 28_445
Hg3 Ba2 Zn1 55.42(2) 16_455 28_445
Hg6 Ba2 Zn1 107.40(3) . 28_445
Hg2 Ba2 Zn1 93.09(5) 17_455 28_445
Zn2 Ba2 Zn1 93.09(5) 17_455 28_445
Hg4 Ba2 Zn1 63.56(2) 29_445 28_445
Hg4 Ba2 Zn1 119.33(3) 34_454 28_445
Hg6 Ba2 Zn1 81.99(3) 17_455 28_445
Hg2 Ba2 Zn1 129.94(4) 36_454 28_445
Zn2 Ba2 Zn1 129.94(4) 36_454 28_445
Ba2 Ba2 Zn1 35.600(17) 28_445 28_445
Hg5 Ba2 Zn1 28.129(17) 29_445 28_445
Ba1 Ba2 Zn1 91.577(17) . 28_445
Ba2 Ba2 Zn1 146.37(3) 34_454 28_445
Hg3 Ba2 Zn1 68.851(14) 7_545 28_445
Ba1 Ba2 Zn1 52.08(3) 16_455 28_445
Hg6 Ba2 Zn1 114.69(2) 44_445 28_445
Ba1 Ba2 Zn1 145.14(3) 34_454 28_445
Hg3 Ba2 Zn1 50.006(16) 17_455 28_445
Hg4 Ba2 Zn1 91.42(2) 33_544 28_445
Hg4 Ba2 Zn1 111.84(2) 16_455 28_445
Hg3 Ba2 Zn1 66.914(14) 2 28_445
Zn2 Ba2 Zn1 72.29(2) 38_444 28_445
Hg2 Ba2 Zn1 72.29(2) 38_444 28_445
Ba1 Ba2 Zn1 90.893(18) 37_444 28_445
Zn2 Ba2 Zn1 46.40(2) 28_445 28_445
Hg2 Ba2 Zn1 46.40(2) 28_445 28_445
Hg5 Ba2 Hg1 174.76(3) 34_454 28_445
Zn2 Ba2 Hg1 60.85(3) . 28_445
Hg3 Ba2 Hg1 85.29(2) 37_444 28_445
Hg4 Ba2 Hg1 18.50(2) 2 28_445
Hg6 Ba2 Hg1 132.95(3) 34_454 28_445
Hg5 Ba2 Hg1 131.52(3) . 28_445
Hg5 Ba2 Hg1 52.12(2) 2 28_445
Hg3 Ba2 Hg1 111.62(3) 34_454 28_445
Zn1 Ba2 Hg1 92.00(2) . 28_445
Hg3 Ba2 Hg1 55.42(2) 16_455 28_445
Hg6 Ba2 Hg1 107.40(3) . 28_445
Hg2 Ba2 Hg1 93.09(5) 17_455 28_445
Zn2 Ba2 Hg1 93.09(5) 17_455 28_445
Hg4 Ba2 Hg1 63.56(2) 29_445 28_445
Hg4 Ba2 Hg1 119.33(3) 34_454 28_445
Hg6 Ba2 Hg1 81.99(3) 17_455 28_445
Hg2 Ba2 Hg1 129.94(4) 36_454 28_445
Zn2 Ba2 Hg1 129.94(4) 36_454 28_445
Ba2 Ba2 Hg1 35.600(17) 28_445 28_445
Hg5 Ba2 Hg1 28.129(17) 29_445 28_445
Ba1 Ba2 Hg1 91.577(17) . 28_445
Ba2 Ba2 Hg1 146.37(3) 34_454 28_445
Hg3 Ba2 Hg1 68.851(14) 7_545 28_445
Ba1 Ba2 Hg1 52.08(3) 16_455 28_445
Hg6 Ba2 Hg1 114.69(2) 44_445 28_445
Ba1 Ba2 Hg1 145.14(3) 34_454 28_445
Hg3 Ba2 Hg1 50.006(16) 17_455 28_445
Hg4 Ba2 Hg1 91.42(2) 33_544 28_445
Hg4 Ba2 Hg1 111.84(2) 16_455 28_445
Hg3 Ba2 Hg1 66.914(14) 2 28_445
Zn2 Ba2 Hg1 72.29(2) 38_444 28_445
Hg2 Ba2 Hg1 72.29(2) 38_444 28_445
Ba1 Ba2 Hg1 90.893(18) 37_444 28_445
Zn2 Ba2 Hg1 46.40(2) 28_445 28_445
Hg2 Ba2 Hg1 46.40(2) 28_445 28_445
Zn1 Ba2 Hg1 0.000(10) 28_445 28_445
Hg5 Ba2 Hg6 58.64(2) 34_454 37_444
Zn2 Ba2 Hg6 167.82(5) . 37_444
Hg3 Ba2 Hg6 31.78(2) 37_444 37_444
Hg4 Ba2 Hg6 131.75(3) 2 37_444
Hg6 Ba2 Hg6 98.61(2) 34_454 37_444
Hg5 Ba2 Hg6 88.11(3) . 37_444
Hg5 Ba2 Hg6 121.78(3) 2 37_444
Hg3 Ba2 Hg6 56.37(2) 34_454 37_444
Zn1 Ba2 Hg6 82.43(3) . 37_444
Hg3 Ba2 Hg6 96.59(3) 16_455 37_444
Hg6 Ba2 Hg6 133.88(3) . 37_444
Hg2 Ba2 Hg6 102.14(4) 17_455 37_444
Zn2 Ba2 Hg6 102.14(4) 17_455 37_444
Hg4 Ba2 Hg6 65.69(2) 29_445 37_444
Hg4 Ba2 Hg6 35.328(19) 34_454 37_444
Hg6 Ba2 Hg6 145.38(3) 17_455 37_444
Hg2 Ba2 Hg6 18.47(4) 36_454 37_444
Zn2 Ba2 Hg6 18.47(4) 36_454 37_444
Ba2 Ba2 Hg6 81.46(3) 28_445 37_444
Hg5 Ba2 Hg6 104.66(2) 29_445 37_444
Ba1 Ba2 Hg6 120.12(3) . 37_444
Ba2 Ba2 Hg6 96.735(19) 34_454 37_444
Hg3 Ba2 Hg6 61.702(17) 7_545 37_444
Ba1 Ba2 Hg6 132.73(2) 16_455 37_444
Hg6 Ba2 Hg6 126.66(2) 44_445 37_444
Ba1 Ba2 Hg6 63.358(15) 34_454 37_444
Hg3 Ba2 Hg6 164.65(2) 17_455 37_444
Hg4 Ba2 Hg6 60.892(16) 33_544 37_444
Hg4 Ba2 Hg6 85.434(18) 16_455 37_444
Hg3 Ba2 Hg6 154.55(3) 2 37_444
Zn2 Ba2 Hg6 45.39(2) 38_444 37_444
Hg2 Ba2 Hg6 45.39(2) 38_444 37_444
Ba1 Ba2 Hg6 33.814(13) 37_444 37_444
Zn2 Ba2 Hg6 77.78(2) 28_445 37_444
Hg2 Ba2 Hg6 77.78(2) 28_445 37_444
Zn1 Ba2 Hg6 116.155(19) 28_445 37_444
Hg1 Ba2 Hg6 116.155(19) 28_445 37_444
Hg5 Ba2 Ba2 56.41(3) 34_454 3
Zn2 Ba2 Ba2 104.66(4) . 3
Hg3 Ba2 Ba2 88.15(2) 37_444 3
Hg4 Ba2 Ba2 133.15(3) 2 3
Hg6 Ba2 Ba2 100.10(3) 34_454 3
Hg5 Ba2 Ba2 29.87(2) . 3
Hg5 Ba2 Ba2 76.76(2) 2 3
Hg3 Ba2 Ba2 113.63(3) 34_454 3
Zn1 Ba2 Ba2 30.421(5) . 3
Hg3 Ba2 Ba2 160.22(2) 16_455 3
Hg6 Ba2 Ba2 78.70(2) . 3
Hg2 Ba2 Ba2 144.87(5) 17_455 3
Zn2 Ba2 Ba2 144.87(5) 17_455 3
Hg4 Ba2 Ba2 67.841(19) 29_445 3
Hg4 Ba2 Ba2 31.87(2) 34_454 3
Hg6 Ba2 Ba2 131.09(3) 17_455 3
Hg2 Ba2 Ba2 71.36(4) 36_454 3
Zn2 Ba2 Ba2 71.36(4) 36_454 3
Ba2 Ba2 Ba2 116.11(2) 28_445 3
Hg5 Ba2 Ba2 93.96(2) 29_445 3
Ba1 Ba2 Ba2 54.329(17) . 3
Ba2 Ba2 Ba2 63.778(12) 34_454 3
Hg3 Ba2 Ba2 124.152(16) 7_545 3
Ba1 Ba2 Ba2 160.916(16) 16_455 3
Hg6 Ba2 Ba2 99.22(2) 44_445 3
Ba1 Ba2 Ba2 90.73(3) 34_454 3
Hg3 Ba2 Ba2 124.930(17) 17_455 3
Hg4 Ba2 Ba2 35.444(10) 33_544 3
Hg4 Ba2 Ba2 125.75(3) 16_455 3
Hg3 Ba2 Ba2 90.409(14) 2 3
Zn2 Ba2 Ba2 98.49(2) 38_444 3
Hg2 Ba2 Ba2 98.49(2) 38_444 3
Ba1 Ba2 Ba2 59.305(14) 37_444 3
Zn2 Ba2 Ba2 83.76(2) 28_445 3
Hg2 Ba2 Ba2 83.76(2) 28_445 3
Zn1 Ba2 Ba2 121.97(2) 28_445 3
Hg1 Ba2 Ba2 121.97(2) 28_445 3
Hg6 Ba2 Ba2 66.165(15) 37_444 3
Hg5 Ba2 Ba2 116.20(3) 34_454 2
Zn2 Ba2 Ba2 76.16(4) . 2
Hg3 Ba2 Ba2 83.60(2) 37_444 2
Hg4 Ba2 Ba2 75.05(3) 2 2
Hg6 Ba2 Ba2 151.15(3) 34_454 2
Hg5 Ba2 Ba2 76.81(2) . 2
Hg5 Ba2 Ba2 29.79(2) 2 2
Hg3 Ba2 Ba2 142.83(2) 34_454 2
Zn1 Ba2 Ba2 30.421(5) . 2
Hg3 Ba2 Ba2 113.68(3) 16_455 2
Hg6 Ba2 Ba2 95.49(2) . 2
Hg2 Ba2 Ba2 154.95(5) 17_455 2
Zn2 Ba2 Ba2 154.95(5) 17_455 2
Hg4 Ba2 Ba2 32.45(2) 29_445 2
Hg4 Ba2 Ba2 67.631(19) 34_454 2
Hg6 Ba2 Ba2 122.51(3) 17_455 2
Hg2 Ba2 Ba2 109.12(4) 36_454 2
Zn2 Ba2 Ba2 109.12(4) 36_454 2
Ba2 Ba2 Ba2 68.372(15) 28_445 2
Hg5 Ba2 Ba2 34.09(2) 29_445 2
Ba1 Ba2 Ba2 54.329(17) . 2
Ba2 Ba2 Ba2 112.761(19) 34_454 2
Hg3 Ba2 Ba2 102.75(2) 7_545 2
Ba1 Ba2 Ba2 110.75(3) 16_455 2
Hg6 Ba2 Ba2 126.046(15) 44_445 2
Ba1 Ba2 Ba2 148.47(3) 34_454 2
Hg3 Ba2 Ba2 86.30(2) 17_455 2
Hg4 Ba2 Ba2 34.859(10) 33_544 2
Hg4 Ba2 Ba2 171.30(2) 16_455 2
Hg3 Ba2 Ba2 66.535(16) 2 2
Zn2 Ba2 Ba2 81.30(2) 38_444 2
Hg2 Ba2 Ba2 81.30(2) 38_444 2
Ba1 Ba2 Ba2 59.305(14) 37_444 2
Zn2 Ba2 Ba2 35.485(19) 28_445 2
Hg2 Ba2 Ba2 35.485(19) 28_445 2
Zn1 Ba2 Ba2 61.98(2) 28_445 2
Hg1 Ba2 Ba2 61.98(2) 28_445 2
Hg6 Ba2 Ba2 91.990(14) 37_444 2
Ba2 Ba2 Ba2 60.0 3 2
Hg5 Ba2 Hg2 126.32(4) 34_454 9_545
Zn2 Ba2 Hg2 97.61(6) . 9_545
Hg3 Ba2 Hg2 60.99(3) 37_444 9_545
Hg4 Ba2 Hg2 52.96(3) 2 9_545
Hg6 Ba2 Hg2 102.50(3) 34_454 9_545
Hg5 Ba2 Hg2 175.89(4) . 9_545
Hg5 Ba2 Hg2 103.79(3) 2 9_545
Hg3 Ba2 Hg2 59.86(3) 34_454 9_545
Zn1 Ba2 Hg2 132.66(4) . 9_545
Hg3 Ba2 Hg2 12.83(3) 16_455 9_545
Hg6 Ba2 Hg2 132.97(4) . 9_545
Hg2 Ba2 Hg2 56.04(2) 17_455 9_545
Zn2 Ba2 Hg2 56.04(2) 17_455 9_545
Hg4 Ba2 Hg2 84.63(3) 29_445 9_545
Hg4 Ba2 Hg2 118.01(3) 34_454 9_545
Hg6 Ba2 Hg2 81.01(3) 17_455 9_545
Hg2 Ba2 Hg2 90.28(4) 36_454 9_545
Zn2 Ba2 Hg2 90.28(4) 36_454 9_545
Ba2 Ba2 Hg2 37.20(2) 28_445 9_545
Hg5 Ba2 Hg2 73.64(2) 29_445 9_545
Ba1 Ba2 Hg2 142.43(3) . 9_545
Ba2 Ba2 Hg2 142.05(3) 34_454 9_545
Hg3 Ba2 Hg2 26.31(2) 7_545 9_545
Ba1 Ba2 Hg2 47.12(2) 16_455 9_545
Hg6 Ba2 Hg2 111.84(3) 44_445 9_545
Ba1 Ba2 Hg2 94.37(3) 34_454 9_545
Hg3 Ba2 Hg2 77.72(2) 17_455 9_545
Hg4 Ba2 Hg2 115.66(3) 33_544 9_545
Hg4 Ba2 Hg2 67.01(2) 16_455 9_545
Hg3 Ba2 Hg2 109.88(3) 2 9_545
Zn2 Ba2 Hg2 49.633(13) 38_444 9_545
Hg2 Ba2 Hg2 49.633(13) 38_444 9_545
Ba1 Ba2 Hg2 88.58(3) 37_444 9_545
Zn2 Ba2 Hg2 71.84(2) 28_445 9_545
Hg2 Ba2 Hg2 71.84(2) 28_445 9_545
Zn1 Ba2 Hg2 51.79(2) 28_445 9_545
Hg1 Ba2 Hg2 51.79(2) 28_445 9_545
Hg6 Ba2 Hg2 87.99(2) 37_444 9_545
Ba2 Ba2 Hg2 147.87(2) 3 9_545
Ba2 Ba2 Hg2 104.64(3) 2 9_545
Hg5 Ba2 Zn2 126.32(4) 34_454 9_545
Zn2 Ba2 Zn2 97.61(6) . 9_545
Hg3 Ba2 Zn2 60.99(3) 37_444 9_545
Hg4 Ba2 Zn2 52.96(3) 2 9_545
Hg6 Ba2 Zn2 102.50(3) 34_454 9_545
Hg5 Ba2 Zn2 175.89(4) . 9_545
Hg5 Ba2 Zn2 103.79(3) 2 9_545
Hg3 Ba2 Zn2 59.86(3) 34_454 9_545
Zn1 Ba2 Zn2 132.66(4) . 9_545
Hg3 Ba2 Zn2 12.83(3) 16_455 9_545
Hg6 Ba2 Zn2 132.97(4) . 9_545
Hg2 Ba2 Zn2 56.04(2) 17_455 9_545
Zn2 Ba2 Zn2 56.04(2) 17_455 9_545
Hg4 Ba2 Zn2 84.63(3) 29_445 9_545
Hg4 Ba2 Zn2 118.01(3) 34_454 9_545
Hg6 Ba2 Zn2 81.01(3) 17_455 9_545
Hg2 Ba2 Zn2 90.28(4) 36_454 9_545
Zn2 Ba2 Zn2 90.28(4) 36_454 9_545
Ba2 Ba2 Zn2 37.20(2) 28_445 9_545
Hg5 Ba2 Zn2 73.64(2) 29_445 9_545
Ba1 Ba2 Zn2 142.43(3) . 9_545
Ba2 Ba2 Zn2 142.05(3) 34_454 9_545
Hg3 Ba2 Zn2 26.31(2) 7_545 9_545
Ba1 Ba2 Zn2 47.12(2) 16_455 9_545
Hg6 Ba2 Zn2 111.84(3) 44_445 9_545
Ba1 Ba2 Zn2 94.37(3) 34_454 9_545
Hg3 Ba2 Zn2 77.72(2) 17_455 9_545
Hg4 Ba2 Zn2 115.66(3) 33_544 9_545
Hg4 Ba2 Zn2 67.01(2) 16_455 9_545
Hg3 Ba2 Zn2 109.88(3) 2 9_545
Zn2 Ba2 Zn2 49.633(13) 38_444 9_545
Hg2 Ba2 Zn2 49.633(13) 38_444 9_545
Ba1 Ba2 Zn2 88.58(3) 37_444 9_545
Zn2 Ba2 Zn2 71.84(2) 28_445 9_545
Hg2 Ba2 Zn2 71.84(2) 28_445 9_545
Zn1 Ba2 Zn2 51.79(2) 28_445 9_545
Hg1 Ba2 Zn2 51.79(2) 28_445 9_545
Hg6 Ba2 Zn2 87.99(2) 37_444 9_545
Ba2 Ba2 Zn2 147.87(2) 3 9_545
Ba2 Ba2 Zn2 104.64(3) 2 9_545
Hg2 Ba2 Zn2 0.00(4) 9_545 9_545
Hg5 Ba2 Ba2 74.05(3) 34_454 19_445
Zn2 Ba2 Ba2 155.42(5) . 19_445
Hg3 Ba2 Ba2 29.318(18) 37_444 19_445
Hg4 Ba2 Ba2 110.04(3) 2 19_445
Hg6 Ba2 Ba2 89.88(3) 34_454 19_445
Hg5 Ba2 Ba2 117.54(3) . 19_445
Hg5 Ba2 Ba2 138.22(3) 2 19_445
Hg3 Ba2 Ba2 30.18(2) 34_454 19_445
Zn1 Ba2 Ba2 113.64(4) . 19_445
Hg3 Ba2 Ba2 64.58(2) 16_455 19_445
Hg6 Ba2 Ba2 146.49(4) . 19_445
Hg2 Ba2 Ba2 72.76(3) 17_455 19_445
Zn2 Ba2 Ba2 72.76(3) 17_455 19_445
Hg4 Ba2 Ba2 80.50(2) 29_445 19_445
Hg4 Ba2 Ba2 68.68(2) 34_454 19_445
Hg6 Ba2 Ba2 117.79(3) 17_455 19_445
Hg2 Ba2 Ba2 31.98(3) 36_454 19_445
Zn2 Ba2 Ba2 31.98(3) 36_454 19_445
Ba2 Ba2 Ba2 68.023(10) 28_445 19_445
Hg5 Ba2 Ba2 106.773(19) 29_445 19_445
Ba1 Ba2 Ba2 153.53(3) . 19_445
Ba2 Ba2 Ba2 109.93(3) 34_454 19_445
Hg3 Ba2 Ba2 34.126(13) 7_545 19_445
Ba1 Ba2 Ba2 99.63(2) 16_455 19_445
Hg6 Ba2 Ba2 119.96(3) 44_445 19_445
Ba1 Ba2 Ba2 57.18(2) 34_454 19_445
Hg3 Ba2 Ba2 134.89(2) 17_455 19_445
Hg4 Ba2 Ba2 89.824(19) 33_544 19_445
Hg4 Ba2 Ba2 61.37(2) 16_455 19_445
Hg3 Ba2 Ba2 168.08(2) 2 19_445
Zn2 Ba2 Ba2 35.642(17) 38_444 19_445
Hg2 Ba2 Ba2 35.642(17) 38_444 19_445
Ba1 Ba2 Ba2 56.097(17) 37_444 19_445
Zn2 Ba2 Ba2 83.99(2) 28_445 19_445
Hg2 Ba2 Ba2 83.99(2) 28_445 19_445
Zn1 Ba2 Ba2 101.879(15) 28_445 19_445
Hg1 Ba2 Ba2 101.879(15) 28_445 19_445
Hg6 Ba2 Ba2 33.420(14) 37_444 19_445
Ba2 Ba2 Ba2 99.413(17) 3 19_445
Ba2 Ba2 Ba2 112.697(16) 2 19_445
Hg2 Ba2 Ba2 58.35(2) 9_545 19_445
Zn2 Ba2 Ba2 58.35(2) 9_545 19_445
Hg5 Ba2 Ba2 94.22(4) 34_454 46_444
Zn2 Ba2 Ba2 113.40(4) . 46_444
Hg3 Ba2 Ba2 64.76(2) 37_444 46_444
Hg4 Ba2 Ba2 81.16(2) 2 46_444
Hg6 Ba2 Ba2 72.64(3) 34_454 46_444
Hg5 Ba2 Ba2 143.35(4) . 46_444
Hg5 Ba2 Ba2 136.75(3) 2 46_444
Hg3 Ba2 Ba2 28.84(2) 34_454 46_444
Zn1 Ba2 Ba2 155.23(4) . 46_444
Hg3 Ba2 Ba2 30.008(17) 16_455 46_444
Hg6 Ba2 Ba2 122.79(4) . 46_444
Hg2 Ba2 Ba2 33.31(3) 17_455 46_444
Zn2 Ba2 Ba2 33.31(3) 17_455 46_444
Hg4 Ba2 Ba2 108.54(2) 29_445 46_444
Hg4 Ba2 Ba2 112.38(3) 34_454 46_444
Hg6 Ba2 Ba2 75.56(3) 17_455 46_444
Hg2 Ba2 Ba2 69.80(4) 36_454 46_444
Zn2 Ba2 Ba2 69.80(4) 36_454 46_444
Ba2 Ba2 Ba2 68.023(10) 28_445 46_444
Hg5 Ba2 Ba2 107.490(19) 29_445 46_444
Ba1 Ba2 Ba2 161.88(3) . 46_444
Ba2 Ba2 Ba2 110.68(3) 34_454 46_444
Hg3 Ba2 Ba2 34.861(13) 7_545 46_444
Ba1 Ba2 Ba2 57.578(15) 16_455 46_444
Hg6 Ba2 Ba2 92.58(3) 44_445 46_444
Ba1 Ba2 Ba2 60.66(3) 34_454 46_444
Hg3 Ba2 Ba2 93.63(2) 17_455 46_444
Hg4 Ba2 Ba2 130.79(2) 33_544 46_444
Hg4 Ba2 Ba2 35.177(19) 16_455 46_444
Hg3 Ba2 Ba2 127.75(2) 2 46_444
Zn2 Ba2 Ba2 60.68(2) 38_444 46_444
Hg2 Ba2 Ba2 60.68(2) 38_444 46_444
Ba1 Ba2 Ba2 96.25(2) 37_444 46_444
Zn2 Ba2 Ba2 100.856(19) 28_445 46_444
Hg2 Ba2 Ba2 100.856(19) 28_445 46_444
Zn1 Ba2 Ba2 84.797(16) 28_445 46_444
Hg1 Ba2 Ba2 84.797(16) 28_445 46_444
Hg6 Ba2 Ba2 77.08(2) 37_444 46_444
Ba2 Ba2 Ba2 141.16(3) 3 46_444
Ba2 Ba2 Ba2 136.13(2) 2 46_444
Hg2 Ba2 Ba2 33.947(18) 9_545 46_444
Zn2 Ba2 Ba2 33.947(18) 9_545 46_444
Ba2 Ba2 Ba2 43.95(2) 19_445 46_444
Hg5 Ba2 Hg4 151.51(4) 34_454 7_545
Zn2 Ba2 Hg4 72.63(4) . 7_545
Hg3 Ba2 Hg4 79.74(3) 37_444 7_545
Hg4 Ba2 Hg4 26.14(2) 2 7_545
Hg6 Ba2 Hg4 111.79(3) 34_454 7_545
Hg5 Ba2 Hg4 157.14(3) . 7_545
Hg5 Ba2 Hg4 79.45(2) 2 7_545
Hg3 Ba2 Hg4 85.42(3) 34_454 7_545
Zn1 Ba2 Hg4 119.42(3) . 7_545
Hg3 Ba2 Hg4 27.46(2) 16_455 7_545
Hg6 Ba2 Hg4 115.06(3) . 7_545
Hg2 Ba2 Hg4 66.76(4) 17_455 7_545
Zn2 Ba2 Hg4 66.76(4) 17_455 7_545
Hg4 Ba2 Hg4 81.61(2) 29_445 7_545
Hg4 Ba2 Hg4 131.80(2) 34_454 7_545
Hg6 Ba2 Hg4 70.93(2) 17_455 7_545
Hg2 Ba2 Hg4 116.27(4) 36_454 7_545
Zn2 Ba2 Hg4 116.27(4) 36_454 7_545
Ba2 Ba2 Hg4 36.16(2) 28_445 7_545
Hg5 Ba2 Hg4 54.980(16) 29_445 7_545
Ba1 Ba2 Hg4 115.72(2) . 7_545
Ba2 Ba2 Hg4 144.670(13) 34_454 7_545
Hg3 Ba2 Hg4 50.579(15) 7_545 7_545
Ba1 Ba2 Hg4 34.34(2) 16_455 7_545
Hg6 Ba2 Hg4 106.41(2) 44_445 7_545
Ba1 Ba2 Hg4 117.02(3) 34_454 7_545
Hg3 Ba2 Hg4 54.248(16) 17_455 7_545
Hg4 Ba2 Hg4 113.445(19) 33_544 7_545
Hg4 Ba2 Hg4 84.131(17) 16_455 7_545
Hg3 Ba2 Hg4 83.743(19) 2 7_545
Zn2 Ba2 Hg4 66.36(2) 38_444 7_545
Hg2 Ba2 Hg4 66.36(2) 38_444 7_545
Ba1 Ba2 Hg4 99.265(17) 37_444 7_545
Zn2 Ba2 Hg4 64.85(2) 28_445 7_545
Hg2 Ba2 Hg4 64.85(2) 28_445 7_545
Zn1 Ba2 Hg4 28.174(15) 28_445 7_545
Hg1 Ba2 Hg4 28.174(15) 28_445 7_545
Hg6 Ba2 Hg4 110.508(19) 37_444 7_545
Ba2 Ba2 Hg4 147.93(2) 3 7_545
Ba2 Ba2 Hg4 89.01(3) 2 7_545
Hg2 Ba2 Hg4 26.83(2) 9_545 7_545
Zn2 Ba2 Hg4 26.83(2) 9_545 7_545
Ba2 Ba2 Hg4 84.346(16) 19_445 7_545
Ba2 Ba2 Hg4 57.322(13) 46_444 7_545
Hg5 Ba2 Ba2 149.78(4) 34_454 29_445
Zn2 Ba2 Ba2 32.22(3) . 29_445
Hg3 Ba2 Ba2 114.23(3) 37_444 29_445
Hg4 Ba2 Ba2 31.140(15) 2 29_445
Hg6 Ba2 Ba2 121.96(3) 34_454 29_445
Hg5 Ba2 Ba2 100.86(3) . 29_445
Hg5 Ba2 Ba2 27.483(19) 2 29_445
Hg3 Ba2 Ba2 141.09(4) 34_454 29_445
Zn1 Ba2 Ba2 75.33(3) . 29_445
Hg3 Ba2 Ba2 82.59(2) 16_455 29_445
Hg6 Ba2 Ba2 76.01(3) . 29_445
Hg2 Ba2 Ba2 105.09(4) 17_455 29_445
Zn2 Ba2 Ba2 105.09(4) 17_455 29_445
Hg4 Ba2 Ba2 74.10(2) 29_445 29_445
Hg4 Ba2 Ba2 120.55(3) 34_454 29_445
Hg6 Ba2 Ba2 71.79(3) 17_455 29_445
Hg2 Ba2 Ba2 157.70(4) 36_454 29_445
Zn2 Ba2 Ba2 157.70(4) 36_454 29_445
Ba2 Ba2 Ba2 67.64(2) 28_445 29_445
Hg5 Ba2 Ba2 34.935(14) 29_445 29_445
Ba1 Ba2 Ba2 59.46(2) . 29_445
Ba2 Ba2 Ba2 114.40(4) 34_454 29_445
Hg3 Ba2 Ba2 102.57(2) 7_545 29_445
Ba1 Ba2 Ba2 60.72(2) 16_455 29_445
Hg6 Ba2 Ba2 93.19(2) 44_445 29_445
Ba1 Ba2 Ba2 156.53(3) 34_454 29_445
Hg3 Ba2 Ba2 33.888(16) 17_455 29_445
Hg4 Ba2 Ba2 87.85(2) 33_544 29_445
Hg4 Ba2 Ba2 125.74(3) 16_455 29_445
Hg3 Ba2 Ba2 33.990(18) 2 29_445
Zn2 Ba2 Ba2 102.87(2) 38_444 29_445
Hg2 Ba2 Ba2 102.87(2) 38_444 29_445
Ba1 Ba2 Ba2 106.22(2) 37_444 29_445
Zn2 Ba2 Ba2 61.79(2) 28_445 29_445
Hg2 Ba2 Ba2 61.79(2) 28_445 29_445
Zn1 Ba2 Ba2 33.754(10) 28_445 29_445
Hg1 Ba2 Ba2 33.754(10) 28_445 29_445
Hg6 Ba2 Ba2 139.42(2) 37_444 29_445
Ba2 Ba2 Ba2 103.93(2) 3 29_445
Ba2 Ba2 Ba2 53.04(2) 2 29_445
Hg2 Ba2 Ba2 82.97(2) 9_545 29_445
Zn2 Ba2 Ba2 82.97(2) 9_545 29_445
Ba2 Ba2 Ba2 135.40(2) 19_445 29_445
Ba2 Ba2 Ba2 112.255(18) 46_444 29_445
Hg4 Ba2 Ba2 56.399(16) 7_545 29_445
Hg5 Ba2 Ba2 28.365(16) 34_454 36_454
Zn2 Ba2 Ba2 142.28(4) . 36_454
Hg3 Ba2 Ba2 66.46(3) 37_444 36_454
Hg4 Ba2 Ba2 164.94(4) 2 36_454
Hg6 Ba2 Ba2 78.49(2) 34_454 36_454
Hg5 Ba2 Ba2 55.96(2) . 36_454
Hg5 Ba2 Ba2 119.69(3) 2 36_454
Hg3 Ba2 Ba2 69.67(3) 34_454 36_454
Zn1 Ba2 Ba2 71.83(3) . 36_454
Hg3 Ba2 Ba2 125.15(3) 16_455 36_454
Hg6 Ba2 Ba2 99.04(3) . 36_454
Hg2 Ba2 Ba2 107.32(4) 17_455 36_454
Zn2 Ba2 Ba2 107.32(4) 17_455 36_454
Hg4 Ba2 Ba2 84.38(3) 29_445 36_454
Hg4 Ba2 Ba2 29.68(2) 34_454 36_454
Hg6 Ba2 Ba2 130.99(3) 17_455 36_454
Hg2 Ba2 Ba2 29.86(3) 36_454 36_454
Zn2 Ba2 Ba2 29.86(3) 36_454 36_454
Ba2 Ba2 Ba2 115.19(4) 28_445 36_454
Hg5 Ba2 Ba2 124.24(3) 29_445 36_454
Ba1 Ba2 Ba2 94.93(2) . 36_454
Ba2 Ba2 Ba2 63.19(2) 34_454 36_454
Hg3 Ba2 Ba2 94.57(2) 7_545 36_454
Ba1 Ba2 Ba2 152.10(3) 16_455 36_454
Hg6 Ba2 Ba2 98.45(2) 44_445 36_454
Ba1 Ba2 Ba2 52.36(2) 34_454 36_454
Hg3 Ba2 Ba2 160.50(3) 17_455 36_454
Hg4 Ba2 Ba2 61.73(2) 33_544 36_454
Hg4 Ba2 Ba2 86.508(19) 16_455 36_454
Hg3 Ba2 Ba2 130.04(2) 2 36_454
Zn2 Ba2 Ba2 80.10(3) 38_444 36_454
Hg2 Ba2 Ba2 80.10(3) 38_444 36_454
Ba1 Ba2 Ba2 55.76(2) 37_444 36_454
Zn2 Ba2 Ba2 100.94(3) 28_445 36_454
Hg2 Ba2 Ba2 100.94(3) 28_445 36_454
Zn1 Ba2 Ba2 146.66(3) 28_445 36_454
Hg1 Ba2 Ba2 146.66(3) 28_445 36_454
Hg6 Ba2 Ba2 34.851(17) 37_444 36_454
Ba2 Ba2 Ba2 43.99(2) 3 36_454
Ba2 Ba2 Ba2 96.13(2) 2 36_454
Hg2 Ba2 Ba2 119.93(3) 9_545 36_454
Zn2 Ba2 Ba2 119.93(3) 9_545 36_454
Ba2 Ba2 Ba2 61.60(3) 19_445 36_454
Ba2 Ba2 Ba2 97.84(2) 46_444 36_454
Hg4 Ba2 Ba2 144.89(3) 7_545 36_454
Ba2 Ba2 Ba2 147.16(3) 29_445 36_454
Hg5 Ba2 Hg5 100.84(3) 34_454 16_455
Zn2 Ba2 Hg5 83.97(4) . 16_455
Hg3 Ba2 Hg5 96.63(3) 37_444 16_455
Hg4 Ba2 Hg5 68.41(2) 2 16_455
Hg6 Ba2 Hg5 57.79(2) 34_454 16_455
Hg5 Ba2 Hg5 133.30(3) . 16_455
Hg5 Ba2 Hg5 122.12(3) 2 16_455
Hg3 Ba2 Hg5 52.29(2) 34_454 16_455
Zn1 Ba2 Hg5 169.57(3) . 16_455
Hg3 Ba2 Hg5 34.91(2) 16_455 16_455
Hg6 Ba2 Hg5 92.97(3) . 16_455
Hg2 Ba2 Hg5 12.02(4) 17_455 16_455
Zn2 Ba2 Hg5 12.02(4) 17_455 16_455
Hg4 Ba2 Hg5 131.72(3) 29_445 16_455
Hg4 Ba2 Hg5 141.59(3) 34_454 16_455
Hg6 Ba2 Hg5 43.18(2) 17_455 16_455
Hg2 Ba2 Hg5 96.13(4) 36_454 16_455
Zn2 Ba2 Hg5 96.13(4) 36_454 16_455
Ba2 Ba2 Hg5 83.46(3) 28_445 16_455
Hg5 Ba2 Hg5 109.15(2) 29_445 16_455
Ba1 Ba2 Hg5 129.49(3) . 16_455
Ba2 Ba2 Hg5 96.201(19) 34_454 16_455
Hg3 Ba2 Hg5 63.018(18) 7_545 16_455
Ba1 Ba2 Hg5 34.07(2) 16_455 16_455
Hg6 Ba2 Hg5 65.746(18) 44_445 16_455
Ba1 Ba2 Hg5 67.40(3) 34_454 16_455
Hg3 Ba2 Hg5 66.497(18) 17_455 16_455
Hg4 Ba2 Hg5 161.75(2) 33_544 16_455
Hg4 Ba2 Hg5 32.144(12) 16_455 16_455
Hg3 Ba2 Hg5 97.85(2) 2 16_455
Zn2 Ba2 Hg5 90.39(2) 38_444 16_455
Hg2 Ba2 Hg5 90.39(2) 38_444 16_455
Ba1 Ba2 Hg5 128.26(2) 37_444 16_455
Zn2 Ba2 Hg5 117.57(2) 28_445 16_455
Hg2 Ba2 Hg5 117.57(2) 28_445 16_455
Zn1 Ba2 Hg5 81.07(2) 28_445 16_455
Hg1 Ba2 Hg5 81.07(2) 28_445 16_455
Hg6 Ba2 Hg5 107.59(2) 37_444 16_455
Ba2 Ba2 Hg5 156.85(3) 3 16_455
Ba2 Ba2 Hg5 142.95(3) 2 16_455
Hg2 Ba2 Hg5 47.13(2) 9_545 16_455
Zn2 Ba2 Hg5 47.13(2) 9_545 16_455
Ba2 Ba2 Hg5 75.64(2) 19_445 16_455
Ba2 Ba2 Hg5 32.400(15) 46_444 16_455
Hg4 Ba2 Hg5 54.985(15) 7_545 16_455
Ba2 Ba2 Hg5 94.76(2) 29_445 16_455
Ba2 Ba2 Hg5 118.03(2) 36_454 16_455
Hg5 Zn1 Hg5 103.38(4) 3 2
Hg5 Zn1 Hg5 103.38(4) 3 .
Hg5 Zn1 Hg5 103.38(4) 2 .
Hg5 Zn1 Hg4 127.35(3) 3 34_454
Hg5 Zn1 Hg4 128.80(3) 2 34_454
Hg5 Zn1 Hg4 74.00(2) . 34_454
Hg5 Zn1 Hg4 74.00(2) 3 33_544
Hg5 Zn1 Hg4 127.35(3) 2 33_544
Hg5 Zn1 Hg4 128.80(3) . 33_544
Hg4 Zn1 Hg4 69.31(4) 34_454 33_544
Hg5 Zn1 Hg4 128.80(3) 3 29_445
Hg5 Zn1 Hg4 74.00(2) 2 29_445
Hg5 Zn1 Hg4 127.35(3) . 29_445
Hg4 Zn1 Hg4 69.31(4) 34_454 29_445
Hg4 Zn1 Hg4 69.31(4) 33_544 29_445
Hg5 Zn1 Ba2 160.26(6) 3 .
Hg5 Zn1 Ba2 65.76(2) 2 .
Hg5 Zn1 Ba2 65.58(2) . .
Hg4 Zn1 Ba2 67.26(3) 34_454 .
Hg4 Zn1 Ba2 125.74(5) 33_544 .
Hg4 Zn1 Ba2 66.02(3) 29_445 .
Hg5 Zn1 Ba2 65.58(2) 3 3
Hg5 Zn1 Ba2 160.26(6) 2 3
Hg5 Zn1 Ba2 65.76(2) . 3
Hg4 Zn1 Ba2 66.02(3) 34_454 3
Hg4 Zn1 Ba2 67.26(3) 33_544 3
Hg4 Zn1 Ba2 125.74(5) 29_445 3
Ba2 Zn1 Ba2 119.158(10) . 3
Hg5 Zn1 Ba2 65.76(2) 3 2
Hg5 Zn1 Ba2 65.58(2) 2 2
Hg5 Zn1 Ba2 160.26(6) . 2
Hg4 Zn1 Ba2 125.74(5) 34_454 2
Hg4 Zn1 Ba2 66.02(3) 33_544 2
Hg4 Zn1 Ba2 67.26(3) 29_445 2
Ba2 Zn1 Ba2 119.158(10) . 2
Ba2 Zn1 Ba2 119.158(10) 3 2
Hg5 Zn1 Ba1 64.96(3) 3 .
Hg5 Zn1 Ba1 64.96(3) 2 .
Hg5 Zn1 Ba1 64.96(3) . .
Hg4 Zn1 Ba1 138.96(3) 34_454 .
Hg4 Zn1 Ba1 138.96(3) 33_544 .
Hg4 Zn1 Ba1 138.96(3) 29_445 .
Ba2 Zn1 Ba1 95.30(3) . .
Ba2 Zn1 Ba1 95.30(3) 3 .
Ba2 Zn1 Ba1 95.30(3) 2 .
Hg5 Zn1 Hg6 38.70(2) 3 3
Hg5 Zn1 Hg6 111.64(5) 2 3
Hg5 Zn1 Hg6 64.68(3) . 3
Hg4 Zn1 Hg6 112.465(19) 34_454 3
Hg4 Zn1 Hg6 98.18(2) 33_544 3
Hg4 Zn1 Hg6 166.27(3) 29_445 3
Ba2 Zn1 Hg6 127.61(3) . 3
Ba2 Zn1 Hg6 49.29(2) 3 3
Ba2 Zn1 Hg6 103.00(3) 2 3
Ba1 Zn1 Hg6 48.615(19) . 3
Hg5 Zn1 Hg6 111.64(5) 3 .
Hg5 Zn1 Hg6 64.68(3) 2 .
Hg5 Zn1 Hg6 38.70(2) . .
Hg4 Zn1 Hg6 98.18(2) 34_454 .
Hg4 Zn1 Hg6 166.27(3) 33_544 .
Hg4 Zn1 Hg6 112.465(19) 29_445 .
Ba2 Zn1 Hg6 49.29(2) . .
Ba2 Zn1 Hg6 103.00(3) 3 .
Ba2 Zn1 Hg6 127.61(3) 2 .
Ba1 Zn1 Hg6 48.615(19) . .
Hg6 Zn1 Hg6 81.05(3) 3 .
Hg5 Zn1 Hg6 64.68(3) 3 2
Hg5 Zn1 Hg6 38.70(2) 2 2
Hg5 Zn1 Hg6 111.64(5) . 2
Hg4 Zn1 Hg6 166.27(3) 34_454 2
Hg4 Zn1 Hg6 112.465(19) 33_544 2
Hg4 Zn1 Hg6 98.18(2) 29_445 2
Ba2 Zn1 Hg6 103.00(3) . 2
Ba2 Zn1 Hg6 127.61(3) 3 2
Ba2 Zn1 Hg6 49.29(2) 2 2
Ba1 Zn1 Hg6 48.615(19) . 2
Hg6 Zn1 Hg6 81.05(3) 3 2
Hg6 Zn1 Hg6 81.05(3) . 2
Hg5 Zn1 Zn2 115.95(6) 3 .
Hg5 Zn1 Zn2 31.20(3) 2 .
Hg5 Zn1 Zn2 72.72(3) . .
Hg4 Zn1 Zn2 113.11(3) 34_454 .
Hg4 Zn1 Zn2 155.48(4) 33_544 .
Hg4 Zn1 Zn2 88.37(3) 29_445 .
Ba2 Zn1 Zn2 46.36(3) . .
Ba2 Zn1 Zn2 136.97(4) 3 .
Ba2 Zn1 Zn2 96.61(3) 2 .
Ba1 Zn1 Zn2 55.74(3) . .
Hg6 Zn1 Zn2 102.74(5) 3 .
Hg6 Zn1 Zn2 34.29(2) . .
Hg6 Zn1 Zn2 59.27(3) 2 .
Hg5 Zn1 Hg2 72.72(3) 3 3
Hg5 Zn1 Hg2 115.95(6) 2 3
Hg5 Zn1 Hg2 31.20(3) . 3
Hg4 Zn1 Hg2 88.37(3) 34_454 3
Hg4 Zn1 Hg2 113.11(3) 33_544 3
Hg4 Zn1 Hg2 155.48(4) 29_445 3
Ba2 Zn1 Hg2 96.61(3) . 3
Ba2 Zn1 Hg2 46.36(3) 3 3
Ba2 Zn1 Hg2 136.97(4) 2 3
Ba1 Zn1 Hg2 55.74(3) . 3
Hg6 Zn1 Hg2 34.29(2) 3 3
Hg6 Zn1 Hg2 59.27(3) . 3
Hg6 Zn1 Hg2 102.74(5) 2 3
Zn2 Zn1 Hg2 91.41(5) . 3
Hg5 Zn1 Hg2 31.20(3) 3 2
Hg5 Zn1 Hg2 72.72(3) 2 2
Hg5 Zn1 Hg2 115.95(6) . 2
Hg4 Zn1 Hg2 155.48(4) 34_454 2
Hg4 Zn1 Hg2 88.37(3) 33_544 2
Hg4 Zn1 Hg2 113.11(3) 29_445 2
Ba2 Zn1 Hg2 136.97(4) . 2
Ba2 Zn1 Hg2 96.61(3) 3 2
Ba2 Zn1 Hg2 46.36(3) 2 2
Ba1 Zn1 Hg2 55.74(3) . 2
Hg6 Zn1 Hg2 59.27(3) 3 2
Hg6 Zn1 Hg2 102.74(5) . 2
Hg6 Zn1 Hg2 34.29(2) 2 2
Zn2 Zn1 Hg2 91.41(5) . 2
Hg2 Zn1 Hg2 91.41(5) 3 2
Hg5 Zn1 Zn2 72.72(3) 3 3
Hg5 Zn1 Zn2 115.95(6) 2 3
Hg5 Zn1 Zn2 31.20(3) . 3
Hg4 Zn1 Zn2 88.37(3) 34_454 3
Hg4 Zn1 Zn2 113.11(3) 33_544 3
Hg4 Zn1 Zn2 155.48(4) 29_445 3
Ba2 Zn1 Zn2 96.61(3) . 3
Ba2 Zn1 Zn2 46.36(3) 3 3
Ba2 Zn1 Zn2 136.97(4) 2 3
Ba1 Zn1 Zn2 55.74(3) . 3
Hg6 Zn1 Zn2 34.29(2) 3 3
Hg6 Zn1 Zn2 59.27(3) . 3
Hg6 Zn1 Zn2 102.74(5) 2 3
Zn2 Zn1 Zn2 91.41(5) . 3
Hg2 Zn1 Zn2 0.00(7) 3 3
Hg2 Zn1 Zn2 91.41(5) 2 3
Hg5 Zn1 Zn2 31.20(3) 3 2
Hg5 Zn1 Zn2 72.72(3) 2 2
Hg5 Zn1 Zn2 115.95(6) . 2
Hg4 Zn1 Zn2 155.48(4) 34_454 2
Hg4 Zn1 Zn2 88.37(3) 33_544 2
Hg4 Zn1 Zn2 113.11(3) 29_445 2
Ba2 Zn1 Zn2 136.97(4) . 2
Ba2 Zn1 Zn2 96.61(3) 3 2
Ba2 Zn1 Zn2 46.36(3) 2 2
Ba1 Zn1 Zn2 55.74(3) . 2
Hg6 Zn1 Zn2 59.27(3) 3 2
Hg6 Zn1 Zn2 102.74(5) . 2
Hg6 Zn1 Zn2 34.29(2) 2 2
Zn2 Zn1 Zn2 91.41(5) . 2
Hg2 Zn1 Zn2 91.41(5) 3 2
Hg2 Zn1 Zn2 0.00(7) 2 2
Zn2 Zn1 Zn2 91.41(5) 3 2
Hg5 Zn1 Hg5 132.70(3) 3 34_454
Hg5 Zn1 Hg5 107.482(16) 2 34_454
Hg5 Zn1 Hg5 35.05(3) . 34_454
Hg4 Zn1 Hg5 43.639(18) 34_454 34_454
Hg4 Zn1 Hg5 111.52(4) 33_544 34_454
Hg4 Zn1 Hg5 94.13(3) 29_445 34_454
Ba2 Zn1 Hg5 45.60(2) . 34_454
Ba2 Zn1 Hg5 73.65(2) 3 34_454
Ba2 Zn1 Hg5 161.13(4) 2 34_454
Ba1 Zn1 Hg5 97.23(2) . 34_454
Hg6 Zn1 Hg5 95.874(19) 3 34_454
Hg6 Zn1 Hg5 55.199(16) . 34_454
Hg6 Zn1 Hg5 135.89(3) 2 34_454
Zn2 Zn1 Hg5 79.05(2) . 34_454
Hg2 Zn1 Hg5 61.84(2) 3 34_454
Hg2 Zn1 Hg5 150.98(5) 2 34_454
Zn2 Zn1 Hg5 61.84(2) 3 34_454
Zn2 Zn1 Hg5 150.98(5) 2 34_454
Hg5 Zn1 Hg5 35.05(3) 3 33_544
Hg5 Zn1 Hg5 132.70(3) 2 33_544
Hg5 Zn1 Hg5 107.482(16) . 33_544
Hg4 Zn1 Hg5 94.13(3) 34_454 33_544
Hg4 Zn1 Hg5 43.639(18) 33_544 33_544
Hg4 Zn1 Hg5 111.52(4) 29_445 33_544
Ba2 Zn1 Hg5 161.13(4) . 33_544
Ba2 Zn1 Hg5 45.60(2) 3 33_544
Ba2 Zn1 Hg5 73.65(2) 2 33_544
Ba1 Zn1 Hg5 97.23(2) . 33_544
Hg6 Zn1 Hg5 55.199(16) 3 33_544
Hg6 Zn1 Hg5 135.89(3) . 33_544
Hg6 Zn1 Hg5 95.874(19) 2 33_544
Zn2 Zn1 Hg5 150.98(5) . 33_544
Hg2 Zn1 Hg5 79.05(2) 3 33_544
Hg2 Zn1 Hg5 61.84(2) 2 33_544
Zn2 Zn1 Hg5 79.05(2) 3 33_544
Zn2 Zn1 Hg5 61.84(2) 2 33_544
Hg5 Zn1 Hg5 118.440(9) 34_454 33_544
Hg5 Zn1 Hg5 107.482(16) 3 29_445
Hg5 Zn1 Hg5 35.05(3) 2 29_445
Hg5 Zn1 Hg5 132.70(3) . 29_445
Hg4 Zn1 Hg5 111.52(4) 34_454 29_445
Hg4 Zn1 Hg5 94.13(3) 33_544 29_445
Hg4 Zn1 Hg5 43.639(18) 29_445 29_445
Ba2 Zn1 Hg5 73.65(2) . 29_445
Ba2 Zn1 Hg5 161.13(4) 3 29_445
Ba2 Zn1 Hg5 45.60(2) 2 29_445
Ba1 Zn1 Hg5 97.23(2) . 29_445
Hg6 Zn1 Hg5 135.89(3) 3 29_445
Hg6 Zn1 Hg5 95.874(19) . 29_445
Hg6 Zn1 Hg5 55.199(16) 2 29_445
Zn2 Zn1 Hg5 61.84(2) . 29_445
Hg2 Zn1 Hg5 150.98(5) 3 29_445
Hg2 Zn1 Hg5 79.05(2) 2 29_445
Zn2 Zn1 Hg5 150.98(5) 3 29_445
Zn2 Zn1 Hg5 79.05(2) 2 29_445
Hg5 Zn1 Hg5 118.440(9) 34_454 29_445
Hg5 Zn1 Hg5 118.440(9) 33_544 29_445
Hg5 Zn1 Hg3 93.98(3) 3 39_444
Hg5 Zn1 Hg3 155.41(5) 2 39_444
Hg5 Zn1 Hg3 89.12(3) . 39_444
Hg4 Zn1 Hg3 34.63(2) 34_454 39_444
Hg4 Zn1 Hg3 41.66(2) 33_544 39_444
Hg4 Zn1 Hg3 81.57(4) 29_445 39_444
Ba2 Zn1 Hg3 101.86(3) . 39_444
Ba2 Zn1 Hg3 44.24(3) 3 39_444
Ba2 Zn1 Hg3 107.51(3) 2 39_444
Ba1 Zn1 Hg3 139.346(17) . 39_444
Hg6 Zn1 Hg3 92.806(18) 3 39_444
Hg6 Zn1 Hg3 124.611(16) . 39_444
Hg6 Zn1 Hg3 152.589(18) 2 39_444
Zn2 Zn1 Hg3 147.57(3) . 39_444
Hg2 Zn1 Hg3 85.62(3) 3 39_444
Hg2 Zn1 Hg3 120.91(3) 2 39_444
Zn2 Zn1 Hg3 85.62(3) 3 39_444
Zn2 Zn1 Hg3 120.91(3) 2 39_444
Hg5 Zn1 Hg3 71.088(19) 34_454 39_444
Hg5 Zn1 Hg3 59.687(19) 33_544 39_444
Hg5 Zn1 Hg3 122.84(4) 29_445 39_444
Hg5 Zn1 Hg3 89.12(3) 3 38_444
Hg5 Zn1 Hg3 93.98(3) 2 38_444
Hg5 Zn1 Hg3 155.41(5) . 38_444
Hg4 Zn1 Hg3 81.57(4) 34_454 38_444
Hg4 Zn1 Hg3 34.63(2) 33_544 38_444
Hg4 Zn1 Hg3 41.66(2) 29_445 38_444
Ba2 Zn1 Hg3 107.51(3) . 38_444
Ba2 Zn1 Hg3 101.86(3) 3 38_444
Ba2 Zn1 Hg3 44.24(3) 2 38_444
Ba1 Zn1 Hg3 139.346(17) . 38_444
Hg6 Zn1 Hg3 124.611(16) 3 38_444
Hg6 Zn1 Hg3 152.589(18) . 38_444
Hg6 Zn1 Hg3 92.806(18) 2 38_444
Zn2 Zn1 Hg3 120.91(3) . 38_444
Hg2 Zn1 Hg3 147.57(3) 3 38_444
Hg2 Zn1 Hg3 85.62(3) 2 38_444
Zn2 Zn1 Hg3 147.57(3) 3 38_444
Zn2 Zn1 Hg3 85.62(3) 2 38_444
Hg5 Zn1 Hg3 122.84(4) 34_454 38_444
Hg5 Zn1 Hg3 71.088(19) 33_544 38_444
Hg5 Zn1 Hg3 59.687(19) 29_445 38_444
Hg3 Zn1 Hg3 68.69(3) 39_444 38_444
Hg5 Zn1 Hg3 155.41(5) 3 37_444
Hg5 Zn1 Hg3 89.12(3) 2 37_444
Hg5 Zn1 Hg3 93.98(3) . 37_444
Hg4 Zn1 Hg3 41.66(2) 34_454 37_444
Hg4 Zn1 Hg3 81.57(4) 33_544 37_444
Hg4 Zn1 Hg3 34.63(2) 29_445 37_444
Ba2 Zn1 Hg3 44.24(3) . 37_444
Ba2 Zn1 Hg3 107.51(3) 3 37_444
Ba2 Zn1 Hg3 101.86(3) 2 37_444
Ba1 Zn1 Hg3 139.346(17) . 37_444
Hg6 Zn1 Hg3 152.589(18) 3 37_444
Hg6 Zn1 Hg3 92.806(18) . 37_444
Hg6 Zn1 Hg3 124.611(16) 2 37_444
Zn2 Zn1 Hg3 85.62(3) . 37_444
Hg2 Zn1 Hg3 120.91(3) 3 37_444
Hg2 Zn1 Hg3 147.57(3) 2 37_444
Zn2 Zn1 Hg3 120.91(3) 3 37_444
Zn2 Zn1 Hg3 147.57(3) 2 37_444
Hg5 Zn1 Hg3 59.687(19) 34_454 37_444
Hg5 Zn1 Hg3 122.84(4) 33_544 37_444
Hg5 Zn1 Hg3 71.088(19) 29_445 37_444
Hg3 Zn1 Hg3 68.69(3) 39_444 37_444
Hg3 Zn1 Hg3 68.69(3) 38_444 37_444
Hg5 Zn1 Ba1 115.04(3) 3 37_444
Hg5 Zn1 Ba1 115.04(3) 2 37_444
Hg5 Zn1 Ba1 115.04(3) . 37_444
Hg4 Zn1 Ba1 41.04(3) 34_454 37_444
Hg4 Zn1 Ba1 41.04(3) 33_544 37_444
Hg4 Zn1 Ba1 41.04(3) 29_445 37_444
Ba2 Zn1 Ba1 84.70(3) . 37_444
Ba2 Zn1 Ba1 84.70(3) 3 37_444
Ba2 Zn1 Ba1 84.70(3) 2 37_444
Ba1 Zn1 Ba1 180.00(6) . 37_444
Hg6 Zn1 Ba1 131.385(19) 3 37_444
Hg6 Zn1 Ba1 131.385(19) . 37_444
Hg6 Zn1 Ba1 131.385(19) 2 37_444
Zn2 Zn1 Ba1 124.26(3) . 37_444
Hg2 Zn1 Ba1 124.26(3) 3 37_444
Hg2 Zn1 Ba1 124.26(3) 2 37_444
Zn2 Zn1 Ba1 124.26(3) 3 37_444
Zn2 Zn1 Ba1 124.26(3) 2 37_444
Hg5 Zn1 Ba1 82.77(2) 34_454 37_444
Hg5 Zn1 Ba1 82.77(2) 33_544 37_444
Hg5 Zn1 Ba1 82.77(2) 29_445 37_444
Hg3 Zn1 Ba1 40.654(17) 39_444 37_444
Hg3 Zn1 Ba1 40.654(17) 38_444 37_444
Hg3 Zn1 Ba1 40.654(17) 37_444 37_444
Hg5 Zn1 Zn2 107.71(2) 3 28_445
Hg5 Zn1 Zn2 66.07(3) 2 28_445
Hg5 Zn1 Zn2 148.70(3) . 28_445
Hg4 Zn1 Zn2 89.75(5) 34_454 28_445
Hg4 Zn1 Zn2 65.23(3) 33_544 28_445
Hg4 Zn1 Zn2 23.27(2) 29_445 28_445
Ba2 Zn1 Zn2 83.58(3) . 28_445
Ba2 Zn1 Zn2 131.78(5) 3 28_445
Ba2 Zn1 Zn2 44.05(2) 2 28_445
Ba1 Zn1 Zn2 126.38(3) . 28_445
Hg6 Zn1 Zn2 146.32(2) 3 28_445
Hg6 Zn1 Zn2 122.04(2) . 28_445
Hg6 Zn1 Zn2 79.26(2) 2 28_445
Zn2 Zn1 Zn2 90.25(3) . 28_445
Hg2 Zn1 Zn2 177.87(6) 3 28_445
Hg2 Zn1 Zn2 89.885(3) 2 28_445
Zn2 Zn1 Zn2 177.87(6) 3 28_445
Zn2 Zn1 Zn2 89.885(3) 2 28_445
Hg5 Zn1 Zn2 117.22(3) 34_454 28_445
Hg5 Zn1 Zn2 100.09(3) 33_544 28_445
Hg5 Zn1 Zn2 31.07(2) 29_445 28_445
Hg3 Zn1 Zn2 92.27(4) 39_444 28_445
Hg3 Zn1 Zn2 30.91(2) 38_444 28_445
Hg3 Zn1 Zn2 57.89(3) 37_444 28_445
Ba1 Zn1 Zn2 53.62(3) 37_444 28_445
Hg5 Zn1 Hg2 148.70(3) 3 36_454
Hg5 Zn1 Hg2 107.71(2) 2 36_454
Hg5 Zn1 Hg2 66.07(3) . 36_454
Hg4 Zn1 Hg2 23.27(2) 34_454 36_454
Hg4 Zn1 Hg2 89.75(5) 33_544 36_454
Hg4 Zn1 Hg2 65.23(3) 29_445 36_454
Ba2 Zn1 Hg2 44.05(2) . 36_454
Ba2 Zn1 Hg2 83.58(3) 3 36_454
Ba2 Zn1 Hg2 131.78(5) 2 36_454
Ba1 Zn1 Hg2 126.38(3) . 36_454
Hg6 Zn1 Hg2 122.04(2) 3 36_454
Hg6 Zn1 Hg2 79.26(2) . 36_454
Hg6 Zn1 Hg2 146.32(2) 2 36_454
Zn2 Zn1 Hg2 89.885(3) . 36_454
Hg2 Zn1 Hg2 90.25(3) 3 36_454
Hg2 Zn1 Hg2 177.87(6) 2 36_454
Zn2 Zn1 Hg2 90.25(3) 3 36_454
Zn2 Zn1 Hg2 177.87(6) 2 36_454
Hg5 Zn1 Hg2 31.07(2) 34_454 36_454
Hg5 Zn1 Hg2 117.22(3) 33_544 36_454
Hg5 Zn1 Hg2 100.09(3) 29_445 36_454
Hg3 Zn1 Hg2 57.89(3) 39_444 36_454
Hg3 Zn1 Hg2 92.27(4) 38_444 36_454
Hg3 Zn1 Hg2 30.91(2) 37_444 36_454
Ba1 Zn1 Hg2 53.62(3) 37_444 36_454
Zn2 Zn1 Hg2 88.42(4) 28_445 36_454
Hg5 Zn1 Zn2 66.07(3) 3 32_544
Hg5 Zn1 Zn2 148.70(3) 2 32_544
Hg5 Zn1 Zn2 107.71(2) . 32_544
Hg4 Zn1 Zn2 65.23(3) 34_454 32_544
Hg4 Zn1 Zn2 23.27(2) 33_544 32_544
Hg4 Zn1 Zn2 89.75(5) 29_445 32_544
Ba2 Zn1 Zn2 131.78(5) . 32_544
Ba2 Zn1 Zn2 44.05(2) 3 32_544
Ba2 Zn1 Zn2 83.58(3) 2 32_544
Ba1 Zn1 Zn2 126.38(3) . 32_544
Hg6 Zn1 Zn2 79.26(2) 3 32_544
Hg6 Zn1 Zn2 146.32(2) . 32_544
Hg6 Zn1 Zn2 122.04(2) 2 32_544
Zn2 Zn1 Zn2 177.87(6) . 32_544
Hg2 Zn1 Zn2 89.885(3) 3 32_544
Hg2 Zn1 Zn2 90.25(3) 2 32_544
Zn2 Zn1 Zn2 89.885(3) 3 32_544
Zn2 Zn1 Zn2 90.25(3) 2 32_544
Hg5 Zn1 Zn2 100.09(3) 34_454 32_544
Hg5 Zn1 Zn2 31.07(2) 33_544 32_544
Hg5 Zn1 Zn2 117.22(3) 29_445 32_544
Hg3 Zn1 Zn2 30.91(2) 39_444 32_544
Hg3 Zn1 Zn2 57.89(3) 38_444 32_544
Hg3 Zn1 Zn2 92.27(4) 37_444 32_544
Ba1 Zn1 Zn2 53.62(3) 37_444 32_544
Zn2 Zn1 Zn2 88.42(4) 28_445 32_544
Hg2 Zn1 Zn2 88.42(4) 36_454 32_544
Hg5 Zn1 Zn2 148.70(3) 3 36_454
Hg5 Zn1 Zn2 107.71(2) 2 36_454
Hg5 Zn1 Zn2 66.07(3) . 36_454
Hg4 Zn1 Zn2 23.27(2) 34_454 36_454
Hg4 Zn1 Zn2 89.75(5) 33_544 36_454
Hg4 Zn1 Zn2 65.23(3) 29_445 36_454
Ba2 Zn1 Zn2 44.05(2) . 36_454
Ba2 Zn1 Zn2 83.58(3) 3 36_454
Ba2 Zn1 Zn2 131.78(5) 2 36_454
Ba1 Zn1 Zn2 126.38(3) . 36_454
Hg6 Zn1 Zn2 122.04(2) 3 36_454
Hg6 Zn1 Zn2 79.26(2) . 36_454
Hg6 Zn1 Zn2 146.32(2) 2 36_454
Zn2 Zn1 Zn2 89.885(3) . 36_454
Hg2 Zn1 Zn2 90.25(3) 3 36_454
Hg2 Zn1 Zn2 177.87(6) 2 36_454
Zn2 Zn1 Zn2 90.25(3) 3 36_454
Zn2 Zn1 Zn2 177.87(6) 2 36_454
Hg5 Zn1 Zn2 31.07(2) 34_454 36_454
Hg5 Zn1 Zn2 117.22(3) 33_544 36_454
Hg5 Zn1 Zn2 100.09(3) 29_445 36_454
Hg3 Zn1 Zn2 57.89(3) 39_444 36_454
Hg3 Zn1 Zn2 92.27(4) 38_444 36_454
Hg3 Zn1 Zn2 30.91(2) 37_444 36_454
Ba1 Zn1 Zn2 53.62(3) 37_444 36_454
Zn2 Zn1 Zn2 88.42(4) 28_445 36_454
Hg2 Zn1 Zn2 0.00(6) 36_454 36_454
Zn2 Zn1 Zn2 88.42(4) 32_544 36_454
Hg5 Zn1 Hg2 107.71(2) 3 28_445
Hg5 Zn1 Hg2 66.07(3) 2 28_445
Hg5 Zn1 Hg2 148.70(3) . 28_445
Hg4 Zn1 Hg2 89.75(5) 34_454 28_445
Hg4 Zn1 Hg2 65.23(3) 33_544 28_445
Hg4 Zn1 Hg2 23.27(2) 29_445 28_445
Ba2 Zn1 Hg2 83.58(3) . 28_445
Ba2 Zn1 Hg2 131.78(5) 3 28_445
Ba2 Zn1 Hg2 44.05(2) 2 28_445
Ba1 Zn1 Hg2 126.38(3) . 28_445
Hg6 Zn1 Hg2 146.32(2) 3 28_445
Hg6 Zn1 Hg2 122.04(2) . 28_445
Hg6 Zn1 Hg2 79.26(2) 2 28_445
Zn2 Zn1 Hg2 90.25(3) . 28_445
Hg2 Zn1 Hg2 177.87(6) 3 28_445
Hg2 Zn1 Hg2 89.885(3) 2 28_445
Zn2 Zn1 Hg2 177.87(6) 3 28_445
Zn2 Zn1 Hg2 89.885(3) 2 28_445
Hg5 Zn1 Hg2 117.22(3) 34_454 28_445
Hg5 Zn1 Hg2 100.09(3) 33_544 28_445
Hg5 Zn1 Hg2 31.07(2) 29_445 28_445
Hg3 Zn1 Hg2 92.27(4) 39_444 28_445
Hg3 Zn1 Hg2 30.91(2) 38_444 28_445
Hg3 Zn1 Hg2 57.89(3) 37_444 28_445
Ba1 Zn1 Hg2 53.62(3) 37_444 28_445
Zn2 Zn1 Hg2 0.00(6) 28_445 28_445
Hg2 Zn1 Hg2 88.42(4) 36_454 28_445
Zn2 Zn1 Hg2 88.42(4) 32_544 28_445
Zn2 Zn1 Hg2 88.42(4) 36_454 28_445
Hg5 Zn1 Hg2 66.07(3) 3 32_544
Hg5 Zn1 Hg2 148.70(3) 2 32_544
Hg5 Zn1 Hg2 107.71(2) . 32_544
Hg4 Zn1 Hg2 65.23(3) 34_454 32_544
Hg4 Zn1 Hg2 23.27(2) 33_544 32_544
Hg4 Zn1 Hg2 89.75(5) 29_445 32_544
Ba2 Zn1 Hg2 131.78(5) . 32_544
Ba2 Zn1 Hg2 44.05(2) 3 32_544
Ba2 Zn1 Hg2 83.58(3) 2 32_544
Ba1 Zn1 Hg2 126.38(3) . 32_544
Hg6 Zn1 Hg2 79.26(2) 3 32_544
Hg6 Zn1 Hg2 146.32(2) . 32_544
Hg6 Zn1 Hg2 122.04(2) 2 32_544
Zn2 Zn1 Hg2 177.87(6) . 32_544
Hg2 Zn1 Hg2 89.885(3) 3 32_544
Hg2 Zn1 Hg2 90.25(3) 2 32_544
Zn2 Zn1 Hg2 89.885(3) 3 32_544
Zn2 Zn1 Hg2 90.25(3) 2 32_544
Hg5 Zn1 Hg2 100.09(3) 34_454 32_544
Hg5 Zn1 Hg2 31.07(2) 33_544 32_544
Hg5 Zn1 Hg2 117.22(3) 29_445 32_544
Hg3 Zn1 Hg2 30.91(2) 39_444 32_544
Hg3 Zn1 Hg2 57.89(3) 38_444 32_544
Hg3 Zn1 Hg2 92.27(4) 37_444 32_544
Ba1 Zn1 Hg2 53.62(3) 37_444 32_544
Zn2 Zn1 Hg2 88.42(4) 28_445 32_544
Hg2 Zn1 Hg2 88.42(4) 36_454 32_544
Zn2 Zn1 Hg2 0.00(4) 32_544 32_544
Zn2 Zn1 Hg2 88.42(4) 36_454 32_544
Hg2 Zn1 Hg2 88.42(4) 28_445 32_544
Hg5 Zn1 Hg4 93.95(2) 3 .
Hg5 Zn1 Hg4 133.43(3) 2 .
Hg5 Zn1 Hg4 30.07(2) . .
Hg4 Zn1 Hg4 57.25(2) 34_454 .
Hg4 Zn1 Hg4 98.837(17) 33_544 .
Hg4 Zn1 Hg4 125.56(3) 29_445 .
Ba2 Zn1 Hg4 83.706(19) . .
Ba2 Zn1 Hg4 38.150(19) 3 .
Ba2 Zn1 Hg4 156.895(19) 2 .
Ba1 Zn1 Hg4 85.076(19) . .
Hg6 Zn1 Hg4 60.347(15) 3 .
Hg6 Zn1 Hg4 68.756(16) . .
Hg6 Zn1 Hg4 133.38(3) 2 .
Zn2 Zn1 Hg4 102.53(3) . .
Hg2 Zn1 Hg4 31.12(2) 3 .
Hg2 Zn1 Hg4 119.61(3) 2 .
Zn2 Zn1 Hg4 31.12(2) 3 .
Zn2 Zn1 Hg4 119.61(3) 2 .
Hg5 Zn1 Hg4 39.196(15) 34_454 .
Hg5 Zn1 Hg4 83.367(14) 33_544 .
Hg5 Zn1 Hg4 157.355(14) 29_445 .
Hg3 Zn1 Hg4 60.943(14) 39_444 .
Hg3 Zn1 Hg4 129.64(3) 38_444 .
Hg3 Zn1 Hg4 92.472(18) 37_444 .
Ba1 Zn1 Hg4 94.924(18) 37_444 .
Zn2 Zn1 Hg4 147.00(4) 28_445 .
Hg2 Zn1 Hg4 61.70(2) 36_454 .
Zn2 Zn1 Hg4 77.772(18) 32_544 .
Zn2 Zn1 Hg4 61.70(2) 36_454 .
Hg2 Zn1 Hg4 147.00(4) 28_445 .
Hg2 Zn1 Hg4 77.772(18) 32_544 .
Hg5 Zn1 Hg4 133.43(3) 3 2
Hg5 Zn1 Hg4 30.07(2) 2 2
Hg5 Zn1 Hg4 93.95(2) . 2
Hg4 Zn1 Hg4 98.837(17) 34_454 2
Hg4 Zn1 Hg4 125.56(3) 33_544 2
Hg4 Zn1 Hg4 57.25(2) 29_445 2
Ba2 Zn1 Hg4 38.150(19) . 2
Ba2 Zn1 Hg4 156.895(19) 3 2
Ba2 Zn1 Hg4 83.706(19) 2 2
Ba1 Zn1 Hg4 85.076(18) . 2
Hg6 Zn1 Hg4 133.38(3) 3 2
Hg6 Zn1 Hg4 60.347(15) . 2
Hg6 Zn1 Hg4 68.756(16) 2 2
Zn2 Zn1 Hg4 31.12(2) . 2
Hg2 Zn1 Hg4 119.61(3) 3 2
Hg2 Zn1 Hg4 102.53(3) 2 2
Zn2 Zn1 Hg4 119.61(3) 3 2
Zn2 Zn1 Hg4 102.53(3) 2 2
Hg5 Zn1 Hg4 83.367(14) 34_454 2
Hg5 Zn1 Hg4 157.355(14) 33_544 2
Hg5 Zn1 Hg4 39.196(15) 29_445 2
Hg3 Zn1 Hg4 129.64(3) 39_444 2
Hg3 Zn1 Hg4 92.472(18) 38_444 2
Hg3 Zn1 Hg4 60.943(14) 37_444 2
Ba1 Zn1 Hg4 94.924(18) 37_444 2
Zn2 Zn1 Hg4 61.70(2) 28_445 2
Hg2 Zn1 Hg4 77.772(18) 36_454 2
Zn2 Zn1 Hg4 147.00(4) 32_544 2
Zn2 Zn1 Hg4 77.772(18) 36_454 2
Hg2 Zn1 Hg4 61.70(2) 28_445 2
Hg2 Zn1 Hg4 147.00(4) 32_544 2
Hg4 Zn1 Hg4 119.271(6) . 2
Hg5 Zn1 Hg4 30.07(2) 3 3
Hg5 Zn1 Hg4 93.95(2) 2 3
Hg5 Zn1 Hg4 133.43(3) . 3
Hg4 Zn1 Hg4 125.56(3) 34_454 3
Hg4 Zn1 Hg4 57.25(2) 33_544 3
Hg4 Zn1 Hg4 98.837(17) 29_445 3
Ba2 Zn1 Hg4 156.895(19) . 3
Ba2 Zn1 Hg4 83.706(19) 3 3
Ba2 Zn1 Hg4 38.150(19) 2 3
Ba1 Zn1 Hg4 85.076(19) . 3
Hg6 Zn1 Hg4 68.756(16) 3 3
Hg6 Zn1 Hg4 133.38(3) . 3
Hg6 Zn1 Hg4 60.347(15) 2 3
Zn2 Zn1 Hg4 119.61(3) . 3
Hg2 Zn1 Hg4 102.53(3) 3 3
Hg2 Zn1 Hg4 31.12(2) 2 3
Zn2 Zn1 Hg4 102.53(3) 3 3
Zn2 Zn1 Hg4 31.12(2) 2 3
Hg5 Zn1 Hg4 157.355(14) 34_454 3
Hg5 Zn1 Hg4 39.196(15) 33_544 3
Hg5 Zn1 Hg4 83.367(14) 29_445 3
Hg3 Zn1 Hg4 92.472(18) 39_444 3
Hg3 Zn1 Hg4 60.943(14) 38_444 3
Hg3 Zn1 Hg4 129.64(3) 37_444 3
Ba1 Zn1 Hg4 94.924(18) 37_444 3
Zn2 Zn1 Hg4 77.772(18) 28_445 3
Hg2 Zn1 Hg4 147.00(4) 36_454 3
Zn2 Zn1 Hg4 61.70(2) 32_544 3
Zn2 Zn1 Hg4 147.00(4) 36_454 3
Hg2 Zn1 Hg4 77.772(18) 28_445 3
Hg2 Zn1 Hg4 61.70(2) 32_544 3
Hg4 Zn1 Hg4 119.271(6) . 3
Hg4 Zn1 Hg4 119.271(5) 2 3
Hg5 Zn1 Hg3 89.07(4) 3 2
Hg5 Zn1 Hg3 32.79(3) 2 2
Hg5 Zn1 Hg3 78.30(3) . 2
Hg4 Zn1 Hg3 138.17(2) 34_454 2
Hg4 Zn1 Hg3 150.27(2) 33_544 2
Hg4 Zn1 Hg3 105.94(2) 29_445 2
Ba2 Zn1 Hg3 72.99(3) . 2
Ba2 Zn1 Hg3 127.80(4) 3 2
Ba2 Zn1 Hg3 84.88(3) 2 2
Ba1 Zn1 Hg3 33.434(12) . 2
Hg6 Zn1 Hg3 81.96(3) 3 2
Hg6 Zn1 Hg3 43.399(19) . 2
Hg6 Zn1 Hg3 37.938(18) 2 2
Zn2 Zn1 Hg3 26.89(3) . 2
Hg2 Zn1 Hg3 83.64(4) 3 2
Hg2 Zn1 Hg3 65.99(3) 2 2
Zn2 Zn1 Hg3 83.64(4) 3 2
Zn2 Zn1 Hg3 65.99(3) 2 2
Hg5 Zn1 Hg3 97.96(2) 34_454 2
Hg5 Zn1 Hg3 124.11(3) 33_544 2
Hg5 Zn1 Hg3 67.410(18) 29_445 2
Hg3 Zn1 Hg3 167.42(2) 39_444 2
Hg3 Zn1 Hg3 123.619(19) 38_444 2
Hg3 Zn1 Hg3 111.696(18) 37_444 2
Ba1 Zn1 Hg3 146.566(12) 37_444 2
Zn2 Zn1 Hg3 98.44(3) 28_445 2
Hg2 Zn1 Hg3 115.54(3) 36_454 2
Zn2 Zn1 Hg3 155.10(3) 32_544 2
Zn2 Zn1 Hg3 115.54(3) 36_454 2
Hg2 Zn1 Hg3 98.44(3) 28_445 2
Hg2 Zn1 Hg3 155.10(3) 32_544 2
Hg4 Zn1 Hg3 106.70(2) . 2
Hg4 Zn1 Hg3 52.355(14) 2 2
Hg4 Zn1 Hg3 96.23(2) 3 2
Hg5 Zn1 Hg3 78.30(3) 3 .
Hg5 Zn1 Hg3 89.07(4) 2 .
Hg5 Zn1 Hg3 32.79(3) . .
Hg4 Zn1 Hg3 105.94(2) 34_454 .
Hg4 Zn1 Hg3 138.17(2) 33_544 .
Hg4 Zn1 Hg3 150.27(2) 29_445 .
Ba2 Zn1 Hg3 84.88(3) . .
Ba2 Zn1 Hg3 72.99(3) 3 .
Ba2 Zn1 Hg3 127.80(4) 2 .
Ba1 Zn1 Hg3 33.434(12) . .
Hg6 Zn1 Hg3 43.399(19) 3 .
Hg6 Zn1 Hg3 37.938(18) . .
Hg6 Zn1 Hg3 81.96(3) 2 .
Zn2 Zn1 Hg3 65.99(3) . .
Hg2 Zn1 Hg3 26.89(3) 3 .
Hg2 Zn1 Hg3 83.64(4) 2 .
Zn2 Zn1 Hg3 26.89(3) 3 .
Zn2 Zn1 Hg3 83.64(4) 2 .
Hg5 Zn1 Hg3 67.410(18) 34_454 .
Hg5 Zn1 Hg3 97.96(2) 33_544 .
Hg5 Zn1 Hg3 124.11(3) 29_445 .
Hg3 Zn1 Hg3 111.696(18) 39_444 .
Hg3 Zn1 Hg3 167.42(2) 38_444 .
Hg3 Zn1 Hg3 123.619(19) 37_444 .
Ba1 Zn1 Hg3 146.566(12) 37_444 .
Zn2 Zn1 Hg3 155.10(3) 28_445 .
Hg2 Zn1 Hg3 98.44(3) 36_454 .
Zn2 Zn1 Hg3 115.54(3) 32_544 .
Zn2 Zn1 Hg3 98.44(3) 36_454 .
Hg2 Zn1 Hg3 155.10(3) 28_445 .
Hg2 Zn1 Hg3 115.54(3) 32_544 .
Hg4 Zn1 Hg3 52.355(14) . .
Hg4 Zn1 Hg3 96.23(2) 2 .
Hg4 Zn1 Hg3 106.70(2) 3 .
Hg3 Zn1 Hg3 57.00(2) 2 .
Hg5 Zn1 Hg3 32.79(3) 3 3
Hg5 Zn1 Hg3 78.30(3) 2 3
Hg5 Zn1 Hg3 89.07(4) . 3
Hg4 Zn1 Hg3 150.27(2) 34_454 3
Hg4 Zn1 Hg3 105.94(2) 33_544 3
Hg4 Zn1 Hg3 138.17(2) 29_445 3
Ba2 Zn1 Hg3 127.80(4) . 3
Ba2 Zn1 Hg3 84.88(3) 3 3
Ba2 Zn1 Hg3 72.99(3) 2 3
Ba1 Zn1 Hg3 33.434(12) . 3
Hg6 Zn1 Hg3 37.938(18) 3 3
Hg6 Zn1 Hg3 81.96(3) . 3
Hg6 Zn1 Hg3 43.399(19) 2 3
Zn2 Zn1 Hg3 83.64(4) . 3
Hg2 Zn1 Hg3 65.99(3) 3 3
Hg2 Zn1 Hg3 26.89(3) 2 3
Zn2 Zn1 Hg3 65.99(3) 3 3
Zn2 Zn1 Hg3 26.89(3) 2 3
Hg5 Zn1 Hg3 124.11(3) 34_454 3
Hg5 Zn1 Hg3 67.410(18) 33_544 3
Hg5 Zn1 Hg3 97.96(2) 29_445 3
Hg3 Zn1 Hg3 123.619(19) 39_444 3
Hg3 Zn1 Hg3 111.696(18) 38_444 3
Hg3 Zn1 Hg3 167.42(2) 37_444 3
Ba1 Zn1 Hg3 146.566(12) 37_444 3
Zn2 Zn1 Hg3 115.54(3) 28_445 3
Hg2 Zn1 Hg3 155.10(3) 36_454 3
Zn2 Zn1 Hg3 98.44(3) 32_544 3
Zn2 Zn1 Hg3 155.10(3) 36_454 3
Hg2 Zn1 Hg3 115.54(3) 28_445 3
Hg2 Zn1 Hg3 98.44(3) 32_544 3
Hg4 Zn1 Hg3 96.23(2) . 3
Hg4 Zn1 Hg3 106.70(2) 2 3
Hg4 Zn1 Hg3 52.355(14) 3 3
Hg3 Zn1 Hg3 57.00(2) 2 3
Hg3 Zn1 Hg3 57.00(2) . 3
Hg5 Zn1 Ba2 140.16(2) 3 28_445
Hg5 Zn1 Ba2 56.82(3) 2 28_445
Hg5 Zn1 Ba2 114.34(2) . 28_445
Hg4 Zn1 Ba2 77.33(3) 34_454 28_445
Hg4 Zn1 Ba2 91.14(3) 33_544 28_445
Hg4 Zn1 Ba2 21.858(19) 29_445 28_445
Ba2 Zn1 Ba2 48.93(2) . 28_445
Ba2 Zn1 Ba2 141.97(4) 3 28_445
Ba2 Zn1 Ba2 74.414(19) 2 28_445
Ba1 Zn1 Ba2 119.889(18) . 28_445
Hg6 Zn1 Ba2 168.36(3) 3 28_445
Hg6 Zn1 Ba2 91.537(15) . 28_445
Hg6 Zn1 Ba2 88.975(16) 2 28_445
Zn2 Zn1 Ba2 66.70(3) . 28_445
Hg2 Zn1 Ba2 145.50(2) 3 28_445
Hg2 Zn1 Ba2 114.39(2) 2 28_445
Zn2 Zn1 Ba2 145.50(2) 3 28_445
Zn2 Zn1 Ba2 114.39(2) 2 28_445
Hg5 Zn1 Ba2 87.095(19) 34_454 28_445
Hg5 Zn1 Ba2 132.54(3) 33_544 28_445
Hg5 Zn1 Ba2 35.557(15) 29_445 28_445
Hg3 Zn1 Ba2 98.80(3) 39_444 28_445
Hg3 Zn1 Ba2 61.51(2) 38_444 28_445
Hg3 Zn1 Ba2 35.885(17) 37_444 28_445
Ba1 Zn1 Ba2 60.111(18) 37_444 28_445
Zn2 Zn1 Ba2 34.655(19) 28_445 28_445
Hg2 Zn1 Ba2 64.63(3) 36_454 28_445
Zn2 Zn1 Ba2 111.37(4) 32_544 28_445
Zn2 Zn1 Ba2 64.63(3) 36_454 28_445
Hg2 Zn1 Ba2 34.655(19) 28_445 28_445
Hg2 Zn1 Ba2 111.37(4) 32_544 28_445
Hg4 Zn1 Ba2 125.190(19) . 28_445
Hg4 Zn1 Ba2 35.678(14) 2 28_445
Hg4 Zn1 Ba2 111.367(16) 3 28_445
Hg3 Zn1 Ba2 86.486(15) 2 28_445
Hg3 Zn1 Ba2 129.416(18) . 28_445
Hg3 Zn1 Ba2 132.371(19) 3 28_445
Hg5 Zn1 Ba2 114.34(2) 3 36_454
Hg5 Zn1 Ba2 140.16(2) 2 36_454
Hg5 Zn1 Ba2 56.82(3) . 36_454
Hg4 Zn1 Ba2 21.858(19) 34_454 36_454
Hg4 Zn1 Ba2 77.33(3) 33_544 36_454
Hg4 Zn1 Ba2 91.14(3) 29_445 36_454
Ba2 Zn1 Ba2 74.414(19) . 36_454
Ba2 Zn1 Ba2 48.93(2) 3 36_454
Ba2 Zn1 Ba2 141.97(4) 2 36_454
Ba1 Zn1 Ba2 119.889(18) . 36_454
Hg6 Zn1 Ba2 91.537(15) 3 36_454
Hg6 Zn1 Ba2 88.975(16) . 36_454
Hg6 Zn1 Ba2 168.36(3) 2 36_454
Zn2 Zn1 Ba2 114.39(2) . 36_454
Hg2 Zn1 Ba2 66.70(3) 3 36_454
Hg2 Zn1 Ba2 145.50(2) 2 36_454
Zn2 Zn1 Ba2 66.70(3) 3 36_454
Zn2 Zn1 Ba2 145.50(2) 2 36_454
Hg5 Zn1 Ba2 35.557(15) 34_454 36_454
Hg5 Zn1 Ba2 87.095(19) 33_544 36_454
Hg5 Zn1 Ba2 132.54(3) 29_445 36_454
Hg3 Zn1 Ba2 35.885(17) 39_444 36_454
Hg3 Zn1 Ba2 98.80(3) 38_444 36_454
Hg3 Zn1 Ba2 61.51(2) 37_444 36_454
Ba1 Zn1 Ba2 60.111(18) 37_444 36_454
Zn2 Zn1 Ba2 111.37(4) 28_445 36_454
Hg2 Zn1 Ba2 34.655(19) 36_454 36_454
Zn2 Zn1 Ba2 64.63(3) 32_544 36_454
Zn2 Zn1 Ba2 34.655(19) 36_454 36_454
Hg2 Zn1 Ba2 111.37(4) 28_445 36_454
Hg2 Zn1 Ba2 64.63(3) 32_544 36_454
Hg4 Zn1 Ba2 35.678(14) . 36_454
Hg4 Zn1 Ba2 111.367(16) 2 36_454
Hg4 Zn1 Ba2 125.190(19) 3 36_454
Hg3 Zn1 Ba2 132.371(19) 2 36_454
Hg3 Zn1 Ba2 86.486(15) . 36_454
Hg3 Zn1 Ba2 129.416(18) 3 36_454
Ba2 Zn1 Ba2 97.33(2) 28_445 36_454
Hg5 Zn1 Ba2 56.82(3) 3 32_544
Hg5 Zn1 Ba2 114.34(2) 2 32_544
Hg5 Zn1 Ba2 140.16(2) . 32_544
Hg4 Zn1 Ba2 91.14(3) 34_454 32_544
Hg4 Zn1 Ba2 21.858(19) 33_544 32_544
Hg4 Zn1 Ba2 77.33(3) 29_445 32_544
Ba2 Zn1 Ba2 141.97(4) . 32_544
Ba2 Zn1 Ba2 74.414(19) 3 32_544
Ba2 Zn1 Ba2 48.93(2) 2 32_544
Ba1 Zn1 Ba2 119.889(18) . 32_544
Hg6 Zn1 Ba2 88.975(16) 3 32_544
Hg6 Zn1 Ba2 168.36(3) . 32_544
Hg6 Zn1 Ba2 91.537(15) 2 32_544
Zn2 Zn1 Ba2 145.50(2) . 32_544
Hg2 Zn1 Ba2 114.39(2) 3 32_544
Hg2 Zn1 Ba2 66.70(3) 2 32_544
Zn2 Zn1 Ba2 114.39(2) 3 32_544
Zn2 Zn1 Ba2 66.70(3) 2 32_544
Hg5 Zn1 Ba2 132.54(3) 34_454 32_544
Hg5 Zn1 Ba2 35.557(15) 33_544 32_544
Hg5 Zn1 Ba2 87.095(19) 29_445 32_544
Hg3 Zn1 Ba2 61.51(2) 39_444 32_544
Hg3 Zn1 Ba2 35.885(17) 38_444 32_544
Hg3 Zn1 Ba2 98.80(3) 37_444 32_544
Ba1 Zn1 Ba2 60.111(18) 37_444 32_544
Zn2 Zn1 Ba2 64.63(3) 28_445 32_544
Hg2 Zn1 Ba2 111.37(4) 36_454 32_544
Zn2 Zn1 Ba2 34.655(19) 32_544 32_544
Zn2 Zn1 Ba2 111.37(4) 36_454 32_544
Hg2 Zn1 Ba2 64.63(3) 28_445 32_544
Hg2 Zn1 Ba2 34.655(19) 32_544 32_544
Hg4 Zn1 Ba2 111.367(16) . 32_544
Hg4 Zn1 Ba2 125.190(19) 2 32_544
Hg4 Zn1 Ba2 35.678(14) 3 32_544
Hg3 Zn1 Ba2 129.416(18) 2 32_544
Hg3 Zn1 Ba2 132.371(19) . 32_544
Hg3 Zn1 Ba2 86.486(15) 3 32_544
Ba2 Zn1 Ba2 97.33(2) 28_445 32_544
Ba2 Zn1 Ba2 97.33(2) 36_454 32_544
Hg5 Zn1 Hg6 138.81(4) 3 34_454
Hg5 Zn1 Hg6 80.401(19) 2 34_454
Hg5 Zn1 Hg6 38.070(18) . 34_454
Hg4 Zn1 Hg6 66.757(17) 34_454 34_454
Hg4 Zn1 Hg6 135.94(4) 33_544 34_454
Hg4 Zn1 Hg6 92.009(19) 29_445 34_454
Ba2 Zn1 Hg6 27.512(19) . 34_454
Ba2 Zn1 Hg6 97.233(19) 3 34_454
Ba2 Zn1 Hg6 143.605(19) 2 34_454
Ba1 Zn1 Hg6 80.868(17) . 34_454
Hg6 Zn1 Hg6 101.20(2) 3 34_454
Hg6 Zn1 Hg6 32.712(18) . 34_454
Hg6 Zn1 Hg6 109.41(2) 2 34_454
Zn2 Zn1 Hg6 51.423(19) . 34_454
Hg2 Zn1 Hg6 69.12(2) 3 34_454
Hg2 Zn1 Hg6 135.39(4) 2 34_454
Zn2 Zn1 Hg6 69.12(2) 3 34_454
Zn2 Zn1 Hg6 135.39(4) 2 34_454
Hg5 Zn1 Hg6 27.636(12) 34_454 34_454
Hg5 Zn1 Hg6 142.702(15) 33_544 34_454
Hg5 Zn1 Hg6 98.647(15) 29_445 34_454
Hg3 Zn1 Hg6 97.976(17) 39_444 34_454
Hg3 Zn1 Hg6 131.92(3) 38_444 34_454
Hg3 Zn1 Hg6 63.538(15) 37_444 34_454
Ba1 Zn1 Hg6 99.132(17) 37_444 34_454
Zn2 Zn1 Hg6 111.01(2) 28_445 34_454
Hg2 Zn1 Hg6 46.58(2) 36_454 34_454
Zn2 Zn1 Hg6 127.68(2) 32_544 34_454
Zn2 Zn1 Hg6 46.58(2) 36_454 34_454
Hg2 Zn1 Hg6 111.01(2) 28_445 34_454
Hg2 Zn1 Hg6 127.68(2) 32_544 34_454
Hg4 Zn1 Hg6 59.335(13) . 34_454
Hg4 Zn1 Hg6 59.940(14) 2 34_454
Hg4 Zn1 Hg6 165.94(3) 3 34_454
Hg3 Zn1 Hg6 72.050(16) 2 34_454
Hg3 Zn1 Hg6 60.632(15) . 34_454
Hg3 Zn1 Hg6 113.66(3) 3 34_454
Ba2 Zn1 Hg6 76.389(14) 28_445 34_454
Ba2 Zn1 Hg6 63.050(14) 36_454 34_454
Ba2 Zn1 Hg6 157.79(3) 32_544 34_454
Hg5 Zn1 Hg6 38.070(18) 3 33_544
Hg5 Zn1 Hg6 138.81(4) 2 33_544
Hg5 Zn1 Hg6 80.401(19) . 33_544
Hg4 Zn1 Hg6 92.009(19) 34_454 33_544
Hg4 Zn1 Hg6 66.757(17) 33_544 33_544
Hg4 Zn1 Hg6 135.94(4) 29_445 33_544
Ba2 Zn1 Hg6 143.605(19) . 33_544
Ba2 Zn1 Hg6 27.512(19) 3 33_544
Ba2 Zn1 Hg6 97.233(19) 2 33_544
Ba1 Zn1 Hg6 80.868(17) . 33_544
Hg6 Zn1 Hg6 32.712(18) 3 33_544
Hg6 Zn1 Hg6 109.41(2) . 33_544
Hg6 Zn1 Hg6 101.20(2) 2 33_544
Zn2 Zn1 Hg6 135.39(4) . 33_544
Hg2 Zn1 Hg6 51.423(19) 3 33_544
Hg2 Zn1 Hg6 69.12(2) 2 33_544
Zn2 Zn1 Hg6 51.423(19) 3 33_544
Zn2 Zn1 Hg6 69.12(2) 2 33_544
Hg5 Zn1 Hg6 98.647(15) 34_454 33_544
Hg5 Zn1 Hg6 27.636(12) 33_544 33_544
Hg5 Zn1 Hg6 142.702(15) 29_445 33_544
Hg3 Zn1 Hg6 63.538(15) 39_444 33_544
Hg3 Zn1 Hg6 97.976(17) 38_444 33_544
Hg3 Zn1 Hg6 131.92(3) 37_444 33_544
Ba1 Zn1 Hg6 99.132(17) 37_444 33_544
Zn2 Zn1 Hg6 127.68(2) 28_445 33_544
Hg2 Zn1 Hg6 111.01(2) 36_454 33_544
Zn2 Zn1 Hg6 46.58(2) 32_544 33_544
Zn2 Zn1 Hg6 111.01(2) 36_454 33_544
Hg2 Zn1 Hg6 127.68(2) 28_445 33_544
Hg2 Zn1 Hg6 46.58(2) 32_544 33_544
Hg4 Zn1 Hg6 59.940(14) . 33_544
Hg4 Zn1 Hg6 165.94(3) 2 33_544
Hg4 Zn1 Hg6 59.335(13) 3 33_544
Hg3 Zn1 Hg6 113.66(3) 2 33_544
Hg3 Zn1 Hg6 72.050(16) . 33_544
Hg3 Zn1 Hg6 60.632(15) 3 33_544
Ba2 Zn1 Hg6 157.79(3) 28_445 33_544
Ba2 Zn1 Hg6 76.389(14) 36_454 33_544
Ba2 Zn1 Hg6 63.050(14) 32_544 33_544
Hg6 Zn1 Hg6 117.530(9) 34_454 33_544
Hg5 Zn1 Hg6 80.401(19) 3 29_445
Hg5 Zn1 Hg6 38.070(18) 2 29_445
Hg5 Zn1 Hg6 138.81(4) . 29_445
Hg4 Zn1 Hg6 135.94(4) 34_454 29_445
Hg4 Zn1 Hg6 92.009(19) 33_544 29_445
Hg4 Zn1 Hg6 66.757(17) 29_445 29_445
Ba2 Zn1 Hg6 97.233(19) . 29_445
Ba2 Zn1 Hg6 143.605(19) 3 29_445
Ba2 Zn1 Hg6 27.512(19) 2 29_445
Ba1 Zn1 Hg6 80.868(17) . 29_445
Hg6 Zn1 Hg6 109.41(2) 3 29_445
Hg6 Zn1 Hg6 101.20(2) . 29_445
Hg6 Zn1 Hg6 32.712(18) 2 29_445
Zn2 Zn1 Hg6 69.12(2) . 29_445
Hg2 Zn1 Hg6 135.39(4) 3 29_445
Hg2 Zn1 Hg6 51.423(19) 2 29_445
Zn2 Zn1 Hg6 135.39(4) 3 29_445
Zn2 Zn1 Hg6 51.423(19) 2 29_445
Hg5 Zn1 Hg6 142.702(15) 34_454 29_445
Hg5 Zn1 Hg6 98.647(15) 33_544 29_445
Hg5 Zn1 Hg6 27.636(12) 29_445 29_445
Hg3 Zn1 Hg6 131.92(3) 39_444 29_445
Hg3 Zn1 Hg6 63.538(15) 38_444 29_445
Hg3 Zn1 Hg6 97.976(17) 37_444 29_445
Ba1 Zn1 Hg6 99.132(17) 37_444 29_445
Zn2 Zn1 Hg6 46.58(2) 28_445 29_445
Hg2 Zn1 Hg6 127.68(2) 36_454 29_445
Zn2 Zn1 Hg6 111.01(2) 32_544 29_445
Zn2 Zn1 Hg6 127.68(2) 36_454 29_445
Hg2 Zn1 Hg6 46.58(2) 28_445 29_445
Hg2 Zn1 Hg6 111.01(2) 32_544 29_445
Hg4 Zn1 Hg6 165.94(3) . 29_445
Hg4 Zn1 Hg6 59.335(13) 2 29_445
Hg4 Zn1 Hg6 59.940(14) 3 29_445
Hg3 Zn1 Hg6 60.632(15) 2 29_445
Hg3 Zn1 Hg6 113.66(3) . 29_445
Hg3 Zn1 Hg6 72.050(16) 3 29_445
Ba2 Zn1 Hg6 63.050(14) 28_445 29_445
Ba2 Zn1 Hg6 157.79(3) 36_454 29_445
Ba2 Zn1 Hg6 76.389(14) 32_544 29_445
Hg6 Zn1 Hg6 117.530(9) 34_454 29_445
Hg6 Zn1 Hg6 117.530(9) 33_544 29_445
Hg5 Zn1 Ba2 5.82(2) 3 33_544
Hg5 Zn1 Ba2 107.43(3) 2 33_544
Hg5 Zn1 Ba2 98.18(3) . 33_544
Hg4 Zn1 Ba2 123.694(19) 34_454 33_544
Hg4 Zn1 Ba2 75.08(2) 33_544 33_544
Hg4 Zn1 Ba2 133.50(2) 29_445 33_544
Ba2 Zn1 Ba2 158.55(4) . 33_544
Ba2 Zn1 Ba2 60.47(2) 3 33_544
Ba2 Zn1 Ba2 71.504(18) 2 33_544
Ba1 Zn1 Ba2 64.173(17) . 33_544
Hg6 Zn1 Ba2 33.577(16) 3 33_544
Hg6 Zn1 Ba2 109.26(3) . 33_544
Hg6 Zn1 Ba2 68.857(19) 2 33_544
Zn2 Zn1 Ba2 117.24(4) . 33_544
Hg2 Zn1 Ba2 67.30(2) 3 33_544
Hg2 Zn1 Ba2 36.14(2) 2 33_544
Zn2 Zn1 Ba2 67.30(2) 3 33_544
Zn2 Zn1 Ba2 36.14(2) 2 33_544
Hg5 Zn1 Ba2 126.891(19) 34_454 33_544
Hg5 Zn1 Ba2 33.884(17) 33_544 33_544
Hg5 Zn1 Ba2 113.228(16) 29_445 33_544
Hg3 Zn1 Ba2 91.315(16) 39_444 33_544
Hg3 Zn1 Ba2 92.975(16) 38_444 33_544
Hg3 Zn1 Ba2 156.45(3) 37_444 33_544
Ba1 Zn1 Ba2 115.827(17) 37_444 33_544
Zn2 Zn1 Ba2 113.040(18) 28_445 33_544
Hg2 Zn1 Ba2 143.98(2) 36_454 33_544
Zn2 Zn1 Ba2 64.84(3) 32_544 33_544
Zn2 Zn1 Ba2 143.98(2) 36_454 33_544
Hg2 Zn1 Ba2 113.040(18) 28_445 33_544
Hg2 Zn1 Ba2 64.84(3) 32_544 33_544
Hg4 Zn1 Ba2 88.134(16) . 33_544
Hg4 Zn1 Ba2 137.46(2) 2 33_544
Hg4 Zn1 Ba2 35.270(14) 3 33_544
Hg3 Zn1 Ba2 90.56(2) 2 33_544
Hg3 Zn1 Ba2 74.48(2) . 33_544
Hg3 Zn1 Ba2 33.601(14) 3 33_544
Ba2 Zn1 Ba2 145.918(12) 28_445 33_544
Ba2 Zn1 Ba2 109.379(2) 36_454 33_544
Ba2 Zn1 Ba2 59.42(2) 32_544 33_544
Hg6 Zn1 Ba2 134.47(3) 34_454 33_544
Hg6 Zn1 Ba2 32.990(14) 33_544 33_544
Hg6 Zn1 Ba2 86.034(16) 29_445 33_544
Hg5 Zn1 Ba2 107.43(3) 3 34_454
Hg5 Zn1 Ba2 98.18(3) 2 34_454
Hg5 Zn1 Ba2 5.82(2) . 34_454
Hg4 Zn1 Ba2 75.08(2) 34_454 34_454
Hg4 Zn1 Ba2 133.50(2) 33_544 34_454
Hg4 Zn1 Ba2 123.694(19) 29_445 34_454
Ba2 Zn1 Ba2 60.47(2) . 34_454
Ba2 Zn1 Ba2 71.504(18) 3 34_454
Ba2 Zn1 Ba2 158.55(4) 2 34_454
Ba1 Zn1 Ba2 64.173(17) . 34_454
Hg6 Zn1 Ba2 68.857(19) 3 34_454
Hg6 Zn1 Ba2 33.577(16) . 34_454
Hg6 Zn1 Ba2 109.26(3) 2 34_454
Zn2 Zn1 Ba2 67.30(2) . 34_454
Hg2 Zn1 Ba2 36.14(2) 3 34_454
Hg2 Zn1 Ba2 117.24(4) 2 34_454
Zn2 Zn1 Ba2 36.14(2) 3 34_454
Zn2 Zn1 Ba2 117.24(4) 2 34_454
Hg5 Zn1 Ba2 33.884(17) 34_454 34_454
Hg5 Zn1 Ba2 113.228(16) 33_544 34_454
Hg5 Zn1 Ba2 126.891(19) 29_445 34_454
Hg3 Zn1 Ba2 92.975(16) 39_444 34_454
Hg3 Zn1 Ba2 156.45(3) 38_444 34_454
Hg3 Zn1 Ba2 91.315(16) 37_444 34_454
Ba1 Zn1 Ba2 115.827(17) 37_444 34_454
Zn2 Zn1 Ba2 143.98(2) 28_445 34_454
Hg2 Zn1 Ba2 64.84(3) 36_454 34_454
Zn2 Zn1 Ba2 113.040(18) 32_544 34_454
Zn2 Zn1 Ba2 64.84(3) 36_454 34_454
Hg2 Zn1 Ba2 143.98(2) 28_445 34_454
Hg2 Zn1 Ba2 113.040(18) 32_544 34_454
Hg4 Zn1 Ba2 35.270(14) . 34_454
Hg4 Zn1 Ba2 88.134(16) 2 34_454
Hg4 Zn1 Ba2 137.46(2) 3 34_454
Hg3 Zn1 Ba2 74.48(2) 2 34_454
Hg3 Zn1 Ba2 33.601(14) . 34_454
Hg3 Zn1 Ba2 90.56(2) 3 34_454
Ba2 Zn1 Ba2 109.379(2) 28_445 34_454
Ba2 Zn1 Ba2 59.42(2) 36_454 34_454
Ba2 Zn1 Ba2 145.918(12) 32_544 34_454
Hg6 Zn1 Ba2 32.990(14) 34_454 34_454
Hg6 Zn1 Ba2 86.034(15) 33_544 34_454
Hg6 Zn1 Ba2 134.47(3) 29_445 34_454
Ba2 Zn1 Ba2 102.43(2) 33_544 34_454
Hg5 Zn1 Ba2 98.18(3) 3 29_445
Hg5 Zn1 Ba2 5.82(2) 2 29_445
Hg5 Zn1 Ba2 107.43(3) . 29_445
Hg4 Zn1 Ba2 133.50(2) 34_454 29_445
Hg4 Zn1 Ba2 123.694(19) 33_544 29_445
Hg4 Zn1 Ba2 75.08(2) 29_445 29_445
Ba2 Zn1 Ba2 71.504(18) . 29_445
Ba2 Zn1 Ba2 158.55(4) 3 29_445
Ba2 Zn1 Ba2 60.47(2) 2 29_445
Ba1 Zn1 Ba2 64.173(17) . 29_445
Hg6 Zn1 Ba2 109.26(3) 3 29_445
Hg6 Zn1 Ba2 68.857(19) . 29_445
Hg6 Zn1 Ba2 33.577(16) 2 29_445
Zn2 Zn1 Ba2 36.14(2) . 29_445
Hg2 Zn1 Ba2 117.24(4) 3 29_445
Hg2 Zn1 Ba2 67.30(2) 2 29_445
Zn2 Zn1 Ba2 117.24(4) 3 29_445
Zn2 Zn1 Ba2 67.30(2) 2 29_445
Hg5 Zn1 Ba2 113.228(16) 34_454 29_445
Hg5 Zn1 Ba2 126.891(19) 33_544 29_445
Hg5 Zn1 Ba2 33.884(17) 29_445 29_445
Hg3 Zn1 Ba2 156.45(3) 39_444 29_445
Hg3 Zn1 Ba2 91.315(16) 38_444 29_445
Hg3 Zn1 Ba2 92.975(16) 37_444 29_445
Ba1 Zn1 Ba2 115.827(17) 37_444 29_445
Zn2 Zn1 Ba2 64.84(3) 28_445 29_445
Hg2 Zn1 Ba2 113.040(18) 36_454 29_445
Zn2 Zn1 Ba2 143.98(2) 32_544 29_445
Zn2 Zn1 Ba2 113.040(18) 36_454 29_445
Hg2 Zn1 Ba2 64.84(3) 28_445 29_445
Hg2 Zn1 Ba2 143.98(2) 32_544 29_445
Hg4 Zn1 Ba2 137.46(2) . 29_445
Hg4 Zn1 Ba2 35.270(14) 2 29_445
Hg4 Zn1 Ba2 88.134(16) 3 29_445
Hg3 Zn1 Ba2 33.601(14) 2 29_445
Hg3 Zn1 Ba2 90.56(2) . 29_445
Hg3 Zn1 Ba2 74.48(2) 3 29_445
Ba2 Zn1 Ba2 59.42(2) 28_445 29_445
Ba2 Zn1 Ba2 145.918(12) 36_454 29_445
Ba2 Zn1 Ba2 109.379(2) 32_544 29_445
Hg6 Zn1 Ba2 86.034(15) 34_454 29_445
Hg6 Zn1 Ba2 134.47(3) 33_544 29_445
Hg6 Zn1 Ba2 32.990(14) 29_445 29_445
Ba2 Zn1 Ba2 102.43(2) 33_544 29_445
Ba2 Zn1 Ba2 102.43(2) 34_454 29_445
Hg3 Zn2 Hg5 88.65(6) 2 2
Hg3 Zn2 Hg3 78.54(6) 2 17_455
Hg5 Zn2 Hg3 123.84(6) 2 17_455
Hg3 Zn2 Hg6 95.66(7) 2 .
Hg5 Zn2 Hg6 101.60(7) 2 .
Hg3 Zn2 Hg6 133.72(7) 17_455 .
Hg3 Zn2 Hg6 132.50(7) 2 17_455
Hg5 Zn2 Hg6 137.69(6) 2 17_455
Hg3 Zn2 Hg6 80.84(6) 17_455 17_455
Hg6 Zn2 Hg6 69.65(5) . 17_455
Hg3 Zn2 Hg4 130.28(6) 2 2
Hg5 Zn2 Hg4 73.29(5) 2 2
Hg3 Zn2 Hg4 74.71(6) 17_455 2
Hg6 Zn2 Hg4 132.77(6) . 2
Hg6 Zn2 Hg4 83.17(6) 17_455 2
Hg3 Zn2 Ba2 147.21(8) 2 .
Hg5 Zn2 Ba2 68.05(4) 2 .
Hg3 Zn2 Ba2 133.38(8) 17_455 .
Hg6 Zn2 Ba2 68.46(4) . .
Hg6 Zn2 Ba2 70.42(4) 17_455 .
Hg4 Zn2 Ba2 66.26(4) 2 .
Hg3 Zn2 Ba2 67.19(4) 2 44_445
Hg5 Zn2 Ba2 152.29(8) 2 44_445
Hg3 Zn2 Ba2 66.34(4) 17_455 44_445
Hg6 Zn2 Ba2 69.15(4) . 44_445
Hg6 Zn2 Ba2 65.36(4) 17_455 44_445
Hg4 Zn2 Ba2 132.61(8) 2 44_445
Ba2 Zn2 Ba2 126.57(5) . 44_445
Hg3 Zn2 Ba2 64.65(4) 2 29_445
Hg5 Zn2 Ba2 61.99(4) 2 29_445
Hg3 Zn2 Ba2 63.14(4) 17_455 29_445
Hg6 Zn2 Ba2 153.16(8) . 29_445
Hg6 Zn2 Ba2 137.01(7) 17_455 29_445
Hg4 Zn2 Ba2 65.97(4) 2 29_445
Ba2 Zn2 Ba2 117.91(5) . 29_445
Ba2 Zn2 Ba2 114.71(5) 44_445 29_445
Hg3 Zn2 Ba1 59.28(5) 2 .
Hg5 Zn2 Ba1 58.31(5) 2 .
Hg3 Zn2 Ba1 137.79(6) 17_455 .
Hg6 Zn2 Ba1 58.67(4) . .
Hg6 Zn2 Ba1 128.28(5) 17_455 .
Hg4 Zn2 Ba1 131.11(7) 2 .
Ba2 Zn2 Ba1 88.33(5) . .
Ba2 Zn2 Ba1 96.21(6) 44_445 .
Ba2 Zn2 Ba1 94.70(4) 29_445 .
Hg3 Zn2 Hg4 40.77(3) 2 43_445
Hg5 Zn2 Hg4 103.72(6) 2 43_445
Hg3 Zn2 Hg4 100.89(5) 17_455 43_445
Hg6 Zn2 Hg4 55.80(4) . 43_445
Hg6 Zn2 Hg4 104.02(5) 17_455 43_445
Hg4 Zn2 Hg4 171.05(5) 2 43_445
Ba2 Zn2 Hg4 120.91(5) . 43_445
Ba2 Zn2 Hg4 49.06(3) 44_445 43_445
Ba2 Zn2 Hg4 105.12(4) 29_445 43_445
Ba1 Zn2 Hg4 47.90(4) . 43_445
Hg3 Zn2 Hg6 51.08(4) 2 2
Hg5 Zn2 Hg6 37.74(3) 2 2
Hg3 Zn2 Hg6 105.50(4) 17_455 2
Hg6 Zn2 Hg6 105.63(6) . 2
Hg6 Zn2 Hg6 173.61(6) 17_455 2
Hg4 Zn2 Hg6 97.63(5) 2 2
Ba2 Zn2 Hg6 104.05(5) . 2
Ba2 Zn2 Hg6 117.58(5) 44_445 2
Ba2 Zn2 Hg6 48.08(3) 29_445 2
Ba1 Zn2 Hg6 47.03(2) . 2
Hg4 Zn2 Hg6 75.83(3) 43_445 2
Hg3 Zn2 Ba1 126.30(6) 2 16_455
Hg5 Zn2 Ba1 120.98(6) 2 16_455
Hg3 Zn2 Ba1 47.87(4) 17_455 16_455
Hg6 Zn2 Ba1 117.24(6) . 16_455
Hg6 Zn2 Ba1 47.66(4) 17_455 16_455
Hg4 Zn2 Ba1 47.70(4) 2 16_455
Ba2 Zn2 Ba1 86.23(4) . 16_455
Ba2 Zn2 Ba1 85.49(5) 44_445 16_455
Ba2 Zn2 Ba1 89.56(5) 29_445 16_455
Ba1 Zn2 Ba1 174.23(5) . 16_455
Hg4 Zn2 Ba1 134.43(5) 43_445 16_455
Hg6 Zn2 Ba1 136.57(4) 2 16_455
Hg3 Zn2 Zn1 100.44(7) 2 .
Hg5 Zn2 Zn1 32.66(3) 2 .
Hg3 Zn2 Zn1 156.01(6) 17_455 .
Hg6 Zn2 Zn1 70.25(4) . .
Hg6 Zn2 Zn1 114.82(4) 17_455 .
Hg4 Zn2 Zn1 88.68(4) 2 .
Ba2 Zn2 Zn1 47.80(3) . .
Ba2 Zn2 Zn1 135.76(6) 44_445 .
Ba2 Zn2 Zn1 94.48(4) 29_445 .
Ba1 Zn2 Zn1 46.58(4) . .
Hg4 Zn2 Zn1 92.99(5) 43_445 .
Hg6 Zn2 Zn1 58.95(3) 2 .
Ba1 Zn2 Zn1 129.27(4) 16_455 .
Hg3 Zn2 Hg5 103.28(6) 2 .
Hg5 Zn2 Hg5 67.24(5) 2 .
Hg3 Zn2 Hg5 168.92(6) 17_455 .
Hg6 Zn2 Hg5 35.59(3) . .
Hg6 Zn2 Hg5 90.19(4) 17_455 .
Hg4 Zn2 Hg5 110.87(5) 2 .
Ba2 Zn2 Hg5 47.26(3) . .
Ba2 Zn2 Hg5 104.03(4) 44_445 .
Ba2 Zn2 Hg5 127.67(5) 29_445 .
Ba1 Zn2 Hg5 45.71(3) . .
Hg4 Zn2 Hg5 74.85(3) 43_445 .
Hg6 Zn2 Hg5 83.59(4) 2 .
Ba1 Zn2 Hg5 128.53(4) 16_455 .
Zn1 Zn2 Hg5 34.944(19) . .
Hg3 Zn2 Hg4 96.37(4) 2 12
Hg5 Zn2 Hg4 94.99(5) 2 12
Hg3 Zn2 Hg4 34.85(3) 17_455 12
Hg6 Zn2 Hg4 159.69(7) . 12
Hg6 Zn2 Hg4 90.19(5) 17_455 12
Hg4 Zn2 Hg4 42.31(3) 2 12
Ba2 Zn2 Hg4 107.94(5) . 12
Ba2 Zn2 Hg4 100.79(5) 44_445 12
Ba2 Zn2 Hg4 46.83(3) 29_445 12
Ba1 Zn2 Hg4 141.53(4) . 12
Hg4 Zn2 Hg4 131.13(4) 43_445 12
Hg6 Zn2 Hg4 94.66(3) 2 12
Ba1 Zn2 Hg4 42.84(3) 16_455 12
Zn1 Zn2 Hg4 123.18(4) . 12
Hg5 Zn2 Hg4 152.83(4) . 12
Hg3 Zn2 Hg5 104.37(5) 2 17_455
Hg5 Zn2 Hg5 163.21(7) 2 17_455
Hg3 Zn2 Hg5 50.94(4) 17_455 17_455
Hg6 Zn2 Hg5 87.84(5) . 17_455
Hg6 Zn2 Hg5 33.79(3) 17_455 17_455
Hg4 Zn2 Hg5 90.09(5) 2 17_455
Ba2 Zn2 Hg5 103.49(5) . 17_455
Ba2 Zn2 Hg5 44.33(3) 44_445 17_455
Ba2 Zn2 Hg5 113.79(5) 29_445 17_455
Ba1 Zn2 Hg5 137.71(5) . 17_455
Hg4 Zn2 Hg5 93.07(3) 43_445 17_455
Hg6 Zn2 Hg5 152.22(4) 2 17_455
Ba1 Zn2 Hg5 42.48(3) 16_455 17_455
Zn1 Zn2 Hg5 148.32(3) . 17_455
Hg5 Zn2 Hg5 118.50(4) . 17_455
Hg4 Zn2 Hg5 73.35(3) 12 17_455
Hg3 Zn2 Hg5 99.82(5) 2 29_445
Hg5 Zn2 Hg5 31.57(3) 2 29_445
Hg3 Zn2 Hg5 97.08(5) 17_455 29_445
Hg6 Zn2 Hg5 128.96(6) . 29_445
Hg6 Zn2 Hg5 124.97(6) 17_455 29_445
Hg4 Zn2 Hg5 44.68(3) 2 29_445
Ba2 Zn2 Hg5 72.58(4) . 29_445
Ba2 Zn2 Hg5 160.12(4) 44_445 29_445
Ba2 Zn2 Hg5 45.58(3) 29_445 29_445
Ba1 Zn2 Hg5 89.07(4) . 29_445
Hg4 Zn2 Hg5 129.85(5) 43_445 29_445
Hg6 Zn2 Hg5 54.27(2) 2 29_445
Ba1 Zn2 Hg5 91.15(4) 16_455 29_445
Zn1 Zn2 Hg5 59.24(2) . 29_445
Hg5 Zn2 Hg5 93.39(3) . 29_445
Hg4 Zn2 Hg5 64.57(3) 12 29_445
Hg5 Zn2 Hg5 133.21(5) 17_455 29_445
Hg3 Zn2 Hg6 135.30(6) 2 34_454
Hg5 Zn2 Hg6 109.45(4) 2 34_454
Hg3 Zn2 Hg6 117.92(6) 17_455 34_454
Hg6 Zn2 Hg6 41.79(4) . 34_454
Hg6 Zn2 Hg6 37.10(3) 17_455 34_454
Hg4 Zn2 Hg6 94.36(4) 2 34_454
Ba2 Zn2 Hg6 45.05(3) . 34_454
Ba2 Zn2 Hg6 81.55(4) 44_445 34_454
Ba2 Zn2 Hg6 159.81(5) 29_445 34_454
Ba1 Zn2 Hg6 95.29(3) . 34_454
Hg4 Zn2 Hg6 94.58(3) 43_445 34_454
Hg6 Zn2 Hg6 136.58(4) 2 34_454
Ba1 Zn2 Hg6 79.48(3) 16_455 34_454
Zn1 Zn2 Hg6 79.88(2) . 34_454
Hg5 Zn2 Hg6 53.220(19) . 34_454
Hg4 Zn2 Hg6 121.10(4) 12 34_454
Hg5 Zn2 Hg6 68.65(3) 17_455 34_454
Hg5 Zn2 Hg6 117.12(3) 29_445 34_454
Hg3 Zn2 Zn2 159.49(7) 2 17_455
Hg5 Zn2 Zn2 110.86(6) 2 17_455
Hg3 Zn2 Zn2 94.79(8) 17_455 17_455
Hg6 Zn2 Zn2 74.81(3) . 17_455
Hg6 Zn2 Zn2 27.21(2) 17_455 17_455
Hg4 Zn2 Zn2 64.51(5) 2 17_455
Ba2 Zn2 Zn2 45.96(3) . 17_455
Ba2 Zn2 Zn2 92.33(4) 44_445 17_455
Ba2 Zn2 Zn2 129.56(7) 29_445 17_455
Ba1 Zn2 Zn2 125.23(5) . 17_455
Hg4 Zn2 Zn2 124.09(4) 43_445 17_455
Hg6 Zn2 Zn2 148.58(6) 2 17_455
Ba1 Zn2 Zn2 49.09(4) 16_455 17_455
Zn1 Zn2 Zn2 93.44(4) . 17_455
Hg5 Zn2 Zn2 79.73(3) . 17_455
Hg4 Zn2 Zn2 88.43(6) 12 17_455
Hg5 Zn2 Zn2 57.91(4) 17_455 17_455
Hg5 Zn2 Zn2 100.24(5) 29_445 17_455
Hg6 Zn2 Zn2 33.08(2) 34_454 17_455
Hg3 Zn2 Zn2 74.69(6) 2 44_445
Hg5 Zn2 Zn2 118.31(8) 2 44_445
Hg3 Zn2 Zn2 110.43(7) 17_455 44_445
Hg6 Zn2 Zn2 27.77(2) . 44_445
Hg6 Zn2 Zn2 73.31(3) 17_455 44_445
Hg4 Zn2 Zn2 154.40(5) 2 44_445
Ba2 Zn2 Zn2 95.77(3) . 44_445
Ba2 Zn2 Zn2 44.11(4) 44_445 44_445
Ba2 Zn2 Zn2 139.33(6) 29_445 44_445
Ba1 Zn2 Zn2 62.30(5) . 44_445
Hg4 Zn2 Zn2 34.38(4) 43_445 44_445
Hg6 Zn2 Zn2 104.64(6) 2 44_445
Ba1 Zn2 Zn2 116.33(6) 16_455 44_445
Zn1 Zn2 Zn2 92.06(5) . 44_445
Hg5 Zn2 Zn2 60.29(3) . 44_445
Hg4 Zn2 Zn2 144.76(6) 12 44_445
Hg5 Zn2 Zn2 76.05(4) 17_455 44_445
Hg5 Zn2 Zn2 149.80(7) 29_445 44_445
Hg6 Zn2 Zn2 60.683(15) 34_454 44_445
Zn2 Zn2 Zn2 89.904(4) 17_455 44_445
Hg3 Zn2 Hg2 74.69(6) 2 44_445
Hg5 Zn2 Hg2 118.31(8) 2 44_445
Hg3 Zn2 Hg2 110.43(7) 17_455 44_445
Hg6 Zn2 Hg2 27.77(2) . 44_445
Hg6 Zn2 Hg2 73.31(3) 17_455 44_445
Hg4 Zn2 Hg2 154.40(5) 2 44_445
Ba2 Zn2 Hg2 95.77(3) . 44_445
Ba2 Zn2 Hg2 44.11(4) 44_445 44_445
Ba2 Zn2 Hg2 139.33(6) 29_445 44_445
Ba1 Zn2 Hg2 62.30(5) . 44_445
Hg4 Zn2 Hg2 34.38(4) 43_445 44_445
Hg6 Zn2 Hg2 104.64(6) 2 44_445
Ba1 Zn2 Hg2 116.33(6) 16_455 44_445
Zn1 Zn2 Hg2 92.06(5) . 44_445
Hg5 Zn2 Hg2 60.29(3) . 44_445
Hg4 Zn2 Hg2 144.76(6) 12 44_445
Hg5 Zn2 Hg2 76.05(4) 17_455 44_445
Hg5 Zn2 Hg2 149.80(7) 29_445 44_445
Hg6 Zn2 Hg2 60.683(15) 34_454 44_445
Zn2 Zn2 Hg2 89.904(4) 17_455 44_445
Zn2 Zn2 Hg2 0.00(6) 44_445 44_445
Hg3 Zn2 Hg2 159.49(7) 2 17_455
Hg5 Zn2 Hg2 110.86(6) 2 17_455
Hg3 Zn2 Hg2 94.79(8) 17_455 17_455
Hg6 Zn2 Hg2 74.81(3) . 17_455
Hg6 Zn2 Hg2 27.21(2) 17_455 17_455
Hg4 Zn2 Hg2 64.51(5) 2 17_455
Ba2 Zn2 Hg2 45.96(3) . 17_455
Ba2 Zn2 Hg2 92.33(4) 44_445 17_455
Ba2 Zn2 Hg2 129.56(7) 29_445 17_455
Ba1 Zn2 Hg2 125.23(5) . 17_455
Hg4 Zn2 Hg2 124.09(4) 43_445 17_455
Hg6 Zn2 Hg2 148.58(6) 2 17_455
Ba1 Zn2 Hg2 49.09(4) 16_455 17_455
Zn1 Zn2 Hg2 93.44(4) . 17_455
Hg5 Zn2 Hg2 79.73(3) . 17_455
Hg4 Zn2 Hg2 88.43(6) 12 17_455
Hg5 Zn2 Hg2 57.91(4) 17_455 17_455
Hg5 Zn2 Hg2 100.24(5) 29_445 17_455
Hg6 Zn2 Hg2 33.08(2) 34_454 17_455
Zn2 Zn2 Hg2 0.00(5) 17_455 17_455
Zn2 Zn2 Hg2 89.904(4) 44_445 17_455
Hg2 Zn2 Hg2 89.904(4) 44_445 17_455
Hg3 Zn2 Hg3 162.56(6) 2 16_455
Hg5 Zn2 Hg3 89.55(5) 2 16_455
Hg3 Zn2 Hg3 88.13(6) 17_455 16_455
Hg6 Zn2 Hg3 101.69(4) . 16_455
Hg6 Zn2 Hg3 54.52(4) 17_455 16_455
Hg4 Zn2 Hg3 33.41(3) 2 16_455
Ba2 Zn2 Hg3 45.31(3) . 16_455
Ba2 Zn2 Hg3 117.59(5) 44_445 16_455
Ba2 Zn2 Hg3 99.35(5) 29_445 16_455
Ba1 Zn2 Hg3 132.63(5) . 16_455
Hg4 Zn2 Hg3 155.43(4) 43_445 16_455
Hg6 Zn2 Hg3 124.02(4) 2 16_455
Ba1 Zn2 Hg3 42.46(2) 16_455 16_455
Zn1 Zn2 Hg3 87.17(3) . 16_455
Hg5 Zn2 Hg3 91.97(3) . 16_455
Hg4 Zn2 Hg3 66.52(3) 12 16_455
Hg5 Zn2 Hg3 74.84(3) 17_455 16_455
Hg5 Zn2 Hg3 70.48(3) 29_445 16_455
Hg6 Zn2 Hg3 61.23(2) 34_454 16_455
Zn2 Zn2 Hg3 31.58(3) 17_455 16_455
Zn2 Zn2 Hg3 121.06(3) 44_445 16_455
Hg2 Zn2 Hg3 121.06(3) 44_445 16_455
Hg2 Zn2 Hg3 31.58(3) 17_455 16_455
Hg3 Zn2 Hg6 102.14(5) 2 44_445
Hg5 Zn2 Hg6 136.04(6) 2 44_445
Hg3 Zn2 Hg6 100.11(5) 17_455 44_445
Hg6 Zn2 Hg6 35.62(3) . 44_445
Hg6 Zn2 Hg6 41.11(4) 17_455 44_445
Hg4 Zn2 Hg6 123.19(5) 2 44_445
Ba2 Zn2 Hg6 81.78(3) . 44_445
Ba2 Zn2 Hg6 45.07(3) 44_445 44_445
Ba2 Zn2 Hg6 159.63(5) 29_445 44_445
Ba1 Zn2 Hg6 90.84(4) . 44_445
Hg4 Zn2 Hg6 64.91(3) 43_445 44_445
Hg6 Zn2 Hg6 136.34(5) 2 44_445
Ba1 Zn2 Hg6 86.46(4) 16_455 44_445
Zn1 Zn2 Hg6 103.49(3) . 44_445
Hg5 Zn2 Hg6 68.80(2) . 44_445
Hg4 Zn2 Hg6 125.21(5) 12 44_445
Hg5 Zn2 Hg6 52.23(2) 17_455 44_445
Hg5 Zn2 Hg6 154.35(3) 29_445 44_445
Hg6 Zn2 Hg6 37.395(17) 34_454 44_445
Zn2 Zn2 Hg6 59.582(17) 17_455 44_445
Zn2 Zn2 Hg6 32.258(18) 44_445 44_445
Hg2 Zn2 Hg6 32.258(18) 44_445 44_445
Hg2 Zn2 Hg6 59.582(17) 17_455 44_445
Hg3 Zn2 Hg6 91.14(3) 16_455 44_445
Hg3 Zn2 Hg2 22.39(2) 2 48_544
Hg5 Zn2 Hg2 70.57(5) 2 48_544
Hg3 Zn2 Hg2 79.30(3) 17_455 48_544
Hg6 Zn2 Hg2 111.56(8) . 48_544
Hg6 Zn2 Hg2 151.72(6) 17_455 48_544
Hg4 Zn2 Hg2 110.47(6) 2 48_544
Ba2 Zn2 Hg2 137.44(7) . 48_544
Ba2 Zn2 Hg2 88.20(4) 44_445 48_544
Ba2 Zn2 Hg2 44.77(3) 29_445 48_544
Ba1 Zn2 Hg2 61.30(5) . 48_544
Hg4 Zn2 Hg2 60.74(4) 43_445 48_544
Hg6 Zn2 Hg2 33.47(3) 2 48_544
Ba1 Zn2 Hg2 124.35(5) 16_455 48_544
Zn1 Zn2 Hg2 90.82(5) . 48_544
Hg5 Zn2 Hg2 106.63(6) . 48_544
Hg4 Zn2 Hg2 84.90(3) 12 48_544
Hg5 Zn2 Hg2 119.06(3) 17_455 48_544
Hg5 Zn2 Hg2 77.54(4) 29_445 48_544
Hg6 Zn2 Hg2 153.35(7) 34_454 48_544
Zn2 Zn2 Hg2 173.30(8) 17_455 48_544
Zn2 Zn2 Hg2 95.11(7) 44_445 48_544
Hg2 Zn2 Hg2 95.11(7) 44_445 48_544
Hg2 Zn2 Hg2 173.30(8) 17_455 48_544
Hg3 Zn2 Hg2 143.82(6) 16_455 48_544
Hg6 Zn2 Hg2 124.29(6) 44_445 48_544
Hg3 Zn2 Zn2 22.39(2) 2 48_544
Hg5 Zn2 Zn2 70.57(5) 2 48_544
Hg3 Zn2 Zn2 79.30(3) 17_455 48_544
Hg6 Zn2 Zn2 111.56(8) . 48_544
Hg6 Zn2 Zn2 151.72(6) 17_455 48_544
Hg4 Zn2 Zn2 110.47(6) 2 48_544
Ba2 Zn2 Zn2 137.44(7) . 48_544
Ba2 Zn2 Zn2 88.20(4) 44_445 48_544
Ba2 Zn2 Zn2 44.77(3) 29_445 48_544
Ba1 Zn2 Zn2 61.30(5) . 48_544
Hg4 Zn2 Zn2 60.74(4) 43_445 48_544
Hg6 Zn2 Zn2 33.47(3) 2 48_544
Ba1 Zn2 Zn2 124.35(5) 16_455 48_544
Zn1 Zn2 Zn2 90.82(5) . 48_544
Hg5 Zn2 Zn2 106.63(6) . 48_544
Hg4 Zn2 Zn2 84.90(3) 12 48_544
Hg5 Zn2 Zn2 119.06(3) 17_455 48_544
Hg5 Zn2 Zn2 77.54(4) 29_445 48_544
Hg6 Zn2 Zn2 153.35(7) 34_454 48_544
Zn2 Zn2 Zn2 173.30(8) 17_455 48_544
Zn2 Zn2 Zn2 95.11(7) 44_445 48_544
Hg2 Zn2 Zn2 95.11(7) 44_445 48_544
Hg2 Zn2 Zn2 173.30(8) 17_455 48_544
Hg3 Zn2 Zn2 143.82(6) 16_455 48_544
Hg6 Zn2 Zn2 124.29(6) 44_445 48_544
Hg2 Zn2 Zn2 0.00(4) 48_544 48_544
Hg3 Zn2 Zn2 81.12(3) 2 18_455
Hg5 Zn2 Zn2 145.67(6) 2 18_455
Hg3 Zn2 Zn2 21.95(2) 17_455 18_455
Hg6 Zn2 Zn2 111.93(7) . 18_455
Hg6 Zn2 Zn2 65.12(6) 17_455 18_455
Hg4 Zn2 Zn2 88.60(7) 2 18_455
Ba2 Zn2 Zn2 130.99(7) . 18_455
Ba2 Zn2 Zn2 46.91(3) 44_445 18_455
Ba2 Zn2 Zn2 84.14(3) 29_445 18_455
Ba1 Zn2 Zn2 135.81(6) . 18_455
Hg4 Zn2 Zn2 89.65(4) 43_445 18_455
Hg6 Zn2 Zn2 121.18(3) 2 18_455
Ba1 Zn2 Zn2 48.47(4) 16_455 18_455
Zn1 Zn2 Zn2 177.27(7) . 18_455
Hg5 Zn2 Zn2 147.01(6) . 18_455
Hg4 Zn2 Zn2 54.26(4) 12 18_455
Hg5 Zn2 Zn2 31.99(3) 17_455 18_455
Hg5 Zn2 Zn2 118.37(5) 29_445 18_455
Hg6 Zn2 Zn2 100.62(5) 34_454 18_455
Zn2 Zn2 Zn2 85.65(7) 17_455 18_455
Zn2 Zn2 Zn2 90.52(6) 44_445 18_455
Hg2 Zn2 Zn2 90.52(6) 44_445 18_455
Hg2 Zn2 Zn2 85.65(7) 17_455 18_455
Hg3 Zn2 Zn2 90.72(6) 16_455 18_455
Hg6 Zn2 Zn2 78.28(5) 44_445 18_455
Hg2 Zn2 Zn2 89.850(4) 48_544 18_455
Zn2 Zn2 Zn2 89.850(4) 48_544 18_455
Hg3 Zn2 Hg2 81.12(3) 2 18_455
Hg5 Zn2 Hg2 145.67(6) 2 18_455
Hg3 Zn2 Hg2 21.95(2) 17_455 18_455
Hg6 Zn2 Hg2 111.93(7) . 18_455
Hg6 Zn2 Hg2 65.12(6) 17_455 18_455
Hg4 Zn2 Hg2 88.60(7) 2 18_455
Ba2 Zn2 Hg2 130.99(7) . 18_455
Ba2 Zn2 Hg2 46.91(3) 44_445 18_455
Ba2 Zn2 Hg2 84.14(3) 29_445 18_455
Ba1 Zn2 Hg2 135.81(6) . 18_455
Hg4 Zn2 Hg2 89.65(4) 43_445 18_455
Hg6 Zn2 Hg2 121.18(3) 2 18_455
Ba1 Zn2 Hg2 48.47(4) 16_455 18_455
Zn1 Zn2 Hg2 177.27(7) . 18_455
Hg5 Zn2 Hg2 147.01(6) . 18_455
Hg4 Zn2 Hg2 54.26(4) 12 18_455
Hg5 Zn2 Hg2 31.99(3) 17_455 18_455
Hg5 Zn2 Hg2 118.37(5) 29_445 18_455
Hg6 Zn2 Hg2 100.62(5) 34_454 18_455
Zn2 Zn2 Hg2 85.65(7) 17_455 18_455
Zn2 Zn2 Hg2 90.52(6) 44_445 18_455
Hg2 Zn2 Hg2 90.52(6) 44_445 18_455
Hg2 Zn2 Hg2 85.65(7) 17_455 18_455
Hg3 Zn2 Hg2 90.72(6) 16_455 18_455
Hg6 Zn2 Hg2 78.28(5) 44_445 18_455
Hg2 Zn2 Hg2 89.850(4) 48_544 18_455
Zn2 Zn2 Hg2 89.850(4) 48_544 18_455
Zn2 Zn2 Hg2 0.00(6) 18_455 18_455
Hg3 Zn2 Hg3 50.46(4) 2 32_545
Hg5 Zn2 Hg3 130.79(5) 2 32_545
Hg3 Zn2 Hg3 35.84(3) 17_455 32_545
Hg6 Zn2 Hg3 107.74(5) . 32_545
Hg6 Zn2 Hg3 90.02(5) 17_455 32_545
Hg4 Zn2 Hg3 110.19(5) 2 32_545
Ba2 Zn2 Hg3 160.28(6) . 32_545
Ba2 Zn2 Hg3 40.56(3) 44_445 32_545
Ba2 Zn2 Hg3 74.68(3) 29_445 32_545
Ba1 Zn2 Hg3 106.44(5) . 32_545
Hg4 Zn2 Hg3 65.05(2) 43_445 32_545
Hg6 Zn2 Hg3 95.62(3) 2 32_545
Ba1 Zn2 Hg3 78.43(3) 16_455 32_545
Zn1 Zn2 Hg3 150.88(5) . 32_545
Hg5 Zn2 Hg3 138.66(4) . 32_545
Hg4 Zn2 Hg3 68.52(3) 12 32_545
Hg5 Zn2 Hg3 56.79(3) 17_455 32_545
Hg5 Zn2 Hg3 119.59(3) 29_445 32_545
Hg6 Zn2 Hg3 118.85(4) 34_454 32_545
Zn2 Zn2 Hg3 114.44(6) 17_455 32_545
Zn2 Zn2 Hg3 80.32(5) 44_445 32_545
Hg2 Zn2 Hg3 80.32(5) 44_445 32_545
Hg2 Zn2 Hg3 114.44(6) 17_455 32_545
Hg3 Zn2 Hg3 120.88(5) 16_455 32_545
Hg6 Zn2 Hg3 84.95(3) 44_445 32_545
Hg2 Zn2 Hg3 62.271(18) 48_544 32_545
Zn2 Zn2 Hg3 62.271(18) 48_544 32_545
Zn2 Zn2 Hg3 30.786(19) 18_455 32_545
Hg2 Zn2 Hg3 30.786(19) 18_455 32_545
Hg3 Zn2 Hg1 106.22(4) 2 28_445
Hg5 Zn2 Hg1 63.78(4) 2 28_445
Hg3 Zn2 Hg1 68.01(4) 17_455 28_445
Hg6 Zn2 Hg1 152.80(5) . 28_445
Hg6 Zn2 Hg1 104.80(6) 17_455 28_445
Hg4 Zn2 Hg1 24.37(2) 2 28_445
Ba2 Zn2 Hg1 84.50(4) . 28_445
Ba2 Zn2 Hg1 134.26(5) 44_445 28_445
Ba2 Zn2 Hg1 41.66(3) 29_445 28_445
Ba1 Zn2 Hg1 119.87(5) . 28_445
Hg4 Zn2 Hg1 146.76(4) 43_445 28_445
Hg6 Zn2 Hg1 77.35(3) 2 28_445
Ba1 Zn2 Hg1 61.52(4) 16_455 28_445
Zn1 Zn2 Hg1 89.71(3) . 28_445
Hg5 Zn2 Hg1 121.07(4) . 28_445
Hg4 Zn2 Hg1 33.50(2) 12 28_445
Hg5 Zn2 Hg1 101.80(4) 17_455 28_445
Hg5 Zn2 Hg1 32.260(18) 29_445 28_445
Hg6 Zn2 Hg1 118.47(4) 34_454 28_445
Zn2 Zn2 Hg1 88.74(5) 17_455 28_445
Zn2 Zn2 Hg1 177.83(7) 44_445 28_445
Hg2 Zn2 Hg1 177.83(7) 44_445 28_445
Hg2 Zn2 Hg1 88.74(5) 17_455 28_445
Hg3 Zn2 Hg1 57.78(3) 16_455 28_445
Hg6 Zn2 Hg1 145.90(5) 44_445 28_445
Hg2 Zn2 Hg1 86.11(4) 48_544 28_445
Zn2 Zn2 Hg1 86.11(4) 48_544 28_445
Zn2 Zn2 Hg1 87.70(5) 18_455 28_445
Hg2 Zn2 Hg1 87.70(5) 18_455 28_445
Hg3 Zn2 Hg1 98.71(3) 32_545 28_445
Hg3 Zn2 Zn1 106.22(4) 2 28_445
Hg5 Zn2 Zn1 63.78(4) 2 28_445
Hg3 Zn2 Zn1 68.01(4) 17_455 28_445
Hg6 Zn2 Zn1 152.80(5) . 28_445
Hg6 Zn2 Zn1 104.80(6) 17_455 28_445
Hg4 Zn2 Zn1 24.37(2) 2 28_445
Ba2 Zn2 Zn1 84.50(4) . 28_445
Ba2 Zn2 Zn1 134.26(5) 44_445 28_445
Ba2 Zn2 Zn1 41.66(3) 29_445 28_445
Ba1 Zn2 Zn1 119.87(5) . 28_445
Hg4 Zn2 Zn1 146.76(4) 43_445 28_445
Hg6 Zn2 Zn1 77.35(3) 2 28_445
Ba1 Zn2 Zn1 61.52(4) 16_455 28_445
Zn1 Zn2 Zn1 89.71(3) . 28_445
Hg5 Zn2 Zn1 121.07(4) . 28_445
Hg4 Zn2 Zn1 33.50(2) 12 28_445
Hg5 Zn2 Zn1 101.80(4) 17_455 28_445
Hg5 Zn2 Zn1 32.260(18) 29_445 28_445
Hg6 Zn2 Zn1 118.47(4) 34_454 28_445
Zn2 Zn2 Zn1 88.74(5) 17_455 28_445
Zn2 Zn2 Zn1 177.83(7) 44_445 28_445
Hg2 Zn2 Zn1 177.83(7) 44_445 28_445
Hg2 Zn2 Zn1 88.74(5) 17_455 28_445
Hg3 Zn2 Zn1 57.78(3) 16_455 28_445
Hg6 Zn2 Zn1 145.90(5) 44_445 28_445
Hg2 Zn2 Zn1 86.11(4) 48_544 28_445
Zn2 Zn2 Zn1 86.11(4) 48_544 28_445
Zn2 Zn2 Zn1 87.70(5) 18_455 28_445
Hg2 Zn2 Zn1 87.70(5) 18_455 28_445
Hg3 Zn2 Zn1 98.71(3) 32_545 28_445
Hg1 Zn2 Zn1 0.0 28_445 28_445
Hg3 Zn2 Hg3 33.91(3) 2 47_544
Hg5 Zn2 Hg3 93.01(4) 2 47_544
Hg3 Zn2 Hg3 49.47(4) 17_455 47_544
Hg6 Zn2 Hg3 127.38(6) . 47_544
Hg6 Zn2 Hg3 125.89(6) 17_455 47_544
Hg4 Zn2 Hg3 99.85(4) 2 47_544
Ba2 Zn2 Hg3 158.70(5) . 47_544
Ba2 Zn2 Hg3 74.72(3) 44_445 47_544
Ba2 Zn2 Hg3 41.18(2) 29_445 47_544
Ba1 Zn2 Hg3 89.70(4) . 47_544
Hg4 Zn2 Hg3 71.68(3) 43_445 47_544
Hg6 Zn2 Hg3 60.30(2) 2 47_544
Ba1 Zn2 Hg3 96.07(3) 16_455 47_544
Zn1 Zn2 Hg3 119.24(4) . 47_544
Hg5 Zn2 Hg3 135.37(5) . 47_544
Hg4 Zn2 Hg3 62.49(2) 12 47_544
Hg5 Zn2 Hg3 92.15(3) 17_455 47_544
Hg5 Zn2 Hg3 86.19(3) 29_445 47_544
Hg6 Zn2 Hg3 156.16(4) 34_454 47_544
Zn2 Zn2 Hg3 144.27(7) 17_455 47_544
Zn2 Zn2 Hg3 102.05(5) 44_445 47_544
Hg2 Zn2 Hg3 102.05(5) 44_445 47_544
Hg2 Zn2 Hg3 144.27(7) 17_455 47_544
Hg3 Zn2 Hg3 128.98(4) 16_455 47_544
Hg6 Zn2 Hg3 119.46(4) 44_445 47_544
Hg2 Zn2 Hg3 29.940(19) 48_544 47_544
Zn2 Zn2 Hg3 29.940(19) 48_544 47_544
Zn2 Zn2 Hg3 61.006(16) 18_455 47_544
Hg2 Zn2 Hg3 61.006(16) 18_455 47_544
Hg3 Zn2 Hg3 37.890(15) 32_545 47_544
Hg1 Zn2 Hg3 78.14(2) 28_445 47_544
Zn1 Zn2 Hg3 78.14(2) 28_445 47_544
Hg3 Zn2 Hg4 120.15(6) 2 29_445
Hg5 Zn2 Hg4 31.64(3) 2 29_445
Hg3 Zn2 Hg4 128.44(6) 17_455 29_445
Hg6 Zn2 Hg4 94.43(4) . 29_445
Hg6 Zn2 Hg4 106.21(4) 17_455 29_445
Hg4 Zn2 Hg4 56.34(4) 2 29_445
Ba2 Zn2 Hg4 38.79(3) . 29_445
Ba2 Zn2 Hg4 163.15(4) 44_445 29_445
Ba2 Zn2 Hg4 81.60(4) 29_445 29_445
Ba1 Zn2 Hg4 77.39(4) . 29_445
Hg4 Zn2 Hg4 124.97(5) 43_445 29_445
Hg6 Zn2 Hg4 69.38(3) 2 29_445
Ba1 Zn2 Hg4 99.45(4) 16_455 29_445
Zn1 Zn2 Hg4 32.34(2) . 29_445
Hg5 Zn2 Hg4 60.33(2) . 29_445
Hg4 Zn2 Hg4 93.59(3) 12 29_445
Hg5 Zn2 Hg4 134.87(4) 17_455 29_445
Hg5 Zn2 Hg4 36.616(18) 29_445 29_445
Hg6 Zn2 Hg4 83.52(2) 34_454 29_445
Zn2 Zn2 Hg4 79.23(4) 17_455 29_445
Zn2 Zn2 Hg4 120.61(5) 44_445 29_445
Hg2 Zn2 Hg4 120.61(5) 44_445 29_445
Hg2 Zn2 Hg4 79.23(4) 17_455 29_445
Hg3 Zn2 Hg4 60.54(2) 16_455 29_445
Hg6 Zn2 Hg4 118.76(3) 44_445 29_445
Hg2 Zn2 Hg4 101.89(5) 48_544 29_445
Zn2 Zn2 Hg4 101.89(5) 48_544 29_445
Zn2 Zn2 Hg4 144.94(6) 18_455 29_445
Hg2 Zn2 Hg4 144.94(6) 18_455 29_445
Hg3 Zn2 Hg4 156.17(3) 32_545 29_445
Hg1 Zn2 Hg4 60.75(2) 28_445 29_445
Zn1 Zn2 Hg4 60.75(2) 28_445 29_445
Hg3 Zn2 Hg4 120.30(3) 47_544 29_445
Hg3 Zn2 Hg4 22.28(3) 2 47_544
Hg5 Zn2 Hg4 74.36(5) 2 47_544
Hg3 Zn2 Hg4 100.71(4) 17_455 47_544
Hg6 Zn2 Hg4 82.00(5) . 47_544
Hg6 Zn2 Hg4 139.83(6) 17_455 47_544
Hg4 Zn2 Hg4 136.39(5) 2 47_544
Ba2 Zn2 Hg4 125.00(5) . 47_544
Ba2 Zn2 Hg4 78.43(4) 44_445 47_544
Ba2 Zn2 Hg4 73.33(3) 29_445 47_544
Ba1 Zn2 Hg4 37.09(3) . 47_544
Hg4 Zn2 Hg4 35.91(2) 43_445 47_544
Hg6 Zn2 Hg4 40.71(2) 2 47_544
Ba1 Zn2 Hg4 148.55(3) 16_455 47_544
Zn1 Zn2 Hg4 79.29(4) . 47_544
Hg5 Zn2 Hg4 81.94(3) . 47_544
Hg4 Zn2 Hg4 114.06(3) 12 47_544
Hg5 Zn2 Hg4 121.15(4) 17_455 47_544
Hg5 Zn2 Hg4 94.91(3) 29_445 47_544
Hg6 Zn2 Hg4 123.77(4) 34_454 47_544
Zn2 Zn2 Hg4 156.80(5) 17_455 47_544
Zn2 Zn2 Hg4 68.58(4) 44_445 47_544
Hg2 Zn2 Hg4 68.58(4) 44_445 47_544
Hg2 Zn2 Hg4 156.80(5) 17_455 47_544
Hg3 Zn2 Hg4 163.90(4) 16_455 47_544
Hg6 Zn2 Hg4 100.40(4) 44_445 47_544
Hg2 Zn2 Hg4 29.59(3) 48_544 47_544
Zn2 Zn2 Hg4 29.59(3) 48_544 47_544
Zn2 Zn2 Hg4 102.52(3) 18_455 47_544
Hg2 Zn2 Hg4 102.52(3) 18_455 47_544
Hg3 Zn2 Hg4 71.75(2) 32_545 47_544
Hg1 Zn2 Hg4 113.01(3) 28_445 47_544
Zn1 Zn2 Hg4 113.01(3) 28_445 47_544
Hg3 Zn2 Hg4 53.751(19) 47_544 47_544
Hg4 Zn2 Hg4 103.74(3) 29_445 47_544
Hg3 Zn2 Hg3 71.14(5) 2 .
Hg5 Zn2 Hg3 90.42(5) 2 .
Hg3 Zn2 Hg3 133.42(5) 17_455 .
Hg6 Zn2 Hg3 26.66(3) . .
Hg6 Zn2 Hg3 94.26(4) 17_455 .
Hg4 Zn2 Hg3 151.16(5) 2 .
Ba2 Zn2 Hg3 85.75(4) . .
Ba2 Zn2 Hg3 69.59(4) 44_445 .
Ba2 Zn2 Hg3 127.21(5) 29_445 .
Ba1 Zn2 Hg3 35.91(2) . .
Hg4 Zn2 Hg3 35.17(2) 43_445 .
Hg6 Zn2 Hg3 81.96(3) 2 .
Ba1 Zn2 Hg3 141.38(4) 16_455 .
Zn1 Zn2 Hg3 66.26(3) . .
Hg5 Zn2 Hg3 40.30(2) . .
Hg4 Zn2 Hg3 166.30(4) 12 .
Hg5 Zn2 Hg3 103.69(3) 17_455 .
Hg5 Zn2 Hg3 121.96(4) 29_445 .
Hg6 Zn2 Hg3 68.32(2) 34_454 .
Zn2 Zn2 Hg3 101.40(3) 17_455 .
Zn2 Zn2 Hg3 27.90(3) 44_445 .
Hg2 Zn2 Hg3 27.90(3) 44_445 .
Hg2 Zn2 Hg3 101.40(3) 17_455 .
Hg3 Zn2 Hg3 126.22(3) 16_455 .
Hg6 Zn2 Hg3 55.00(2) 44_445 .
Hg2 Zn2 Hg3 85.06(5) 48_544 .
Zn2 Zn2 Hg3 85.06(5) 48_544 .
Zn2 Zn2 Hg3 116.44(5) 18_455 .
Hg2 Zn2 Hg3 116.44(5) 18_455 .
Hg3 Zn2 Hg3 98.50(3) 32_545 .
Hg1 Zn2 Hg3 154.20(5) 28_445 .
Zn1 Zn2 Hg3 154.20(5) 28_445 .
Hg3 Zn2 Hg3 104.72(3) 47_544 .
Hg4 Zn2 Hg3 97.58(3) 29_445 .
Hg4 Zn2 Hg3 55.47(2) 47_544 .
Hg3 Zn2 Ba2 17.61(3) 2 14
Hg5 Zn2 Ba2 106.26(5) 2 14
Hg3 Zn2 Ba2 69.12(4) 17_455 14
Hg6 Zn2 Ba2 91.75(5) . 14
Hg6 Zn2 Ba2 115.11(5) 17_455 14
Hg4 Zn2 Ba2 135.27(4) 2 14
Ba2 Zn2 Ba2 156.79(6) . 14
Ba2 Zn2 Ba2 50.14(3) 44_445 14
Ba2 Zn2 Ba2 74.56(3) 29_445 14
Ba1 Zn2 Ba2 70.49(4) . 14
Hg4 Zn2 Ba2 36.76(2) 43_445 14
Hg6 Zn2 Ba2 68.67(3) 2 14
Ba1 Zn2 Ba2 114.52(3) 16_455 14
Zn1 Zn2 Ba2 115.27(5) . 14
Hg5 Zn2 Ba2 109.54(4) . 14
Hg4 Zn2 Ba2 94.81(3) 12 14
Hg5 Zn2 Ba2 87.09(3) 17_455 14
Hg5 Zn2 Ba2 115.05(3) 29_445 14
Hg6 Zn2 Ba2 125.42(4) 34_454 14
Zn2 Zn2 Ba2 142.31(5) 17_455 14
Zn2 Zn2 Ba2 66.41(4) 44_445 14
Hg2 Zn2 Ba2 66.41(4) 44_445 14
Hg2 Zn2 Ba2 142.31(5) 17_455 14
Hg3 Zn2 Ba2 156.87(4) 16_455 14
Hg6 Zn2 Ba2 88.95(3) 44_445 14
Hg2 Zn2 Ba2 38.15(2) 48_544 14
Zn2 Zn2 Ba2 38.15(2) 48_544 14
Zn2 Zn2 Ba2 66.66(3) 18_455 14
Hg2 Zn2 Ba2 66.66(3) 18_455 14
Hg3 Zn2 Ba2 36.124(18) 32_545 14
Hg1 Zn2 Ba2 113.89(3) 28_445 14
Zn1 Zn2 Ba2 113.89(3) 28_445 14
Hg3 Zn2 Ba2 35.823(17) 47_544 14
Hg4 Zn2 Ba2 137.72(4) 29_445 14
Hg4 Zn2 Ba2 36.099(17) 47_544 14
Hg3 Zn2 Ba2 71.58(3) . 14
Hg3 Zn2 Ba2 134.90(5) 2 28_445
Hg5 Zn2 Ba2 56.74(4) 2 28_445
Hg3 Zn2 Ba2 96.59(5) 17_455 28_445
Hg6 Zn2 Ba2 117.32(4) . 28_445
Hg6 Zn2 Ba2 89.57(5) 17_455 28_445
Hg4 Zn2 Ba2 22.09(3) 2 28_445
Ba2 Zn2 Ba2 48.91(3) . 28_445
Ba2 Zn2 Ba2 150.93(6) 44_445 28_445
Ba2 Zn2 Ba2 73.15(4) 29_445 28_445
Ba1 Zn2 Ba2 111.40(5) . 28_445
Hg4 Zn2 Ba2 159.30(5) 43_445 28_445
Hg6 Zn2 Ba2 88.94(3) 2 28_445
Ba1 Zn2 Ba2 66.15(3) 16_455 28_445
Zn1 Zn2 Ba2 66.90(3) . 28_445
Hg5 Zn2 Ba2 89.80(3) . 28_445
Hg4 Zn2 Ba2 63.03(3) 12 28_445
Hg5 Zn2 Ba2 106.61(4) 17_455 28_445
Hg5 Zn2 Ba2 35.650(18) 29_445 28_445
Hg6 Zn2 Ba2 86.87(3) 34_454 28_445
Zn2 Zn2 Ba2 64.71(4) 17_455 28_445
Zn2 Zn2 Ba2 144.60(4) 44_445 28_445
Hg2 Zn2 Ba2 144.60(4) 44_445 28_445
Hg2 Zn2 Ba2 64.71(4) 17_455 28_445
Hg3 Zn2 Ba2 35.13(2) 16_455 28_445
Hg6 Zn2 Ba2 122.71(3) 44_445 28_445
Hg2 Zn2 Ba2 112.52(5) 48_544 28_445
Zn2 Zn2 Ba2 112.52(5) 48_544 28_445
Zn2 Zn2 Ba2 110.41(6) 18_455 28_445
Hg2 Zn2 Ba2 110.41(6) 18_455 28_445
Hg3 Zn2 Ba2 131.54(4) 32_545 28_445
Hg1 Zn2 Ba2 35.589(16) 28_445 28_445
Zn1 Zn2 Ba2 35.589(16) 28_445 28_445
Hg3 Zn2 Ba2 112.97(3) 47_544 28_445
Hg4 Zn2 Ba2 34.618(18) 29_445 28_445
Hg4 Zn2 Ba2 129.46(4) 47_544 28_445
Hg3 Zn2 Ba2 129.84(3) . 28_445
Ba2 Zn2 Ba2 147.70(3) 14 28_445
Hg3 Zn2 Hg4 128.52(5) 2 7_545
Hg5 Zn2 Hg4 85.94(5) 2 7_545
Hg3 Zn2 Hg4 63.08(4) 17_455 7_545
Hg6 Zn2 Hg4 135.54(5) . 7_545
Hg6 Zn2 Hg4 75.56(5) 17_455 7_545
Hg4 Zn2 Hg4 13.33(3) 2 7_545
Ba2 Zn2 Hg4 74.44(4) . 7_545
Ba2 Zn2 Hg4 119.37(5) 44_445 7_545
Ba2 Zn2 Hg4 67.81(4) 29_445 7_545
Ba1 Zn2 Hg4 144.15(5) . 7_545
Hg4 Zn2 Hg4 163.94(4) 43_445 7_545
Hg6 Zn2 Hg4 106.41(3) 2 7_545
Ba1 Zn2 Hg4 35.23(3) 16_455 7_545
Zn1 Zn2 Hg4 101.78(4) . 7_545
Hg5 Zn2 Hg4 121.07(3) . 7_545
Hg4 Zn2 Hg4 33.698(18) 12 7_545
Hg5 Zn2 Hg4 77.68(3) 17_455 7_545
Hg5 Zn2 Hg4 56.04(2) 29_445 7_545
Hg6 Zn2 Hg4 94.18(3) 34_454 7_545
Zn2 Zn2 Hg4 61.80(4) 17_455 7_545
Zn2 Zn2 Hg4 148.86(5) 44_445 7_545
Hg2 Zn2 Hg4 148.86(5) 44_445 7_545
Hg2 Zn2 Hg4 61.80(4) 17_455 7_545
Hg3 Zn2 Hg4 34.04(2) 16_455 7_545
Hg6 Zn2 Hg4 116.66(4) 44_445 7_545
Hg2 Zn2 Hg4 112.23(5) 48_544 7_545
Zn2 Zn2 Hg4 112.23(5) 48_544 7_545
Zn2 Zn2 Hg4 75.52(5) 18_455 7_545
Hg2 Zn2 Hg4 75.52(5) 18_455 7_545
Hg3 Zn2 Hg4 98.91(3) 32_545 7_545
Hg1 Zn2 Hg4 29.24(2) 28_445 7_545
Zn1 Zn2 Hg4 29.24(2) 28_445 7_545
Hg3 Zn2 Hg4 95.32(3) 47_544 7_545
Hg4 Zn2 Hg4 69.45(2) 29_445 7_545
Hg4 Zn2 Hg4 141.10(3) 47_544 7_545
Hg3 Zn2 Hg4 159.79(3) . 7_545
Ba2 Zn2 Hg4 128.48(3) 14 7_545
Ba2 Zn2 Hg4 34.911(17) 28_445 7_545
Hg3 Zn2 Hg5 129.92(6) 2 34_454
Hg5 Zn2 Hg5 81.07(4) 2 34_454
Hg3 Zn2 Hg5 145.47(6) 17_455 34_454
Hg6 Zn2 Hg5 40.66(3) . 34_454
Hg6 Zn2 Hg5 65.45(3) 17_455 34_454
Hg4 Zn2 Hg5 93.27(4) 2 34_454
Ba2 Zn2 Hg5 27.81(2) . 34_454
Ba2 Zn2 Hg5 103.60(4) 44_445 34_454
Ba2 Zn2 Hg5 141.10(5) 29_445 34_454
Ba1 Zn2 Hg5 74.01(3) . 34_454
Hg4 Zn2 Hg5 94.58(3) 43_445 34_454
Hg6 Zn2 Hg5 108.16(4) 2 34_454
Ba1 Zn2 Hg5 100.23(3) 16_455 34_454
Zn1 Zn2 Hg5 50.586(16) . 34_454
Hg5 Zn2 Hg5 28.33(2) . 34_454
Hg4 Zn2 Hg5 133.13(4) 12 34_454
Hg5 Zn2 Hg5 97.92(3) 17_455 34_454
Hg5 Zn2 Hg5 96.27(3) 29_445 34_454
Hg6 Zn2 Hg5 29.302(14) 34_454 34_454
Zn2 Zn2 Hg5 51.44(3) 17_455 34_454
Zn2 Zn2 Hg5 68.04(3) 44_445 34_454
Hg2 Zn2 Hg5 68.04(3) 44_445 34_454
Hg2 Zn2 Hg5 51.44(3) 17_455 34_454
Hg3 Zn2 Hg5 66.77(2) 16_455 34_454
Hg6 Zn2 Hg5 59.23(2) 44_445 34_454
Hg2 Zn2 Hg5 134.81(6) 48_544 34_454
Zn2 Zn2 Hg5 134.81(6) 48_544 34_454
Zn2 Zn2 Hg5 129.91(5) 18_455 34_454
Hg2 Zn2 Hg5 129.91(5) 18_455 34_454
Hg3 Zn2 Hg5 144.08(4) 32_545 34_454
Hg1 Zn2 Hg5 112.29(3) 28_445 34_454
Zn1 Zn2 Hg5 112.29(3) 28_445 34_454
Hg3 Zn2 Hg5 163.45(4) 47_544 34_454
Hg4 Zn2 Hg5 59.748(19) 29_445 34_454
Hg4 Zn2 Hg5 109.69(3) 47_544 34_454
Hg3 Zn2 Hg5 60.16(2) . 34_454
Ba2 Zn2 Hg5 131.34(4) 14 34_454
Ba2 Zn2 Hg5 76.71(2) 28_445 34_454
Hg4 Zn2 Hg5 99.63(3) 7_545 34_454
Hg3 Zn2 Ba2 66.51(4) 2 11
Hg5 Zn2 Ba2 110.39(4) 2 11
Hg3 Zn2 Ba2 16.58(3) 17_455 11
Hg6 Zn2 Ba2 142.33(5) . 11
Hg6 Zn2 Ba2 97.42(5) 17_455 11
Hg4 Zn2 Ba2 77.00(4) 2 11
Ba2 Zn2 Ba2 142.18(5) . 11
Ba2 Zn2 Ba2 73.30(4) 44_445 11
Ba2 Zn2 Ba2 48.46(3) 29_445 11
Ba1 Zn2 Ba2 124.22(4) . 11
Hg4 Zn2 Ba2 96.56(3) 43_445 11
Hg6 Zn2 Ba2 88.93(3) 2 11
Ba1 Zn2 Ba2 61.55(2) 16_455 11
Zn1 Zn2 Ba2 142.94(3) . 11
Hg5 Zn2 Ba2 169.75(4) . 11
Hg4 Zn2 Ba2 34.707(18) 12 11
Hg5 Zn2 Ba2 66.79(3) 17_455 11
Hg5 Zn2 Ba2 87.87(3) 29_445 11
Hg6 Zn2 Ba2 134.48(4) 34_454 11
Zn2 Zn2 Ba2 110.07(6) 17_455 11
Zn2 Zn2 Ba2 115.39(5) 44_445 11
Hg2 Zn2 Ba2 115.39(5) 44_445 11
Hg2 Zn2 Ba2 110.07(6) 17_455 11
Hg3 Zn2 Ba2 98.02(4) 16_455 11
Hg6 Zn2 Ba2 113.00(4) 44_445 11
Hg2 Zn2 Ba2 63.71(2) 48_544 11
Zn2 Zn2 Ba2 63.71(2) 48_544 11
Zn2 Zn2 Ba2 35.76(2) 18_455 11
Hg2 Zn2 Ba2 35.76(2) 18_455 11
Hg3 Zn2 Ba2 35.158(17) 32_545 11
Hg1 Zn2 Ba2 63.58(2) 28_445 11
Zn1 Zn2 Ba2 63.58(2) 28_445 11
Hg3 Zn2 Ba2 34.530(18) 47_544 11
Hg4 Zn2 Ba2 123.24(3) 29_445 11
Hg4 Zn2 Ba2 87.83(2) 47_544 11
Hg3 Zn2 Ba2 131.66(3) . 11
Ba2 Zn2 Ba2 60.97(2) 14 11
Ba2 Zn2 Ba2 97.07(3) 28_445 11
Hg4 Zn2 Ba2 67.81(2) 7_545 11
Hg5 Zn2 Ba2 161.48(4) 34_454 11
Hg3 Zn2 Ba2 103.61(5) 2 34_454
Hg5 Zn2 Ba2 100.17(5) 2 34_454
Hg3 Zn2 Ba2 135.98(6) 17_455 34_454
Hg6 Zn2 Ba2 8.06(3) . 34_454
Hg6 Zn2 Ba2 65.32(4) 17_455 34_454
Hg4 Zn2 Ba2 124.72(4) 2 34_454
Ba2 Zn2 Ba2 60.92(3) . 34_454
Ba2 Zn2 Ba2 74.09(4) 44_445 34_454
Ba2 Zn2 Ba2 157.49(6) 29_445 34_454
Ba1 Zn2 Ba2 63.14(2) . 34_454
Hg4 Zn2 Ba2 63.86(3) 43_445 34_454
Hg6 Zn2 Ba2 109.44(4) 2 34_454
Ba1 Zn2 Ba2 112.28(4) 16_455 34_454
Zn1 Zn2 Ba2 67.85(2) . 34_454
Hg5 Zn2 Ba2 32.952(17) . 34_454
Hg4 Zn2 Ba2 155.08(4) 12 34_454
Hg5 Zn2 Ba2 87.22(3) 17_455 34_454
Hg5 Zn2 Ba2 124.94(3) 29_445 34_454
Hg6 Zn2 Ba2 34.670(18) 34_454 34_454
Zn2 Zn2 Ba2 67.74(2) 17_455 34_454
Zn2 Zn2 Ba2 34.91(2) 44_445 34_454
Hg2 Zn2 Ba2 34.91(2) 44_445 34_454
Hg2 Zn2 Ba2 67.74(2) 17_455 34_454
Hg3 Zn2 Ba2 93.78(3) 16_455 34_454
Hg6 Zn2 Ba2 35.941(18) 44_445 34_454
Hg2 Zn2 Ba2 118.76(6) 48_544 34_454
Zn2 Zn2 Ba2 118.76(6) 48_544 34_454
Zn2 Zn2 Ba2 114.06(5) 18_455 34_454
Hg2 Zn2 Ba2 114.06(5) 18_455 34_454
Hg3 Zn2 Ba2 113.77(3) 32_545 34_454
Hg1 Zn2 Ba2 145.41(3) 28_445 34_454
Zn1 Zn2 Ba2 145.41(3) 28_445 34_454
Hg3 Zn2 Ba2 135.42(4) 47_544 34_454
Hg4 Zn2 Ba2 89.17(2) 29_445 34_454
Hg4 Zn2 Ba2 89.18(3) 47_544 34_454
Hg3 Zn2 Ba2 33.718(16) . 34_454
Ba2 Zn2 Ba2 99.74(3) 14 34_454
Ba2 Zn2 Ba2 109.82(2) 28_445 34_454
Hg4 Zn2 Ba2 127.74(3) 7_545 34_454
Hg5 Zn2 Ba2 33.141(16) 34_454 34_454
Ba2 Zn2 Ba2 147.19(4) 11 34_454
Hg3 Zn2 Hg5 95.07(5) 2 44_445
Hg5 Zn2 Hg5 164.23(5) 2 44_445
Hg3 Zn2 Hg5 71.93(4) 17_455 44_445
Hg6 Zn2 Hg5 62.82(4) . 44_445
Hg6 Zn2 Hg5 37.62(3) 17_455 44_445
Hg4 Zn2 Hg5 114.74(6) 2 44_445
Ba2 Zn2 Hg5 101.89(4) . 44_445
Ba2 Zn2 Hg5 27.91(2) 44_445 44_445
Ba2 Zn2 Hg5 133.20(4) 29_445 44_445
Ba1 Zn2 Hg5 110.87(4) . 44_445
Hg4 Zn2 Hg5 70.32(3) 43_445 44_445
Hg6 Zn2 Hg5 144.63(4) 2 44_445
Ba1 Zn2 Hg5 68.47(4) 16_455 44_445
Zn1 Zn2 Hg5 131.68(3) . 44_445
Hg5 Zn2 Hg5 96.99(3) . 44_445
Hg4 Zn2 Hg5 99.80(4) 12 44_445
Hg5 Zn2 Hg5 27.305(19) 17_455 44_445
Hg5 Zn2 Hg5 159.39(4) 29_445 44_445
Hg6 Zn2 Hg5 57.84(2) 34_454 44_445
Zn2 Zn2 Hg5 64.44(3) 17_455 44_445
Zn2 Zn2 Hg5 48.79(3) 44_445 44_445
Hg2 Zn2 Hg5 48.79(3) 44_445 44_445
Hg2 Zn2 Hg5 64.44(3) 17_455 44_445
Hg3 Zn2 Hg5 91.35(3) 16_455 44_445
Hg6 Zn2 Hg5 28.207(16) 44_445 44_445
Hg2 Zn2 Hg5 116.00(4) 48_544 44_445
Zn2 Zn2 Hg5 116.00(4) 48_544 44_445
Zn2 Zn2 Hg5 50.07(4) 18_455 44_445
Hg2 Zn2 Hg5 50.07(4) 18_455 44_445
Hg3 Zn2 Hg5 61.01(2) 32_545 44_445
Hg1 Zn2 Hg5 129.05(5) 28_445 44_445
Zn1 Zn2 Hg5 129.05(5) 28_445 44_445
Hg3 Zn2 Hg5 98.62(3) 47_544 44_445
Hg4 Zn2 Hg5 140.61(3) 29_445 44_445
Hg4 Zn2 Hg5 104.13(3) 47_544 44_445
Hg3 Zn2 Hg5 76.39(2) . 44_445
Ba2 Zn2 Hg5 78.03(2) 14 44_445
Ba2 Zn2 Hg5 126.38(4) 28_445 44_445
Hg4 Zn2 Hg5 103.43(3) 7_545 44_445
Hg5 Zn2 Hg5 84.82(2) 34_454 44_445
Ba2 Zn2 Hg5 85.07(3) 11 44_445
Ba2 Zn2 Hg5 64.06(2) 34_454 44_445
Hg3 Zn2 Ba2 85.04(5) 2 2
Hg5 Zn2 Ba2 3.60(3) 2 2
Hg3 Zn2 Ba2 122.79(5) 17_455 2
Hg6 Zn2 Ba2 101.98(5) . 2
Hg6 Zn2 Ba2 141.22(5) 17_455 2
Hg4 Zn2 Ba2 75.71(4) 2 2
Ba2 Zn2 Ba2 71.38(4) . 2
Ba2 Zn2 Ba2 149.11(6) 44_445 2
Ba2 Zn2 Ba2 60.28(3) 29_445 2
Ba1 Zn2 Ba2 56.31(3) . 2
Hg4 Zn2 Ba2 100.92(4) 43_445 2
Hg6 Zn2 Ba2 34.15(2) 2 2
Ba1 Zn2 Ba2 123.33(4) 16_455 2
Zn1 Zn2 Ba2 34.204(17) . 2
Hg5 Zn2 Ba2 68.28(3) . 2
Hg4 Zn2 Ba2 95.31(3) 12 2
Hg5 Zn2 Ba2 165.80(4) 17_455 2
Hg5 Zn2 Ba2 32.980(19) 29_445 2
Hg6 Zn2 Ba2 112.16(3) 34_454 2
Zn2 Zn2 Ba2 114.44(5) 17_455 2
Zn2 Zn2 Ba2 117.19(6) 44_445 2
Hg2 Zn2 Ba2 117.19(6) 44_445 2
Hg2 Zn2 Ba2 114.44(5) 17_455 2
Hg3 Zn2 Ba2 92.97(3) 16_455 2
Hg6 Zn2 Ba2 136.99(4) 44_445 2
Hg2 Zn2 Ba2 67.05(4) 48_544 2
Zn2 Zn2 Ba2 67.05(4) 48_544 2
Zn2 Zn2 Ba2 144.36(4) 18_455 2
Hg2 Zn2 Ba2 144.36(4) 18_455 2
Hg3 Zn2 Ba2 127.64(3) 32_545 2
Hg1 Zn2 Ba2 64.93(3) 28_445 2
Zn1 Zn2 Ba2 64.93(3) 28_445 2
Hg3 Zn2 Ba2 89.98(3) 47_544 2
Hg4 Zn2 Ba2 35.234(17) 29_445 2
Hg4 Zn2 Ba2 70.94(3) 47_544 2
Hg3 Zn2 Ba2 89.32(3) . 2
Ba2 Zn2 Ba2 102.66(3) 14 2
Ba2 Zn2 Ba2 59.828(17) 28_445 2
Hg4 Zn2 Ba2 88.15(3) 7_545 2
Hg5 Zn2 Ba2 83.49(3) 34_454 2
Ba2 Zn2 Ba2 108.74(2) 11 2
Ba2 Zn2 Ba2 101.06(3) 34_454 2
Hg5 Zn2 Ba2 164.77(4) 44_445 2
Hg3 Zn2 Ba2 126.58(5) 2 17_455
Hg5 Zn2 Ba2 141.28(5) 2 17_455
Hg3 Zn2 Ba2 83.15(5) 17_455 17_455
Hg6 Zn2 Ba2 63.57(4) . 17_455
Hg6 Zn2 Ba2 7.69(3) 17_455 17_455
Hg4 Zn2 Ba2 90.85(5) 2 17_455
Ba2 Zn2 Ba2 73.24(4) . 17_455
Ba2 Zn2 Ba2 59.47(3) 44_445 17_455
Ba2 Zn2 Ba2 142.57(6) 29_445 17_455
Ba1 Zn2 Ba2 122.16(3) . 17_455
Hg4 Zn2 Ba2 96.40(3) 43_445 17_455
Hg6 Zn2 Ba2 169.19(4) 2 17_455
Ba1 Zn2 Ba2 54.19(3) 16_455 17_455
Zn1 Zn2 Ba2 114.87(3) . 17_455
Hg5 Zn2 Ba2 87.14(3) . 17_455
Hg4 Zn2 Ba2 96.13(4) 12 17_455
Hg5 Zn2 Ba2 33.486(19) 17_455 17_455
Hg5 Zn2 Ba2 132.18(4) 29_445 17_455
Hg6 Zn2 Ba2 35.244(18) 34_454 17_455
Zn2 Zn2 Ba2 32.91(2) 17_455 17_455
Zn2 Zn2 Ba2 65.70(3) 44_445 17_455
Hg2 Zn2 Ba2 65.70(3) 44_445 17_455
Hg2 Zn2 Ba2 32.91(2) 17_455 17_455
Hg3 Zn2 Ba2 61.73(3) 16_455 17_455
Hg6 Zn2 Ba2 33.567(18) 44_445 17_455
Hg2 Zn2 Ba2 147.36(4) 48_544 17_455
Zn2 Zn2 Ba2 147.36(4) 48_544 17_455
Zn2 Zn2 Ba2 65.47(4) 18_455 17_455
Hg2 Zn2 Ba2 65.47(4) 18_455 17_455
Hg3 Zn2 Ba2 87.66(3) 32_545 17_455
Hg1 Zn2 Ba2 112.39(4) 28_445 17_455
Zn1 Zn2 Ba2 112.39(4) 28_445 17_455
Hg3 Zn2 Ba2 124.89(4) 47_544 17_455
Hg4 Zn2 Ba2 110.57(3) 29_445 17_455
Hg4 Zn2 Ba2 132.26(3) 47_544 17_455
Hg3 Zn2 Ba2 87.37(2) . 17_455
Ba2 Zn2 Ba2 109.59(3) 14 17_455
Ba2 Zn2 Ba2 96.60(3) 28_445 17_455
Hg4 Zn2 Ba2 83.16(3) 7_545 17_455
Hg5 Zn2 Ba2 64.45(2) 34_454 17_455
Ba2 Zn2 Ba2 99.55(3) 11 17_455
Ba2 Zn2 Ba2 59.95(2) 34_454 17_455
Hg5 Zn2 Ba2 31.563(15) 44_445 17_455
Ba2 Zn2 Ba2 144.61(3) 2 17_455
Hg3 Zn2 Hg6 72.79(4) 2 29_445
Hg5 Zn2 Hg6 33.99(3) 2 29_445
Hg3 Zn2 Hg6 90.73(4) 17_455 29_445
Hg6 Zn2 Hg6 131.80(6) . 29_445
Hg6 Zn2 Hg6 149.71(6) 17_455 29_445
Hg4 Zn2 Hg6 66.54(4) 2 29_445
Ba2 Zn2 Hg6 96.06(4) . 29_445
Ba2 Zn2 Hg6 136.80(4) 44_445 29_445
Ba2 Zn2 Hg6 28.02(2) 29_445 29_445
Ba1 Zn2 Hg6 76.23(3) . 29_445
Hg4 Zn2 Hg6 106.14(3) 43_445 29_445
Hg6 Zn2 Hg6 31.72(2) 2 29_445
Ba1 Zn2 Hg6 106.27(4) 16_455 29_445
Zn1 Zn2 Hg6 66.48(2) . 29_445
Hg5 Zn2 Hg6 100.26(4) . 29_445
Hg4 Zn2 Hg6 67.73(2) 12 29_445
Hg5 Zn2 Hg6 140.22(4) 17_455 29_445
Hg5 Zn2 Hg6 27.051(14) 29_445 29_445
Hg6 Zn2 Hg6 140.87(4) 34_454 29_445
Zn2 Zn2 Hg6 127.10(5) 17_455 29_445
Zn2 Zn2 Hg6 136.34(6) 44_445 29_445
Hg2 Zn2 Hg6 136.34(6) 44_445 29_445
Hg2 Zn2 Hg6 127.10(5) 17_455 29_445
Hg3 Zn2 Hg6 96.45(3) 16_455 29_445
Hg6 Zn2 Hg6 166.97(4) 44_445 29_445
Hg2 Zn2 Hg6 50.49(3) 48_544 29_445
Zn2 Zn2 Hg6 50.49(3) 48_544 29_445
Zn2 Zn2 Hg6 112.08(4) 18_455 29_445
Hg2 Zn2 Hg6 112.08(4) 18_455 29_445
Hg3 Zn2 Hg6 100.06(2) 32_545 29_445
Hg1 Zn2 Hg6 45.67(2) 28_445 29_445
Zn1 Zn2 Hg6 45.67(2) 28_445 29_445
Hg3 Zn2 Hg6 62.93(2) 47_544 29_445
Hg4 Zn2 Hg6 57.38(2) 29_445 29_445
Hg4 Zn2 Hg6 70.23(2) 47_544 29_445
Hg3 Zn2 Hg6 112.12(4) . 29_445
Ba2 Zn2 Hg6 88.19(2) 14 29_445
Ba2 Zn2 Hg6 62.39(2) 28_445 29_445
Hg4 Zn2 Hg6 74.69(2) 7_545 29_445
Hg5 Zn2 Hg6 114.41(3) 34_454 29_445
Ba2 Zn2 Hg6 76.47(2) 11 29_445
Ba2 Zn2 Hg6 132.47(4) 34_454 29_445
Hg5 Zn2 Hg6 160.77(3) 44_445 29_445
Ba2 Zn2 Hg6 32.288(16) 2 29_445
Ba2 Zn2 Hg6 157.39(4) 17_455 29_445
Hg2 Hg3 Zn2 0.00(10) 3 3
Hg2 Hg3 Hg2 135.67(3) 3 44_445
Zn2 Hg3 Hg2 135.67(3) 3 44_445
Hg2 Hg3 Zn2 135.67(3) 3 44_445
Zn2 Hg3 Zn2 135.67(3) 3 44_445
Hg2 Hg3 Zn2 0.00(8) 44_445 44_445
Hg2 Hg3 Hg4 103.78(5) 3 42_454
Zn2 Hg3 Hg4 103.78(5) 3 42_454
Hg2 Hg3 Hg4 114.01(5) 44_445 42_454
Zn2 Hg3 Hg4 114.01(5) 44_445 42_454
Hg2 Hg3 Hg4 140.12(6) 3 43_445
Zn2 Hg3 Hg4 140.12(6) 3 43_445
Hg2 Hg3 Hg4 53.68(4) 44_445 43_445
Zn2 Hg3 Hg4 53.68(4) 44_445 43_445
Hg4 Hg3 Hg4 62.78(4) 42_454 43_445
Hg2 Hg3 Hg3 120.20(5) 3 43_445
Zn2 Hg3 Hg3 120.20(5) 3 43_445
Hg2 Hg3 Hg3 50.07(5) 44_445 43_445
Zn2 Hg3 Hg3 50.07(5) 44_445 43_445
Hg4 Hg3 Hg3 127.15(4) 42_454 43_445
Hg4 Hg3 Hg3 94.40(4) 43_445 43_445
Hg2 Hg3 Hg3 51.39(5) 3 22_554
Zn2 Hg3 Hg3 51.39(5) 3 22_554
Hg2 Hg3 Hg3 116.33(5) 44_445 22_554
Zn2 Hg3 Hg3 116.33(5) 44_445 22_554
Hg4 Hg3 Hg3 123.44(4) 42_454 22_554
Hg4 Hg3 Hg3 167.76(4) 43_445 22_554
Hg3 Hg3 Hg3 73.44(2) 43_445 22_554
Hg2 Hg3 Ba2 148.75(6) 3 13
Zn2 Hg3 Ba2 148.75(6) 3 13
Hg2 Hg3 Ba2 71.76(5) 44_445 13
Zn2 Hg3 Ba2 71.76(5) 44_445 13
Hg4 Hg3 Ba2 66.05(3) 42_454 13
Hg4 Hg3 Ba2 63.80(3) 43_445 13
Hg3 Hg3 Ba2 61.13(3) 43_445 13
Hg3 Hg3 Ba2 107.76(3) 22_554 13
Hg2 Hg3 Ba1 79.36(6) 3 .
Zn2 Hg3 Ba1 79.36(6) 3 .
Hg2 Hg3 Ba1 96.62(5) 44_445 .
Zn2 Hg3 Ba1 96.62(5) 44_445 .
Hg4 Hg3 Ba1 64.01(4) 42_454 .
Hg4 Hg3 Ba1 60.87(3) 43_445 .
Hg3 Hg3 Ba1 146.53(4) 43_445 .
Hg3 Hg3 Ba1 130.72(5) 22_554 .
Ba2 Hg3 Ba1 117.22(5) 13 .
Hg2 Hg3 Ba2 71.41(4) 3 34_454
Zn2 Hg3 Ba2 71.41(4) 3 34_454
Hg2 Hg3 Ba2 67.89(5) 44_445 34_454
Zn2 Hg3 Ba2 67.89(5) 44_445 34_454
Hg4 Hg3 Ba2 171.29(4) 42_454 34_454
Hg4 Hg3 Ba2 116.01(3) 43_445 34_454
Hg3 Hg3 Ba2 60.97(3) 43_445 34_454
Hg3 Hg3 Ba2 59.63(3) 22_554 34_454
Ba2 Hg3 Ba2 121.84(4) 13 34_454
Ba1 Hg3 Ba2 107.56(4) . 34_454
Hg2 Hg3 Ba2 68.05(5) 3 40_454
Zn2 Hg3 Ba2 68.05(5) 3 40_454
Hg2 Hg3 Ba2 150.59(5) 44_445 40_454
Zn2 Hg3 Ba2 150.59(5) 44_445 40_454
Hg4 Hg3 Ba2 63.11(3) 42_454 40_454
Hg4 Hg3 Ba2 123.77(3) 43_445 40_454
Hg3 Hg3 Ba2 106.18(3) 43_445 40_454
Hg3 Hg3 Ba2 60.44(3) 22_554 40_454
Ba2 Hg3 Ba2 81.44(3) 13 40_454
Ba1 Hg3 Ba2 106.45(3) . 40_454
Ba2 Hg3 Ba2 119.81(4) 34_454 40_454
Hg2 Hg3 Hg6 93.33(5) 3 .
Zn2 Hg3 Hg6 93.33(5) 3 .
Hg2 Hg3 Hg6 50.36(4) 44_445 .
Zn2 Hg3 Hg6 50.36(4) 44_445 .
Hg4 Hg3 Hg6 115.26(4) 42_454 .
Hg4 Hg3 Hg6 64.66(2) 43_445 .
Hg3 Hg3 Hg6 91.27(4) 43_445 .
Hg3 Hg3 Hg6 115.94(4) 22_554 .
Ba2 Hg3 Hg6 117.86(4) 13 .
Ba1 Hg3 Hg6 58.77(2) . .
Ba2 Hg3 Hg6 58.75(2) 34_454 .
Ba2 Hg3 Hg6 159.05(4) 40_454 .
Hg2 Hg3 Hg5 46.11(4) 3 .
Zn2 Hg3 Hg5 46.11(4) 3 .
Hg2 Hg3 Hg5 94.86(4) 44_445 .
Zn2 Hg3 Hg5 94.86(4) 44_445 .
Hg4 Hg3 Hg5 116.01(4) 42_454 .
Hg4 Hg3 Hg5 103.30(3) 43_445 .
Hg3 Hg3 Hg5 115.42(4) 43_445 .
Hg3 Hg3 Hg5 83.69(4) 22_554 .
Ba2 Hg3 Hg5 165.14(4) 13 .
Ba1 Hg3 Hg5 56.57(4) . .
Ba2 Hg3 Hg5 55.36(2) 34_454 .
Ba2 Hg3 Hg5 112.93(3) 40_454 .
Hg6 Hg3 Hg5 47.36(2) . .
Hg2 Hg3 Hg6 42.76(4) 3 3
Zn2 Hg3 Hg6 42.76(4) 3 3
Hg2 Hg3 Hg6 150.57(5) 44_445 3
Zn2 Hg3 Hg6 150.57(5) 44_445 3
Hg4 Hg3 Hg6 61.87(3) 42_454 3
Hg4 Hg3 Hg6 107.30(3) 43_445 3
Hg3 Hg3 Hg6 157.57(4) 43_445 3
Hg3 Hg3 Hg6 84.67(3) 22_554 3
Ba2 Hg3 Hg6 123.59(3) 13 3
Ba1 Hg3 Hg6 54.514(19) . 3
Ba2 Hg3 Hg6 111.98(4) 34_454 3
Ba2 Hg3 Hg6 56.98(3) 40_454 3
Hg6 Hg3 Hg6 102.96(3) . 3
Hg5 Hg3 Hg6 65.71(2) . 3
Hg2 Hg3 Hg3 99.24(6) 3 28_455
Zn2 Hg3 Hg3 99.24(6) 3 28_455
Hg2 Hg3 Hg3 100.08(5) 44_445 28_455
Zn2 Hg3 Hg3 100.08(5) 44_445 28_455
Hg4 Hg3 Hg3 94.40(2) 42_454 28_455
Hg4 Hg3 Hg3 118.30(4) 43_445 28_455
Hg3 Hg3 Hg3 53.278(12) 43_445 28_455
Hg3 Hg3 Hg3 53.278(12) 22_554 28_455
Ba2 Hg3 Hg3 54.67(3) 13 28_455
Ba1 Hg3 Hg3 156.86(3) . 28_455
Ba2 Hg3 Hg3 93.58(2) 34_454 28_455
Ba2 Hg3 Hg3 53.09(3) 40_454 28_455
Hg6 Hg3 Hg3 143.95(3) . 28_455
Hg5 Hg3 Hg3 136.72(3) . 28_455
Hg6 Hg3 Hg3 109.21(4) 3 28_455
Hg2 Hg3 Hg5 163.45(5) 3 43_445
Zn2 Hg3 Hg5 163.45(5) 3 43_445
Hg2 Hg3 Hg5 28.02(4) 44_445 43_445
Zn2 Hg3 Hg5 28.02(4) 44_445 43_445
Hg4 Hg3 Hg5 91.42(3) 42_454 43_445
Hg4 Hg3 Hg5 43.27(2) 43_445 43_445
Hg3 Hg3 Hg5 51.24(3) 43_445 43_445
Hg3 Hg3 Hg5 124.50(3) 22_554 43_445
Ba2 Hg3 Hg5 44.72(2) 13 43_445
Ba1 Hg3 Hg5 102.05(3) . 43_445
Ba2 Hg3 Hg5 92.66(3) 34_454 43_445
Ba2 Hg3 Hg5 126.07(3) 40_454 43_445
Hg6 Hg3 Hg5 73.97(2) . 43_445
Hg5 Hg3 Hg5 121.00(2) . 43_445
Hg6 Hg3 Hg5 149.49(3) 3 43_445
Hg3 Hg3 Hg5 85.87(3) 28_455 43_445
Hg2 Hg3 Hg1 136.28(5) 3 13
Zn2 Hg3 Hg1 136.28(5) 3 13
Hg2 Hg3 Hg1 81.08(4) 44_445 13
Zn2 Hg3 Hg1 81.08(4) 44_445 13
Hg4 Hg3 Hg1 33.52(2) 42_454 13
Hg4 Hg3 Hg1 35.449(18) 43_445 13
Hg3 Hg3 Hg1 101.27(3) 43_445 13
Hg3 Hg3 Hg1 144.18(3) 22_554 13
Ba2 Hg3 Hg1 45.24(3) 13 13
Ba1 Hg3 Hg1 72.30(4) . 13
Ba2 Hg3 Hg1 148.84(3) 34_454 13
Ba2 Hg3 Hg1 88.70(2) 40_454 13
Hg6 Hg3 Hg1 99.37(3) . 13
Hg5 Hg3 Hg1 127.97(3) . 13
Hg6 Hg3 Hg1 93.53(2) 3 13
Hg3 Hg3 Hg1 94.55(2) 28_455 13
Hg5 Hg3 Hg1 58.079(15) 43_445 13
Hg2 Hg3 Zn1 136.28(5) 3 13
Zn2 Hg3 Zn1 136.28(5) 3 13
Hg2 Hg3 Zn1 81.08(4) 44_445 13
Zn2 Hg3 Zn1 81.08(4) 44_445 13
Hg4 Hg3 Zn1 33.52(2) 42_454 13
Hg4 Hg3 Zn1 35.449(18) 43_445 13
Hg3 Hg3 Zn1 101.27(3) 43_445 13
Hg3 Hg3 Zn1 144.18(3) 22_554 13
Ba2 Hg3 Zn1 45.24(3) 13 13
Ba1 Hg3 Zn1 72.30(4) . 13
Ba2 Hg3 Zn1 148.84(3) 34_454 13
Ba2 Hg3 Zn1 88.70(2) 40_454 13
Hg6 Hg3 Zn1 99.37(3) . 13
Hg5 Hg3 Zn1 127.97(3) . 13
Hg6 Hg3 Zn1 93.53(2) 3 13
Hg3 Hg3 Zn1 94.55(2) 28_455 13
Hg5 Hg3 Zn1 58.079(15) 43_445 13
Hg1 Hg3 Zn1 0.000(3) 13 13
Hg2 Hg3 Hg2 73.73(6) 3 40_454
Zn2 Hg3 Hg2 73.73(6) 3 40_454
Hg2 Hg3 Hg2 144.01(6) 44_445 40_454
Zn2 Hg3 Hg2 144.01(6) 44_445 40_454
Hg4 Hg3 Hg2 30.81(3) 42_454 40_454
Hg4 Hg3 Hg2 90.67(3) 43_445 40_454
Hg3 Hg3 Hg2 143.20(4) 43_445 40_454
Hg3 Hg3 Hg2 98.27(4) 22_554 40_454
Ba2 Hg3 Hg2 89.21(3) 13 40_454
Ba1 Hg3 Hg2 64.71(3) . 40_454
Ba2 Hg3 Hg2 145.14(4) 34_454 40_454
Ba2 Hg3 Hg2 43.85(3) 40_454 40_454
Hg6 Hg3 Hg2 123.43(3) . 40_454
Hg5 Hg3 Hg2 98.65(3) . 40_454
Hg6 Hg3 Hg2 34.48(3) 3 40_454
Hg3 Hg3 Hg2 92.58(3) 28_455 40_454
Hg5 Hg3 Hg2 122.01(3) 43_445 40_454
Hg1 Hg3 Hg2 64.33(2) 13 40_454
Zn1 Hg3 Hg2 64.33(2) 13 40_454
Hg2 Hg3 Zn2 73.73(6) 3 40_454
Zn2 Hg3 Zn2 73.73(6) 3 40_454
Hg2 Hg3 Zn2 144.01(6) 44_445 40_454
Zn2 Hg3 Zn2 144.01(6) 44_445 40_454
Hg4 Hg3 Zn2 30.81(3) 42_454 40_454
Hg4 Hg3 Zn2 90.67(3) 43_445 40_454
Hg3 Hg3 Zn2 143.20(4) 43_445 40_454
Hg3 Hg3 Zn2 98.27(4) 22_554 40_454
Ba2 Hg3 Zn2 89.21(3) 13 40_454
Ba1 Hg3 Zn2 64.71(3) . 40_454
Ba2 Hg3 Zn2 145.14(4) 34_454 40_454
Ba2 Hg3 Zn2 43.85(3) 40_454 40_454
Hg6 Hg3 Zn2 123.43(3) . 40_454
Hg5 Hg3 Zn2 98.65(3) . 40_454
Hg6 Hg3 Zn2 34.48(3) 3 40_454
Hg3 Hg3 Zn2 92.58(3) 28_455 40_454
Hg5 Hg3 Zn2 122.01(3) 43_445 40_454
Hg1 Hg3 Zn2 64.33(2) 13 40_454
Zn1 Hg3 Zn2 64.33(2) 13 40_454
Hg2 Hg3 Zn2 0.00(5) 40_454 40_454
Hg2 Hg3 Hg4 25.47(4) 3 .
Zn2 Hg3 Hg4 25.47(4) 3 .
Hg2 Hg3 Hg4 112.89(4) 44_445 .
Zn2 Hg3 Hg4 112.89(4) 44_445 .
Hg4 Hg3 Hg4 129.25(4) 42_454 .
Hg4 Hg3 Hg4 144.36(3) 43_445 .
Hg3 Hg3 Hg4 97.75(3) 43_445 .
Hg3 Hg3 Hg4 42.30(3) 22_554 .
Ba2 Hg3 Hg4 149.63(3) 13 .
Ba1 Hg3 Hg4 92.54(4) . .
Ba2 Hg3 Hg4 46.19(2) 34_454 .
Ba2 Hg3 Hg4 84.52(3) 40_454 .
Hg6 Hg3 Hg4 81.64(2) . .
Hg5 Hg3 Hg4 41.494(18) . .
Hg6 Hg3 Hg4 67.85(2) 3 .
Hg3 Hg3 Hg4 95.57(3) 28_455 .
Hg5 Hg3 Hg4 138.85(2) 43_445 .
Hg1 Hg3 Hg4 160.92(3) 13 .
Zn1 Hg3 Hg4 160.92(3) 13 .
Hg2 Hg3 Hg4 99.05(3) 40_454 .
Zn2 Hg3 Hg4 99.05(3) 40_454 .
Hg2 Hg3 Hg6 24.28(4) 3 22_554
Zn2 Hg3 Hg6 24.28(4) 3 22_554
Hg2 Hg3 Hg6 156.07(5) 44_445 22_554
Zn2 Hg3 Hg6 156.07(5) 44_445 22_554
Hg4 Hg3 Hg6 89.64(3) 42_454 22_554
Hg4 Hg3 Hg6 146.16(3) 43_445 22_554
Hg3 Hg3 Hg6 118.73(3) 43_445 22_554
Hg3 Hg3 Hg6 45.63(3) 22_554 22_554
Ba2 Hg3 Hg6 124.71(3) 13 22_554
Ba1 Hg3 Hg6 90.38(3) . 22_554
Ba2 Hg3 Hg6 88.18(3) 34_454 22_554
Ba2 Hg3 Hg6 43.81(2) 40_454 22_554
Hg6 Hg3 Hg6 117.41(2) . 22_554
Hg5 Hg3 Hg6 70.05(2) . 22_554
Hg6 Hg3 Hg6 39.09(2) 3 22_554
Hg3 Hg3 Hg6 80.77(3) 28_455 22_554
Hg5 Hg3 Hg6 166.64(3) 43_445 22_554
Hg1 Hg3 Hg6 122.82(2) 13 22_554
Zn1 Hg3 Hg6 122.82(2) 13 22_554
Hg2 Hg3 Hg6 59.08(2) 40_454 22_554
Zn2 Hg3 Hg6 59.08(2) 40_454 22_554
Hg4 Hg3 Hg6 43.699(16) . 22_554
Hg2 Hg3 Hg6 112.63(4) 3 44_445
Zn2 Hg3 Hg6 112.63(4) 3 44_445
Hg2 Hg3 Hg6 23.19(4) 44_445 44_445
Zn2 Hg3 Hg6 23.19(4) 44_445 44_445
Hg4 Hg3 Hg6 134.18(4) 42_454 44_445
Hg4 Hg3 Hg6 71.44(2) 43_445 44_445
Hg3 Hg3 Hg6 52.67(3) 43_445 44_445
Hg3 Hg3 Hg6 101.21(3) 22_554 44_445
Ba2 Hg3 Hg6 92.79(3) 13 44_445
Ba1 Hg3 Hg6 95.84(2) . 44_445
Ba2 Hg3 Hg6 45.97(2) 34_454 44_445
Ba2 Hg3 Hg6 157.19(3) 40_454 44_445
Hg6 Hg3 Hg6 38.65(2) . 44_445
Hg5 Hg3 Hg6 75.34(2) . 44_445
Hg6 Hg3 Hg6 139.77(3) 3 44_445
Hg3 Hg3 Hg6 105.80(3) 28_455 44_445
Hg5 Hg3 Hg6 50.882(19) 43_445 44_445
Hg1 Hg3 Hg6 102.92(2) 13 44_445
Zn1 Hg3 Hg6 102.92(2) 13 44_445
Hg2 Hg3 Hg6 158.77(3) 40_454 44_445
Zn2 Hg3 Hg6 158.77(3) 40_454 44_445
Hg4 Hg3 Hg6 89.823(18) . 44_445
Hg6 Hg3 Hg6 133.41(2) 22_554 44_445
Hg2 Hg3 Hg2 123.28(4) 3 30_455
Zn2 Hg3 Hg2 123.28(4) 3 30_455
Hg2 Hg3 Hg2 69.92(3) 44_445 30_455
Zn2 Hg3 Hg2 69.92(3) 44_445 30_455
Hg4 Hg3 Hg2 103.70(3) 42_454 30_455
Hg4 Hg3 Hg2 96.59(3) 43_445 30_455
Hg3 Hg3 Hg2 27.83(3) 43_445 30_455
Hg3 Hg3 Hg2 72.05(3) 22_554 30_455
Ba2 Hg3 Hg2 41.89(3) 13 30_455
Ba1 Hg3 Hg2 157.14(4) . 30_455
Ba2 Hg3 Hg2 84.98(3) 34_454 30_455
Ba2 Hg3 Hg2 82.14(3) 40_454 30_455
Hg6 Hg3 Hg2 117.35(3) . 30_455
Hg5 Hg3 Hg2 140.21(3) . 30_455
Hg6 Hg3 Hg2 139.06(3) 3 30_455
Hg3 Hg3 Hg2 30.30(3) 28_455 30_455
Hg5 Hg3 Hg2 57.39(2) 43_445 30_455
Hg1 Hg3 Hg2 87.04(3) 13 30_455
Zn1 Hg3 Hg2 87.04(3) 13 30_455
Hg2 Hg3 Hg2 115.37(4) 40_454 30_455
Zn2 Hg3 Hg2 115.37(4) 40_454 30_455
Hg4 Hg3 Hg2 109.57(3) . 30_455
Hg6 Hg3 Hg2 109.46(3) 22_554 30_455
Hg6 Hg3 Hg2 78.98(3) 44_445 30_455
Hg2 Hg3 Zn2 123.28(4) 3 30_455
Zn2 Hg3 Zn2 123.28(4) 3 30_455
Hg2 Hg3 Zn2 69.92(3) 44_445 30_455
Zn2 Hg3 Zn2 69.92(3) 44_445 30_455
Hg4 Hg3 Zn2 103.70(3) 42_454 30_455
Hg4 Hg3 Zn2 96.59(3) 43_445 30_455
Hg3 Hg3 Zn2 27.83(3) 43_445 30_455
Hg3 Hg3 Zn2 72.05(3) 22_554 30_455
Ba2 Hg3 Zn2 41.89(3) 13 30_455
Ba1 Hg3 Zn2 157.14(4) . 30_455
Ba2 Hg3 Zn2 84.98(3) 34_454 30_455
Ba2 Hg3 Zn2 82.14(3) 40_454 30_455
Hg6 Hg3 Zn2 117.35(3) . 30_455
Hg5 Hg3 Zn2 140.21(3) . 30_455
Hg6 Hg3 Zn2 139.06(3) 3 30_455
Hg3 Hg3 Zn2 30.30(3) 28_455 30_455
Hg5 Hg3 Zn2 57.39(2) 43_445 30_455
Hg1 Hg3 Zn2 87.04(3) 13 30_455
Zn1 Hg3 Zn2 87.04(3) 13 30_455
Hg2 Hg3 Zn2 115.37(4) 40_454 30_455
Zn2 Hg3 Zn2 115.37(4) 40_454 30_455
Hg4 Hg3 Zn2 109.57(3) . 30_455
Hg6 Hg3 Zn2 109.46(3) 22_554 30_455
Hg6 Hg3 Zn2 78.98(3) 44_445 30_455
Hg2 Hg3 Zn2 0.00(6) 30_455 30_455
Hg2 Hg3 Hg4 108.84(5) 3 15
Zn2 Hg3 Hg4 108.84(5) 3 15
Hg2 Hg3 Hg4 109.78(4) 44_445 15
Zn2 Hg3 Hg4 109.78(4) 44_445 15
Hg4 Hg3 Hg4 59.73(3) 42_454 15
Hg4 Hg3 Hg4 96.32(2) 43_445 15
Hg3 Hg3 Hg4 78.37(2) 43_445 15
Hg3 Hg3 Hg4 80.13(2) 22_554 15
Ba2 Hg3 Hg4 40.01(2) 13 15
Ba1 Hg3 Hg4 123.52(3) . 15
Ba2 Hg3 Hg4 128.37(3) 34_454 15
Ba2 Hg3 Hg4 41.78(2) 40_454 15
Hg6 Hg3 Hg4 157.82(3) . 15
Hg5 Hg3 Hg4 154.64(3) . 15
Hg6 Hg3 Hg4 93.31(2) 3 15
Hg3 Hg3 Hg4 34.812(13) 28_455 15
Hg5 Hg3 Hg4 84.34(2) 43_445 15
Hg1 Hg3 Hg4 64.226(17) 13 15
Zn1 Hg3 Hg4 64.226(17) 13 15
Hg2 Hg3 Hg4 64.84(3) 40_454 15
Zn2 Hg3 Hg4 64.84(3) 40_454 15
Hg4 Hg3 Hg4 118.90(2) . 15
Hg6 Hg3 Hg4 84.697(19) 22_554 15
Hg6 Hg3 Hg4 126.92(3) 44_445 15
Hg2 Hg3 Hg4 50.54(3) 30_455 15
Zn2 Hg3 Hg4 50.54(3) 30_455 15
Hg2 Hg3 Zn2 68.94(3) 3 23_554
Zn2 Hg3 Zn2 68.94(3) 3 23_554
Hg2 Hg3 Zn2 119.99(5) 44_445 23_554
Zn2 Hg3 Zn2 119.99(5) 44_445 23_554
Hg4 Hg3 Zn2 103.95(3) 42_454 23_554
Hg4 Hg3 Zn2 148.22(4) 43_445 23_554
Hg3 Hg3 Zn2 70.06(3) 43_445 23_554
Hg3 Hg3 Zn2 25.89(3) 22_554 23_554
Ba2 Hg3 Zn2 84.48(4) 13 23_554
Ba1 Hg3 Zn2 142.46(4) . 23_554
Ba2 Hg3 Zn2 81.36(3) 34_454 23_554
Ba2 Hg3 Zn2 43.39(3) 40_454 23_554
Hg6 Hg3 Zn2 139.98(3) . 23_554
Hg5 Hg3 Zn2 108.39(3) . 23_554
Hg6 Hg3 Zn2 88.11(3) 3 23_554
Hg3 Hg3 Zn2 30.45(3) 28_455 23_554
Hg5 Hg3 Zn2 114.11(3) 43_445 23_554
Hg1 Hg3 Zn2 118.46(3) 13 23_554
Zn1 Hg3 Zn2 118.46(3) 13 23_554
Hg2 Hg3 Zn2 86.91(3) 40_454 23_554
Zn2 Hg3 Zn2 86.91(3) 40_454 23_554
Hg4 Hg3 Zn2 67.01(3) . 23_554
Hg6 Hg3 Zn2 52.83(3) 22_554 23_554
Hg6 Hg3 Zn2 114.32(3) 44_445 23_554
Hg2 Hg3 Zn2 56.723(13) 30_455 23_554
Zn2 Hg3 Zn2 56.723(13) 30_455 23_554
Hg4 Hg3 Zn2 54.27(3) 15 23_554
Hg2 Hg3 Hg2 68.94(3) 3 23_554
Zn2 Hg3 Hg2 68.94(3) 3 23_554
Hg2 Hg3 Hg2 119.99(5) 44_445 23_554
Zn2 Hg3 Hg2 119.99(5) 44_445 23_554
Hg4 Hg3 Hg2 103.95(3) 42_454 23_554
Hg4 Hg3 Hg2 148.22(4) 43_445 23_554
Hg3 Hg3 Hg2 70.06(3) 43_445 23_554
Hg3 Hg3 Hg2 25.89(3) 22_554 23_554
Ba2 Hg3 Hg2 84.48(4) 13 23_554
Ba1 Hg3 Hg2 142.46(4) . 23_554
Ba2 Hg3 Hg2 81.36(3) 34_454 23_554
Ba2 Hg3 Hg2 43.39(3) 40_454 23_554
Hg6 Hg3 Hg2 139.98(3) . 23_554
Hg5 Hg3 Hg2 108.39(3) . 23_554
Hg6 Hg3 Hg2 88.11(3) 3 23_554
Hg3 Hg3 Hg2 30.45(3) 28_455 23_554
Hg5 Hg3 Hg2 114.11(3) 43_445 23_554
Hg1 Hg3 Hg2 118.46(3) 13 23_554
Zn1 Hg3 Hg2 118.46(3) 13 23_554
Hg2 Hg3 Hg2 86.91(3) 40_454 23_554
Zn2 Hg3 Hg2 86.91(3) 40_454 23_554
Hg4 Hg3 Hg2 67.01(3) . 23_554
Hg6 Hg3 Hg2 52.83(3) 22_554 23_554
Hg6 Hg3 Hg2 114.32(3) 44_445 23_554
Hg2 Hg3 Hg2 56.723(13) 30_455 23_554
Zn2 Hg3 Hg2 56.723(13) 30_455 23_554
Hg4 Hg3 Hg2 54.27(3) 15 23_554
Zn2 Hg3 Hg2 0.00(5) 23_554 23_554
Hg2 Hg3 Hg4 110.97(5) 3 47_544
Zn2 Hg3 Hg4 110.97(5) 3 47_544
Hg2 Hg3 Hg4 89.86(5) 44_445 47_544
Zn2 Hg3 Hg4 89.86(5) 44_445 47_544
Hg4 Hg3 Hg4 34.46(2) 42_454 47_544
Hg4 Hg3 Hg4 36.762(18) 43_445 47_544
Hg3 Hg3 Hg4 128.61(3) 43_445 47_544
Hg3 Hg3 Hg4 153.78(4) 22_554 47_544
Ba2 Hg3 Hg4 78.02(3) 13 47_544
Ba1 Hg3 Hg4 39.59(4) . 47_544
Ba2 Hg3 Hg4 139.61(3) 34_454 47_544
Ba2 Hg3 Hg4 96.35(3) 40_454 47_544
Hg6 Hg3 Hg4 80.99(2) . 47_544
Hg5 Hg3 Hg4 95.95(2) . 47_544
Hg6 Hg3 Hg4 71.53(2) 3 47_544
Hg3 Hg3 Hg4 124.237(17) 28_455 47_544
Hg5 Hg3 Hg4 78.060(18) 43_445 47_544
Hg1 Hg3 Hg4 32.814(17) 13 47_544
Zn1 Hg3 Hg4 32.814(17) 13 47_544
Hg2 Hg3 Hg4 55.75(2) 40_454 47_544
Zn2 Hg3 Hg4 55.75(2) 40_454 47_544
Hg4 Hg3 Hg4 130.45(3) . 47_544
Hg6 Hg3 Hg4 109.60(2) 22_554 47_544
Hg6 Hg3 Hg4 104.05(2) 44_445 47_544
Hg2 Hg3 Hg4 119.66(3) 30_455 47_544
Zn2 Hg3 Hg4 119.66(3) 30_455 47_544
Hg4 Hg3 Hg4 90.172(18) 15 47_544
Zn2 Hg3 Hg4 138.40(3) 23_554 47_544
Hg2 Hg3 Hg4 138.40(3) 23_554 47_544
Hg2 Hg3 Ba2 87.18(5) 3 7
Zn2 Hg3 Ba2 87.18(5) 3 7
Hg2 Hg3 Ba2 83.49(5) 44_445 7
Zn2 Hg3 Ba2 83.49(5) 44_445 7
Hg4 Hg3 Ba2 133.30(3) 42_454 7
Hg4 Hg3 Ba2 130.34(3) 43_445 7
Hg3 Hg3 Ba2 36.20(2) 43_445 7
Hg3 Hg3 Ba2 37.43(2) 22_554 7
Ba2 Hg3 Ba2 81.11(3) 13 7
Ba1 Hg3 Ba2 160.85(4) . 7
Ba2 Hg3 Ba2 54.68(3) 34_454 7
Ba2 Hg3 Ba2 80.56(3) 40_454 7
Hg6 Hg3 Ba2 109.07(3) . 7
Hg5 Hg3 Ba2 104.29(2) . 7
Hg6 Hg3 Ba2 121.52(3) 3 7
Hg3 Hg3 Ba2 38.926(14) 28_455 7
Hg5 Hg3 Ba2 87.07(2) 43_445 7
Hg1 Hg3 Ba2 126.33(2) 13 7
Zn1 Hg3 Ba2 126.33(2) 13 7
Hg2 Hg3 Ba2 124.41(3) 40_454 7
Zn2 Hg3 Ba2 124.41(3) 40_454 7
Hg4 Hg3 Ba2 70.076(18) . 7
Hg6 Hg3 Ba2 82.53(2) 22_554 7
Hg6 Hg3 Ba2 76.74(2) 44_445 7
Hg2 Hg3 Ba2 39.55(2) 30_455 7
Zn2 Hg3 Ba2 39.55(2) 30_455 7
Hg4 Hg3 Ba2 73.698(19) 15 7
Zn2 Hg3 Ba2 37.90(2) 23_554 7
Hg2 Hg3 Ba2 37.90(2) 23_554 7
Hg4 Hg3 Ba2 159.13(2) 47_544 7
Hg2 Hg3 Hg3 113.68(5) 3 2
Zn2 Hg3 Hg3 113.68(5) 3 2
Hg2 Hg3 Hg3 62.48(5) 44_445 2
Zn2 Hg3 Hg3 62.48(5) 44_445 2
Hg4 Hg3 Hg3 70.17(2) 42_454 2
Hg4 Hg3 Hg3 27.63(2) 43_445 2
Hg3 Hg3 Hg3 111.74(4) 43_445 2
Hg3 Hg3 Hg3 159.72(2) 22_554 2
Ba2 Hg3 Hg3 91.31(3) 13 2
Ba1 Hg3 Hg3 37.11(2) . 2
Ba2 Hg3 Hg3 104.69(3) 34_454 2
Ba2 Hg3 Hg3 131.56(3) 40_454 2
Hg6 Hg3 Hg3 46.14(2) . 2
Hg5 Hg3 Hg3 76.40(2) . 2
Hg6 Hg3 Hg3 90.513(16) 3 2
Hg3 Hg3 Hg3 145.92(3) 28_455 2
Hg5 Hg3 Hg3 65.11(2) 43_445 2
Hg1 Hg3 Hg3 55.653(13) 13 2
Zn1 Hg3 Hg3 55.653(13) 13 2
Hg2 Hg3 Hg3 88.57(2) 40_454 2
Zn2 Hg3 Hg3 88.57(2) 40_454 2
Hg4 Hg3 Hg3 117.891(14) . 2
Hg6 Hg3 Hg3 127.49(2) 22_554 2
Hg6 Hg3 Hg3 70.27(3) 44_445 2
Hg2 Hg3 Hg3 122.08(3) 30_455 2
Zn2 Hg3 Hg3 122.08(3) 30_455 2
Hg4 Hg3 Hg3 119.879(13) 15 2
Zn2 Hg3 Hg3 173.86(3) 23_554 2
Hg2 Hg3 Hg3 173.86(3) 23_554 2
Hg4 Hg3 Hg3 35.804(12) 47_544 2
Ba2 Hg3 Hg3 145.73(3) 7 2
Hg2 Hg3 Hg3 81.73(4) 3 3
Zn2 Hg3 Hg3 81.73(4) 3 3
Hg2 Hg3 Hg3 120.74(5) 44_445 3
Zn2 Hg3 Hg3 120.74(5) 44_445 3
Hg4 Hg3 Hg3 31.10(3) 42_454 3
Hg4 Hg3 Hg3 68.709(18) 43_445 3
Hg3 Hg3 Hg3 156.72(2) 43_445 3
Hg3 Hg3 Hg3 122.47(4) 22_554 3
Ba2 Hg3 Hg3 96.25(2) 13 3
Ba1 Hg3 Hg3 37.11(2) . 3
Ba2 Hg3 Hg3 140.28(2) 34_454 3
Ba2 Hg3 Hg3 73.21(3) 40_454 3
Hg6 Hg3 Hg3 95.35(2) . 3
Hg5 Hg3 Hg3 84.926(17) . 3
Hg6 Hg3 Hg3 40.000(19) 3 3
Hg3 Hg3 Hg3 119.76(2) 28_455 3
Hg5 Hg3 Hg3 109.513(17) 43_445 3
Hg1 Hg3 Hg3 55.653(14) 13 3
Zn1 Hg3 Hg3 55.653(14) 13 3
Hg2 Hg3 Hg3 29.39(3) 40_454 3
Zn2 Hg3 Hg3 29.39(3) 40_454 3
Hg4 Hg3 Hg3 105.27(2) . 3
Hg6 Hg3 Hg3 77.57(2) 22_554 3
Hg6 Hg3 Hg3 129.52(2) 44_445 3
Hg2 Hg3 Hg3 134.70(2) 30_455 3
Zn2 Hg3 Hg3 134.70(2) 30_455 3
Hg4 Hg3 Hg3 87.429(19) 15 3
Zn2 Hg3 Hg3 115.93(3) 23_554 3
Hg2 Hg3 Hg3 115.93(3) 23_554 3
Hg4 Hg3 Hg3 32.028(9) 47_544 3
Ba2 Hg3 Hg3 153.73(3) 7 3
Hg3 Hg3 Hg3 60.0 2 3
Hg2 Hg3 Hg5 94.40(4) 3 42_454
Zn2 Hg3 Hg5 94.40(4) 3 42_454
Hg2 Hg3 Hg5 129.78(5) 44_445 42_454
Zn2 Hg3 Hg5 129.78(5) 44_445 42_454
Hg4 Hg3 Hg5 28.59(2) 42_454 42_454
Hg4 Hg3 Hg5 87.40(2) 43_445 42_454
Hg3 Hg3 Hg5 114.85(3) 43_445 42_454
Hg3 Hg3 Hg5 96.37(3) 22_554 42_454
Ba2 Hg3 Hg5 62.09(2) 13 42_454
Ba1 Hg3 Hg5 87.93(3) . 42_454
Ba2 Hg3 Hg5 156.00(3) 34_454 42_454
Ba2 Hg3 Hg5 36.41(2) 40_454 42_454
Hg6 Hg3 Hg5 143.61(3) . 42_454
Hg5 Hg3 Hg5 127.36(3) . 42_454
Hg6 Hg3 Hg5 61.923(19) 3 42_454
Hg3 Hg3 Hg5 69.076(16) 28_455 42_454
Hg5 Hg3 Hg5 102.11(2) 43_445 42_454
Hg1 Hg3 Hg5 52.788(12) 13 42_454
Zn1 Hg3 Hg5 52.788(12) 13 42_454
Hg2 Hg3 Hg5 28.96(2) 40_454 42_454
Zn2 Hg3 Hg5 28.96(2) 40_454 42_454
Hg4 Hg3 Hg5 116.84(2) . 42_454
Hg6 Hg3 Hg5 73.142(18) 22_554 42_454
Hg6 Hg3 Hg5 152.95(2) 44_445 42_454
Hg2 Hg3 Hg5 87.18(3) 30_455 42_454
Zn2 Hg3 Hg5 87.18(3) 30_455 42_454
Hg4 Hg3 Hg5 37.008(14) 15 42_454
Zn2 Hg3 Hg5 75.38(3) 23_554 42_454
Hg2 Hg3 Hg5 75.38(3) 23_554 42_454
Hg4 Hg3 Hg5 63.055(16) 47_544 42_454
Ba2 Hg3 Hg5 106.79(2) 7 42_454
Hg3 Hg3 Hg5 98.700(16) 2 42_454
Hg3 Hg3 Hg5 50.957(18) 3 42_454
Hg2 Hg3 Hg5 124.31(4) 3 15
Zn2 Hg3 Hg5 124.31(4) 3 15
Hg2 Hg3 Hg5 99.91(4) 44_445 15
Zn2 Hg3 Hg5 99.91(4) 44_445 15
Hg4 Hg3 Hg5 31.85(2) 42_454 15
Hg4 Hg3 Hg5 64.82(2) 43_445 15
Hg3 Hg3 Hg5 95.82(3) 43_445 15
Hg3 Hg3 Hg5 114.14(3) 22_554 15
Ba2 Hg3 Hg5 35.60(2) 13 15
Ba1 Hg3 Hg5 93.21(4) . 15
Ba2 Hg3 Hg5 156.67(3) 34_454 15
Ba2 Hg3 Hg5 61.50(2) 40_454 15
Hg6 Hg3 Hg5 129.35(3) . 15
Hg5 Hg3 Hg5 147.82(3) . 15
Hg6 Hg3 Hg5 88.53(2) 3 15
Hg3 Hg3 Hg5 68.274(16) 28_455 15
Hg5 Hg3 Hg5 72.217(13) 43_445 15
Hg1 Hg3 Hg5 30.105(13) 13 15
Zn1 Hg3 Hg5 30.105(13) 13 15
Hg2 Hg3 Hg5 54.06(2) 40_454 15
Zn2 Hg3 Hg5 54.06(2) 40_454 15
Hg4 Hg3 Hg5 145.76(3) . 15
Hg6 Hg3 Hg5 102.52(2) 22_554 15
Hg6 Hg3 Hg5 123.04(2) 44_445 15
Hg2 Hg3 Hg5 71.96(3) 30_455 15
Zn2 Hg3 Hg5 71.96(3) 30_455 15
Hg4 Hg3 Hg5 34.964(13) 15 15
Zn2 Hg3 Hg5 88.65(3) 23_554 15
Hg2 Hg3 Hg5 88.65(3) 23_554 15
Hg4 Hg3 Hg5 55.963(16) 47_544 15
Ba2 Hg3 Hg5 105.67(2) 7 15
Hg3 Hg3 Hg5 85.333(13) 2 15
Hg3 Hg3 Hg5 62.949(16) 3 15
Hg5 Hg3 Hg5 29.908(18) 42_454 15
Hg2 Hg3 Ba2 131.59(5) 3 44_445
Zn2 Hg3 Ba2 131.59(5) 3 44_445
Hg2 Hg3 Ba2 26.07(4) 44_445 44_445
Zn2 Hg3 Ba2 26.07(4) 44_445 44_445
Hg4 Hg3 Ba2 96.80(3) 42_454 44_445
Hg4 Hg3 Ba2 34.224(19) 43_445 44_445
Hg3 Hg3 Ba2 75.92(3) 43_445 44_445
Hg3 Hg3 Ba2 138.97(3) 22_554 44_445
Ba2 Hg3 Ba2 79.65(3) 13 44_445
Ba1 Hg3 Ba2 71.17(2) . 44_445
Ba2 Hg3 Ba2 81.82(3) 34_454 44_445
Ba2 Hg3 Ba2 156.86(4) 40_454 44_445
Hg6 Hg3 Ba2 38.49(2) . 44_445
Hg5 Hg3 Ba2 85.49(2) . 44_445
Hg6 Hg3 Ba2 125.68(2) 3 44_445
Hg3 Hg3 Ba2 122.51(4) 28_455 44_445
Hg5 Hg3 Ba2 37.811(17) 43_445 44_445
Hg1 Hg3 Ba2 68.482(16) 13 44_445
Zn1 Hg3 Ba2 68.482(16) 13 44_445
Hg2 Hg3 Ba2 122.48(3) 40_454 44_445
Zn2 Hg3 Ba2 122.48(3) 40_454 44_445
Hg4 Hg3 Ba2 118.34(2) . 44_445
Hg6 Hg3 Ba2 155.00(2) 22_554 44_445
Hg6 Hg3 Ba2 37.794(17) 44_445 44_445
Hg2 Hg3 Ba2 92.50(3) 30_455 44_445
Zn2 Hg3 Ba2 92.50(3) 30_455 44_445
Hg4 Hg3 Ba2 119.37(2) 15 44_445
Zn2 Hg3 Ba2 145.97(3) 23_554 44_445
Hg2 Hg3 Ba2 145.97(3) 23_554 44_445
Hg4 Hg3 Ba2 66.739(17) 47_544 44_445
Ba2 Hg3 Ba2 109.37(3) 7 44_445
Hg3 Hg3 Ba2 36.45(2) 2 44_445
Hg3 Hg3 Ba2 95.690(19) 3 44_445
Hg5 Hg3 Ba2 121.22(2) 42_454 44_445
Hg5 Hg3 Ba2 95.41(2) 15 44_445
Hg2 Hg3 Hg4 100.53(4) 3 35_454
Zn2 Hg3 Hg4 100.53(4) 3 35_454
Hg2 Hg3 Hg4 50.92(4) 44_445 35_454
Zn2 Hg3 Hg4 50.92(4) 44_445 35_454
Hg4 Hg3 Hg4 153.10(4) 42_454 35_454
Hg4 Hg3 Hg4 104.24(3) 43_445 35_454
Hg3 Hg3 Hg4 26.33(2) 43_445 35_454
Hg3 Hg3 Hg4 65.41(2) 22_554 35_454
Ba2 Hg3 Hg4 87.15(3) 13 35_454
Ba1 Hg3 Hg4 132.82(3) . 35_454
Ba2 Hg3 Hg4 34.73(2) 34_454 35_454
Ba2 Hg3 Hg4 117.28(3) 40_454 35_454
Hg6 Hg3 Hg4 74.25(2) . 35_454
Hg5 Hg3 Hg4 89.25(2) . 35_454
Hg6 Hg3 Hg4 143.30(3) 3 35_454
Hg3 Hg3 Hg4 70.291(18) 28_455 35_454
Hg5 Hg3 Hg4 66.208(18) 43_445 35_454
Hg1 Hg3 Hg4 123.16(2) 13 35_454
Zn1 Hg3 Hg4 123.16(2) 13 35_454
Hg2 Hg3 Hg4 161.12(3) 40_454 35_454
Zn2 Hg3 Hg4 161.12(3) 40_454 35_454
Hg4 Hg3 Hg4 75.609(16) . 35_454
Hg6 Hg3 Hg4 108.71(2) 22_554 35_454
Hg6 Hg3 Hg4 40.063(16) 44_445 35_454
Hg2 Hg3 Hg4 52.25(2) 30_455 35_454
Zn2 Hg3 Hg4 52.25(2) 30_455 35_454
Hg4 Hg3 Hg4 101.45(2) 15 35_454
Zn2 Hg3 Hg4 74.31(2) 23_554 35_454
Hg2 Hg3 Hg4 74.31(2) 23_554 35_454
Hg4 Hg3 Hg4 140.77(2) 47_544 35_454
Ba2 Hg3 Hg4 36.715(16) 7 35_454
Hg3 Hg3 Hg4 110.02(3) 2 35_454
Hg3 Hg3 Hg4 169.42(2) 3 35_454
Hg5 Hg3 Hg4 138.39(2) 42_454 35_454
Hg5 Hg3 Hg4 122.14(2) 15 35_454
Ba2 Hg3 Hg4 75.009(18) 44_445 35_454
Hg2 Hg3 Hg4 56.15(4) 3 8
Zn2 Hg3 Hg4 56.15(4) 3 8
Hg2 Hg3 Hg4 96.02(4) 44_445 8
Zn2 Hg3 Hg4 96.02(4) 44_445 8
Hg4 Hg3 Hg4 147.74(4) 42_454 8
Hg4 Hg3 Hg4 149.15(3) 43_445 8
Hg3 Hg3 Hg4 64.09(2) 43_445 8
Hg3 Hg3 Hg4 24.62(2) 22_554 8
Ba2 Hg3 Hg4 116.40(3) 13 8
Ba1 Hg3 Hg4 126.22(4) . 8
Ba2 Hg3 Hg4 35.03(2) 34_454 8
Ba2 Hg3 Hg4 85.01(3) 40_454 8
Hg6 Hg3 Hg4 92.56(2) . 8
Hg5 Hg3 Hg4 70.40(2) . 8
Hg6 Hg3 Hg4 97.59(2) 3 8
Hg3 Hg3 Hg4 67.798(18) 28_455 8
Hg5 Hg3 Hg4 112.79(2) 43_445 8
Hg1 Hg3 Hg4 161.46(3) 13 8
Zn1 Hg3 Hg4 161.46(3) 13 8
Hg2 Hg3 Hg4 119.93(3) 40_454 8
Zn2 Hg3 Hg4 119.93(3) 40_454 8
Hg4 Hg3 Hg4 35.170(17) . 8
Hg6 Hg3 Hg4 61.887(17) 22_554 8
Hg6 Hg3 Hg4 77.805(16) 44_445 8
Hg2 Hg3 Hg4 74.84(2) 30_455 8
Zn2 Hg3 Hg4 74.84(2) 30_455 8
Hg4 Hg3 Hg4 100.22(2) 15 8
Zn2 Hg3 Hg4 47.57(2) 23_554 8
Hg2 Hg3 Hg4 47.57(2) 23_554 8
Hg4 Hg3 Hg4 165.50(2) 47_544 8
Ba2 Hg3 Hg4 35.330(16) 7 8
Hg3 Hg3 Hg4 138.57(2) 2 8
Hg3 Hg3 Hg4 137.52(2) 3 8
Hg5 Hg3 Hg4 120.97(2) 42_454 8
Hg5 Hg3 Hg4 135.17(2) 15 8
Ba2 Hg3 Hg4 115.42(2) 44_445 8
Hg4 Hg3 Hg4 46.999(17) 35_454 8
Hg2 Hg3 Zn2 98.29(6) 3 .
Zn2 Hg3 Zn2 98.29(6) 3 .
Hg2 Hg3 Zn2 57.31(5) 44_445 .
Zn2 Hg3 Zn2 57.31(5) 44_445 .
Hg4 Hg3 Zn2 95.18(3) 42_454 .
Hg4 Hg3 Zn2 50.28(2) 43_445 .
Hg3 Hg3 Zn2 105.15(4) 43_445 .
Hg3 Hg3 Zn2 133.38(4) 22_554 .
Ba2 Hg3 Zn2 111.69(3) 13 .
Ba1 Hg3 Zn2 42.10(2) . .
Ba2 Hg3 Zn2 78.63(3) 34_454 .
Ba2 Hg3 Zn2 148.53(4) 40_454 .
Hg6 Hg3 Zn2 20.09(2) . .
Hg5 Hg3 Zn2 54.06(2) . .
Hg6 Hg3 Zn2 93.36(3) 3 .
Hg3 Hg3 Zn2 157.39(4) 28_455 .
Hg5 Hg3 Zn2 73.47(2) 43_445 .
Hg1 Hg3 Zn2 82.43(2) 13 .
Zn1 Hg3 Zn2 82.43(2) 13 .
Hg2 Hg3 Zn2 106.00(2) 40_454 .
Zn2 Hg3 Zn2 106.00(2) 40_454 .
Hg4 Hg3 Zn2 94.13(2) . .
Hg6 Hg3 Zn2 119.70(3) 22_554 .
Hg6 Hg3 Zn2 53.81(2) 44_445 .
Hg2 Hg3 Zn2 127.14(4) 30_455 .
Zn2 Hg3 Zn2 127.14(4) 30_455 .
Hg4 Hg3 Zn2 146.32(2) 15 .
Zn2 Hg3 Zn2 158.96(3) 23_554 .
Hg2 Hg3 Zn2 158.96(3) 23_554 .
Hg4 Hg3 Zn2 61.01(2) 47_544 .
Ba2 Hg3 Zn2 128.51(3) 7 .
Hg3 Hg3 Zn2 27.13(2) 2 .
Hg3 Hg3 Zn2 76.89(2) 3 .
Hg5 Hg3 Zn2 123.55(2) 42_454 .
Hg5 Hg3 Zn2 112.36(2) 15 .
Ba2 Hg3 Zn2 35.82(2) 44_445 .
Hg4 Hg3 Zn2 92.54(2) 35_454 .
Hg4 Hg3 Zn2 111.54(2) 8 .
Hg2 Hg3 Zn1 52.68(5) 3 .
Zn2 Hg3 Zn1 52.68(5) 3 .
Hg2 Hg3 Zn1 101.92(4) 44_445 .
Zn2 Hg3 Zn1 101.92(4) 44_445 .
Hg4 Hg3 Zn1 92.41(3) 42_454 .
Hg4 Hg3 Zn1 88.97(2) 43_445 .
Hg3 Hg3 Zn1 136.76(3) 43_445 .
Hg3 Hg3 Zn1 100.80(3) 22_554 .
Ba2 Hg3 Zn1 150.56(3) 13 .
Ba1 Hg3 Zn1 33.61(4) . .
Ba2 Hg3 Zn1 78.89(3) 34_454 .
Ba2 Hg3 Zn1 107.41(3) 40_454 .
Hg6 Hg3 Zn1 51.829(18) . .
Hg5 Hg3 Zn1 23.995(16) . .
Hg6 Hg3 Zn1 51.558(16) 3 .
Hg3 Hg3 Zn1 151.91(4) 28_455 .
Hg5 Hg3 Zn1 121.20(2) 43_445 .
Hg1 Hg3 Zn1 105.912(17) 13 .
Zn1 Hg3 Zn1 105.912(17) 13 .
Hg2 Hg3 Zn1 79.66(3) 40_454 .
Zn2 Hg3 Zn1 79.66(3) 40_454 .
Hg4 Hg3 Zn1 59.705(16) . .
Hg6 Hg3 Zn1 72.047(16) 22_554 .
Hg6 Hg3 Zn1 88.440(17) 44_445 .
Hg2 Hg3 Zn1 163.77(3) 30_455 .
Zn2 Hg3 Zn1 163.77(3) 30_455 .
Hg4 Hg3 Zn1 144.10(2) 15 .
Zn2 Hg3 Zn1 121.57(3) 23_554 .
Hg2 Hg3 Zn1 121.57(3) 23_554 .
Hg4 Hg3 Zn1 73.170(18) 47_544 .
Ba2 Hg3 Zn1 127.54(2) 7 .
Hg3 Hg3 Zn1 61.500(10) 2 .
Hg3 Hg3 Zn1 61.500(10) 3 .
Hg5 Hg3 Zn1 108.358(19) 42_454 .
Hg5 Hg3 Zn1 124.00(2) 15 .
Ba2 Hg3 Zn1 83.532(18) 44_445 .
Hg4 Hg3 Zn1 111.608(17) 35_454 .
Hg4 Hg3 Zn1 92.615(18) 8 .
Zn2 Hg3 Zn1 47.746(19) . .
Hg2 Hg3 Hg5 165.04(5) 3 13
Zn2 Hg3 Hg5 165.04(5) 3 13
Hg2 Hg3 Hg5 55.34(4) 44_445 13
Zn2 Hg3 Hg5 55.34(4) 44_445 13
Hg4 Hg3 Hg5 61.86(3) 42_454 13
Hg4 Hg3 Hg5 31.608(18) 43_445 13
Hg3 Hg3 Hg5 74.32(3) 43_445 13
Hg3 Hg3 Hg5 138.76(3) 22_554 13
Ba2 Hg3 Hg5 32.36(2) 13 13
Ba1 Hg3 Hg5 89.77(4) . 13
Ba2 Hg3 Hg5 122.20(3) 34_454 13
Ba2 Hg3 Hg5 105.90(3) 40_454 13
Hg6 Hg3 Hg5 89.71(2) . 13
Hg5 Hg3 Hg5 133.93(2) . 13
Hg6 Hg3 Hg5 122.30(2) 3 13
Hg3 Hg3 Hg5 86.69(3) 28_455 13
Hg5 Hg3 Hg5 29.625(18) 43_445 13
Hg1 Hg3 Hg5 28.871(12) 13 13
Zn1 Hg3 Hg5 28.871(12) 13 13
Hg2 Hg3 Hg5 92.39(2) 40_454 13
Zn2 Hg3 Hg5 92.39(2) 40_454 13
Hg4 Hg3 Hg5 168.21(2) . 13
Hg6 Hg3 Hg5 147.90(2) 22_554 13
Hg6 Hg3 Hg5 78.44(2) 44_445 13
Hg2 Hg3 Hg5 67.40(2) 30_455 13
Zn2 Hg3 Hg5 67.40(2) 30_455 13
Hg4 Hg3 Hg5 68.704(16) 15 13
Zn2 Hg3 Hg5 116.80(3) 23_554 13
Hg2 Hg3 Hg5 116.80(3) 23_554 13
Hg4 Hg3 Hg5 55.073(14) 47_544 13
Ba2 Hg3 Hg5 105.66(2) 7 13
Hg3 Hg3 Hg5 59.236(13) 2 13
Hg3 Hg3 Hg5 83.405(12) 3 13
Hg5 Hg3 Hg5 74.784(13) 42_454 13
Hg5 Hg3 Hg5 45.439(17) 15 13
Ba2 Hg3 Hg5 51.791(16) 44_445 13
Hg4 Hg3 Hg5 94.391(19) 35_454 13
Hg4 Hg3 Hg5 138.39(2) 8 13
Zn2 Hg3 Hg5 79.89(2) . 13
Zn1 Hg3 Hg5 120.323(19) . 13
Hg2 Hg3 Ba2 18.44(4) 3 3
Zn2 Hg3 Ba2 18.44(4) 3 3
Hg2 Hg3 Ba2 129.41(4) 44_445 3
Zn2 Hg3 Ba2 129.41(4) 44_445 3
Hg4 Hg3 Ba2 96.84(3) 42_454 3
Hg4 Hg3 Ba2 121.76(3) 43_445 3
Hg3 Hg3 Ba2 133.55(3) 43_445 3
Hg3 Hg3 Ba2 69.51(3) 22_554 3
Ba2 Hg3 Ba2 158.28(3) 13 3
Ba1 Hg3 Ba2 61.23(3) . 3
Ba2 Hg3 Ba2 76.34(2) 34_454 3
Ba2 Hg3 Ba2 78.70(3) 40_454 3
Hg6 Hg3 Ba2 80.87(2) . 3
Hg5 Hg3 Ba2 34.564(18) . 3
Hg6 Hg3 Ba2 35.93(2) 3 3
Hg3 Hg3 Ba2 117.13(4) 28_455 3
Hg5 Hg3 Ba2 154.68(2) 43_445 3
Hg1 Hg3 Ba2 125.17(2) 13 3
Zn1 Hg3 Ba2 125.17(2) 13 3
Hg2 Hg3 Ba2 70.34(3) 40_454 3
Zn2 Hg3 Ba2 70.34(3) 40_454 3
Hg4 Hg3 Ba2 35.899(15) . 3
Hg6 Hg3 Ba2 37.910(16) 22_554 3
Hg6 Hg3 Ba2 108.91(2) 44_445 3
Hg2 Hg3 Ba2 141.56(3) 30_455 3
Zn2 Hg3 Ba2 141.56(3) 30_455 3
Hg4 Hg3 Ba2 120.43(2) 15 3
Zn2 Hg3 Ba2 87.09(3) 23_554 3
Hg2 Hg3 Ba2 87.09(3) 23_554 3
Hg4 Hg3 Ba2 95.47(2) 47_544 3
Ba2 Hg3 Ba2 104.04(3) 7 3
Hg3 Hg3 Ba2 95.294(15) 2 3
Hg3 Hg3 Ba2 69.656(15) 3 3
Hg5 Hg3 Ba2 96.405(19) 42_454 3
Hg5 Hg3 Ba2 124.39(2) 15 3
Ba2 Hg3 Ba2 117.128(17) 44_445 3
Hg4 Hg3 Ba2 109.755(19) 35_454 3
Hg4 Hg3 Ba2 70.574(16) 8 3
Zn2 Hg3 Ba2 81.95(2) . 3
Zn1 Hg3 Ba2 34.864(15) . 3
Hg5 Hg3 Ba2 150.30(2) 13 3
Hg2 Hg3 Hg5 53.73(4) 3 34_454
Zn2 Hg3 Hg5 53.73(4) 3 34_454
Hg2 Hg3 Hg5 82.10(4) 44_445 34_454
Zn2 Hg3 Hg5 82.10(4) 44_445 34_454
Hg4 Hg3 Hg5 139.77(3) 42_454 34_454
Hg4 Hg3 Hg5 110.73(2) 43_445 34_454
Hg3 Hg3 Hg5 91.95(3) 43_445 34_454
Hg3 Hg3 Hg5 71.89(3) 22_554 34_454
Ba2 Hg3 Hg5 150.65(3) 13 34_454
Ba1 Hg3 Hg5 78.12(4) . 34_454
Ba2 Hg3 Hg5 31.59(2) 34_454 34_454
Ba2 Hg3 Hg5 119.91(3) 40_454 34_454
Hg6 Hg3 Hg5 46.271(19) . 34_454
Hg5 Hg3 Hg5 23.785(19) . 34_454
Hg6 Hg3 Hg5 85.76(2) 3 34_454
Hg3 Hg3 Hg5 119.892(17) 28_455 34_454
Hg5 Hg3 Hg5 110.11(2) 43_445 34_454
Hg1 Hg3 Hg5 143.80(2) 13 34_454
Zn1 Hg3 Hg5 143.80(2) 13 34_454
Hg2 Hg3 Hg5 120.09(3) 40_454 34_454
Zn2 Hg3 Hg5 120.09(3) 40_454 34_454
Hg4 Hg3 Hg5 35.781(14) . 34_454
Hg6 Hg3 Hg5 76.985(18) 22_554 34_454
Hg6 Hg3 Hg5 59.510(16) 44_445 34_454
Hg2 Hg3 Hg5 116.53(3) 30_455 34_454
Zn2 Hg3 Hg5 116.53(3) 30_455 34_454
Hg4 Hg3 Hg5 151.98(2) 15 34_454
Zn2 Hg3 Hg5 97.72(3) 23_554 34_454
Hg2 Hg3 Hg5 97.72(3) 23_554 34_454
Hg4 Hg3 Hg5 115.79(2) 47_544 34_454
Ba2 Hg3 Hg5 82.946(18) 7 34_454
Hg3 Hg3 Hg5 88.145(17) 2 34_454
Hg3 Hg3 Hg5 108.698(11) 3 34_454
Hg5 Hg3 Hg5 146.84(2) 42_454 34_454
Hg5 Hg3 Hg5 171.29(2) 15 34_454
Ba2 Hg3 Hg5 82.650(18) 44_445 34_454
Hg4 Hg3 Hg5 65.651(15) 35_454 34_454
Hg4 Hg3 Hg5 52.393(14) 8 34_454
Zn2 Hg3 Hg5 61.527(19) . 34_454
Zn1 Hg3 Hg5 47.415(13) . 34_454
Hg5 Hg3 Hg5 134.19(2) 13 34_454
Ba2 Hg3 Hg5 50.519(15) 3 34_454
Hg2 Hg3 Hg5 50.68(4) 3 3
Zn2 Hg3 Hg5 50.68(4) 3 3
Hg2 Hg3 Hg5 124.12(5) 44_445 3
Zn2 Hg3 Hg5 124.12(5) 44_445 3
Hg4 Hg3 Hg5 68.67(3) 42_454 3
Hg4 Hg3 Hg5 90.69(2) 43_445 3
Hg3 Hg3 Hg5 163.81(3) 43_445 3
Hg3 Hg3 Hg5 101.40(3) 22_554 3
Ba2 Hg3 Hg5 134.36(3) 13 3
Ba1 Hg3 Hg5 30.89(2) . 3
Ba2 Hg3 Hg5 103.03(3) 34_454 3
Ba2 Hg3 Hg5 83.45(3) 40_454 3
Hg6 Hg3 Hg5 77.04(2) . 3
Hg5 Hg3 Hg5 48.39(2) . 3
Hg6 Hg3 Hg5 26.628(14) 3 3
Hg3 Hg3 Hg5 135.79(3) 28_455 3
Hg5 Hg3 Hg5 132.89(2) 43_445 3
Hg1 Hg3 Hg5 91.78(2) 13 3
Zn1 Hg3 Hg5 91.78(2) 13 3
Hg2 Hg3 Hg5 51.86(3) 40_454 3
Zn2 Hg3 Hg5 51.86(3) 40_454 3
Hg4 Hg3 Hg5 69.766(19) . 3
Hg6 Hg3 Hg5 59.514(18) 22_554 3
Hg6 Hg3 Hg5 115.25(2) 44_445 3
Hg2 Hg3 Hg5 165.56(3) 30_455 3
Zn2 Hg3 Hg5 165.56(3) 30_455 3
Hg4 Hg3 Hg5 116.362(19) 15 3
Zn2 Hg3 Hg5 112.05(3) 23_554 3
Hg2 Hg3 Hg5 112.05(3) 23_554 3
Hg4 Hg3 Hg5 61.219(15) 47_544 3
Ba2 Hg3 Hg5 137.86(2) 7 3
Hg3 Hg3 Hg5 67.982(11) 2 3
Hg3 Hg3 Hg5 38.113(13) 3 3
Hg5 Hg3 Hg5 80.69(2) 42_454 3
Hg5 Hg3 Hg5 100.254(16) 15 3
Ba2 Hg3 Hg5 100.46(2) 44_445 3
Hg4 Hg3 Hg5 137.53(2) 35_454 3
Hg4 Hg3 Hg5 104.77(2) 8 3
Zn2 Hg3 Hg5 66.81(2) . 3
Zn1 Hg3 Hg5 27.834(11) . 3
Hg5 Hg3 Hg5 116.19(2) 13 3
Ba2 Hg3 Hg5 34.256(16) 3 3
Hg5 Hg3 Hg5 71.883(15) 34_454 3
Hg2 Hg3 Hg6 150.12(5) 3 43_445
Zn2 Hg3 Hg6 150.12(5) 3 43_445
Hg2 Hg3 Hg6 48.21(4) 44_445 43_445
Zn2 Hg3 Hg6 48.21(4) 44_445 43_445
Hg4 Hg3 Hg6 95.76(3) 42_454 43_445
Hg4 Hg3 Hg6 69.24(2) 43_445 43_445
Hg3 Hg3 Hg6 32.84(2) 43_445 43_445
Hg3 Hg3 Hg6 98.92(2) 22_554 43_445
Ba2 Hg3 Hg6 30.85(2) 13 43_445
Ba1 Hg3 Hg6 130.06(4) . 43_445
Ba2 Hg3 Hg6 91.58(3) 34_454 43_445
Ba2 Hg3 Hg6 102.39(3) 40_454 43_445
Hg6 Hg3 Hg6 98.56(2) . 43_445
Hg5 Hg3 Hg6 140.15(3) . 43_445
Hg6 Hg3 Hg6 154.00(3) 3 43_445
Hg3 Hg3 Hg6 56.35(3) 28_455 43_445
Hg5 Hg3 Hg6 29.635(14) 43_445 43_445
Hg1 Hg3 Hg6 68.509(17) 13 43_445
Zn1 Hg3 Hg6 68.509(17) 13 43_445
Hg2 Hg3 Hg6 119.98(3) 40_454 43_445
Zn2 Hg3 Hg6 119.98(3) 40_454 43_445
Hg4 Hg3 Hg6 130.40(2) . 43_445
Hg6 Hg3 Hg6 137.03(2) 22_554 43_445
Hg6 Hg3 Hg6 65.10(2) 44_445 43_445
Hg2 Hg3 Hg6 28.06(2) 30_455 43_445
Zn2 Hg3 Hg6 28.06(2) 30_455 43_445
Hg4 Hg3 Hg6 62.361(16) 15 43_445
Zn2 Hg3 Hg6 84.66(3) 23_554 43_445
Hg2 Hg3 Hg6 84.66(3) 23_554 43_445
Hg4 Hg3 Hg6 97.962(19) 47_544 43_445
Ba2 Hg3 Hg6 63.047(18) 7 43_445
Hg3 Hg3 Hg6 94.03(2) 2 43_445
Hg3 Hg3 Hg6 123.901(13) 3 43_445
Hg5 Hg3 Hg6 92.084(17) 42_454 43_445
Hg5 Hg3 Hg6 66.403(16) 15 43_445
Ba2 Hg3 Hg6 66.475(19) 44_445 43_445
Hg4 Hg3 Hg6 57.386(16) 35_454 43_445
Hg4 Hg3 Hg6 95.826(19) 8 43_445
Zn2 Hg3 Hg6 102.26(3) . 43_445
Zn1 Hg3 Hg6 149.61(2) . 43_445
Hg5 Hg3 Hg6 42.912(13) 13 43_445
Ba2 Hg3 Hg6 166.30(2) 3 43_445
Hg5 Hg3 Hg6 119.927(19) 34_454 43_445
Hg5 Hg3 Hg6 159.06(2) 3 43_445
Hg2 Hg3 Hg6 82.25(4) 3 34_454
Zn2 Hg3 Hg6 82.25(4) 3 34_454
Hg2 Hg3 Hg6 53.58(4) 44_445 34_454
Zn2 Hg3 Hg6 53.58(4) 44_445 34_454
Hg4 Hg3 Hg6 143.76(3) 42_454 34_454
Hg4 Hg3 Hg6 89.46(2) 43_445 34_454
Hg3 Hg3 Hg6 74.40(3) 43_445 34_454
Hg3 Hg3 Hg6 88.57(3) 22_554 34_454
Ba2 Hg3 Hg6 124.12(3) 13 34_454
Ba1 Hg3 Hg6 82.65(3) . 34_454
Ba2 Hg3 Hg6 30.05(2) 34_454 34_454
Ba2 Hg3 Hg6 146.11(3) 40_454 34_454
Hg6 Hg3 Hg6 28.72(2) . 34_454
Hg5 Hg3 Hg6 44.912(17) . 34_454
Hg6 Hg3 Hg6 110.62(2) 3 34_454
Hg3 Hg3 Hg6 120.246(16) 28_455 34_454
Hg5 Hg3 Hg6 81.595(18) 43_445 34_454
Hg1 Hg3 Hg6 124.87(2) 13 34_454
Zn1 Hg3 Hg6 124.87(2) 13 34_454
Hg2 Hg3 Hg6 142.17(3) 40_454 34_454
Zn2 Hg3 Hg6 142.17(3) 40_454 34_454
Hg4 Hg3 Hg6 62.197(16) . 34_454
Hg6 Hg3 Hg6 105.130(18) 22_554 34_454
Hg6 Hg3 Hg6 31.379(15) 44_445 34_454
Hg2 Hg3 Hg6 102.17(3) 30_455 34_454
Zn2 Hg3 Hg6 102.17(3) 30_455 34_454
Hg4 Hg3 Hg6 152.52(2) 15 34_454
Zn2 Hg3 Hg6 111.38(3) 23_554 34_454
Hg2 Hg3 Hg6 111.38(3) 23_554 34_454
Hg4 Hg3 Hg6 109.69(2) 47_544 34_454
Ba2 Hg3 Hg6 82.086(18) 7 34_454
Hg3 Hg3 Hg6 74.69(2) 2 34_454
Hg3 Hg3 Hg6 119.525(16) 3 34_454
Hg5 Hg3 Hg6 170.43(2) 42_454 34_454
Hg5 Hg3 Hg6 152.04(2) 15 34_454
Ba2 Hg3 Hg6 57.022(15) 44_445 34_454
Hg4 Hg3 Hg6 51.184(14) 35_454 34_454
Hg4 Hg3 Hg6 64.398(16) 8 34_454
Zn2 Hg3 Hg6 48.697(19) . 34_454
Zn1 Hg3 Hg6 62.520(13) . 34_454
Hg5 Hg3 Hg6 106.720(18) 13 34_454
Ba2 Hg3 Hg6 77.604(17) 3 34_454
Hg5 Hg3 Hg6 28.538(11) 34_454 34_454
Hg5 Hg3 Hg6 90.313(19) 3 34_454
Hg6 Hg3 Hg6 95.255(19) 43_445 34_454
Hg2 Hg3 Hg5 50.39(5) 3 22_554
Zn2 Hg3 Hg5 50.39(5) 3 22_554
Hg2 Hg3 Hg5 146.11(5) 44_445 22_554
Zn2 Hg3 Hg5 146.11(5) 44_445 22_554
Hg4 Hg3 Hg5 89.59(3) 42_454 22_554
Hg4 Hg3 Hg5 151.18(3) 43_445 22_554
Hg3 Hg3 Hg5 96.50(2) 43_445 22_554
Hg3 Hg3 Hg5 34.04(2) 22_554 22_554
Ba2 Hg3 Hg5 98.82(3) 13 22_554
Ba1 Hg3 Hg5 116.07(3) . 22_554
Ba2 Hg3 Hg5 92.56(3) 34_454 22_554
Ba2 Hg3 Hg5 27.42(2) 40_454 22_554
Hg6 Hg3 Hg5 141.33(3) . 22_554
Hg5 Hg3 Hg5 95.93(2) . 22_554
Hg6 Hg3 Hg5 61.62(2) 3 22_554
Hg3 Hg3 Hg5 51.98(3) 28_455 22_554
Hg5 Hg3 Hg5 137.77(2) 43_445 22_554
Hg1 Hg3 Hg5 115.939(18) 13 22_554
Zn1 Hg3 Hg5 115.939(18) 13 22_554
Hg2 Hg3 Hg5 65.08(2) 40_454 22_554
Zn2 Hg3 Hg5 65.08(2) 40_454 22_554
Hg4 Hg3 Hg5 59.806(16) . 22_554
Hg6 Hg3 Hg5 28.903(12) 22_554 22_554
Hg6 Hg3 Hg5 135.14(2) 44_445 22_554
Hg2 Hg3 Hg5 81.41(3) 30_455 22_554
Zn2 Hg3 Hg5 81.41(3) 30_455 22_554
Hg4 Hg3 Hg5 60.202(16) 15 22_554
Zn2 Hg3 Hg5 26.49(2) 23_554 22_554
Hg2 Hg3 Hg5 26.49(2) 23_554 22_554
Hg4 Hg3 Hg5 120.71(2) 47_544 22_554
Ba2 Hg3 Hg5 62.721(18) 7 22_554
Hg3 Hg3 Hg5 151.41(3) 2 22_554
Hg3 Hg3 Hg5 92.20(3) 3 22_554
Hg5 Hg3 Hg5 63.812(12) 42_454 22_554
Hg5 Hg3 Hg5 87.54(2) 15 22_554
Ba2 Hg3 Hg5 172.08(2) 44_445 22_554
Hg4 Hg3 Hg5 97.195(18) 35_454 22_554
Hg4 Hg3 Hg5 58.182(15) 8 22_554
Zn2 Hg3 Hg5 148.38(3) . 22_554
Zn1 Hg3 Hg5 100.925(18) . 22_554
Hg5 Hg3 Hg5 128.867(16) 13 22_554
Ba2 Hg3 Hg5 66.444(17) 3 22_554
Hg5 Hg3 Hg5 95.499(18) 34_454 22_554
Hg5 Hg3 Hg5 86.19(2) 3 22_554
Hg6 Hg3 Hg5 108.337(18) 43_445 22_554
Hg6 Hg3 Hg5 119.169(19) 34_454 22_554
Hg2 Hg3 Hg6 52.48(4) 3 40_454
Zn2 Hg3 Hg6 52.48(4) 3 40_454
Hg2 Hg3 Hg6 170.02(5) 44_445 40_454
Zn2 Hg3 Hg6 170.02(5) 44_445 40_454
Hg4 Hg3 Hg6 56.04(2) 42_454 40_454
Hg4 Hg3 Hg6 116.62(3) 43_445 40_454
Hg3 Hg3 Hg6 134.83(3) 43_445 40_454
Hg3 Hg3 Hg6 72.93(3) 22_554 40_454
Ba2 Hg3 Hg6 102.50(3) 13 40_454
Ba1 Hg3 Hg6 78.553(19) . 40_454
Ba2 Hg3 Hg6 121.80(3) 34_454 40_454
Ba2 Hg3 Hg6 29.47(2) 40_454 40_454
Hg6 Hg3 Hg6 130.61(2) . 40_454
Hg5 Hg3 Hg6 89.76(2) . 40_454
Hg6 Hg3 Hg6 27.67(2) 3 40_454
Hg3 Hg3 Hg6 82.38(3) 28_455 40_454
Hg5 Hg3 Hg6 144.07(2) 43_445 40_454
Hg1 Hg3 Hg6 89.105(15) 13 40_454
Zn1 Hg3 Hg6 89.105(15) 13 40_454
Hg2 Hg3 Hg6 26.06(2) 40_454 40_454
Zn2 Hg3 Hg6 26.06(2) 40_454 40_454
Hg4 Hg3 Hg6 76.28(2) . 40_454
Hg6 Hg3 Hg6 33.72(2) 22_554 40_454
Hg6 Hg3 Hg6 164.64(3) 44_445 40_454
Hg2 Hg3 Hg6 111.58(3) 30_455 40_454
Zn2 Hg3 Hg6 111.58(3) 30_455 40_454
Hg4 Hg3 Hg6 66.901(15) 15 40_454
Zn2 Hg3 Hg6 66.46(2) 23_554 40_454
Hg2 Hg3 Hg6 66.46(2) 23_554 40_454
Hg4 Hg3 Hg6 80.848(17) 47_544 40_454
Ba2 Hg3 Hg6 103.96(2) 7 40_454
Hg3 Hg3 Hg6 110.309(19) 2 40_454
Hg3 Hg3 Hg6 50.810(19) 3 40_454
Hg5 Hg3 Hg6 42.043(14) 42_454 40_454
Hg5 Hg3 Hg6 71.882(15) 15 40_454
Ba2 Hg3 Hg6 146.48(2) 44_445 40_454
Hg4 Hg3 Hg6 138.18(2) 35_454 40_454
Hg4 Hg3 Hg6 93.866(19) 8 40_454
Zn2 Hg3 Hg6 119.83(3) . 40_454
Zn1 Hg3 Hg6 78.973(16) . 40_454
Hg5 Hg3 Hg6 115.507(17) 13 40_454
Ba2 Hg3 Hg6 55.822(16) 3 40_454
Hg5 Hg3 Hg6 105.18(2) 34_454 40_454
Hg5 Hg3 Hg6 53.989(15) 3 40_454
Hg6 Hg3 Hg6 129.250(15) 43_445 40_454
Hg6 Hg3 Hg6 133.27(2) 34_454 40_454
Hg5 Hg3 Hg6 41.426(14) 22_554 40_454
Hg2 Hg4 Zn2 0.00(11) 3 3
Hg2 Hg4 Hg1 132.37(4) 3 34_454
Zn2 Hg4 Hg1 132.37(4) 3 34_454
Hg2 Hg4 Zn1 132.37(4) 3 34_454
Zn2 Hg4 Zn1 132.37(4) 3 34_454
Hg1 Hg4 Zn1 0.000(15) 34_454 34_454
Hg2 Hg4 Hg3 115.78(5) 3 24_554
Zn2 Hg4 Hg3 115.78(5) 3 24_554
Hg1 Hg4 Hg3 111.85(4) 34_454 24_554
Zn1 Hg4 Hg3 111.85(4) 34_454 24_554
Hg2 Hg4 Hg5 52.13(5) 3 .
Zn2 Hg4 Hg5 52.13(5) 3 .
Hg1 Hg4 Hg5 98.52(3) 34_454 .
Zn1 Hg4 Hg5 98.52(3) 34_454 .
Hg3 Hg4 Hg5 125.45(4) 24_554 .
Hg2 Hg4 Hg4 155.49(5) 3 6_455
Zn2 Hg4 Hg4 155.49(5) 3 6_455
Hg1 Hg4 Hg4 55.34(2) 34_454 6_455
Zn1 Hg4 Hg4 55.34(2) 34_454 6_455
Hg3 Hg4 Hg4 63.65(4) 24_554 6_455
Hg5 Hg4 Hg4 150.31(2) . 6_455
Hg2 Hg4 Hg4 103.17(5) 3 8
Zn2 Hg4 Hg4 103.17(5) 3 8
Hg1 Hg4 Hg4 55.34(2) 34_454 8
Zn1 Hg4 Hg4 55.34(2) 34_454 8
Hg3 Hg4 Hg4 114.74(3) 24_554 8
Hg5 Hg4 Hg4 119.81(3) . 8
Hg4 Hg4 Hg4 60.000(1) 6_455 8
Hg2 Hg4 Hg3 51.61(4) 3 22_554
Zn2 Hg4 Hg3 51.61(4) 3 22_554
Hg1 Hg4 Hg3 102.89(3) 34_454 22_554
Zn1 Hg4 Hg3 102.89(3) 34_454 22_554
Hg3 Hg4 Hg3 121.27(4) 24_554 22_554
Hg5 Hg4 Hg3 92.44(3) . 22_554
Hg4 Hg4 Hg3 106.15(3) 6_455 22_554
Hg4 Hg4 Hg3 53.57(2) 8 22_554
Hg2 Hg4 Ba2 65.44(4) 3 3
Zn2 Hg4 Ba2 65.44(4) 3 3
Hg1 Hg4 Ba2 139.64(4) 34_454 3
Zn1 Hg4 Ba2 139.64(4) 34_454 3
Hg3 Hg4 Ba2 65.43(3) 24_554 3
Hg5 Hg4 Ba2 62.19(3) . 3
Hg4 Hg4 Ba2 126.81(4) 6_455 3
Hg4 Hg4 Ba2 164.85(3) 8 3
Hg3 Hg4 Ba2 112.46(3) 22_554 3
Hg2 Hg4 Hg5 100.66(5) 3 34_454
Zn2 Hg4 Hg5 100.66(5) 3 34_454
Hg1 Hg4 Hg5 51.68(3) 34_454 34_454
Zn1 Hg4 Hg5 51.68(3) 34_454 34_454
Hg3 Hg4 Hg5 120.83(3) 24_554 34_454
Hg5 Hg4 Hg5 50.77(3) . 34_454
Hg4 Hg4 Hg5 99.61(2) 6_455 34_454
Hg4 Hg4 Hg5 98.78(2) 8 34_454
Hg3 Hg4 Hg5 117.89(3) 22_554 34_454
Ba2 Hg4 Hg5 93.36(3) 3 34_454
Hg2 Hg4 Ba1 95.56(5) 3 22_554
Zn2 Hg4 Ba1 95.56(5) 3 22_554
Hg1 Hg4 Ba1 105.26(4) 34_454 22_554
Zn1 Hg4 Ba1 105.26(4) 34_454 22_554
Hg3 Hg4 Ba1 64.58(2) 24_554 22_554
Hg5 Hg4 Ba1 147.69(4) . 22_554
Hg4 Hg4 Ba1 61.28(2) 6_455 22_554
Hg4 Hg4 Ba1 61.28(2) 8 22_554
Hg3 Hg4 Ba1 61.36(2) 22_554 22_554
Ba2 Hg4 Ba1 108.35(3) 3 22_554
Hg5 Hg4 Ba1 156.92(4) 34_454 22_554
Hg2 Hg4 Ba2 140.54(5) 3 36_454
Zn2 Hg4 Ba2 140.54(5) 3 36_454
Hg1 Hg4 Ba2 64.72(3) 34_454 36_454
Zn1 Hg4 Ba2 64.72(3) 34_454 36_454
Hg3 Hg4 Ba2 62.71(3) 24_554 36_454
Hg5 Hg4 Ba2 94.66(3) . 36_454
Hg4 Hg4 Ba2 62.98(3) 6_455 36_454
Hg4 Hg4 Ba2 112.98(3) 8 36_454
Hg3 Hg4 Ba2 166.52(3) 22_554 36_454
Ba2 Hg4 Ba2 81.01(3) 3 36_454
Hg5 Hg4 Ba2 59.61(3) 34_454 36_454
Ba1 Hg4 Ba2 115.08(3) 22_554 36_454
Hg2 Hg4 Ba2 68.51(4) 3 34_454
Zn2 Hg4 Ba2 68.51(4) 3 34_454
Hg1 Hg4 Ba2 63.93(2) 34_454 34_454
Zn1 Hg4 Ba2 63.93(2) 34_454 34_454
Hg3 Hg4 Ba2 175.19(4) 24_554 34_454
Hg5 Hg4 Ba2 58.61(3) . 34_454
Hg4 Hg4 Ba2 111.54(3) 6_455 34_454
Hg4 Hg4 Ba2 61.25(3) 8 34_454
Hg3 Hg4 Ba2 59.16(3) 22_554 34_454
Ba2 Hg4 Ba2 119.18(3) 3 34_454
Hg5 Hg4 Ba2 58.90(2) 34_454 34_454
Ba1 Hg4 Ba2 113.63(3) 22_554 34_454
Ba2 Hg4 Ba2 115.68(4) 36_454 34_454
Hg2 Hg4 Hg6 48.27(4) 3 22_554
Zn2 Hg4 Hg6 48.27(4) 3 22_554
Hg1 Hg4 Hg6 159.74(3) 34_454 22_554
Zn1 Hg4 Hg6 159.74(3) 34_454 22_554
Hg3 Hg4 Hg6 72.42(3) 24_554 22_554
Hg5 Hg4 Hg6 94.06(3) . 22_554
Hg4 Hg4 Hg6 115.140(18) 6_455 22_554
Hg4 Hg4 Hg6 104.53(2) 8 22_554
Hg3 Hg4 Hg6 60.57(2) 22_554 22_554
Ba2 Hg4 Hg6 60.57(3) 3 22_554
Hg5 Hg4 Hg6 144.50(3) 34_454 22_554
Ba1 Hg4 Hg6 57.60(3) 22_554 22_554
Ba2 Hg4 Hg6 130.10(3) 36_454 22_554
Ba2 Hg4 Hg6 110.69(3) 34_454 22_554
Hg2 Hg4 Hg2 81.11(5) 3 22_554
Zn2 Hg4 Hg2 81.11(5) 3 22_554
Hg1 Hg4 Hg2 146.02(3) 34_454 22_554
Zn1 Hg4 Hg2 146.02(3) 34_454 22_554
Hg3 Hg4 Hg2 35.45(3) 24_554 22_554
Hg5 Hg4 Hg2 109.75(4) . 22_554
Hg4 Hg4 Hg2 91.99(3) 6_455 22_554
Hg4 Hg4 Hg2 119.71(3) 8 22_554
Hg3 Hg4 Hg2 94.54(3) 22_554 22_554
Ba2 Hg4 Hg2 50.81(3) 3 22_554
Hg5 Hg4 Hg2 140.23(3) 34_454 22_554
Ba1 Hg4 Hg2 58.46(3) 22_554 22_554
Ba2 Hg4 Hg2 93.83(3) 36_454 22_554
Ba2 Hg4 Hg2 148.09(4) 34_454 22_554
Hg6 Hg4 Hg2 37.59(2) 22_554 22_554
Hg2 Hg4 Zn2 81.11(5) 3 22_554
Zn2 Hg4 Zn2 81.11(5) 3 22_554
Hg1 Hg4 Zn2 146.02(3) 34_454 22_554
Zn1 Hg4 Zn2 146.02(3) 34_454 22_554
Hg3 Hg4 Zn2 35.45(3) 24_554 22_554
Hg5 Hg4 Zn2 109.75(4) . 22_554
Hg4 Hg4 Zn2 91.99(3) 6_455 22_554
Hg4 Hg4 Zn2 119.71(3) 8 22_554
Hg3 Hg4 Zn2 94.54(3) 22_554 22_554
Ba2 Hg4 Zn2 50.81(3) 3 22_554
Hg5 Hg4 Zn2 140.23(3) 34_454 22_554
Ba1 Hg4 Zn2 58.46(3) 22_554 22_554
Ba2 Hg4 Zn2 93.83(3) 36_454 22_554
Ba2 Hg4 Zn2 148.09(4) 34_454 22_554
Hg6 Hg4 Zn2 37.59(2) 22_554 22_554
Hg2 Hg4 Zn2 0.00(5) 22_554 22_554
Hg2 Hg4 Hg4 92.88(5) 3 34_454
Zn2 Hg4 Hg4 92.88(5) 3 34_454
Hg1 Hg4 Hg4 90.06(3) 34_454 34_454
Zn1 Hg4 Hg4 90.06(3) 34_454 34_454
Hg3 Hg4 Hg4 85.46(2) 24_554 34_454
Hg5 Hg4 Hg4 49.19(2) . 34_454
Hg4 Hg4 Hg4 111.16(3) 6_455 34_454
Hg4 Hg4 Hg4 143.947(18) 8 34_454
Hg3 Hg4 Hg4 141.24(3) 22_554 34_454
Ba2 Hg4 Hg4 50.04(2) 3 34_454
Hg5 Hg4 Hg4 46.014(19) 34_454 34_454
Ba1 Hg4 Hg4 149.598(16) 22_554 34_454
Ba2 Hg4 Hg4 48.23(2) 36_454 34_454
Ba2 Hg4 Hg4 96.644(19) 34_454 34_454
Hg6 Hg4 Hg4 110.16(3) 22_554 34_454
Hg2 Hg4 Hg4 94.33(3) 22_554 34_454
Zn2 Hg4 Hg4 94.33(3) 22_554 34_454
Hg2 Hg4 Hg2 146.07(5) 3 5_455
Zn2 Hg4 Hg2 146.07(5) 3 5_455
Hg1 Hg4 Hg2 81.27(3) 34_454 5_455
Zn1 Hg4 Hg2 81.27(3) 34_454 5_455
Hg3 Hg4 Hg2 31.14(3) 24_554 5_455
Hg5 Hg4 Hg2 140.24(3) . 5_455
Hg4 Hg4 Hg2 34.51(3) 6_455 5_455
Hg4 Hg4 Hg2 92.93(3) 8 5_455
Hg3 Hg4 Hg2 126.63(3) 22_554 5_455
Ba2 Hg4 Hg2 92.34(3) 3 5_455
Hg5 Hg4 Hg2 106.19(3) 34_454 5_455
Ba1 Hg4 Hg2 66.22(3) 22_554 5_455
Ba2 Hg4 Hg2 49.02(3) 36_454 5_455
Ba2 Hg4 Hg2 144.23(4) 34_454 5_455
Hg6 Hg4 Hg2 99.04(3) 22_554 5_455
Hg2 Hg4 Hg2 65.00(2) 22_554 5_455
Zn2 Hg4 Hg2 65.00(2) 22_554 5_455
Hg4 Hg4 Hg2 91.11(3) 34_454 5_455
Hg2 Hg4 Zn2 146.07(5) 3 5_455
Zn2 Hg4 Zn2 146.07(5) 3 5_455
Hg1 Hg4 Zn2 81.27(3) 34_454 5_455
Zn1 Hg4 Zn2 81.27(3) 34_454 5_455
Hg3 Hg4 Zn2 31.14(3) 24_554 5_455
Hg5 Hg4 Zn2 140.24(3) . 5_455
Hg4 Hg4 Zn2 34.51(3) 6_455 5_455
Hg4 Hg4 Zn2 92.93(3) 8 5_455
Hg3 Hg4 Zn2 126.63(3) 22_554 5_455
Ba2 Hg4 Zn2 92.34(3) 3 5_455
Hg5 Hg4 Zn2 106.19(3) 34_454 5_455
Ba1 Hg4 Zn2 66.22(3) 22_554 5_455
Ba2 Hg4 Zn2 49.02(3) 36_454 5_455
Ba2 Hg4 Zn2 144.23(4) 34_454 5_455
Hg6 Hg4 Zn2 99.04(3) 22_554 5_455
Hg2 Hg4 Zn2 65.00(2) 22_554 5_455
Zn2 Hg4 Zn2 65.00(2) 22_554 5_455
Hg4 Hg4 Zn2 91.11(3) 34_454 5_455
Hg2 Hg4 Zn2 0.00(4) 5_455 5_455
Hg2 Hg4 Hg3 24.24(3) 3 .
Zn2 Hg4 Hg3 24.24(3) 3 .
Hg1 Hg4 Hg3 108.42(2) 34_454 .
Zn1 Hg4 Hg3 108.42(2) 34_454 .
Hg3 Hg4 Hg3 139.58(4) 24_554 .
Hg5 Hg4 Hg3 49.26(2) . .
Hg4 Hg4 Hg3 145.44(3) 6_455 .
Hg4 Hg4 Hg3 85.52(3) 8 .
Hg3 Hg4 Hg3 43.30(3) 22_554 .
Ba2 Hg4 Hg3 86.06(3) 3 .
Hg5 Hg4 Hg3 87.20(2) 34_454 .
Ba1 Hg4 Hg3 101.65(2) 22_554 .
Ba2 Hg4 Hg3 143.23(3) 36_454 .
Ba2 Hg4 Hg3 44.51(2) 34_454 .
Hg6 Hg4 Hg3 68.61(2) 22_554 .
Hg2 Hg4 Hg3 104.30(3) 22_554 .
Zn2 Hg4 Hg3 104.30(3) 22_554 .
Hg4 Hg4 Hg3 97.98(2) 34_454 .
Hg2 Hg4 Hg3 166.59(3) 5_455 .
Zn2 Hg4 Hg3 166.59(3) 5_455 .
Hg2 Hg4 Hg6 23.32(3) 3 3
Zn2 Hg4 Hg6 23.32(3) 3 3
Hg1 Hg4 Hg6 151.69(3) 34_454 3
Zn1 Hg4 Hg6 151.69(3) 34_454 3
Hg3 Hg4 Hg6 94.48(3) 24_554 3
Hg5 Hg4 Hg6 55.87(2) . 3
Hg4 Hg4 Hg6 152.497(16) 6_455 3
Hg4 Hg4 Hg6 123.31(3) 8 3
Hg3 Hg4 Hg6 69.76(2) 22_554 3
Ba2 Hg4 Hg6 43.53(2) 3 3
Hg5 Hg4 Hg6 106.25(2) 34_454 3
Ba1 Hg4 Hg6 95.13(3) 22_554 3
Ba2 Hg4 Hg6 123.63(3) 36_454 3
Ba2 Hg4 Hg6 90.11(3) 34_454 3
Hg6 Hg4 Hg6 38.28(2) 22_554 3
Hg2 Hg4 Hg6 62.03(2) 22_554 3
Zn2 Hg4 Hg6 62.03(2) 22_554 3
Hg4 Hg4 Hg6 81.52(2) 34_454 3
Hg2 Hg4 Hg6 125.61(3) 5_455 3
Zn2 Hg4 Hg6 125.61(3) 5_455 3
Hg3 Hg4 Hg6 47.063(18) . 3
Hg2 Hg4 Hg5 155.67(4) 3 36_454
Zn2 Hg4 Hg5 155.67(4) 3 36_454
Hg1 Hg4 Hg5 25.836(13) 34_454 36_454
Zn1 Hg4 Hg5 25.836(13) 34_454 36_454
Hg3 Hg4 Hg5 87.14(3) 24_554 36_454
Hg5 Hg4 Hg5 108.74(2) . 36_454
Hg4 Hg4 Hg5 41.586(13) 6_455 36_454
Hg4 Hg4 Hg5 71.754(16) 8 36_454
Hg3 Hg4 Hg5 124.57(2) 22_554 36_454
Ba2 Hg4 Hg5 122.82(3) 3 36_454
Hg5 Hg4 Hg5 58.04(2) 34_454 36_454
Ba1 Hg4 Hg5 102.08(3) 22_554 36_454
Ba2 Hg4 Hg5 42.06(2) 36_454 36_454
Ba2 Hg4 Hg5 88.95(3) 34_454 36_454
Hg6 Hg4 Hg5 155.70(3) 22_554 36_454
Hg2 Hg4 Hg5 122.47(3) 22_554 36_454
Zn2 Hg4 Hg5 122.47(3) 22_554 36_454
Hg4 Hg4 Hg5 80.33(2) 34_454 36_454
Hg2 Hg4 Hg5 57.97(3) 5_455 36_454
Zn2 Hg4 Hg5 57.97(3) 5_455 36_454
Hg3 Hg4 Hg5 133.23(2) . 36_454
Hg6 Hg4 Hg5 161.59(2) 3 36_454
Hg2 Hg4 Hg5 109.48(3) 3 35_454
Zn2 Hg4 Hg5 109.48(3) 3 35_454
Hg1 Hg4 Hg5 25.126(12) 34_454 35_454
Zn1 Hg4 Hg5 25.126(12) 34_454 35_454
Hg3 Hg4 Hg5 133.42(4) 24_554 35_454
Hg5 Hg4 Hg5 90.84(2) . 35_454
Hg4 Hg4 Hg5 70.714(16) 6_455 35_454
Hg4 Hg4 Hg5 41.156(13) 8 35_454
Hg3 Hg4 Hg5 79.38(2) 22_554 35_454
Ba2 Hg4 Hg5 150.05(3) 3 35_454
Hg5 Hg4 Hg5 57.64(2) 34_454 35_454
Ba1 Hg4 Hg5 101.46(3) 22_554 35_454
Ba2 Hg4 Hg5 89.06(3) 36_454 35_454
Ba2 Hg4 Hg5 41.90(2) 34_454 35_454
Hg6 Hg4 Hg5 139.78(2) 22_554 35_454
Hg2 Hg4 Hg5 158.85(3) 22_554 35_454
Zn2 Hg4 Hg5 158.85(3) 22_554 35_454
Hg4 Hg4 Hg5 103.10(2) 34_454 35_454
Hg2 Hg4 Hg5 102.33(3) 5_455 35_454
Zn2 Hg4 Hg5 102.33(3) 5_455 35_454
Hg3 Hg4 Hg5 85.250(18) . 35_454
Hg6 Hg4 Hg5 131.90(2) 3 35_454
Hg5 Hg4 Hg5 50.782(15) 36_454 35_454
Hg2 Hg4 Hg3 104.26(4) 3 39_444
Zn2 Hg4 Hg3 104.26(4) 3 39_444
Hg1 Hg4 Hg3 104.79(3) 34_454 39_444
Zn1 Hg4 Hg3 104.79(3) 34_454 39_444
Hg3 Hg4 Hg3 50.79(3) 24_554 39_444
Hg5 Hg4 Hg3 78.76(2) . 39_444
Hg4 Hg4 Hg3 93.62(3) 6_455 39_444
Hg4 Hg4 Hg3 152.55(3) 8 39_444
Hg3 Hg4 Hg3 151.89(3) 22_554 39_444
Ba2 Hg4 Hg3 39.98(2) 3 39_444
Hg5 Hg4 Hg3 76.91(2) 34_454 39_444
Ba1 Hg4 Hg3 114.86(2) 22_554 39_444
Ba2 Hg4 Hg3 41.38(2) 36_454 39_444
Ba2 Hg4 Hg3 131.45(3) 34_454 39_444
Hg6 Hg4 Hg3 93.16(2) 22_554 39_444
Hg2 Hg4 Hg3 64.41(3) 22_554 39_444
Zn2 Hg4 Hg3 64.41(3) 22_554 39_444
Hg4 Hg4 Hg3 34.804(13) 34_454 39_444
Hg2 Hg4 Hg3 63.23(2) 5_455 39_444
Zn2 Hg4 Hg3 63.23(2) 5_455 39_444
Hg3 Hg4 Hg3 120.87(2) . 39_444
Hg6 Hg4 Hg3 83.424(19) 3 39_444
Hg5 Hg4 Hg3 83.445(18) 36_454 39_444
Hg5 Hg4 Hg3 126.88(2) 35_454 39_444
Hg2 Hg4 Hg3 125.33(5) 3 23_554
Zn2 Hg4 Hg3 125.33(5) 3 23_554
Hg1 Hg4 Hg3 65.62(3) 34_454 23_554
Zn1 Hg4 Hg3 65.62(3) 34_454 23_554
Hg3 Hg4 Hg3 77.80(2) 24_554 23_554
Hg5 Hg4 Hg3 156.47(3) . 23_554
Hg4 Hg4 Hg3 30.799(14) 6_455 23_554
Hg4 Hg4 Hg3 37.092(18) 8 23_554
Hg3 Hg4 Hg3 75.49(2) 22_554 23_554
Ba2 Hg4 Hg3 141.04(3) 3 23_554
Hg5 Hg4 Hg3 117.25(3) 34_454 23_554
Ba1 Hg4 Hg3 39.82(2) 22_554 23_554
Ba2 Hg4 Hg3 93.75(3) 36_454 23_554
Ba2 Hg4 Hg3 98.00(3) 34_454 23_554
Hg6 Hg4 Hg3 97.23(2) 22_554 23_554
Hg2 Hg4 Hg3 91.54(3) 22_554 23_554
Zn2 Hg4 Hg3 91.54(3) 22_554 23_554
Hg4 Hg4 Hg3 141.79(3) 34_454 23_554
Hg2 Hg4 Hg3 57.74(2) 5_455 23_554
Zn2 Hg4 Hg3 57.74(2) 5_455 23_554
Hg3 Hg4 Hg3 117.02(2) . 23_554
Hg6 Hg4 Hg3 133.36(2) 3 23_554
Hg5 Hg4 Hg3 64.897(16) 36_454 23_554
Hg5 Hg4 Hg3 67.352(19) 35_454 23_554
Hg3 Hg4 Hg3 120.94(2) 39_444 23_554
Hg2 Hg4 Zn1 60.19(4) 3 .
Zn2 Hg4 Zn1 60.19(4) 3 .
Hg1 Hg4 Zn1 111.08(3) 34_454 .
Zn1 Hg4 Zn1 111.08(3) 34_454 .
Hg3 Hg4 Zn1 99.99(3) 24_554 .
Hg5 Hg4 Zn1 25.48(2) . .
Hg4 Hg4 Zn1 143.73(3) 6_455 .
Hg4 Hg4 Zn1 145.24(3) 8 .
Hg3 Hg4 Zn1 109.87(3) 22_554 .
Ba2 Hg4 Zn1 38.92(2) 3 .
Hg5 Hg4 Zn1 59.421(19) 34_454 .
Ba1 Hg4 Zn1 143.65(3) 22_554 .
Ba2 Hg4 Zn1 80.76(3) 36_454 .
Ba2 Hg4 Zn1 83.99(2) 34_454 .
Hg6 Hg4 Zn1 86.83(2) 22_554 .
Hg2 Hg4 Zn1 89.40(3) 22_554 .
Zn2 Hg4 Zn1 89.40(3) 22_554 .
Hg4 Hg4 Zn1 32.69(2) 34_454 .
Hg2 Hg4 Zn1 118.02(3) 5_455 .
Zn2 Hg4 Zn1 118.02(3) 5_455 .
Hg3 Hg4 Zn1 67.94(2) . .
Hg6 Hg4 Zn1 51.540(17) 3 .
Hg5 Hg4 Zn1 110.10(2) 36_454 .
Hg5 Hg4 Zn1 111.730(17) 35_454 .
Hg3 Hg4 Zn1 54.83(2) 39_444 .
Hg3 Hg4 Zn1 174.48(3) 23_554 .
Hg2 Hg4 Hg2 113.16(5) 3 36_454
Zn2 Hg4 Hg2 113.16(5) 3 36_454
Hg1 Hg4 Hg2 59.29(3) 34_454 36_454
Zn1 Hg4 Hg2 59.29(3) 34_454 36_454
Hg3 Hg4 Hg2 96.64(3) 24_554 36_454
Hg5 Hg4 Hg2 61.28(3) . 36_454
Hg4 Hg4 Hg2 90.80(2) 6_455 36_454
Hg4 Hg4 Hg2 113.91(2) 8 36_454
Hg3 Hg4 Hg2 142.07(3) 22_554 36_454
Ba2 Hg4 Hg2 80.62(3) 3 36_454
Hg5 Hg4 Hg2 24.27(2) 34_454 36_454
Ba1 Hg4 Hg2 150.81(3) 22_554 36_454
Ba2 Hg4 Hg2 37.28(2) 36_454 36_454
Ba2 Hg4 Hg2 83.17(3) 34_454 36_454
Hg6 Hg4 Hg2 140.93(3) 22_554 36_454
Hg2 Hg4 Hg2 119.02(4) 22_554 36_454
Zn2 Hg4 Hg2 119.02(4) 22_554 36_454
Hg4 Hg4 Hg2 30.78(3) 34_454 36_454
Hg2 Hg4 Hg2 86.086(19) 5_455 36_454
Zn2 Hg4 Hg2 86.086(19) 5_455 36_454
Hg3 Hg4 Hg2 106.73(2) . 36_454
Hg6 Hg4 Hg2 109.09(2) 3 36_454
Hg5 Hg4 Hg2 52.56(2) 36_454 36_454
Hg5 Hg4 Hg2 74.59(3) 35_454 36_454
Hg3 Hg4 Hg2 54.62(2) 39_444 36_454
Hg3 Hg4 Hg2 117.44(3) 23_554 36_454
Zn1 Hg4 Hg2 57.55(2) . 36_454
Hg2 Hg4 Zn2 113.16(5) 3 36_454
Zn2 Hg4 Zn2 113.16(5) 3 36_454
Hg1 Hg4 Zn2 59.29(3) 34_454 36_454
Zn1 Hg4 Zn2 59.29(3) 34_454 36_454
Hg3 Hg4 Zn2 96.64(3) 24_554 36_454
Hg5 Hg4 Zn2 61.28(3) . 36_454
Hg4 Hg4 Zn2 90.80(2) 6_455 36_454
Hg4 Hg4 Zn2 113.91(2) 8 36_454
Hg3 Hg4 Zn2 142.07(3) 22_554 36_454
Ba2 Hg4 Zn2 80.62(3) 3 36_454
Hg5 Hg4 Zn2 24.27(2) 34_454 36_454
Ba1 Hg4 Zn2 150.81(3) 22_554 36_454
Ba2 Hg4 Zn2 37.28(2) 36_454 36_454
Ba2 Hg4 Zn2 83.17(3) 34_454 36_454
Hg6 Hg4 Zn2 140.93(3) 22_554 36_454
Hg2 Hg4 Zn2 119.02(4) 22_554 36_454
Zn2 Hg4 Zn2 119.02(4) 22_554 36_454
Hg4 Hg4 Zn2 30.78(3) 34_454 36_454
Hg2 Hg4 Zn2 86.086(19) 5_455 36_454
Zn2 Hg4 Zn2 86.086(19) 5_455 36_454
Hg3 Hg4 Zn2 106.73(2) . 36_454
Hg6 Hg4 Zn2 109.09(2) 3 36_454
Hg5 Hg4 Zn2 52.56(2) 36_454 36_454
Hg5 Hg4 Zn2 74.59(3) 35_454 36_454
Hg3 Hg4 Zn2 54.62(2) 39_444 36_454
Hg3 Hg4 Zn2 117.44(3) 23_554 36_454
Zn1 Hg4 Zn2 57.55(2) . 36_454
Hg2 Hg4 Zn2 0.00(3) 36_454 36_454
Hg2 Hg4 Hg6 124.21(4) 3 24_554
Zn2 Hg4 Hg6 124.21(4) 3 24_554
Hg1 Hg4 Hg6 95.45(3) 34_454 24_554
Zn1 Hg4 Hg6 95.45(3) 34_454 24_554
Hg3 Hg4 Hg6 35.48(2) 24_554 24_554
Hg5 Hg4 Hg6 160.47(3) . 24_554
Hg4 Hg4 Hg6 40.140(15) 6_455 24_554
Hg4 Hg4 Hg6 79.462(17) 8 24_554
Hg3 Hg4 Hg6 97.68(3) 22_554 24_554
Ba2 Hg4 Hg6 98.41(3) 3 24_554
Hg5 Hg4 Hg6 134.51(3) 34_454 24_554
Ba1 Hg4 Hg6 36.445(13) 22_554 24_554
Ba2 Hg4 Hg6 79.06(2) 36_454 24_554
Ba2 Hg4 Hg6 140.70(3) 34_454 24_554
Hg6 Hg4 Hg6 76.71(2) 22_554 24_554
Hg2 Hg4 Hg6 52.97(3) 22_554 24_554
Zn2 Hg4 Hg6 52.97(3) 22_554 24_554
Hg4 Hg4 Hg6 117.528(16) 34_454 24_554
Hg2 Hg4 Hg6 30.04(2) 5_455 24_554
Zn2 Hg4 Hg6 30.04(2) 5_455 24_554
Hg3 Hg4 Hg6 137.15(2) . 24_554
Hg6 Hg4 Hg6 112.446(19) 3 24_554
Hg5 Hg4 Hg6 79.015(16) 36_454 24_554
Hg5 Hg4 Hg6 107.381(19) 35_454 24_554
Hg3 Hg4 Hg6 84.534(18) 39_444 24_554
Hg3 Hg4 Hg6 43.061(16) 23_554 24_554
Zn1 Hg4 Hg6 135.29(2) . 24_554
Hg2 Hg4 Hg6 116.07(2) 36_454 24_554
Zn2 Hg4 Hg6 116.07(2) 36_454 24_554
Hg2 Hg4 Hg5 59.82(4) 3 22_554
Zn2 Hg4 Hg5 59.82(4) 3 22_554
Hg1 Hg4 Hg5 130.76(3) 34_454 22_554
Zn1 Hg4 Hg5 130.76(3) 34_454 22_554
Hg3 Hg4 Hg5 81.20(3) 24_554 22_554
Hg5 Hg4 Hg5 111.92(3) . 22_554
Hg4 Hg4 Hg5 97.053(12) 6_455 22_554
Hg4 Hg4 Hg5 75.808(15) 8 22_554
Hg3 Hg4 Hg5 40.97(2) 22_554 22_554
Ba2 Hg4 Hg5 89.47(3) 3 22_554
Hg5 Hg4 Hg5 156.77(3) 34_454 22_554
Ba1 Hg4 Hg5 35.85(2) 22_554 22_554
Ba2 Hg4 Hg5 143.45(3) 36_454 22_554
Ba2 Hg4 Hg5 99.82(3) 34_454 22_554
Hg6 Hg4 Hg5 28.987(15) 22_554 22_554
Hg2 Hg4 Hg5 54.48(2) 22_554 22_554
Zn2 Hg4 Hg5 54.48(2) 22_554 22_554
Hg4 Hg4 Hg5 139.12(3) 34_454 22_554
Hg2 Hg4 Hg5 96.72(3) 5_455 22_554
Zn2 Hg4 Hg5 96.72(3) 5_455 22_554
Hg3 Hg4 Hg5 69.978(18) . 22_554
Hg6 Hg4 Hg5 61.400(16) 3 22_554
Hg5 Hg4 Hg5 136.77(2) 36_454 22_554
Hg5 Hg4 Hg5 114.109(17) 35_454 22_554
Hg3 Hg4 Hg5 118.12(2) 39_444 22_554
Hg3 Hg4 Hg5 71.965(16) 23_554 22_554
Zn1 Hg4 Hg5 112.87(2) . 22_554
Hg2 Hg4 Hg5 169.83(3) 36_454 22_554
Zn2 Hg4 Hg5 169.83(3) 36_454 22_554
Hg6 Hg4 Hg5 67.485(15) 24_554 22_554
Hg2 Hg4 Hg3 91.51(3) 3 33_544
Zn2 Hg4 Hg3 91.51(3) 3 33_544
Hg1 Hg4 Hg3 132.68(2) 34_454 33_544
Zn1 Hg4 Hg3 132.68(2) 34_454 33_544
Hg3 Hg4 Hg3 30.23(2) 24_554 33_544
Hg5 Hg4 Hg3 96.78(2) . 33_544
Hg4 Hg4 Hg3 93.29(3) 6_455 33_544
Hg4 Hg4 Hg3 142.20(2) 8 33_544
Hg3 Hg4 Hg3 120.88(3) 22_554 33_544
Ba2 Hg4 Hg3 35.30(2) 3 33_544
Hg5 Hg4 Hg3 112.63(2) 34_454 33_544
Ba1 Hg4 Hg3 83.00(2) 22_554 33_544
Ba2 Hg4 Hg3 69.61(2) 36_454 33_544
Ba2 Hg4 Hg3 154.45(3) 34_454 33_544
Hg6 Hg4 Hg3 60.599(19) 22_554 33_544
Hg2 Hg4 Hg3 28.19(2) 22_554 33_544
Zn2 Hg4 Hg3 28.19(2) 22_554 33_544
Hg4 Hg4 Hg3 67.598(15) 34_454 33_544
Hg2 Hg4 Hg3 59.24(2) 5_455 33_544
Zn2 Hg4 Hg3 59.24(2) 5_455 33_544
Hg3 Hg4 Hg3 115.41(2) . 33_544
Hg6 Hg4 Hg3 68.367(16) 3 33_544
Hg5 Hg4 Hg3 107.04(2) 36_454 33_544
Hg5 Hg4 Hg3 157.80(2) 35_454 33_544
Hg3 Hg4 Hg3 36.222(14) 39_444 33_544
Hg3 Hg4 Hg3 106.750(15) 23_554 33_544
Zn1 Hg4 Hg3 71.960(16) . 33_544
Hg2 Hg4 Hg3 90.84(3) 36_454 33_544
Zn2 Hg4 Hg3 90.84(3) 36_454 33_544
Hg6 Hg4 Hg3 63.689(17) 24_554 33_544
Hg5 Hg4 Hg3 82.296(17) 22_554 33_544
Hg2 Hg4 Hg2 61.81(5) 3 23_554
Zn2 Hg4 Hg2 61.81(5) 3 23_554
Hg1 Hg4 Hg2 106.86(3) 34_454 23_554
Zn1 Hg4 Hg2 106.86(3) 34_454 23_554
Hg3 Hg4 Hg2 104.65(3) 24_554 23_554
Hg5 Hg4 Hg2 108.38(3) . 23_554
Hg4 Hg4 Hg2 94.05(2) 6_455 23_554
Hg4 Hg4 Hg2 52.11(2) 8 23_554
Hg3 Hg4 Hg2 17.60(2) 22_554 23_554
Ba2 Hg4 Hg2 112.76(3) 3 23_554
Hg5 Hg4 Hg2 133.98(3) 34_454 23_554
Ba1 Hg4 Hg2 43.84(2) 22_554 23_554
Ba2 Hg4 Hg2 156.65(3) 36_454 23_554
Ba2 Hg4 Hg2 75.18(3) 34_454 23_554
Hg6 Hg4 Hg2 53.75(2) 22_554 23_554
Hg2 Hg4 Hg2 82.18(4) 22_554 23_554
Zn2 Hg4 Hg2 82.18(4) 22_554 23_554
Hg4 Hg4 Hg2 154.69(3) 34_454 23_554
Hg2 Hg4 Hg2 109.65(3) 5_455 23_554
Zn2 Hg4 Hg2 109.65(3) 5_455 23_554
Hg3 Hg4 Hg2 59.24(2) . 23_554
Hg6 Hg4 Hg2 74.69(2) 3 23_554
Hg5 Hg4 Hg2 122.66(2) 36_454 23_554
Hg5 Hg4 Hg2 86.89(2) 35_454 23_554
Hg3 Hg4 Hg2 145.93(3) 39_444 23_554
Hg3 Hg4 Hg2 63.52(2) 23_554 23_554
Zn1 Hg4 Hg2 122.00(3) . 23_554
Hg2 Hg4 Hg2 158.10(3) 36_454 23_554
Zn2 Hg4 Hg2 158.10(3) 36_454 23_554
Hg6 Hg4 Hg2 80.25(2) 24_554 23_554
Hg5 Hg4 Hg2 27.88(2) 22_554 23_554
Hg3 Hg4 Hg2 110.15(3) 33_544 23_554
Hg2 Hg4 Zn2 61.81(5) 3 23_554
Zn2 Hg4 Zn2 61.81(5) 3 23_554
Hg1 Hg4 Zn2 106.86(3) 34_454 23_554
Zn1 Hg4 Zn2 106.86(3) 34_454 23_554
Hg3 Hg4 Zn2 104.65(3) 24_554 23_554
Hg5 Hg4 Zn2 108.38(3) . 23_554
Hg4 Hg4 Zn2 94.05(2) 6_455 23_554
Hg4 Hg4 Zn2 52.11(2) 8 23_554
Hg3 Hg4 Zn2 17.60(2) 22_554 23_554
Ba2 Hg4 Zn2 112.76(3) 3 23_554
Hg5 Hg4 Zn2 133.98(3) 34_454 23_554
Ba1 Hg4 Zn2 43.84(2) 22_554 23_554
Ba2 Hg4 Zn2 156.65(3) 36_454 23_554
Ba2 Hg4 Zn2 75.18(3) 34_454 23_554
Hg6 Hg4 Zn2 53.75(2) 22_554 23_554
Hg2 Hg4 Zn2 82.18(4) 22_554 23_554
Zn2 Hg4 Zn2 82.18(4) 22_554 23_554
Hg4 Hg4 Zn2 154.69(3) 34_454 23_554
Hg2 Hg4 Zn2 109.65(3) 5_455 23_554
Zn2 Hg4 Zn2 109.65(3) 5_455 23_554
Hg3 Hg4 Zn2 59.24(2) . 23_554
Hg6 Hg4 Zn2 74.69(2) 3 23_554
Hg5 Hg4 Zn2 122.66(2) 36_454 23_554
Hg5 Hg4 Zn2 86.89(2) 35_454 23_554
Hg3 Hg4 Zn2 145.93(3) 39_444 23_554
Hg3 Hg4 Zn2 63.52(2) 23_554 23_554
Zn1 Hg4 Zn2 122.00(3) . 23_554
Hg2 Hg4 Zn2 158.10(3) 36_454 23_554
Zn2 Hg4 Zn2 158.10(3) 36_454 23_554
Hg6 Hg4 Zn2 80.25(2) 24_554 23_554
Hg5 Hg4 Zn2 27.88(2) 22_554 23_554
Hg3 Hg4 Zn2 110.15(3) 33_544 23_554
Hg2 Hg4 Zn2 0.00(4) 23_554 23_554
Hg2 Hg4 Hg6 53.13(4) 3 .
Zn2 Hg4 Hg6 53.13(4) 3 .
Hg1 Hg4 Hg6 85.01(2) 34_454 .
Zn1 Hg4 Hg6 85.01(2) 34_454 .
Hg3 Hg4 Hg6 148.55(3) 24_554 .
Hg5 Hg4 Hg6 23.101(19) . .
Hg4 Hg4 Hg6 140.223(16) 6_455 .
Hg4 Hg4 Hg6 96.71(3) 8 .
Hg3 Hg4 Hg6 77.27(2) 22_554 .
Ba2 Hg4 Hg6 84.39(3) 3 .
Hg5 Hg4 Hg6 49.130(18) 34_454 .
Ba1 Hg4 Hg6 138.57(2) 22_554 .
Ba2 Hg4 Hg6 105.67(3) 36_454 .
Ba2 Hg4 Hg6 35.54(2) 34_454 .
Hg6 Hg4 Hg6 101.18(2) 22_554 .
Hg2 Hg4 Hg6 127.64(3) 22_554 .
Zn2 Hg4 Hg6 127.64(3) 22_554 .
Hg4 Hg4 Hg6 67.533(15) 34_454 .
Hg2 Hg4 Hg6 154.59(3) 5_455 .
Zn2 Hg4 Hg6 154.59(3) 5_455 .
Hg3 Hg4 Hg6 38.489(16) . .
Hg6 Hg4 Hg6 66.77(2) 3 .
Hg5 Hg4 Hg6 103.103(19) 36_454 .
Hg5 Hg4 Hg6 71.138(16) 35_454 .
Hg3 Hg4 Hg6 100.281(19) 39_444 .
Hg3 Hg4 Hg6 133.53(2) 23_554 .
Zn1 Hg4 Hg6 48.566(16) . .
Hg2 Hg4 Hg6 68.51(2) 36_454 .
Zn2 Hg4 Hg6 68.51(2) 36_454 .
Hg6 Hg4 Hg6 174.894(17) 24_554 .
Hg5 Hg4 Hg6 108.412(18) 22_554 .
Hg3 Hg4 Hg6 119.49(2) 33_544 .
Hg2 Hg4 Hg6 94.74(2) 23_554 .
Zn2 Hg4 Hg6 94.74(2) 23_554 .
Hg2 Hg4 Ba2 137.17(4) 3 35_454
Zn2 Hg4 Ba2 137.17(4) 3 35_454
Hg1 Hg4 Ba2 29.72(3) 34_454 35_454
Zn1 Hg4 Ba2 29.72(3) 34_454 35_454
Hg3 Hg4 Ba2 98.27(3) 24_554 35_454
Hg5 Hg4 Ba2 125.94(3) . 35_454
Hg4 Hg4 Ba2 34.623(16) 6_455 35_454
Hg4 Hg4 Ba2 35.682(16) 8 35_454
Hg3 Hg4 Ba2 89.25(2) 22_554 35_454
Ba2 Hg4 Ba2 157.32(3) 3 35_454
Hg5 Hg4 Ba2 81.40(2) 34_454 35_454
Ba1 Hg4 Ba2 75.55(3) 22_554 35_454
Ba2 Hg4 Ba2 77.30(2) 36_454 35_454
Ba2 Hg4 Ba2 76.92(2) 34_454 35_454
Hg6 Hg4 Ba2 131.93(2) 22_554 35_454
Hg2 Hg4 Ba2 123.96(3) 22_554 35_454
Zn2 Hg4 Ba2 123.96(3) 22_554 35_454
Hg4 Hg4 Ba2 116.07(3) 34_454 35_454
Hg2 Hg4 Ba2 68.35(2) 5_455 35_454
Zn2 Hg4 Ba2 68.35(2) 5_455 35_454
Hg3 Hg4 Ba2 115.50(2) . 35_454
Hg6 Hg4 Ba2 158.93(2) 3 35_454
Hg5 Hg4 Ba2 36.823(15) 36_454 35_454
Hg5 Hg4 Ba2 36.669(15) 35_454 35_454
Hg3 Hg4 Ba2 117.61(2) 39_444 35_454
Hg3 Hg4 Ba2 35.947(16) 23_554 35_454
Zn1 Hg4 Ba2 140.76(2) . 35_454
Hg2 Hg4 Ba2 86.08(3) 36_454 35_454
Zn2 Hg4 Ba2 86.08(3) 36_454 35_454
Hg6 Hg4 Ba2 71.089(15) 24_554 35_454
Hg5 Hg4 Ba2 104.051(18) 22_554 35_454
Hg3 Hg4 Ba2 127.59(2) 33_544 35_454
Hg2 Hg4 Ba2 85.86(2) 23_554 35_454
Zn2 Hg4 Ba2 85.86(2) 23_554 35_454
Hg6 Hg4 Ba2 107.749(18) . 35_454
Hg2 Hg4 Hg5 170.79(4) 3 6_455
Zn2 Hg4 Hg5 170.79(4) 3 6_455
Hg1 Hg4 Hg5 55.236(17) 34_454 6_455
Zn1 Hg4 Hg5 55.236(17) 34_454 6_455
Hg3 Hg4 Hg5 56.87(3) 24_554 6_455
Hg5 Hg4 Hg5 125.81(3) . 6_455
Hg4 Hg4 Hg5 29.91(2) 6_455 6_455
Hg4 Hg4 Hg5 85.59(2) 8 6_455
Hg3 Hg4 Hg5 135.83(3) 22_554 6_455
Ba2 Hg4 Hg5 105.44(2) 3 6_455
Hg5 Hg4 Hg5 80.508(17) 34_454 6_455
Ba1 Hg4 Hg5 86.10(2) 22_554 6_455
Ba2 Hg4 Hg5 33.11(2) 36_454 6_455
Ba2 Hg4 Hg5 119.08(3) 34_454 6_455
Hg6 Hg4 Hg5 127.20(3) 22_554 6_455
Hg2 Hg4 Hg5 92.14(2) 22_554 6_455
Zn2 Hg4 Hg5 92.14(2) 22_554 6_455
Hg4 Hg4 Hg5 81.33(2) 34_454 6_455
Hg2 Hg4 Hg5 28.16(2) 5_455 6_455
Zn2 Hg4 Hg5 28.16(2) 5_455 6_455
Hg3 Hg4 Hg5 163.54(2) . 6_455
Hg6 Hg4 Hg5 147.57(2) 3 6_455
Hg5 Hg4 Hg5 30.331(19) 36_454 6_455
Hg5 Hg4 Hg5 78.948(18) 35_454 6_455
Hg3 Hg4 Hg5 66.973(17) 39_444 6_455
Hg3 Hg4 Hg5 60.712(15) 23_554 6_455
Zn1 Hg4 Hg5 113.82(2) . 6_455
Hg2 Hg4 Hg5 64.711(19) 36_454 6_455
Zn2 Hg4 Hg5 64.711(19) 36_454 6_455
Hg6 Hg4 Hg5 54.000(13) 24_554 6_455
Hg5 Hg4 Hg5 120.880(19) 22_554 6_455
Hg3 Hg4 Hg5 79.686(18) 33_544 6_455
Hg2 Hg4 Hg5 123.72(2) 23_554 6_455
Zn2 Hg4 Hg5 123.72(2) 23_554 6_455
Hg6 Hg4 Hg5 129.451(19) . 6_455
Ba2 Hg4 Hg5 52.003(16) 35_454 6_455
Hg2 Hg4 Hg3 132.64(4) 3 6_455
Zn2 Hg4 Hg3 132.64(4) 3 6_455
Hg1 Hg4 Hg3 91.18(2) 34_454 6_455
Zn1 Hg4 Hg3 91.18(2) 34_454 6_455
Hg3 Hg4 Hg3 28.22(2) 24_554 6_455
Hg5 Hg4 Hg3 113.57(3) . 6_455
Hg4 Hg4 Hg3 59.31(3) 6_455 6_455
Hg4 Hg4 Hg3 119.26(3) 8 6_455
Hg3 Hg4 Hg3 148.38(3) 22_554 6_455
Ba2 Hg4 Hg3 68.72(2) 3 6_455
Hg5 Hg4 Hg3 93.10(2) 34_454 6_455
Ba1 Hg4 Hg3 87.780(18) 22_554 6_455
Ba2 Hg4 Hg3 34.51(2) 36_454 6_455
Ba2 Hg4 Hg3 150.09(3) 34_454 6_455
Hg6 Hg4 Hg3 98.29(2) 22_554 6_455
Hg2 Hg4 Hg3 60.75(2) 22_554 6_455
Zn2 Hg4 Hg3 60.75(2) 22_554 6_455
Hg4 Hg4 Hg3 65.403(16) 34_454 6_455
Hg2 Hg4 Hg3 27.48(2) 5_455 6_455
Zn2 Hg4 Hg3 27.48(2) 5_455 6_455
Hg3 Hg4 Hg3 154.760(18) . 6_455
Hg6 Hg4 Hg3 109.33(2) 3 6_455
Hg5 Hg4 Hg3 65.356(16) 36_454 6_455
Hg5 Hg4 Hg3 116.07(2) 35_454 6_455
Hg3 Hg4 Hg3 35.772(14) 39_444 6_455
Hg3 Hg4 Hg3 85.17(2) 23_554 6_455
Zn1 Hg4 Hg3 90.55(2) . 6_455
Hg2 Hg4 Hg3 69.27(2) 36_454 6_455
Zn2 Hg4 Hg3 69.27(2) 36_454 6_455
Hg6 Hg4 Hg3 52.340(15) 24_554 6_455
Hg5 Hg4 Hg3 109.352(19) 22_554 6_455
Hg3 Hg4 Hg3 41.91(2) 33_544 6_455
Hg2 Hg4 Hg3 130.93(2) 23_554 6_455
Zn2 Hg4 Hg3 130.93(2) 23_554 6_455
Hg6 Hg4 Hg3 132.76(2) . 6_455
Ba2 Hg4 Hg3 89.434(19) 35_454 6_455
Hg5 Hg4 Hg3 38.257(14) 6_455 6_455
Hg2 Hg4 Hg5 95.28(4) 3 24_554
Zn2 Hg4 Hg5 95.28(4) 3 24_554
Hg1 Hg4 Hg5 125.12(3) 34_454 24_554
Zn1 Hg4 Hg5 125.12(3) 34_454 24_554
Hg3 Hg4 Hg5 35.97(2) 24_554 24_554
Hg5 Hg4 Hg5 135.73(3) . 24_554
Hg4 Hg4 Hg5 70.130(16) 6_455 24_554
Hg4 Hg4 Hg5 93.904(13) 8 24_554
Hg3 Hg4 Hg5 85.32(2) 22_554 24_554
Ba2 Hg4 Hg5 77.93(3) 3 24_554
Hg5 Hg4 Hg5 156.73(3) 34_454 24_554
Ba1 Hg4 Hg5 33.349(18) 22_554 24_554
Ba2 Hg4 Hg5 97.47(2) 36_454 24_554
Ba2 Hg4 Hg5 143.94(3) 34_454 24_554
Hg6 Hg4 Hg5 47.07(2) 22_554 24_554
Hg2 Hg4 Hg5 27.23(3) 22_554 24_554
Zn2 Hg4 Hg5 27.23(3) 22_554 24_554
Hg4 Hg4 Hg5 116.797(13) 34_454 24_554
Hg2 Hg4 Hg5 53.46(2) 5_455 24_554
Zn2 Hg4 Hg5 53.46(2) 5_455 24_554
Hg3 Hg4 Hg5 113.30(2) . 24_554
Hg6 Hg4 Hg5 82.379(16) 3 24_554
Hg5 Hg4 Hg5 108.667(18) 36_454 24_554
Hg5 Hg4 Hg5 131.62(2) 35_454 24_554
Hg3 Hg4 Hg5 82.830(16) 39_444 24_554
Hg3 Hg4 Hg5 64.421(16) 23_554 24_554
Zn1 Hg4 Hg5 116.635(17) . 24_554
Hg2 Hg4 Hg5 132.60(2) 36_454 24_554
Zn2 Hg4 Hg5 132.60(2) 36_454 24_554
Hg6 Hg4 Hg5 30.153(12) 24_554 24_554
Hg5 Hg4 Hg5 45.985(17) 22_554 24_554
Hg3 Hg4 Hg5 49.655(14) 33_544 24_554
Hg2 Hg4 Hg5 68.81(2) 23_554 24_554
Zn2 Hg4 Hg5 68.81(2) 23_554 24_554
Hg6 Hg4 Hg5 148.22(2) . 24_554
Ba2 Hg4 Hg5 98.276(17) 35_454 24_554
Hg5 Hg4 Hg5 81.116(13) 6_455 24_554
Hg3 Hg4 Hg5 63.642(16) 6_455 24_554
Hg2 Hg4 Hg6 87.00(4) 3 34_454
Zn2 Hg4 Hg6 87.00(4) 3 34_454
Hg1 Hg4 Hg6 51.68(2) 34_454 34_454
Zn1 Hg4 Hg6 51.68(2) 34_454 34_454
Hg3 Hg4 Hg6 144.53(3) 24_554 34_454
Hg5 Hg4 Hg6 47.68(2) . 34_454
Hg4 Hg4 Hg6 106.818(12) 6_455 34_454
Hg4 Hg4 Hg6 83.030(17) 8 34_454
Hg3 Hg4 Hg6 94.11(2) 22_554 34_454
Ba2 Hg4 Hg6 105.41(3) 3 34_454
Hg5 Hg4 Hg6 23.834(18) 34_454 34_454
Ba1 Hg4 Hg6 143.91(3) 22_554 34_454
Ba2 Hg4 Hg6 82.32(2) 36_454 34_454
Ba2 Hg4 Hg6 35.07(2) 34_454 34_454
Hg6 Hg4 Hg6 135.27(3) 22_554 34_454
Hg2 Hg4 Hg6 156.17(3) 22_554 34_454
Zn2 Hg4 Hg6 156.17(3) 22_554 34_454
Hg4 Hg4 Hg6 65.583(14) 34_454 34_454
Hg2 Hg4 Hg6 124.91(3) 5_455 34_454
Zn2 Hg4 Hg6 124.91(3) 5_455 34_454
Hg3 Hg4 Hg6 68.170(17) . 34_454
Hg6 Hg4 Hg6 100.639(13) 3 34_454
Hg5 Hg4 Hg6 68.877(16) 36_454 34_454
Hg5 Hg4 Hg6 44.959(16) 35_454 34_454
Hg3 Hg4 Hg6 99.145(19) 39_444 34_454
Hg3 Hg4 Hg6 112.126(19) 23_554 34_454
Zn1 Hg4 Hg6 66.772(13) . 34_454
Hg2 Hg4 Hg6 48.11(2) 36_454 34_454
Zn2 Hg4 Hg6 48.11(2) 36_454 34_454
Hg6 Hg4 Hg6 146.91(2) 24_554 34_454
Hg5 Hg4 Hg6 134.13(2) 22_554 34_454
Hg3 Hg4 Hg6 133.008(19) 33_544 34_454
Hg2 Hg4 Hg6 110.21(2) 23_554 34_454
Zn2 Hg4 Hg6 110.21(2) 23_554 34_454
Hg6 Hg4 Hg6 34.388(18) . 34_454
Ba2 Hg4 Hg6 78.295(17) 35_454 34_454
Hg5 Hg4 Hg6 97.000(18) 6_455 34_454
Hg3 Hg4 Hg6 116.50(2) 6_455 34_454
Hg5 Hg4 Hg6 176.537(19) 24_554 34_454
Hg2 Hg4 Ba2 26.56(4) 3 40_454
Zn2 Hg4 Ba2 26.56(4) 3 40_454
Hg1 Hg4 Ba2 133.72(2) 34_454 40_454
Zn1 Hg4 Ba2 133.72(2) 34_454 40_454
Hg3 Hg4 Ba2 106.72(3) 24_554 40_454
Hg5 Hg4 Ba2 78.28(3) . 40_454
Hg4 Hg4 Ba2 129.032(18) 6_455 40_454
Hg4 Hg4 Ba2 85.89(2) 8 40_454
Hg3 Hg4 Ba2 32.67(2) 22_554 40_454
Ba2 Hg4 Ba2 79.82(3) 3 40_454
Hg5 Hg4 Ba2 123.73(2) 34_454 40_454
Ba1 Hg4 Ba2 69.50(2) 22_554 40_454
Ba2 Hg4 Ba2 160.71(3) 36_454 40_454
Ba2 Hg4 Ba2 76.14(3) 34_454 40_454
Hg6 Hg4 Ba2 34.659(18) 22_554 40_454
Hg2 Hg4 Ba2 72.25(2) 22_554 40_454
Zn2 Hg4 Ba2 72.25(2) 22_554 40_454
Hg4 Hg4 Ba2 117.98(3) 34_454 40_454
Hg2 Hg4 Ba2 129.69(3) 5_455 40_454
Zn2 Hg4 Ba2 129.69(3) 5_455 40_454
Hg3 Hg4 Ba2 36.949(16) . 40_454
Hg6 Hg4 Ba2 38.062(15) 3 40_454
Hg5 Hg4 Ba2 157.23(2) 36_454 40_454
Hg5 Hg4 Ba2 108.794(19) 35_454 40_454
Hg3 Hg4 Ba2 119.33(2) 39_444 40_454
Hg3 Hg4 Ba2 99.775(19) 23_554 40_454
Zn1 Hg4 Ba2 85.70(2) . 40_454
Hg2 Hg4 Ba2 139.55(2) 36_454 40_454
Zn2 Hg4 Ba2 139.55(2) 36_454 40_454
Hg6 Hg4 Ba2 101.61(2) 24_554 40_454
Hg5 Hg4 Ba2 34.433(14) 22_554 40_454
Hg3 Hg4 Ba2 93.196(18) 33_544 40_454
Hg2 Hg4 Ba2 37.125(19) 23_554 40_454
Zn2 Hg4 Ba2 37.125(19) 23_554 40_454
Hg6 Hg4 Ba2 74.602(16) . 40_454
Ba2 Hg4 Ba2 121.41(2) 35_454 40_454
Hg5 Hg4 Ba2 155.31(2) 6_455 40_454
Hg3 Hg4 Ba2 132.89(2) 6_455 40_454
Hg5 Hg4 Ba2 76.401(17) 24_554 40_454
Hg6 Hg4 Ba2 104.899(18) 34_454 40_454
Hg2 Hg4 Hg6 56.96(3) 3 33_544
Zn2 Hg4 Hg6 56.96(3) 3 33_544
Hg1 Hg4 Hg6 168.72(3) 34_454 33_544
Zn1 Hg4 Hg6 168.72(3) 34_454 33_544
Hg3 Hg4 Hg6 59.21(3) 24_554 33_544
Hg5 Hg4 Hg6 83.16(2) . 33_544
Hg4 Hg4 Hg6 119.63(2) 6_455 33_544
Hg4 Hg4 Hg6 133.152(14) 8 33_544
Hg3 Hg4 Hg6 88.14(2) 22_554 33_544
Ba2 Hg4 Hg6 32.60(2) 3 33_544
Hg5 Hg4 Hg6 124.96(3) 34_454 33_544
Ba1 Hg4 Hg6 77.78(3) 22_554 33_544
Ba2 Hg4 Hg6 104.07(2) 36_454 33_544
Ba2 Hg4 Hg6 125.28(3) 34_454 33_544
Hg6 Hg4 Hg6 29.24(2) 22_554 33_544
Hg2 Hg4 Hg6 27.70(2) 22_554 33_544
Zn2 Hg4 Hg6 27.70(2) 22_554 33_544
Hg4 Hg4 Hg6 82.59(2) 34_454 33_544
Hg2 Hg4 Hg6 90.29(3) 5_455 33_544
Zn2 Hg4 Hg6 90.29(3) 5_455 33_544
Hg3 Hg4 Hg6 81.19(2) . 33_544
Hg6 Hg4 Hg6 35.382(19) 3 33_544
Hg5 Hg4 Hg6 143.28(2) 36_454 33_544
Hg5 Hg4 Hg6 165.93(2) 35_454 33_544
Hg3 Hg4 Hg6 64.470(15) 39_444 33_544
Hg3 Hg4 Hg6 115.912(19) 23_554 33_544
Zn1 Hg4 Hg6 66.392(13) . 33_544
Hg2 Hg4 Hg6 112.94(3) 36_454 33_544
Zn2 Hg4 Hg6 112.94(3) 36_454 33_544
Hg6 Hg4 Hg6 80.530(12) 24_554 33_544
Hg5 Hg4 Hg6 57.411(15) 22_554 33_544
Hg3 Hg4 Hg6 36.241(14) 33_544 33_544
Hg2 Hg4 Hg6 82.97(2) 23_554 33_544
Zn2 Hg4 Hg6 82.97(2) 23_554 33_544
Hg6 Hg4 Hg6 99.936(17) . 33_544
Ba2 Hg4 Hg6 150.874(19) 35_454 33_544
Hg5 Hg4 Hg6 114.854(17) 6_455 33_544
Hg3 Hg4 Hg6 77.997(16) 6_455 33_544
Hg5 Hg4 Hg6 52.599(12) 24_554 33_544
Hg6 Hg4 Hg6 130.83(2) 34_454 33_544
Ba2 Hg4 Hg6 57.562(16) 40_454 33_544
Hg2 Hg4 Hg6 88.91(4) 3 23_554
Zn2 Hg4 Hg6 88.91(4) 3 23_554
Hg1 Hg4 Hg6 88.03(3) 34_454 23_554
Zn1 Hg4 Hg6 88.03(3) 34_454 23_554
Hg3 Hg4 Hg6 94.62(3) 24_554 23_554
Hg5 Hg4 Hg6 131.82(3) . 23_554
Hg4 Hg4 Hg6 67.140(16) 6_455 23_554
Hg4 Hg4 Hg6 34.406(13) 8 23_554
Hg3 Hg4 Hg6 40.10(2) 22_554 23_554
Ba2 Hg4 Hg6 131.78(3) 3 23_554
Hg5 Hg4 Hg6 132.66(3) 34_454 23_554
Ba1 Hg4 Hg6 30.878(15) 22_554 23_554
Ba2 Hg4 Hg6 130.11(3) 36_454 23_554
Ba2 Hg4 Hg6 83.12(2) 34_454 23_554
Hg6 Hg4 Hg6 71.77(2) 22_554 23_554
Hg2 Hg4 Hg6 86.89(3) 22_554 23_554
Zn2 Hg4 Hg6 86.89(3) 22_554 23_554
Hg4 Hg4 Hg6 177.97(3) 34_454 23_554
Hg2 Hg4 Hg6 87.93(2) 5_455 23_554
Zn2 Hg4 Hg6 87.93(2) 5_455 23_554
Hg3 Hg4 Hg6 83.279(18) . 23_554
Hg6 Hg4 Hg6 100.488(19) 3 23_554
Hg5 Hg4 Hg6 97.651(19) 36_454 23_554
Hg5 Hg4 Hg6 75.376(17) 35_454 23_554
Hg3 Hg4 Hg6 145.388(19) 39_444 23_554
Hg3 Hg4 Hg6 36.447(15) 23_554 23_554
Zn1 Hg4 Hg6 149.07(3) . 23_554
Hg2 Hg4 Hg6 147.30(3) 36_454 23_554
Zn2 Hg4 Hg6 147.30(3) 36_454 23_554
Hg6 Hg4 Hg6 62.021(14) 24_554 23_554
Hg5 Hg4 Hg6 42.827(15) 22_554 23_554
Hg3 Hg4 Hg6 113.328(19) 33_544 23_554
Hg2 Hg4 Hg6 27.122(18) 23_554 23_554
Zn2 Hg4 Hg6 27.122(18) 23_554 23_554
Hg6 Hg4 Hg6 112.948(18) . 23_554
Ba2 Hg4 Hg6 61.914(17) 35_454 23_554
Hg5 Hg4 Hg6 97.008(18) 6_455 23_554
Hg3 Hg4 Hg6 113.947(18) 6_455 23_554
Hg5 Hg4 Hg6 63.932(14) 24_554 23_554
Hg6 Hg4 Hg6 113.598(17) 34_454 23_554
Ba2 Hg4 Hg6 63.944(17) 40_454 23_554
Hg6 Hg4 Hg6 99.196(17) 33_544 23_554
Hg2 Hg4 Zn2 106.73(3) 3 7
Zn2 Hg4 Zn2 106.73(3) 3 7
Hg1 Hg4 Zn2 61.01(3) 34_454 7
Zn1 Hg4 Zn2 61.01(3) 34_454 7
Hg3 Hg4 Zn2 104.00(3) 24_554 7
Hg5 Hg4 Zn2 130.48(3) . 7
Hg4 Hg4 Zn2 53.37(2) 6_455 7
Hg4 Hg4 Zn2 11.19(2) 8 7
Hg3 Hg4 Zn2 55.29(2) 22_554 7
Ba2 Hg4 Zn2 158.39(3) 3 7
Hg5 Hg4 Zn2 108.08(3) 34_454 7
Ba1 Hg4 Zn2 50.92(3) 22_554 7
Ba2 Hg4 Zn2 111.80(3) 36_454 7
Ba2 Hg4 Zn2 72.13(3) 34_454 7
Hg6 Hg4 Zn2 98.78(2) 22_554 7
Hg2 Hg4 Zn2 109.319(17) 22_554 7
Zn2 Hg4 Zn2 109.319(17) 22_554 7
Hg4 Hg4 Zn2 151.06(3) 34_454 7
Hg2 Hg4 Zn2 84.36(2) 5_455 7
Zn2 Hg4 Zn2 84.36(2) 5_455 7
Hg3 Hg4 Zn2 92.23(2) . 7
Hg6 Hg4 Zn2 123.95(2) 3 7
Hg5 Hg4 Zn2 73.044(19) 36_454 7
Hg5 Hg4 Zn2 50.70(2) 35_454 7
Hg3 Hg4 Zn2 146.89(2) 39_444 7
Hg3 Hg4 Zn2 27.057(19) 23_554 7
Zn1 Hg4 Zn2 155.96(2) . 7
Hg2 Hg4 Zn2 120.29(3) 36_454 7
Zn2 Hg4 Zn2 120.29(3) 36_454 7
Hg6 Hg4 Zn2 68.58(2) 24_554 7
Hg5 Hg4 Zn2 69.81(2) 22_554 7
Hg3 Hg4 Zn2 131.02(2) 33_544 7
Hg2 Hg4 Zn2 49.61(3) 23_554 7
Zn2 Hg4 Zn2 49.61(3) 23_554 7
Hg6 Hg4 Zn2 107.42(2) . 7
Ba2 Hg4 Zn2 36.266(18) 35_454 7
Hg5 Hg4 Zn2 81.349(19) 6_455 7
Hg3 Hg4 Zn2 111.52(2) 6_455 7
Hg5 Hg4 Zn2 83.03(2) 24_554 7
Hg6 Hg4 Zn2 93.83(2) 34_454 7
Ba2 Hg4 Zn2 85.89(2) 40_454 7
Hg6 Hg4 Zn2 125.88(2) 33_544 7
Hg6 Hg4 Zn2 27.02(2) 23_554 7
Hg2 Hg4 Hg2 106.73(3) 3 7
Zn2 Hg4 Hg2 106.73(3) 3 7
Hg1 Hg4 Hg2 61.01(3) 34_454 7
Zn1 Hg4 Hg2 61.01(3) 34_454 7
Hg3 Hg4 Hg2 104.00(3) 24_554 7
Hg5 Hg4 Hg2 130.48(3) . 7
Hg4 Hg4 Hg2 53.37(2) 6_455 7
Hg4 Hg4 Hg2 11.19(2) 8 7
Hg3 Hg4 Hg2 55.29(2) 22_554 7
Ba2 Hg4 Hg2 158.39(3) 3 7
Hg5 Hg4 Hg2 108.08(3) 34_454 7
Ba1 Hg4 Hg2 50.92(3) 22_554 7
Ba2 Hg4 Hg2 111.80(3) 36_454 7
Ba2 Hg4 Hg2 72.13(3) 34_454 7
Hg6 Hg4 Hg2 98.78(2) 22_554 7
Hg2 Hg4 Hg2 109.319(17) 22_554 7
Zn2 Hg4 Hg2 109.319(17) 22_554 7
Hg4 Hg4 Hg2 151.06(3) 34_454 7
Hg2 Hg4 Hg2 84.36(2) 5_455 7
Zn2 Hg4 Hg2 84.36(2) 5_455 7
Hg3 Hg4 Hg2 92.23(2) . 7
Hg6 Hg4 Hg2 123.95(2) 3 7
Hg5 Hg4 Hg2 73.044(19) 36_454 7
Hg5 Hg4 Hg2 50.70(2) 35_454 7
Hg3 Hg4 Hg2 146.89(2) 39_444 7
Hg3 Hg4 Hg2 27.057(19) 23_554 7
Zn1 Hg4 Hg2 155.96(2) . 7
Hg2 Hg4 Hg2 120.29(3) 36_454 7
Zn2 Hg4 Hg2 120.29(3) 36_454 7
Hg6 Hg4 Hg2 68.58(2) 24_554 7
Hg5 Hg4 Hg2 69.81(2) 22_554 7
Hg3 Hg4 Hg2 131.02(2) 33_544 7
Hg2 Hg4 Hg2 49.61(3) 23_554 7
Zn2 Hg4 Hg2 49.61(3) 23_554 7
Hg6 Hg4 Hg2 107.42(2) . 7
Ba2 Hg4 Hg2 36.266(18) 35_454 7
Hg5 Hg4 Hg2 81.349(19) 6_455 7
Hg3 Hg4 Hg2 111.52(2) 6_455 7
Hg5 Hg4 Hg2 83.03(2) 24_554 7
Hg6 Hg4 Hg2 93.83(2) 34_454 7
Ba2 Hg4 Hg2 85.89(2) 40_454 7
Hg6 Hg4 Hg2 125.88(2) 33_544 7
Hg6 Hg4 Hg2 27.02(2) 23_554 7
Zn2 Hg4 Hg2 0.00(3) 7 7
Hg2 Hg4 Ba1 120.96(4) 3 34_454
Zn2 Hg4 Ba1 120.96(4) 3 34_454
Hg1 Hg4 Ba1 22.42(2) 34_454 34_454
Zn1 Hg4 Ba1 22.42(2) 34_454 34_454
Hg3 Hg4 Ba1 118.36(3) 24_554 34_454
Hg5 Hg4 Ba1 77.73(2) . 34_454
Hg4 Hg4 Ba1 73.948(9) 6_455 34_454
Hg4 Hg4 Ba1 73.948(9) 8 34_454
Hg3 Hg4 Ba1 111.87(2) 22_554 34_454
Ba2 Hg4 Ba1 120.04(3) 3 34_454
Hg5 Hg4 Ba1 29.265(17) 34_454 34_454
Ba1 Hg4 Ba1 127.68(2) 22_554 34_454
Ba2 Hg4 Ba1 58.81(2) 36_454 34_454
Ba2 Hg4 Ba1 58.73(2) 34_454 34_454
Hg6 Hg4 Ba1 168.94(2) 22_554 34_454
Hg2 Hg4 Ba1 152.51(2) 22_554 34_454
Zn2 Hg4 Ba1 152.51(2) 22_554 34_454
Hg4 Hg4 Ba1 70.114(19) 34_454 34_454
Hg2 Hg4 Ba1 92.00(3) 5_455 34_454
Zn2 Hg4 Ba1 92.00(3) 5_455 34_454
Hg3 Hg4 Ba1 100.334(18) . 34_454
Hg6 Hg4 Ba1 133.378(19) 3 34_454
Hg5 Hg4 Ba1 34.809(12) 36_454 34_454
Hg5 Hg4 Ba1 34.785(12) 35_454 34_454
Hg3 Hg4 Ba1 92.476(16) 39_444 34_454
Hg3 Hg4 Ba1 87.997(17) 23_554 34_454
Zn1 Hg4 Ba1 88.654(14) . 34_454
Hg2 Hg4 Ba1 40.17(2) 36_454 34_454
Zn2 Hg4 Ba1 40.17(2) 36_454 34_454
Hg6 Hg4 Ba1 113.328(18) 24_554 34_454
Hg5 Hg4 Ba1 148.877(17) 22_554 34_454
Hg3 Hg4 Ba1 127.173(17) 33_544 34_454
Hg2 Hg4 Ba1 121.54(2) 23_554 34_454
Zn2 Hg4 Ba1 121.54(2) 23_554 34_454
Hg6 Hg4 Ba1 68.419(13) . 34_454
Ba2 Hg4 Ba1 52.138(15) 35_454 34_454
Hg5 Hg4 Ba1 63.841(14) 6_455 34_454
Hg3 Hg4 Ba1 91.845(15) 6_455 34_454
Hg5 Hg4 Ba1 143.343(19) 24_554 34_454
Hg6 Hg4 Ba1 34.087(11) 34_454 34_454
Ba2 Hg4 Ba1 134.862(17) 40_454 34_454
Hg6 Hg4 Ba1 152.642(18) 33_544 34_454
Hg6 Hg4 Ba1 108.128(18) 23_554 34_454
Zn2 Hg4 Ba1 81.47(2) 7 34_454
Hg2 Hg4 Ba1 81.47(2) 7 34_454
Hg2 Hg4 Ba2 76.17(4) 3 7
Zn2 Hg4 Ba2 76.17(4) 3 7
Hg1 Hg4 Ba2 74.50(2) 34_454 7
Zn1 Hg4 Ba2 74.50(2) 34_454 7
Hg3 Hg4 Ba2 129.60(3) 24_554 7
Hg5 Hg4 Ba2 101.10(2) . 7
Hg4 Hg4 Ba2 86.14(2) 6_455 7
Hg4 Hg4 Ba2 27.04(2) 8 7
Hg3 Hg4 Ba2 28.777(19) 22_554 7
Ba2 Hg4 Ba2 140.58(3) 3 7
Hg5 Hg4 Ba2 102.43(2) 34_454 7
Ba1 Hg4 Ba2 65.625(18) 22_554 7
Ba2 Hg4 Ba2 137.98(3) 36_454 7
Ba2 Hg4 Ba2 48.10(2) 34_454 7
Hg6 Hg4 Ba2 87.57(2) 22_554 7
Hg2 Hg4 Ba2 116.29(3) 22_554 7
Zn2 Hg4 Ba2 116.29(3) 22_554 7
Hg4 Hg4 Ba2 144.732(13) 34_454 7
Hg2 Hg4 Ba2 116.74(3) 5_455 7
Zn2 Hg4 Ba2 116.74(3) 5_455 7
Hg3 Hg4 Ba2 59.346(18) . 7
Hg6 Hg4 Ba2 97.11(2) 3 7
Hg5 Hg4 Ba2 95.921(18) 36_454 7
Hg5 Hg4 Ba2 52.379(16) 35_454 7
Hg3 Hg4 Ba2 179.26(2) 39_444 7
Hg3 Hg4 Ba2 59.012(17) 23_554 7
Zn1 Hg4 Ba2 125.16(2) . 7
Hg2 Hg4 Ba2 124.68(3) 36_454 7
Zn2 Hg4 Ba2 124.68(3) 36_454 7
Hg6 Hg4 Ba2 95.724(19) 24_554 7
Hg5 Hg4 Ba2 62.615(17) 22_554 7
Hg3 Hg4 Ba2 144.48(2) 33_544 7
Hg2 Hg4 Ba2 34.81(2) 23_554 7
Zn2 Hg4 Ba2 34.81(2) 23_554 7
Hg6 Hg4 Ba2 79.483(18) . 7
Ba2 Hg4 Ba2 61.869(11) 35_454 7
Hg5 Hg4 Ba2 112.627(19) 6_455 7
Hg3 Hg4 Ba2 144.18(2) 6_455 7
Hg5 Hg4 Ba2 97.742(18) 24_554 7
Hg6 Hg4 Ba2 80.260(16) 34_454 7
Ba2 Hg4 Ba2 61.31(2) 40_454 7
Hg6 Hg4 Ba2 116.25(2) 33_544 7
Hg6 Hg4 Ba2 35.039(14) 23_554 7
Zn2 Hg4 Ba2 32.926(17) 7 7
Hg2 Hg4 Ba2 32.926(17) 7 7
Ba1 Hg4 Ba2 86.786(15) 34_454 7
Hg2 Hg4 Ba2 77.94(5) 3 .
Zn2 Hg4 Ba2 77.94(5) 3 .
Hg1 Hg4 Ba2 77.38(3) 34_454 .
Zn1 Hg4 Ba2 77.38(3) 34_454 .
Hg3 Hg4 Ba2 121.08(3) 24_554 .
Hg5 Hg4 Ba2 25.92(2) . .
Hg4 Hg4 Ba2 124.591(15) 6_455 .
Hg4 Hg4 Ba2 116.684(19) 8 .
Hg3 Hg4 Ba2 111.56(2) 22_554 .
Ba2 Hg4 Ba2 72.09(3) 3 .
Hg5 Hg4 Ba2 26.232(19) 34_454 .
Ba1 Hg4 Ba2 172.73(2) 22_554 .
Ba2 Hg4 Ba2 72.193(17) 36_454 .
Ba2 Hg4 Ba2 61.12(2) 34_454 .
Hg6 Hg4 Ba2 118.32(2) 22_554 .
Hg2 Hg4 Ba2 122.82(3) 22_554 .
Zn2 Hg4 Ba2 122.82(3) 22_554 .
Hg4 Hg4 Ba2 35.620(12) 34_454 .
Hg2 Hg4 Ba2 121.04(3) 5_455 .
Zn2 Hg4 Ba2 121.04(3) 5_455 .
Hg3 Hg4 Ba2 71.085(17) . .
Hg6 Hg4 Ba2 80.204(17) 3 .
Hg5 Hg4 Ba2 83.261(18) 36_454 .
Hg5 Hg4 Ba2 77.976(18) 35_454 .
Hg3 Hg4 Ba2 70.366(17) 39_444 .
Hg3 Hg4 Ba2 142.87(2) 23_554 .
Zn1 Hg4 Ba2 34.584(12) . .
Hg2 Hg4 Ba2 36.225(18) 36_454 .
Zn2 Hg4 Ba2 36.225(18) 36_454 .
Hg6 Hg4 Ba2 150.73(2) 24_554 .
Hg5 Hg4 Ba2 137.76(2) 22_554 .
Hg3 Hg4 Ba2 100.269(18) 33_544 .
Hg2 Hg4 Ba2 129.03(2) 23_554 .
Zn2 Hg4 Ba2 129.03(2) 23_554 .
Hg6 Hg4 Ba2 34.295(15) . .
Ba2 Hg4 Ba2 106.950(17) 35_454 .
Hg5 Hg4 Ba2 100.838(18) 6_455 .
Hg3 Hg4 Ba2 99.003(18) 6_455 .
Hg5 Hg4 Ba2 149.40(2) 24_554 .
Hg6 Hg4 Ba2 33.728(14) 34_454 .
Ba2 Hg4 Ba2 103.696(19) 40_454 .
Hg6 Hg4 Ba2 100.961(18) 33_544 .
Hg6 Hg4 Ba2 144.239(19) 23_554 .
Zn2 Hg4 Ba2 127.56(3) 7 .
Hg2 Hg4 Ba2 127.56(3) 7 .
Ba1 Hg4 Ba2 55.147(15) 34_454 .
Ba2 Hg4 Ba2 109.201(12) 7 .
Hg2 Hg4 Ba1 28.95(4) 3 .
Zn2 Hg4 Ba1 28.95(4) 3 .
Hg1 Hg4 Ba1 118.26(3) 34_454 .
Zn1 Hg4 Ba1 118.26(3) 34_454 .
Hg3 Hg4 Ba1 121.03(3) 24_554 .
Hg5 Hg4 Ba1 23.73(2) . .
Hg4 Hg4 Ba1 173.492(10) 6_455 .
Hg4 Hg4 Ba1 118.37(3) 8 .
Hg3 Hg4 Ba1 75.69(3) 22_554 .
Ba2 Hg4 Ba1 56.54(2) 3 .
Hg5 Hg4 Ba1 74.18(2) 34_454 .
Ba1 Hg4 Ba1 124.22(2) 22_554 .
Ba2 Hg4 Ba1 114.21(3) 36_454 .
Ba2 Hg4 Ba1 63.76(2) 34_454 .
Hg6 Hg4 Ba1 71.276(19) 22_554 .
Hg2 Hg4 Ba1 94.10(3) 22_554 .
Zn2 Hg4 Ba1 94.10(3) 22_554 .
Hg4 Hg4 Ba1 66.09(2) 34_454 .
Hg2 Hg4 Ba1 148.51(3) 5_455 .
Zn2 Hg4 Ba1 148.51(3) 5_455 .
Hg3 Hg4 Ba1 34.16(2) . .
Hg6 Hg4 Ba1 34.006(12) 3 .
Hg5 Hg4 Ba1 132.22(2) 36_454 .
Hg5 Hg4 Ba1 103.808(17) 35_454 .
Hg3 Hg4 Ba1 86.93(2) 39_444 .
Hg3 Hg4 Ba1 150.97(3) 23_554 .
Zn1 Hg4 Ba1 34.24(2) . .
Hg2 Hg4 Ba1 84.23(2) 36_454 .
Zn2 Hg4 Ba1 84.23(2) 36_454 .
Hg6 Hg4 Ba1 146.292(18) 24_554 .
Hg5 Hg4 Ba1 88.38(2) 22_554 .
Hg3 Hg4 Ba1 90.990(18) 33_544 .
Hg2 Hg4 Ba1 89.07(3) 23_554 .
Zn2 Hg4 Ba1 89.07(3) 23_554 .
Hg6 Hg4 Ba1 33.565(10) . .
Ba2 Hg4 Ba1 140.317(18) 35_454 .
Hg5 Hg4 Ba1 147.18(2) 6_455 .
Hg3 Hg4 Ba1 122.20(2) 6_455 .
Hg5 Hg4 Ba1 116.360(17) 24_554 .
Hg6 Hg4 Ba1 66.710(12) 34_454 .
Ba2 Hg4 Ba1 55.488(19) 40_454 .
Hg6 Hg4 Ba1 66.406(13) 33_544 .
Hg6 Hg4 Ba1 115.48(2) 23_554 .
Zn2 Hg4 Ba1 126.14(3) 7 .
Hg2 Hg4 Ba1 126.14(3) 7 .
Ba1 Hg4 Ba1 99.553(11) 34_454 .
Ba2 Hg4 Ba1 93.22(2) 7 .
Ba2 Hg4 Ba1 49.623(17) . .
Hg2 Hg5 Zn2 0.00(9) 3 3
Hg2 Hg5 Zn1 116.14(4) 3 .
Zn2 Hg5 Zn1 116.14(4) 3 .
Hg2 Hg5 Hg5 119.10(6) 3 34_454
Zn2 Hg5 Hg5 119.10(6) 3 34_454
Zn1 Hg5 Hg5 110.92(5) . 34_454
Hg2 Hg5 Hg6 108.03(5) 3 .
Zn2 Hg5 Hg6 108.03(5) 3 .
Zn1 Hg5 Hg6 104.54(4) . .
Hg5 Hg5 Hg6 94.71(2) 34_454 .
Hg2 Hg5 Hg4 54.58(5) 3 .
Zn2 Hg5 Hg4 54.58(5) 3 .
Zn1 Hg5 Hg4 124.44(4) . .
Hg5 Hg5 Hg4 67.67(3) 34_454 .
Hg6 Hg5 Hg4 130.96(4) . .
Hg2 Hg5 Ba2 72.81(4) 3 34_454
Zn2 Hg5 Ba2 72.81(4) 3 34_454
Zn1 Hg5 Ba2 169.30(4) . 34_454
Hg5 Hg5 Ba2 66.57(3) 34_454 34_454
Hg6 Hg5 Ba2 65.96(3) . 34_454
Hg4 Hg5 Ba2 65.05(3) . 34_454
Hg2 Hg5 Ba1 79.55(5) 3 .
Zn2 Hg5 Ba1 79.55(5) 3 .
Zn1 Hg5 Ba1 66.96(4) . .
Hg5 Hg5 Ba1 156.95(3) 34_454 .
Hg6 Hg5 Ba1 65.04(3) . .
Hg4 Hg5 Ba1 133.63(4) . .
Ba2 Hg5 Ba1 110.94(4) 34_454 .
Hg2 Hg5 Hg4 124.09(4) 3 34_454
Zn2 Hg5 Hg4 124.09(4) 3 34_454
Zn1 Hg5 Hg4 54.32(4) . 34_454
Hg5 Hg5 Hg4 61.56(3) 34_454 34_454
Hg6 Hg5 Hg4 127.88(4) . 34_454
Hg4 Hg5 Hg4 84.79(3) . 34_454
Ba2 Hg5 Hg4 126.81(4) 34_454 34_454
Ba1 Hg5 Hg4 121.27(4) . 34_454
Hg2 Hg5 Ba2 173.58(5) 3 .
Zn2 Hg5 Ba2 173.58(5) 3 .
Zn1 Hg5 Ba2 66.50(3) . .
Hg5 Hg5 Ba2 63.30(4) 34_454 .
Hg6 Hg5 Ba2 65.57(3) . .
Hg4 Hg5 Ba2 129.56(4) . .
Ba2 Hg5 Ba2 103.98(4) 34_454 .
Ba1 Hg5 Ba2 96.74(3) . .
Hg4 Hg5 Ba2 62.32(3) 34_454 .
Hg2 Hg5 Ba2 65.56(4) 3 3
Zn2 Hg5 Ba2 65.56(4) 3 3
Zn1 Hg5 Ba2 66.38(3) . 3
Hg5 Hg5 Ba2 103.44(2) 34_454 3
Hg6 Hg5 Ba2 161.62(4) . 3
Hg4 Hg5 Ba2 60.91(3) . 3
Ba2 Hg5 Ba2 124.15(3) 34_454 3
Ba1 Hg5 Ba2 96.59(3) . 3
Hg4 Hg5 Ba2 61.14(3) 34_454 3
Ba2 Hg5 Ba2 120.34(4) . 3
Hg2 Hg5 Hg3 45.25(4) 3 .
Zn2 Hg5 Hg3 45.25(4) 3 .
Zn1 Hg5 Hg3 123.21(4) . .
Hg5 Hg5 Hg3 124.65(4) 34_454 .
Hg6 Hg5 Hg3 62.95(3) . .
Hg4 Hg5 Hg3 89.25(3) . .
Ba2 Hg5 Hg3 58.08(3) 34_454 .
Ba1 Hg5 Hg3 57.53(3) . .
Hg4 Hg5 Hg3 168.66(3) 34_454 .
Ba2 Hg5 Hg3 128.33(3) . .
Ba2 Hg5 Hg3 107.52(3) 3 .
Hg2 Hg5 Hg6 39.40(4) 3 3
Zn2 Hg5 Hg6 39.40(4) 3 3
Zn1 Hg5 Hg6 78.10(3) . 3
Hg5 Hg5 Hg6 150.51(3) 34_454 3
Hg6 Hg5 Hg6 110.51(4) . 3
Hg4 Hg5 Hg6 83.95(3) . 3
Ba2 Hg5 Hg6 109.33(3) 34_454 3
Ba1 Hg5 Hg6 52.512(18) . 3
Hg4 Hg5 Hg6 109.70(3) 34_454 3
Ba2 Hg5 Hg6 140.89(3) . 3
Ba2 Hg5 Hg6 53.06(2) 3 3
Hg3 Hg5 Hg6 59.95(2) . 3
Hg2 Hg5 Hg6 125.38(4) 3 34_454
Zn2 Hg5 Hg6 125.38(4) 3 34_454
Zn1 Hg5 Hg6 118.05(3) . 34_454
Hg5 Hg5 Hg6 43.122(15) 34_454 34_454
Hg6 Hg5 Hg6 51.61(3) . 34_454
Hg4 Hg5 Hg6 97.90(3) . 34_454
Ba2 Hg5 Hg6 52.58(3) 34_454 34_454
Ba1 Hg5 Hg6 115.96(2) . 34_454
Hg4 Hg5 Hg6 93.41(3) 34_454 34_454
Ba2 Hg5 Hg6 51.55(2) . 34_454
Ba2 Hg5 Hg6 146.55(3) 3 34_454
Hg3 Hg5 Hg6 96.97(3) . 34_454
Hg6 Hg5 Hg6 156.88(3) 3 34_454
Hg2 Hg5 Hg5 78.41(4) 3 3
Zn2 Hg5 Hg5 78.41(4) 3 3
Zn1 Hg5 Hg5 38.31(2) . 3
Hg5 Hg5 Hg5 141.89(2) 34_454 3
Hg6 Hg5 Hg5 112.50(3) . 3
Hg4 Hg5 Hg5 107.83(3) . 3
Ba2 Hg5 Hg5 148.41(3) 34_454 3
Ba1 Hg5 Hg5 49.88(2) . 3
Hg4 Hg5 Hg5 80.480(19) 34_454 3
Ba2 Hg5 Hg5 103.29(3) . 3
Ba2 Hg5 Hg5 50.21(3) 3 3
Hg3 Hg5 Hg5 92.22(2) . 3
Hg6 Hg5 Hg5 39.786(18) 3 3
Hg6 Hg5 Hg5 152.77(3) 34_454 3
Hg2 Hg5 Hg5 127.62(5) 3 2
Zn2 Hg5 Hg5 127.62(5) 3 2
Zn1 Hg5 Hg5 38.31(2) . 2
Hg5 Hg5 Hg5 113.28(4) 34_454 2
Hg6 Hg5 Hg5 66.23(3) . 2
Hg4 Hg5 Hg5 162.70(3) . 2
Ba2 Hg5 Hg5 131.96(3) 34_454 2
Ba1 Hg5 Hg5 49.88(2) . 2
Hg4 Hg5 Hg5 81.103(18) 34_454 2
Ba2 Hg5 Hg5 50.38(3) . 2
Ba2 Hg5 Hg5 103.15(3) 3 2
Hg3 Hg5 Hg5 102.850(19) . 2
Hg6 Hg5 Hg5 91.391(18) 3 2
Hg6 Hg5 Hg5 92.91(3) 34_454 2
Hg5 Hg5 Hg5 60.000(1) 3 2
Hg2 Hg5 Zn2 127.99(7) 3 .
Zn2 Hg5 Zn2 127.99(7) 3 .
Zn1 Hg5 Zn2 72.34(3) . .
Hg5 Hg5 Zn2 101.24(3) 34_454 .
Hg6 Hg5 Zn2 32.64(3) . .
Hg4 Hg5 Zn2 161.84(4) . .
Ba2 Hg5 Zn2 97.66(3) 34_454 .
Ba1 Hg5 Zn2 55.81(3) . .
Hg4 Hg5 Zn2 102.88(3) 34_454 .
Ba2 Hg5 Zn2 46.27(3) . .
Ba2 Hg5 Zn2 137.20(4) 3 .
Hg3 Hg5 Zn2 85.64(3) . .
Hg6 Hg5 Zn2 108.24(3) 3 .
Hg6 Hg5 Zn2 65.55(3) 34_454 .
Hg5 Hg5 Zn2 89.80(3) 3 .
Hg5 Hg5 Zn2 34.34(3) 2 .
Hg2 Hg5 Zn1 85.15(4) 3 34_454
Zn2 Hg5 Zn1 85.15(4) 3 34_454
Zn1 Hg5 Zn1 135.65(4) . 34_454
Hg5 Hg5 Zn1 34.03(3) 34_454 34_454
Hg6 Hg5 Zn1 104.55(3) . 34_454
Hg4 Hg5 Zn1 37.84(3) . 34_454
Ba2 Hg5 Zn1 47.65(2) 34_454 34_454
Ba1 Hg5 Zn1 157.18(4) . 34_454
Hg4 Hg5 Zn1 81.38(2) 34_454 34_454
Ba2 Hg5 Zn1 96.78(3) . 34_454
Ba2 Hg5 Zn1 92.32(3) 3 34_454
Hg3 Hg5 Zn1 99.74(2) . 34_454
Hg6 Hg5 Zn1 120.72(3) 3 34_454
Hg6 Hg5 Zn1 60.68(2) 34_454 34_454
Hg5 Hg5 Zn1 142.52(3) 3 34_454
Hg5 Hg5 Zn1 147.13(3) 2 34_454
Zn2 Hg5 Zn1 126.23(4) . 34_454
Hg2 Hg5 Hg1 85.15(4) 3 34_454
Zn2 Hg5 Hg1 85.15(4) 3 34_454
Zn1 Hg5 Hg1 135.65(4) . 34_454
Hg5 Hg5 Hg1 34.03(3) 34_454 34_454
Hg6 Hg5 Hg1 104.55(3) . 34_454
Hg4 Hg5 Hg1 37.84(3) . 34_454
Ba2 Hg5 Hg1 47.65(2) 34_454 34_454
Ba1 Hg5 Hg1 157.18(4) . 34_454
Hg4 Hg5 Hg1 81.38(2) 34_454 34_454
Ba2 Hg5 Hg1 96.78(3) . 34_454
Ba2 Hg5 Hg1 92.32(3) 3 34_454
Hg3 Hg5 Hg1 99.74(2) . 34_454
Hg6 Hg5 Hg1 120.72(3) 3 34_454
Hg6 Hg5 Hg1 60.68(2) 34_454 34_454
Hg5 Hg5 Hg1 142.52(3) 3 34_454
Hg5 Hg5 Hg1 147.13(3) 2 34_454
Zn2 Hg5 Hg1 126.23(4) . 34_454
Zn1 Hg5 Hg1 0.000(11) 34_454 34_454
Hg2 Hg5 Hg3 28.15(4) 3 22_554
Zn2 Hg5 Hg3 28.15(4) 3 22_554
Zn1 Hg5 Hg3 143.97(3) . 22_554
Hg5 Hg5 Hg3 95.51(4) 34_454 22_554
Hg6 Hg5 Hg3 96.91(3) . 22_554
Hg4 Hg5 Hg3 44.29(2) . 22_554
Ba2 Hg5 Hg3 45.66(2) 34_454 22_554
Ba1 Hg5 Hg3 97.72(3) . 22_554
Hg4 Hg5 Hg3 128.80(3) 34_454 22_554
Ba2 Hg5 Hg3 149.52(3) . 22_554
Ba2 Hg5 Hg3 84.38(3) 3 22_554
Hg3 Hg5 Hg3 45.07(3) . 22_554
Hg6 Hg5 Hg3 67.30(2) 3 22_554
Hg6 Hg5 Hg3 97.97(2) 34_454 22_554
Hg5 Hg5 Hg3 106.56(3) 3 22_554
Hg5 Hg5 Hg3 147.026(16) 2 22_554
Zn2 Hg5 Hg3 127.26(3) . 22_554
Zn1 Hg5 Hg3 62.23(2) 34_454 22_554
Hg1 Hg5 Hg3 62.23(2) 34_454 22_554
Hg2 Hg5 Zn2 77.45(5) 3 44_445
Zn2 Hg5 Zn2 77.45(5) 3 44_445
Zn1 Hg5 Zn2 127.08(4) . 44_445
Hg5 Hg5 Zn2 102.87(3) 34_454 44_445
Hg6 Hg5 Zn2 31.68(3) . 44_445
Hg4 Hg5 Zn2 105.44(3) . 44_445
Ba2 Hg5 Zn2 46.82(3) 34_454 44_445
Ba1 Hg5 Zn2 66.12(4) . 44_445
Hg4 Hg5 Zn2 157.13(3) 34_454 44_445
Ba2 Hg5 Zn2 96.28(3) . 44_445
Ba2 Hg5 Zn2 141.70(4) 3 44_445
Hg3 Hg5 Zn2 34.20(2) . 44_445
Hg6 Hg5 Zn2 91.93(3) 3 44_445
Hg6 Hg5 Zn2 65.29(2) 34_454 44_445
Hg5 Hg5 Zn2 114.36(2) 3 44_445
Hg5 Hg5 Zn2 91.32(3) 2 44_445
Zn2 Hg5 Zn2 61.79(2) . 44_445
Zn1 Hg5 Zn2 94.16(3) 34_454 44_445
Hg1 Hg5 Zn2 94.16(3) 34_454 44_445
Hg3 Hg5 Zn2 65.81(2) 22_554 44_445
Hg2 Hg5 Hg2 77.45(5) 3 44_445
Zn2 Hg5 Hg2 77.45(5) 3 44_445
Zn1 Hg5 Hg2 127.08(4) . 44_445
Hg5 Hg5 Hg2 102.87(3) 34_454 44_445
Hg6 Hg5 Hg2 31.68(3) . 44_445
Hg4 Hg5 Hg2 105.44(3) . 44_445
Ba2 Hg5 Hg2 46.82(3) 34_454 44_445
Ba1 Hg5 Hg2 66.12(4) . 44_445
Hg4 Hg5 Hg2 157.13(3) 34_454 44_445
Ba2 Hg5 Hg2 96.28(3) . 44_445
Ba2 Hg5 Hg2 141.70(4) 3 44_445
Hg3 Hg5 Hg2 34.20(2) . 44_445
Hg6 Hg5 Hg2 91.93(3) 3 44_445
Hg6 Hg5 Hg2 65.29(2) 34_454 44_445
Hg5 Hg5 Hg2 114.36(2) 3 44_445
Hg5 Hg5 Hg2 91.32(3) 2 44_445
Zn2 Hg5 Hg2 61.79(2) . 44_445
Zn1 Hg5 Hg2 94.16(3) 34_454 44_445
Hg1 Hg5 Hg2 94.16(3) 34_454 44_445
Hg3 Hg5 Hg2 65.81(2) 22_554 44_445
Zn2 Hg5 Hg2 0.00(2) 44_445 44_445
Hg2 Hg5 Zn2 136.30(5) 3 36_454
Zn2 Hg5 Zn2 136.30(5) 3 36_454
Zn1 Hg5 Zn2 81.67(3) . 36_454
Hg5 Hg5 Zn2 29.33(4) 34_454 36_454
Hg6 Hg5 Zn2 104.75(4) . 36_454
Hg4 Hg5 Zn2 82.11(3) . 36_454
Ba2 Hg5 Zn2 95.72(4) 34_454 36_454
Ba1 Hg5 Zn2 141.65(4) . 36_454
Hg4 Hg5 Zn2 34.66(3) 34_454 36_454
Ba2 Hg5 Zn2 48.81(3) . 36_454
Ba2 Hg5 Zn2 90.09(3) 3 36_454
Hg3 Hg5 Zn2 153.49(3) . 36_454
Hg6 Hg5 Zn2 142.67(3) 3 36_454
Hg6 Hg5 Zn2 59.87(3) 34_454 36_454
Hg5 Hg5 Zn2 114.27(3) 3 36_454
Hg5 Hg5 Zn2 91.80(2) 2 36_454
Zn2 Hg5 Zn2 94.82(2) . 36_454
Zn1 Hg5 Zn2 58.92(2) 34_454 36_454
Hg1 Hg5 Zn2 58.92(2) 34_454 36_454
Hg3 Hg5 Zn2 120.55(3) 22_554 36_454
Zn2 Hg5 Zn2 125.15(4) 44_445 36_454
Hg2 Hg5 Zn2 125.15(4) 44_445 36_454
Hg2 Hg5 Hg2 136.30(5) 3 36_454
Zn2 Hg5 Hg2 136.30(5) 3 36_454
Zn1 Hg5 Hg2 81.67(3) . 36_454
Hg5 Hg5 Hg2 29.33(4) 34_454 36_454
Hg6 Hg5 Hg2 104.75(4) . 36_454
Hg4 Hg5 Hg2 82.11(3) . 36_454
Ba2 Hg5 Hg2 95.72(4) 34_454 36_454
Ba1 Hg5 Hg2 141.65(4) . 36_454
Hg4 Hg5 Hg2 34.66(3) 34_454 36_454
Ba2 Hg5 Hg2 48.81(3) . 36_454
Ba2 Hg5 Hg2 90.09(3) 3 36_454
Hg3 Hg5 Hg2 153.49(3) . 36_454
Hg6 Hg5 Hg2 142.67(3) 3 36_454
Hg6 Hg5 Hg2 59.87(3) 34_454 36_454
Hg5 Hg5 Hg2 114.27(3) 3 36_454
Hg5 Hg5 Hg2 91.80(2) 2 36_454
Zn2 Hg5 Hg2 94.82(2) . 36_454
Zn1 Hg5 Hg2 58.92(2) 34_454 36_454
Hg1 Hg5 Hg2 58.92(2) 34_454 36_454
Hg3 Hg5 Hg2 120.55(3) 22_554 36_454
Zn2 Hg5 Hg2 125.15(4) 44_445 36_454
Hg2 Hg5 Hg2 125.15(4) 44_445 36_454
Zn2 Hg5 Hg2 0.00(6) 36_454 36_454
Hg2 Hg5 Ba2 96.37(5) 3 36_454
Zn2 Hg5 Ba2 96.37(5) 3 36_454
Zn1 Hg5 Ba2 95.05(4) . 36_454
Hg5 Hg5 Ba2 42.353(15) 34_454 36_454
Hg6 Hg5 Ba2 137.05(3) . 36_454
Hg4 Hg5 Ba2 44.50(2) . 36_454
Ba2 Hg5 Ba2 89.50(4) 34_454 36_454
Ba1 Hg5 Ba2 156.47(3) . 36_454
Hg4 Hg5 Ba2 43.09(2) 34_454 36_454
Ba2 Hg5 Ba2 89.10(2) . 36_454
Ba2 Hg5 Ba2 61.21(3) 3 36_454
Hg3 Hg5 Ba2 133.23(3) . 36_454
Hg6 Hg5 Ba2 110.75(2) 3 36_454
Hg6 Hg5 Ba2 85.44(2) 34_454 36_454
Hg5 Hg5 Ba2 106.60(2) 3 36_454
Hg5 Hg5 Ba2 123.742(17) 2 36_454
Zn2 Hg5 Ba2 135.26(3) . 36_454
Zn1 Hg5 Ba2 41.903(15) 34_454 36_454
Hg1 Hg5 Ba2 41.903(15) 34_454 36_454
Hg3 Hg5 Ba2 88.23(2) 22_554 36_454
Zn2 Hg5 Ba2 136.03(3) 44_445 36_454
Hg2 Hg5 Ba2 136.03(3) 44_445 36_454
Zn2 Hg5 Ba2 40.45(2) 36_454 36_454
Hg2 Hg5 Ba2 40.45(2) 36_454 36_454
Hg2 Hg5 Hg6 21.46(3) 3 22_554
Zn2 Hg5 Hg6 21.46(3) 3 22_554
Zn1 Hg5 Hg6 103.10(2) . 22_554
Hg5 Hg5 Hg6 113.64(3) 34_454 22_554
Hg6 Hg5 Hg6 129.30(4) . 22_554
Hg4 Hg5 Hg6 46.15(2) . 22_554
Ba2 Hg5 Hg6 87.18(3) 34_454 22_554
Ba1 Hg5 Hg6 88.64(2) . 22_554
Hg4 Hg5 Hg6 102.77(2) 34_454 22_554
Ba2 Hg5 Hg6 164.80(3) . 22_554
Ba2 Hg5 Hg6 44.66(2) 3 22_554
Hg3 Hg5 Hg6 66.35(2) . 22_554
Hg6 Hg5 Hg6 37.88(2) 3 22_554
Hg6 Hg5 Hg6 137.50(2) 34_454 22_554
Hg5 Hg5 Hg6 69.51(2) 3 22_554
Hg5 Hg5 Hg6 128.04(2) 2 22_554
Zn2 Hg5 Hg6 143.55(3) . 22_554
Zn1 Hg5 Hg6 83.01(2) 34_454 22_554
Hg1 Hg5 Hg6 83.01(2) 34_454 22_554
Hg3 Hg5 Hg6 42.041(17) 22_554 22_554
Zn2 Hg5 Hg6 98.90(3) 44_445 22_554
Hg2 Hg5 Hg6 98.90(3) 44_445 22_554
Zn2 Hg5 Hg6 120.74(3) 36_454 22_554
Hg2 Hg5 Hg6 120.74(3) 36_454 22_554
Ba2 Hg5 Hg6 80.585(19) 36_454 22_554
Hg2 Hg5 Hg4 141.04(4) 3 29_445
Zn2 Hg5 Hg4 141.04(4) 3 29_445
Zn1 Hg5 Hg4 26.82(2) . 29_445
Hg5 Hg5 Hg4 85.80(4) 34_454 29_445
Hg6 Hg5 Hg4 98.27(3) . 29_445
Hg4 Hg5 Hg4 123.89(3) . 29_445
Ba2 Hg5 Hg4 145.73(3) 34_454 29_445
Ba1 Hg5 Hg4 86.42(3) . 29_445
Hg4 Hg5 Hg4 39.63(2) 34_454 29_445
Ba2 Hg5 Hg4 42.99(2) . 29_445
Ba2 Hg5 Hg4 80.41(3) 3 29_445
Hg3 Hg5 Hg4 143.42(3) . 29_445
Hg6 Hg5 Hg4 104.67(2) 3 29_445
Hg6 Hg5 Hg4 93.45(2) 34_454 29_445
Hg5 Hg5 Hg4 64.981(12) 3 29_445
Hg5 Hg5 Hg4 41.481(12) 2 29_445
Zn2 Hg5 Hg4 67.11(3) . 29_445
Zn1 Hg5 Hg4 115.85(2) 34_454 29_445
Hg1 Hg5 Hg4 115.85(2) 34_454 29_445
Hg3 Hg5 Hg4 164.61(2) 22_554 29_445
Zn2 Hg5 Hg4 128.90(3) 44_445 29_445
Hg2 Hg5 Hg4 128.90(3) 44_445 29_445
Zn2 Hg5 Hg4 57.47(3) 36_454 29_445
Hg2 Hg5 Hg4 57.47(3) 36_454 29_445
Ba2 Hg5 Hg4 82.41(2) 36_454 29_445
Hg6 Hg5 Hg4 123.75(2) 22_554 29_445
Hg2 Hg5 Hg4 104.80(4) 3 33_544
Zn2 Hg5 Hg4 104.80(4) 3 33_544
Zn1 Hg5 Hg4 26.08(2) . 33_544
Hg5 Hg5 Hg4 100.76(3) 34_454 33_544
Hg6 Hg5 Hg4 130.30(4) . 33_544
Hg4 Hg5 Hg4 98.47(2) . 33_544
Ba2 Hg5 Hg4 161.75(3) 34_454 33_544
Ba1 Hg5 Hg4 85.91(3) . 33_544
Hg4 Hg5 Hg4 39.23(2) 34_454 33_544
Ba2 Hg5 Hg4 80.01(3) . 33_544
Ba2 Hg5 Hg4 43.55(2) 3 33_544
Hg3 Hg5 Hg4 133.02(2) . 33_544
Hg6 Hg5 Hg4 74.811(18) 3 33_544
Hg6 Hg5 Hg4 127.18(2) 34_454 33_544
Hg5 Hg5 Hg4 41.259(12) 3 33_544
Hg5 Hg5 Hg4 64.237(13) 2 33_544
Zn2 Hg5 Hg4 97.75(3) . 33_544
Zn1 Hg5 Hg4 114.54(2) 34_454 33_544
Hg1 Hg5 Hg4 114.54(2) 34_454 33_544
Hg3 Hg5 Hg4 127.66(2) 22_554 33_544
Zn2 Hg5 Hg4 151.28(3) 44_445 33_544
Hg2 Hg5 Hg4 151.28(3) 44_445 33_544
Zn2 Hg5 Hg4 73.27(3) 36_454 33_544
Hg2 Hg5 Hg4 73.27(3) 36_454 33_544
Ba2 Hg5 Hg4 72.64(2) 36_454 33_544
Hg6 Hg5 Hg4 86.233(18) 22_554 33_544
Hg4 Hg5 Hg4 37.532(14) 29_445 33_544
Hg2 Hg5 Hg6 100.73(4) 3 44_445
Zn2 Hg5 Hg6 100.73(4) 3 44_445
Zn1 Hg5 Hg6 129.49(3) . 44_445
Hg5 Hg5 Hg6 75.058(18) 34_454 44_445
Hg6 Hg5 Hg6 27.58(2) . 44_445
Hg4 Hg5 Hg6 104.64(2) . 44_445
Ba2 Hg5 Hg6 40.15(2) 34_454 44_445
Ba1 Hg5 Hg6 88.79(3) . 44_445
Hg4 Hg5 Hg6 128.08(3) 34_454 44_445
Ba2 Hg5 Hg6 73.82(2) . 44_445
Ba2 Hg5 Hg6 163.85(3) 3 44_445
Hg3 Hg5 Hg6 62.83(2) . 44_445
Hg6 Hg5 Hg6 121.93(3) 3 44_445
Hg6 Hg5 Hg6 35.245(14) 34_454 44_445
Hg5 Hg5 Hg6 138.452(19) 3 44_445
Hg5 Hg5 Hg6 91.98(3) 2 44_445
Zn2 Hg5 Hg6 57.64(2) . 44_445
Zn1 Hg5 Hg6 77.461(18) 34_454 44_445
Hg1 Hg5 Hg6 77.461(18) 34_454 44_445
Hg3 Hg5 Hg6 79.810(19) 22_554 44_445
Zn2 Hg5 Hg6 30.05(2) 44_445 44_445
Hg2 Hg5 Hg6 30.05(2) 44_445 44_445
Zn2 Hg5 Hg6 95.11(3) 36_454 44_445
Hg2 Hg5 Hg6 95.11(3) 36_454 44_445
Ba2 Hg5 Hg6 114.70(2) 36_454 44_445
Hg6 Hg5 Hg6 120.66(2) 22_554 44_445
Hg4 Hg5 Hg6 115.21(2) 29_445 44_445
Hg4 Hg5 Hg6 152.48(2) 33_544 44_445
Hg2 Hg5 Hg6 133.63(4) 3 17_455
Zn2 Hg5 Hg6 133.63(4) 3 17_455
Zn1 Hg5 Hg6 95.25(2) . 17_455
Hg5 Hg5 Hg6 74.21(2) 34_454 17_455
Hg6 Hg5 Hg6 27.09(2) . 17_455
Hg4 Hg5 Hg6 132.18(3) . 17_455
Ba2 Hg5 Hg6 74.05(2) 34_454 17_455
Ba1 Hg5 Hg6 83.040(19) . 17_455
Hg4 Hg5 Hg6 101.68(3) 34_454 17_455
Ba2 Hg5 Hg6 40.18(2) . 17_455
Ba2 Hg5 Hg6 159.72(3) 3 17_455
Hg3 Hg5 Hg6 89.47(3) . 17_455
Hg6 Hg5 Hg6 134.33(3) 3 17_455
Hg6 Hg5 Hg6 35.061(14) 34_454 17_455
Hg5 Hg5 Hg6 119.99(2) 3 17_455
Hg5 Hg5 Hg6 61.23(2) 2 17_455
Zn2 Hg5 Hg6 30.57(3) . 17_455
Zn1 Hg5 Hg6 95.68(2) 34_454 17_455
Hg1 Hg5 Hg6 95.68(2) 34_454 17_455
Hg3 Hg5 Hg6 115.83(2) 22_554 17_455
Zn2 Hg5 Hg6 56.22(2) 44_445 17_455
Hg2 Hg5 Hg6 56.22(2) 44_445 17_455
Zn2 Hg5 Hg6 78.27(2) 36_454 17_455
Hg2 Hg5 Hg6 78.27(2) 36_454 17_455
Ba2 Hg5 Hg6 114.85(2) 36_454 17_455
Hg6 Hg5 Hg6 155.02(3) 22_554 17_455
Hg4 Hg5 Hg6 79.322(17) 29_445 17_455
Hg4 Hg5 Hg6 116.44(2) 33_544 17_455
Hg6 Hg5 Hg6 36.044(19) 44_445 17_455
Hg2 Hg5 Hg4 77.77(4) 3 43_445
Zn2 Hg5 Hg4 77.77(4) 3 43_445
Zn1 Hg5 Hg4 99.37(4) . 43_445
Hg5 Hg5 Hg4 129.573(15) 34_454 43_445
Hg6 Hg5 Hg4 37.51(2) . 43_445
Hg4 Hg5 Hg4 124.71(3) . 43_445
Ba2 Hg5 Hg4 76.20(3) 34_454 43_445
Ba1 Hg5 Hg4 36.10(3) . 43_445
Hg4 Hg5 Hg4 150.14(3) 34_454 43_445
Ba2 Hg5 Hg4 96.13(3) . 43_445
Ba2 Hg5 Hg4 125.75(3) 3 43_445
Hg3 Hg5 Hg4 35.736(19) . 43_445
Hg6 Hg5 Hg4 73.09(2) 3 43_445
Hg6 Hg5 Hg4 87.308(18) 34_454 43_445
Hg5 Hg5 Hg4 85.334(12) 3 43_445
Hg5 Hg5 Hg4 69.058(13) 2 43_445
Zn2 Hg5 Hg4 50.67(2) . 43_445
Zn1 Hg5 Hg4 123.849(19) 34_454 43_445
Hg1 Hg5 Hg4 123.849(19) 34_454 43_445
Hg3 Hg5 Hg4 80.425(19) 22_554 43_445
Zn2 Hg5 Hg4 30.08(3) 44_445 43_445
Hg2 Hg5 Hg4 30.08(3) 44_445 43_445
Zn2 Hg5 Hg4 141.66(3) 36_454 43_445
Hg2 Hg5 Hg4 141.66(3) 36_454 43_445
Ba2 Hg5 Hg4 165.56(2) 36_454 43_445
Hg6 Hg5 Hg4 96.56(2) 22_554 43_445
Hg4 Hg5 Hg4 110.514(16) 29_445 43_445
Hg4 Hg5 Hg4 121.48(2) 33_544 43_445
Hg6 Hg5 Hg4 54.657(14) 44_445 43_445
Hg6 Hg5 Hg4 63.427(17) 17_455 43_445
Hg2 Hg5 Hg3 61.49(4) 3 24_554
Zn2 Hg5 Hg3 61.49(4) 3 24_554
Zn1 Hg5 Hg3 98.50(3) . 24_554
Hg5 Hg5 Hg3 75.631(18) 34_454 24_554
Hg6 Hg5 Hg3 156.92(3) . 24_554
Hg4 Hg5 Hg3 25.959(18) . 24_554
Ba2 Hg5 Hg3 90.97(3) 34_454 24_554
Ba1 Hg5 Hg3 127.26(2) . 24_554
Hg4 Hg5 Hg3 66.08(2) 34_454 24_554
Ba2 Hg5 Hg3 124.58(3) . 24_554
Ba2 Hg5 Hg3 36.72(2) 3 24_554
Hg3 Hg5 Hg3 105.05(2) . 24_554
Hg6 Hg5 Hg3 75.26(2) 3 24_554
Hg6 Hg5 Hg3 115.39(2) 34_454 24_554
Hg5 Hg5 Hg3 86.51(2) 3 24_554
Hg5 Hg5 Hg3 136.81(2) 2 24_554
Zn2 Hg5 Hg3 168.80(3) . 24_554
Zn1 Hg5 Hg3 56.124(19) 34_454 24_554
Hg1 Hg5 Hg3 56.124(19) 34_454 24_554
Hg3 Hg5 Hg3 63.94(2) 22_554 24_554
Zn2 Hg5 Hg3 129.26(3) 44_445 24_554
Hg2 Hg5 Hg3 129.26(3) 44_445 24_554
Zn2 Hg5 Hg3 77.15(2) 36_454 24_554
Hg2 Hg5 Hg3 77.15(2) 36_454 24_554
Ba2 Hg5 Hg3 37.181(17) 36_454 24_554
Hg6 Hg5 Hg3 43.597(16) 22_554 24_554
Hg4 Hg5 Hg3 101.79(2) 29_445 24_554
Hg4 Hg5 Hg3 72.615(18) 33_544 24_554
Hg6 Hg5 Hg3 130.12(2) 44_445 24_554
Hg6 Hg5 Hg3 149.66(2) 17_455 24_554
Hg4 Hg5 Hg3 139.26(2) 43_445 24_554
Hg2 Hg5 Hg3 96.86(4) 3 39_444
Zn2 Hg5 Hg3 96.86(4) 3 39_444
Zn1 Hg5 Hg3 60.78(3) . 39_444
Hg5 Hg5 Hg3 74.46(2) 34_454 39_444
Hg6 Hg5 Hg3 155.01(4) . 39_444
Hg4 Hg5 Hg3 66.27(2) . 39_444
Ba2 Hg5 Hg3 125.95(3) 34_454 39_444
Ba1 Hg5 Hg3 119.16(3) . 39_444
Hg4 Hg5 Hg3 27.316(18) 34_454 39_444
Ba2 Hg5 Hg3 89.52(3) . 39_444
Ba2 Hg5 Hg3 35.08(2) 3 39_444
Hg3 Hg5 Hg3 141.57(3) . 39_444
Hg6 Hg5 Hg3 87.24(2) 3 39_444
Hg6 Hg5 Hg3 114.71(2) 34_454 39_444
Hg5 Hg5 Hg3 69.729(17) 3 39_444
Hg5 Hg5 Hg3 96.934(13) 2 39_444
Zn2 Hg5 Hg3 126.23(3) . 39_444
Zn1 Hg5 Hg3 79.240(17) 34_454 39_444
Hg1 Hg5 Hg3 79.240(17) 34_454 39_444
Hg3 Hg5 Hg3 106.377(15) 22_554 39_444
Zn2 Hg5 Hg3 171.72(3) 44_445 39_444
Hg2 Hg5 Hg3 171.72(3) 44_445 39_444
Zn2 Hg5 Hg3 55.46(3) 36_454 39_444
Hg2 Hg5 Hg3 55.46(3) 36_454 39_444
Ba2 Hg5 Hg3 37.823(18) 36_454 39_444
Hg6 Hg5 Hg3 75.474(19) 22_554 39_444
Hg4 Hg5 Hg3 59.140(16) 29_445 39_444
Hg4 Hg5 Hg3 35.802(15) 33_544 39_444
Hg6 Hg5 Hg3 149.33(2) 44_445 39_444
Hg6 Hg5 Hg3 128.96(2) 17_455 39_444
Hg4 Hg5 Hg3 155.06(2) 43_445 39_444
Hg3 Hg5 Hg3 42.65(2) 24_554 39_444
Hg2 Hg5 Hg4 56.85(4) 3 8
Zn2 Hg5 Hg4 56.85(4) 3 8
Zn1 Hg5 Hg4 154.63(3) . 8
Hg5 Hg5 Hg4 63.87(3) 34_454 8
Hg6 Hg5 Hg4 100.69(3) . 8
Hg4 Hg5 Hg4 30.27(2) . 8
Ba2 Hg5 Hg4 34.82(2) 34_454 8
Ba1 Hg5 Hg4 128.09(4) . 8
Hg4 Hg5 Hg4 106.94(2) 34_454 8
Ba2 Hg5 Hg4 123.51(3) . 8
Ba2 Hg5 Hg4 90.06(2) 3 8
Hg3 Hg5 Hg4 71.34(2) . 8
Hg6 Hg5 Hg4 95.60(2) 3 8
Hg6 Hg5 Hg4 76.330(19) 34_454 8
Hg5 Hg5 Hg4 130.87(3) 3 8
Hg5 Hg5 Hg4 166.73(2) 2 8
Zn2 Hg5 Hg4 132.39(3) . 8
Zn1 Hg5 Hg4 30.634(18) 34_454 8
Hg1 Hg5 Hg4 30.634(18) 34_454 8
Hg3 Hg5 Hg4 31.706(13) 22_554 8
Zn2 Hg5 Hg4 77.21(2) 44_445 8
Hg2 Hg5 Hg4 77.21(2) 44_445 8
Zn2 Hg5 Hg4 89.46(3) 36_454 8
Hg2 Hg5 Hg4 89.46(3) 36_454 8
Ba2 Hg5 Hg4 63.902(18) 36_454 8
Hg6 Hg5 Hg4 61.443(15) 22_554 8
Hg4 Hg5 Hg4 145.22(2) 29_445 8
Hg4 Hg5 Hg4 128.56(2) 33_544 8
Hg6 Hg5 Hg4 74.751(17) 44_445 8
Hg6 Hg5 Hg4 106.204(18) 17_455 8
Hg4 Hg5 Hg4 102.231(18) 43_445 8
Hg3 Hg5 Hg4 56.233(14) 24_554 8
Hg3 Hg5 Hg4 94.659(18) 39_444 8
Hg2 Hg5 Hg4 49.04(5) 3 42_454
Zn2 Hg5 Hg4 49.04(5) 3 42_454
Zn1 Hg5 Hg4 95.62(4) . 42_454
Hg5 Hg5 Hg4 152.62(4) 34_454 42_454
Hg6 Hg5 Hg4 71.38(3) . 42_454
Hg4 Hg5 Hg4 103.20(3) . 42_454
Ba2 Hg5 Hg4 86.10(3) 34_454 42_454
Ba1 Hg5 Hg4 33.58(3) . 42_454
Hg4 Hg5 Hg4 145.38(2) 34_454 42_454
Ba2 Hg5 Hg4 125.87(3) . 42_454
Ba2 Hg5 Hg4 93.05(3) 3 42_454
Hg3 Hg5 Hg4 28.020(17) . 42_454
Hg6 Hg5 Hg4 40.035(18) 3 42_454
Hg6 Hg5 Hg4 118.14(2) 34_454 42_454
Hg5 Hg5 Hg4 64.957(12) 3 42_454
Hg5 Hg5 Hg4 83.269(11) 2 42_454
Zn2 Hg5 Hg4 79.94(3) . 42_454
Zn1 Hg5 Hg4 125.19(2) 34_454 42_454
Hg1 Hg5 Hg4 125.19(2) 34_454 42_454
Hg3 Hg5 Hg4 64.137(17) 22_554 42_454
Zn2 Hg5 Hg4 53.19(2) 44_445 42_454
Hg2 Hg5 Hg4 53.19(2) 44_445 42_454
Zn2 Hg5 Hg4 174.65(2) 36_454 42_454
Hg2 Hg5 Hg4 174.65(2) 36_454 42_454
Ba2 Hg5 Hg4 144.77(2) 36_454 42_454
Hg6 Hg5 Hg4 64.303(19) 22_554 42_454
Hg4 Hg5 Hg4 118.837(19) 29_445 42_454
Hg4 Hg5 Hg4 106.210(16) 33_544 42_454
Hg6 Hg5 Hg4 83.022(19) 44_445 42_454
Hg6 Hg5 Hg4 97.459(19) 17_455 42_454
Hg4 Hg5 Hg4 34.062(16) 43_445 42_454
Hg3 Hg5 Hg4 107.889(19) 24_554 42_454
Hg3 Hg5 Hg4 127.07(2) 39_444 42_454
Hg4 Hg5 Hg4 94.86(2) 8 42_454
Hg2 Hg5 Hg3 154.44(4) 3 37_444
Zn2 Hg5 Hg3 154.44(4) 3 37_444
Zn1 Hg5 Hg3 57.15(3) . 37_444
Hg5 Hg5 Hg3 54.87(3) 34_454 37_444
Hg6 Hg5 Hg3 97.44(3) . 37_444
Hg4 Hg5 Hg3 106.46(3) . 37_444
Ba2 Hg5 Hg3 117.52(3) 34_454 37_444
Ba1 Hg5 Hg3 114.30(3) . 37_444
Hg4 Hg5 Hg3 30.501(18) 34_454 37_444
Ba2 Hg5 Hg3 31.98(2) . 37_444
Ba2 Hg5 Hg3 90.75(3) 3 37_444
Hg3 Hg5 Hg3 160.31(2) . 37_444
Hg6 Hg5 Hg3 132.10(2) 3 37_444
Hg6 Hg5 Hg3 69.646(17) 34_454 37_444
Hg5 Hg5 Hg3 94.071(14) 3 37_444
Hg5 Hg5 Hg3 64.833(15) 2 37_444
Zn2 Hg5 Hg3 75.75(3) . 37_444
Zn1 Hg5 Hg3 86.45(2) 34_454 37_444
Hg1 Hg5 Hg3 86.45(2) 34_454 37_444
Hg3 Hg5 Hg3 147.97(2) 22_554 37_444
Zn2 Hg5 Hg3 127.28(2) 44_445 37_444
Hg2 Hg5 Hg3 127.28(2) 44_445 37_444
Zn2 Hg5 Hg3 27.58(2) 36_454 37_444
Hg2 Hg5 Hg3 27.58(2) 36_454 37_444
Ba2 Hg5 Hg3 62.073(19) 36_454 37_444
Hg6 Hg5 Hg3 133.25(2) 22_554 37_444
Hg4 Hg5 Hg3 30.996(13) 29_445 37_444
Hg4 Hg5 Hg3 57.574(16) 33_544 37_444
Hg6 Hg5 Hg3 100.923(18) 44_445 37_444
Hg6 Hg5 Hg3 71.240(17) 17_455 37_444
Hg4 Hg5 Hg3 126.403(18) 43_445 37_444
Hg3 Hg5 Hg3 93.950(16) 24_554 37_444
Hg3 Hg5 Hg3 57.81(2) 39_444 37_444
Hg4 Hg5 Hg3 117.032(18) 8 37_444
Hg4 Hg5 Hg3 147.88(2) 42_454 37_444
Hg2 Hg5 Hg3 150.17(5) 3 34_454
Zn2 Hg5 Hg3 150.17(5) 3 34_454
Zn1 Hg5 Hg3 89.06(3) . 34_454
Hg5 Hg5 Hg3 31.57(3) 34_454 34_454
Hg6 Hg5 Hg3 78.32(3) . 34_454
Hg4 Hg5 Hg3 98.70(3) . 34_454
Ba2 Hg5 Hg3 84.24(3) 34_454 34_454
Ba1 Hg5 Hg3 127.48(2) . 34_454
Hg4 Hg5 Hg3 57.02(2) 34_454 34_454
Ba2 Hg5 Hg3 31.74(2) . 34_454
Ba2 Hg5 Hg3 116.19(3) 3 34_454
Hg3 Hg5 Hg3 133.71(3) . 34_454
Hg6 Hg5 Hg3 165.82(3) 3 34_454
Hg6 Hg5 Hg3 36.873(16) 34_454 34_454
Hg5 Hg5 Hg3 127.147(17) 3 34_454
Hg5 Hg5 Hg3 81.96(2) 2 34_454
Zn2 Hg5 Hg3 72.86(3) . 34_454
Zn1 Hg5 Hg3 65.17(2) 34_454 34_454
Hg1 Hg5 Hg3 65.17(2) 34_454 34_454
Hg3 Hg5 Hg3 123.89(2) 22_554 34_454
Zn2 Hg5 Hg3 100.70(2) 44_445 34_454
Hg2 Hg5 Hg3 100.70(2) 44_445 34_454
Zn2 Hg5 Hg3 26.45(2) 36_454 34_454
Hg2 Hg5 Hg3 26.45(2) 36_454 34_454
Ba2 Hg5 Hg3 63.98(2) 36_454 34_454
Hg6 Hg5 Hg3 143.51(2) 22_554 34_454
Hg4 Hg5 Hg3 62.251(16) 29_445 34_454
Hg4 Hg5 Hg3 91.01(2) 33_544 34_454
Hg6 Hg5 Hg3 71.069(16) 44_445 34_454
Hg6 Hg5 Hg3 52.110(16) 17_455 34_454
Hg4 Hg5 Hg3 115.492(19) 43_445 34_454
Hg3 Hg5 Hg3 101.088(15) 24_554 34_454
Hg3 Hg5 Hg3 81.19(2) 39_444 34_454
Hg4 Hg5 Hg3 93.495(17) 8 34_454
Hg4 Hg5 Hg3 149.55(2) 42_454 34_454
Hg3 Hg5 Hg3 33.794(17) 37_444 34_454
Hg2 Hg5 Hg3 103.23(5) 3 2
Zn2 Hg5 Hg3 103.23(5) 3 2
Zn1 Hg5 Hg3 73.86(3) . 2
Hg5 Hg5 Hg3 125.80(2) 34_454 2
Hg6 Hg5 Hg3 37.50(2) . 2
Hg4 Hg5 Hg3 154.74(3) . 2
Ba2 Hg5 Hg3 98.90(3) 34_454 2
Ba1 Hg5 Hg3 31.265(14) . 2
Hg4 Hg5 Hg3 120.12(2) 34_454 2
Ba2 Hg5 Hg3 71.51(2) . 2
Ba2 Hg5 Hg3 125.09(3) 3 2
Hg3 Hg5 Hg3 65.49(3) . 2
Hg6 Hg5 Hg3 83.47(2) 3 2
Hg6 Hg5 Hg3 85.531(18) 34_454 2
Hg5 Hg5 Hg3 75.076(14) 3 2
Hg5 Hg5 Hg3 39.386(13) 2 2
Zn2 Hg5 Hg3 26.04(2) . 2
Zn1 Hg5 Hg3 142.00(2) 34_454 2
Hg1 Hg5 Hg3 142.00(2) 34_454 2
Hg3 Hg5 Hg3 110.47(2) 22_554 2
Zn2 Hg5 Hg3 53.30(2) 44_445 2
Hg2 Hg5 Hg3 53.30(2) 44_445 2
Zn2 Hg5 Hg3 120.32(2) 36_454 2
Hg2 Hg5 Hg3 120.32(2) 36_454 2
Ba2 Hg5 Hg3 160.19(3) 36_454 2
Hg6 Hg5 Hg3 117.51(2) 22_554 2
Hg4 Hg5 Hg3 80.584(15) 29_445 2
Hg4 Hg5 Hg3 99.238(18) 33_544 2
Hg6 Hg5 Hg3 64.603(17) 44_445 2
Hg6 Hg5 Hg3 51.796(15) 17_455 2
Hg4 Hg5 Hg3 30.130(11) 43_445 2
Hg3 Hg5 Hg3 158.526(17) 24_554 2
Hg3 Hg5 Hg3 134.64(2) 39_444 2
Hg4 Hg5 Hg3 130.346(19) 8 2
Hg4 Hg5 Hg3 54.360(15) 42_454 2
Hg3 Hg5 Hg3 98.223(17) 37_444 2
Hg3 Hg5 Hg3 98.852(16) 34_454 2
Hg2 Hg5 Hg2 100.92(5) 3 34_454
Zn2 Hg5 Hg2 100.92(5) 3 34_454
Zn1 Hg5 Hg2 142.27(3) . 34_454
Hg5 Hg5 Hg2 50.44(3) 34_454 34_454
Hg6 Hg5 Hg2 54.20(3) . 34_454
Hg4 Hg5 Hg2 82.28(3) . 34_454
Ba2 Hg5 Hg2 28.13(3) 34_454 34_454
Ba1 Hg5 Hg2 116.20(4) . 34_454
Hg4 Hg5 Hg2 110.57(3) 34_454 34_454
Ba2 Hg5 Hg2 75.91(3) . 34_454
Ba2 Hg5 Hg2 142.25(3) 3 34_454
Hg3 Hg5 Hg2 78.06(3) . 34_454
Hg6 Hg5 Hg2 135.81(3) 3 34_454
Hg6 Hg5 Hg2 24.46(2) 34_454 34_454
Hg5 Hg5 Hg2 166.07(2) 3 34_454
Hg5 Hg5 Hg2 112.06(3) 2 34_454
Zn2 Hg5 Hg2 79.62(4) . 34_454
Zn1 Hg5 Hg2 50.36(2) 34_454 34_454
Hg1 Hg5 Hg2 50.36(2) 34_454 34_454
Hg3 Hg5 Hg2 73.64(2) 22_554 34_454
Zn2 Hg5 Hg2 52.507(19) 44_445 34_454
Hg2 Hg5 Hg2 52.507(19) 44_445 34_454
Zn2 Hg5 Hg2 75.98(5) 36_454 34_454
Hg2 Hg5 Hg2 75.98(5) 36_454 34_454
Ba2 Hg5 Hg2 87.33(3) 36_454 34_454
Hg6 Hg5 Hg2 114.41(3) 22_554 34_454
Hg4 Hg5 Hg2 117.84(3) 29_445 34_454
Hg4 Hg5 Hg2 148.80(3) 33_544 34_454
Hg6 Hg5 Hg2 27.68(2) 44_445 34_454
Hg6 Hg5 Hg2 50.83(2) 17_455 34_454
Hg4 Hg5 Hg2 80.95(3) 43_445 34_454
Hg3 Hg5 Hg2 105.53(2) 24_554 34_454
Hg3 Hg5 Hg2 123.94(3) 39_444 34_454
Hg4 Hg5 Hg2 55.54(2) 8 34_454
Hg4 Hg5 Hg2 103.91(3) 42_454 34_454
Hg3 Hg5 Hg2 92.09(2) 37_444 34_454
Hg3 Hg5 Hg2 58.31(2) 34_454 34_454
Hg3 Hg5 Hg2 91.69(2) 2 34_454
Hg2 Hg5 Zn2 100.92(5) 3 34_454
Zn2 Hg5 Zn2 100.92(5) 3 34_454
Zn1 Hg5 Zn2 142.27(3) . 34_454
Hg5 Hg5 Zn2 50.44(3) 34_454 34_454
Hg6 Hg5 Zn2 54.20(3) . 34_454
Hg4 Hg5 Zn2 82.28(3) . 34_454
Ba2 Hg5 Zn2 28.13(3) 34_454 34_454
Ba1 Hg5 Zn2 116.20(4) . 34_454
Hg4 Hg5 Zn2 110.57(3) 34_454 34_454
Ba2 Hg5 Zn2 75.91(3) . 34_454
Ba2 Hg5 Zn2 142.25(3) 3 34_454
Hg3 Hg5 Zn2 78.06(3) . 34_454
Hg6 Hg5 Zn2 135.81(3) 3 34_454
Hg6 Hg5 Zn2 24.46(2) 34_454 34_454
Hg5 Hg5 Zn2 166.07(2) 3 34_454
Hg5 Hg5 Zn2 112.06(3) 2 34_454
Zn2 Hg5 Zn2 79.62(4) . 34_454
Zn1 Hg5 Zn2 50.36(2) 34_454 34_454
Hg1 Hg5 Zn2 50.36(2) 34_454 34_454
Hg3 Hg5 Zn2 73.64(2) 22_554 34_454
Zn2 Hg5 Zn2 52.507(19) 44_445 34_454
Hg2 Hg5 Zn2 52.507(19) 44_445 34_454
Zn2 Hg5 Zn2 75.98(5) 36_454 34_454
Hg2 Hg5 Zn2 75.98(5) 36_454 34_454
Ba2 Hg5 Zn2 87.33(3) 36_454 34_454
Hg6 Hg5 Zn2 114.41(3) 22_554 34_454
Hg4 Hg5 Zn2 117.84(3) 29_445 34_454
Hg4 Hg5 Zn2 148.80(3) 33_544 34_454
Hg6 Hg5 Zn2 27.68(2) 44_445 34_454
Hg6 Hg5 Zn2 50.83(2) 17_455 34_454
Hg4 Hg5 Zn2 80.95(3) 43_445 34_454
Hg3 Hg5 Zn2 105.53(2) 24_554 34_454
Hg3 Hg5 Zn2 123.94(3) 39_444 34_454
Hg4 Hg5 Zn2 55.54(2) 8 34_454
Hg4 Hg5 Zn2 103.91(3) 42_454 34_454
Hg3 Hg5 Zn2 92.09(2) 37_444 34_454
Hg3 Hg5 Zn2 58.31(2) 34_454 34_454
Hg3 Hg5 Zn2 91.69(2) 2 34_454
Hg2 Hg5 Zn2 0.00(2) 34_454 34_454
Hg2 Hg5 Ba2 15.69(4) 3 40_454
Zn2 Hg5 Ba2 15.69(4) 3 40_454
Zn1 Hg5 Ba2 113.34(3) . 40_454
Hg5 Hg5 Ba2 130.46(4) 34_454 40_454
Hg6 Hg5 Ba2 94.81(3) . 40_454
Hg4 Hg5 Ba2 69.58(2) . 40_454
Ba2 Hg5 Ba2 73.55(3) 34_454 40_454
Ba1 Hg5 Ba2 65.52(3) . 40_454
Hg4 Hg5 Ba2 136.58(3) 34_454 40_454
Ba2 Hg5 Ba2 158.50(3) . 40_454
Ba2 Hg5 Ba2 75.69(3) 3 40_454
Hg3 Hg5 Ba2 32.160(19) . 40_454
Hg6 Hg5 Ba2 35.805(16) 3 40_454
Hg6 Hg5 Ba2 123.58(2) 34_454 40_454
Hg5 Hg5 Ba2 75.216(19) 3 40_454
Hg5 Hg5 Ba2 115.041(16) 2 40_454
Zn2 Hg5 Ba2 112.33(3) . 40_454
Zn1 Hg5 Ba2 96.71(2) 34_454 40_454
Hg1 Hg5 Ba2 96.71(2) 34_454 40_454
Hg3 Hg5 Ba2 35.051(16) 22_554 40_454
Zn2 Hg5 Ba2 66.08(2) 44_445 40_454
Hg2 Hg5 Ba2 66.08(2) 44_445 40_454
Zn2 Hg5 Ba2 151.67(2) 36_454 40_454
Hg2 Hg5 Ba2 151.67(2) 36_454 40_454
Ba2 Hg5 Ba2 112.05(2) 36_454 40_454
Hg6 Hg5 Ba2 34.827(15) 22_554 40_454
Hg4 Hg5 Ba2 140.14(2) 29_445 40_454
Hg4 Hg5 Ba2 109.210(19) 33_544 40_454
Hg6 Hg5 Ba2 92.919(18) 44_445 40_454
Hg6 Hg5 Ba2 121.59(2) 17_455 40_454
Hg4 Hg5 Ba2 62.400(16) 43_445 40_454
Hg3 Hg5 Ba2 76.917(17) 24_554 40_454
Hg3 Hg5 Ba2 109.42(2) 39_444 40_454
Hg4 Hg5 Ba2 66.588(17) 8 40_454
Hg4 Hg5 Ba2 33.659(14) 42_454 40_454
Hg3 Hg5 Ba2 166.16(2) 37_444 40_454
Hg3 Hg5 Ba2 157.60(2) 34_454 40_454
Hg3 Hg5 Ba2 87.602(19) 2 40_454
Hg2 Hg5 Ba2 100.32(3) 34_454 40_454
Zn2 Hg5 Ba2 100.32(3) 34_454 40_454
Hg2 Hg5 Hg3 60.50(3) 3 43_445
Zn2 Hg5 Hg3 60.50(3) 3 43_445
Zn1 Hg5 Hg3 149.43(4) . 43_445
Hg5 Hg5 Hg3 94.47(3) 34_454 43_445
Hg6 Hg5 Hg3 54.93(3) . 43_445
Hg4 Hg5 Hg3 80.23(2) . 43_445
Ba2 Hg5 Hg3 28.53(2) 34_454 43_445
Ba1 Hg5 Hg3 82.97(3) . 43_445
Hg4 Hg5 Hg3 155.33(3) 34_454 43_445
Ba2 Hg5 Hg3 114.04(3) . 43_445
Ba2 Hg5 Hg3 125.20(3) 3 43_445
Hg3 Hg5 Hg3 30.54(2) . 43_445
Hg6 Hg5 Hg3 88.18(2) 3 43_445
Hg6 Hg5 Hg3 69.593(18) 34_454 43_445
Hg5 Hg5 Hg3 122.763(14) 3 43_445
Hg5 Hg5 Hg3 116.367(17) 2 43_445
Zn2 Hg5 Hg3 86.62(3) . 43_445
Zn1 Hg5 Hg3 74.749(15) 34_454 43_445
Hg1 Hg5 Hg3 74.749(15) 34_454 43_445
Hg3 Hg5 Hg3 42.15(2) 22_554 43_445
Zn2 Hg5 Hg3 25.24(2) 44_445 43_445
Hg2 Hg5 Hg3 25.24(2) 44_445 43_445
Zn2 Hg5 Hg3 122.96(3) 36_454 43_445
Hg2 Hg5 Hg3 122.96(3) 36_454 43_445
Ba2 Hg5 Hg3 115.41(2) 36_454 43_445
Hg6 Hg5 Hg3 80.66(2) 22_554 43_445
Hg4 Hg5 Hg3 153.17(2) 29_445 43_445
Hg4 Hg5 Hg3 162.97(2) 33_544 43_445
Hg6 Hg5 Hg3 40.249(16) 44_445 43_445
Hg6 Hg5 Hg3 74.980(16) 17_455 43_445
Hg4 Hg5 Hg3 50.217(13) 43_445 43_445
Hg3 Hg5 Hg3 104.263(16) 24_554 43_445
Hg3 Hg5 Hg3 146.48(2) 39_444 43_445
Hg4 Hg5 Hg3 52.825(14) 8 43_445
Hg4 Hg5 Hg3 58.176(15) 42_454 43_445
Hg3 Hg5 Hg3 139.224(15) 37_444 43_445
Hg3 Hg5 Hg3 106.00(2) 34_454 43_445
Hg3 Hg5 Hg3 77.563(13) 2 43_445
Hg2 Hg5 Hg3 48.15(2) 34_454 43_445
Zn2 Hg5 Hg3 48.15(2) 34_454 43_445
Ba2 Hg5 Hg3 54.261(16) 40_454 43_445
Hg2 Hg5 Hg2 147.91(4) 3 17_455
Zn2 Hg5 Hg2 147.91(4) 3 17_455
Zn1 Hg5 Hg2 94.81(3) . 17_455
Hg5 Hg5 Hg2 49.82(3) 34_454 17_455
Hg6 Hg5 Hg2 52.37(3) . 17_455
Hg4 Hg5 Hg2 115.28(3) . 17_455
Ba2 Hg5 Hg2 75.58(3) 34_454 17_455
Ba1 Hg5 Hg2 107.14(3) . 17_455
Hg4 Hg5 Hg2 80.10(2) 34_454 17_455
Ba2 Hg5 Hg2 28.40(2) . 17_455
Ba2 Hg5 Hg2 141.08(3) 3 17_455
Hg3 Hg5 Hg2 111.20(3) . 17_455
Hg6 Hg5 Hg2 159.65(3) 3 17_455
Hg6 Hg5 Hg2 23.29(2) 34_454 17_455
Hg5 Hg5 Hg2 130.36(3) 3 17_455
Hg5 Hg5 Hg2 72.10(3) 2 17_455
Zn2 Hg5 Hg2 51.487(17) . 17_455
Zn1 Hg5 Hg2 77.63(3) 34_454 17_455
Hg1 Hg5 Hg2 77.63(3) 34_454 17_455
Hg3 Hg5 Hg2 121.16(2) 22_554 17_455
Zn2 Hg5 Hg2 77.04(3) 44_445 17_455
Hg2 Hg5 Hg2 77.04(3) 44_445 17_455
Zn2 Hg5 Hg2 52.39(2) 36_454 17_455
Hg2 Hg5 Hg2 52.39(2) 36_454 17_455
Ba2 Hg5 Hg2 88.71(3) 36_454 17_455
Hg6 Hg5 Hg2 159.81(3) 22_554 17_455
Hg4 Hg5 Hg2 71.011(19) 29_445 17_455
Hg4 Hg5 Hg2 106.95(2) 33_544 17_455
Hg6 Hg5 Hg2 49.338(17) 44_445 17_455
Hg6 Hg5 Hg2 26.36(2) 17_455 17_455
Hg4 Hg5 Hg2 89.55(2) 43_445 17_455
Hg3 Hg5 Hg2 124.94(3) 24_554 17_455
Hg3 Hg5 Hg2 106.10(2) 39_444 17_455
Hg4 Hg5 Hg2 98.48(2) 8 17_455
Hg4 Hg5 Hg2 123.61(2) 42_454 17_455
Hg3 Hg5 Hg2 51.588(17) 37_444 17_455
Hg3 Hg5 Hg2 25.970(18) 34_454 17_455
Hg3 Hg5 Hg2 76.22(2) 2 17_455
Hg2 Hg5 Hg2 47.521(14) 34_454 17_455
Zn2 Hg5 Hg2 47.521(14) 34_454 17_455
Ba2 Hg5 Hg2 142.25(2) 40_454 17_455
Hg3 Hg5 Hg2 88.690(19) 43_445 17_455
Hg2 Hg5 Zn2 147.91(4) 3 17_455
Zn2 Hg5 Zn2 147.91(4) 3 17_455
Zn1 Hg5 Zn2 94.81(3) . 17_455
Hg5 Hg5 Zn2 49.82(3) 34_454 17_455
Hg6 Hg5 Zn2 52.37(3) . 17_455
Hg4 Hg5 Zn2 115.28(3) . 17_455
Ba2 Hg5 Zn2 75.58(3) 34_454 17_455
Ba1 Hg5 Zn2 107.14(3) . 17_455
Hg4 Hg5 Zn2 80.10(2) 34_454 17_455
Ba2 Hg5 Zn2 28.40(2) . 17_455
Ba2 Hg5 Zn2 141.08(3) 3 17_455
Hg3 Hg5 Zn2 111.20(3) . 17_455
Hg6 Hg5 Zn2 159.65(3) 3 17_455
Hg6 Hg5 Zn2 23.29(2) 34_454 17_455
Hg5 Hg5 Zn2 130.36(3) 3 17_455
Hg5 Hg5 Zn2 72.10(3) 2 17_455
Zn2 Hg5 Zn2 51.487(17) . 17_455
Zn1 Hg5 Zn2 77.63(3) 34_454 17_455
Hg1 Hg5 Zn2 77.63(3) 34_454 17_455
Hg3 Hg5 Zn2 121.16(2) 22_554 17_455
Zn2 Hg5 Zn2 77.04(3) 44_445 17_455
Hg2 Hg5 Zn2 77.04(3) 44_445 17_455
Zn2 Hg5 Zn2 52.39(2) 36_454 17_455
Hg2 Hg5 Zn2 52.39(2) 36_454 17_455
Ba2 Hg5 Zn2 88.71(3) 36_454 17_455
Hg6 Hg5 Zn2 159.81(3) 22_554 17_455
Hg4 Hg5 Zn2 71.011(19) 29_445 17_455
Hg4 Hg5 Zn2 106.95(2) 33_544 17_455
Hg6 Hg5 Zn2 49.338(17) 44_445 17_455
Hg6 Hg5 Zn2 26.36(2) 17_455 17_455
Hg4 Hg5 Zn2 89.55(2) 43_445 17_455
Hg3 Hg5 Zn2 124.94(3) 24_554 17_455
Hg3 Hg5 Zn2 106.10(2) 39_444 17_455
Hg4 Hg5 Zn2 98.48(2) 8 17_455
Hg4 Hg5 Zn2 123.61(2) 42_454 17_455
Hg3 Hg5 Zn2 51.588(17) 37_444 17_455
Hg3 Hg5 Zn2 25.970(18) 34_454 17_455
Hg3 Hg5 Zn2 76.22(2) 2 17_455
Hg2 Hg5 Zn2 47.521(14) 34_454 17_455
Zn2 Hg5 Zn2 47.521(14) 34_454 17_455
Ba2 Hg5 Zn2 142.25(2) 40_454 17_455
Hg3 Hg5 Zn2 88.690(19) 43_445 17_455
Hg2 Hg5 Zn2 0.00(3) 17_455 17_455
Hg2 Hg5 Hg5 73.24(3) 3 33_544
Zn2 Hg5 Hg5 73.24(3) 3 33_544
Zn1 Hg5 Hg5 46.676(10) . 33_544
Hg5 Hg5 Hg5 122.06(3) 34_454 33_544
Hg6 Hg5 Hg5 138.01(3) . 33_544
Hg4 Hg5 Hg5 85.22(2) . 33_544
Ba2 Hg5 Hg5 143.85(3) 34_454 33_544
Ba1 Hg5 Hg5 74.37(3) . 33_544
Hg4 Hg5 Hg5 65.972(19) 34_454 33_544
Ba2 Hg5 Hg5 110.97(3) . 33_544
Ba2 Hg5 Hg5 25.09(2) 3 33_544
Hg3 Hg5 Hg5 103.97(3) . 33_544
Hg6 Hg5 Hg5 44.042(17) 3 33_544
Hg6 Hg5 Hg5 158.89(3) 34_454 33_544
Hg5 Hg5 Hg5 25.51(2) 3 33_544
Hg5 Hg5 Hg5 79.921(15) 2 33_544
Zn2 Hg5 Hg5 112.92(3) . 33_544
Zn1 Hg5 Hg5 117.24(2) 34_454 33_544
Hg1 Hg5 Hg5 117.24(2) 34_454 33_544
Hg3 Hg5 Hg5 98.72(2) 22_554 33_544
Zn2 Hg5 Hg5 134.12(3) 44_445 33_544
Hg2 Hg5 Hg5 134.12(3) 44_445 33_544
Zn2 Hg5 Hg5 100.24(3) 36_454 33_544
Hg2 Hg5 Hg5 100.24(3) 36_454 33_544
Ba2 Hg5 Hg5 82.25(2) 36_454 33_544
Hg6 Hg5 Hg5 56.795(18) 22_554 33_544
Hg4 Hg5 Hg5 67.998(13) 29_445 33_544
Hg4 Hg5 Hg5 32.153(10) 33_544 33_544
Hg6 Hg5 Hg5 162.81(2) 44_445 33_544
Hg6 Hg5 Hg5 140.92(2) 17_455 33_544
Hg4 Hg5 Hg5 108.15(2) 43_445 33_544
Hg3 Hg5 Hg5 61.797(19) 24_554 33_544
Hg3 Hg5 Hg5 47.620(14) 39_444 33_544
Hg4 Hg5 Hg5 112.84(2) 8 33_544
Hg4 Hg5 Hg5 80.995(19) 42_454 33_544
Hg3 Hg5 Hg5 89.403(18) 37_444 33_544
Hg3 Hg5 Hg5 122.04(2) 34_454 33_544
Hg3 Hg5 Hg5 100.564(19) 2 33_544
Hg2 Hg5 Hg5 167.32(3) 34_454 33_544
Zn2 Hg5 Hg5 167.32(3) 34_454 33_544
Ba2 Hg5 Hg5 77.149(19) 40_454 33_544
Hg3 Hg5 Hg5 131.36(2) 43_445 33_544
Hg2 Hg5 Hg5 138.82(2) 17_455 33_544
Zn2 Hg5 Hg5 138.82(2) 17_455 33_544
Hg2 Hg5 Hg5 88.01(4) 3 35_454
Zn2 Hg5 Hg5 88.01(4) 3 35_454
Zn1 Hg5 Hg5 151.87(4) . 35_454
Hg5 Hg5 Hg5 41.20(3) 34_454 35_454
Hg6 Hg5 Hg5 79.24(2) . 35_454
Hg4 Hg5 Hg5 57.00(2) . 35_454
Ba2 Hg5 Hg5 25.88(2) 34_454 35_454
Ba1 Hg5 Hg5 135.69(4) . 35_454
Hg4 Hg5 Hg5 100.96(3) 34_454 35_454
Ba2 Hg5 Hg5 91.09(3) . 35_454
Ba2 Hg5 Hg5 116.59(3) 3 35_454
Hg3 Hg5 Hg5 83.717(19) . 35_454
Hg6 Hg5 Hg5 127.40(2) 3 35_454
Hg6 Hg5 Hg5 42.993(18) 34_454 35_454
Hg5 Hg5 Hg5 164.20(3) 3 35_454
Hg5 Hg5 Hg5 135.79(3) 2 35_454
Zn2 Hg5 Hg5 105.05(3) . 35_454
Zn1 Hg5 Hg5 25.841(13) 34_454 35_454
Hg1 Hg5 Hg5 25.841(13) 34_454 35_454
Hg3 Hg5 Hg5 60.163(16) 22_554 35_454
Zn2 Hg5 Hg5 69.70(2) 44_445 35_454
Hg2 Hg5 Hg5 69.70(2) 44_445 35_454
Zn2 Hg5 Hg5 70.54(3) 36_454 35_454
Hg2 Hg5 Hg5 70.54(3) 36_454 35_454
Ba2 Hg5 Hg5 66.59(2) 36_454 35_454
Hg6 Hg5 Hg5 94.96(2) 22_554 35_454
Hg4 Hg5 Hg5 125.56(2) 29_445 35_454
Hg4 Hg5 Hg5 138.37(2) 33_544 35_454
Hg6 Hg5 Hg5 51.830(12) 44_445 35_454
Hg6 Hg5 Hg5 75.354(18) 17_455 35_454
Hg4 Hg5 Hg5 99.779(16) 43_445 35_454
Hg3 Hg5 Hg5 79.862(19) 24_554 35_454
Hg3 Hg5 Hg5 104.39(2) 39_444 35_454
Hg4 Hg5 Hg5 33.520(13) 8 35_454
Hg4 Hg5 Hg5 111.711(19) 42_454 35_454
Hg3 Hg5 Hg5 94.80(2) 37_444 35_454
Hg3 Hg5 Hg5 64.088(18) 34_454 35_454
Hg3 Hg5 Hg5 116.417(18) 2 35_454
Hg2 Hg5 Hg5 25.68(2) 34_454 35_454
Zn2 Hg5 Hg5 25.68(2) 34_454 35_454
Ba2 Hg5 Hg5 93.80(2) 40_454 35_454
Hg3 Hg5 Hg5 54.391(12) 43_445 35_454
Hg2 Hg5 Hg5 64.98(2) 17_455 35_454
Zn2 Hg5 Hg5 64.98(2) 17_455 35_454
Hg5 Hg5 Hg5 141.64(2) 33_544 35_454
Hg2 Hg5 Hg6 101.51(5) 3 2
Zn2 Hg5 Hg6 101.51(5) 3 2
Zn1 Hg5 Hg6 43.28(3) . 2
Hg5 Hg5 Hg6 139.40(4) 34_454 2
Hg6 Hg5 Hg6 71.12(2) . 2
Hg4 Hg5 Hg6 149.10(3) . 2
Ba2 Hg5 Hg6 131.71(3) 34_454 2
Ba1 Hg5 Hg6 26.22(3) . 2
Hg4 Hg5 Hg6 96.74(2) 34_454 2
Ba2 Hg5 Hg6 76.32(2) . 2
Ba2 Hg5 Hg6 92.77(3) 3 2
Hg3 Hg5 Hg6 83.46(2) . 2
Hg6 Hg5 Hg6 66.401(16) 3 2
Hg6 Hg5 Hg6 112.75(2) 34_454 2
Hg5 Hg5 Hg6 42.933(15) 3 2
Hg5 Hg5 Hg6 26.114(12) 2 2
Zn2 Hg5 Hg6 47.35(2) . 2
Zn1 Hg5 Hg6 172.87(3) 34_454 2
Hg1 Hg5 Hg6 172.87(3) 34_454 2
Hg3 Hg5 Hg6 123.29(2) 22_554 2
Zn2 Hg5 Hg6 84.90(3) 44_445 2
Hg2 Hg5 Hg6 84.90(3) 44_445 2
Zn2 Hg5 Hg6 116.07(3) 36_454 2
Hg2 Hg5 Hg6 116.07(3) 36_454 2
Ba2 Hg5 Hg6 138.31(3) 36_454 2
Hg6 Hg5 Hg6 104.118(16) 22_554 2
Hg4 Hg5 Hg6 60.232(15) 29_445 2
Hg4 Hg5 Hg6 66.496(16) 33_544 2
Hg6 Hg5 Hg6 98.597(14) 44_445 2
Hg6 Hg5 Hg6 77.91(2) 17_455 2
Hg4 Hg5 Hg6 56.128(15) 43_445 2
Hg3 Hg5 Hg6 129.38(2) 24_554 2
Hg3 Hg5 Hg6 102.266(19) 39_444 2
Hg4 Hg5 Hg6 154.28(2) 8 2
Hg4 Hg5 Hg6 59.474(14) 42_454 2
Hg3 Hg5 Hg6 88.500(18) 37_444 2
Hg3 Hg5 Hg6 108.015(18) 34_454 2
Hg3 Hg5 Hg6 34.202(14) 2 2
Hg2 Hg5 Hg6 124.92(3) 34_454 2
Zn2 Hg5 Hg6 124.92(3) 34_454 2
Ba2 Hg5 Hg6 89.384(17) 40_454 2
Hg3 Hg5 Hg6 106.179(19) 43_445 2
Hg2 Hg5 Hg6 95.28(2) 17_455 2
Zn2 Hg5 Hg6 95.28(2) 17_455 2
Hg5 Hg5 Hg6 67.691(14) 33_544 2
Hg5 Hg5 Hg6 150.352(19) 35_454 2
Hg2 Hg5 Ba1 117.19(5) 3 34_454
Zn2 Hg5 Ba1 117.19(5) 3 34_454
Zn1 Hg5 Ba1 119.72(4) . 34_454
Hg5 Hg5 Ba1 12.522(14) 34_454 34_454
Hg6 Hg5 Ba1 83.76(3) . 34_454
Hg4 Hg5 Ba1 71.10(3) . 34_454
Ba2 Hg5 Ba1 56.18(2) 34_454 34_454
Ba1 Hg5 Ba1 148.36(3) . 34_454
Hg4 Hg5 Ba1 73.40(2) 34_454 34_454
Ba2 Hg5 Ba1 63.70(3) . 34_454
Ba2 Hg5 Ba1 114.60(3) 3 34_454
Hg3 Hg5 Ba1 113.72(2) . 34_454
Hg6 Hg5 Ba1 154.63(3) 3 34_454
Hg6 Hg5 Ba1 32.424(17) 34_454 34_454
Hg5 Hg5 Ba1 153.863(9) 3 34_454
Hg5 Hg5 Ba1 113.82(3) 2 34_454
Zn2 Hg5 Ba1 95.07(3) . 34_454
Zn1 Hg5 Ba1 33.92(3) 34_454 34_454
Hg1 Hg5 Ba1 33.92(3) 34_454 34_454
Hg3 Hg5 Ba1 90.81(2) 22_554 34_454
Zn2 Hg5 Ba1 90.36(2) 44_445 34_454
Hg2 Hg5 Ba1 90.36(2) 44_445 34_454
Zn2 Hg5 Ba1 39.79(3) 36_454 34_454
Hg2 Hg5 Ba1 39.79(3) 36_454 34_454
Ba2 Hg5 Ba1 53.461(17) 36_454 34_454
Hg6 Hg5 Ba1 116.89(2) 22_554 34_454
Hg4 Hg5 Ba1 93.362(19) 29_445 34_454
Hg4 Hg5 Ba1 112.606(18) 33_544 34_454
Hg6 Hg5 Ba1 62.722(14) 44_445 34_454
Hg6 Hg5 Ba1 65.92(2) 17_455 34_454
Hg4 Hg5 Ba1 117.359(17) 43_445 34_454
Hg3 Hg5 Ba1 83.79(2) 24_554 34_454
Hg3 Hg5 Ba1 86.914(18) 39_444 34_454
Hg4 Hg5 Ba1 60.351(18) 8 34_454
Hg4 Hg5 Ba1 141.180(18) 42_454 34_454
Hg3 Hg5 Ba1 62.581(16) 37_444 34_454
Hg3 Hg5 Ba1 33.220(17) 34_454 34_454
Hg3 Hg5 Ba1 117.54(2) 2 34_454
Hg2 Hg5 Ba1 37.97(2) 34_454 34_454
Zn2 Hg5 Ba1 37.97(2) 34_454 34_454
Ba2 Hg5 Ba1 125.50(2) 40_454 34_454
Hg3 Hg5 Ba1 83.215(14) 43_445 34_454
Hg2 Hg5 Ba1 44.23(3) 17_455 34_454
Zn2 Hg5 Ba1 44.23(3) 17_455 34_454
Hg5 Hg5 Ba1 134.44(2) 33_544 34_454
Hg5 Hg5 Ba1 32.229(16) 35_454 34_454
Hg6 Hg5 Ba1 138.96(2) 2 34_454
Zn2 Hg6 Hg2 125.02(3) . 44_445
Zn2 Hg6 Zn2 125.02(3) . 44_445
Hg2 Hg6 Zn2 0.00(9) 44_445 44_445
Zn2 Hg6 Hg5 111.77(5) . .
Hg2 Hg6 Hg5 114.53(5) 44_445 .
Zn2 Hg6 Hg5 114.53(5) 44_445 .
Zn2 Hg6 Hg6 114.05(5) . 44_445
Hg2 Hg6 Hg6 54.40(5) 44_445 44_445
Zn2 Hg6 Hg6 54.40(5) 44_445 44_445
Hg5 Hg6 Hg6 126.74(4) . 44_445
Zn2 Hg6 Hg6 55.95(5) . 17_455
Hg2 Hg6 Hg6 110.68(5) 44_445 17_455
Zn2 Hg6 Hg6 110.68(5) 44_445 17_455
Hg5 Hg6 Hg6 127.68(4) . 17_455
Hg6 Hg6 Hg6 64.90(3) 44_445 17_455
Zn2 Hg6 Hg6 105.63(6) . 34_454
Hg2 Hg6 Hg6 106.11(6) 44_445 34_454
Zn2 Hg6 Hg6 106.11(6) 44_445 34_454
Hg5 Hg6 Hg6 85.27(2) . 34_454
Hg6 Hg6 Hg6 57.548(14) 44_445 34_454
Hg6 Hg6 Hg6 57.548(14) 17_455 34_454
Zn2 Hg6 Ba1 78.88(5) . .
Hg2 Hg6 Ba1 95.80(6) 44_445 .
Zn2 Hg6 Ba1 95.80(6) 44_445 .
Hg5 Hg6 Ba1 64.32(4) . .
Hg6 Hg6 Ba1 150.06(6) 44_445 .
Hg6 Hg6 Ba1 134.79(4) 17_455 .
Hg6 Hg6 Ba1 148.06(4) 34_454 .
Zn2 Hg6 Ba2 165.58(5) . 34_454
Hg2 Hg6 Ba2 67.60(4) 44_445 34_454
Zn2 Hg6 Ba2 67.60(4) 44_445 34_454
Hg5 Hg6 Ba2 62.90(3) . 34_454
Hg6 Hg6 Ba2 65.93(3) 44_445 34_454
Hg6 Hg6 Ba2 115.31(3) 17_455 34_454
Hg6 Hg6 Ba2 61.51(3) 34_454 34_454
Ba1 Hg6 Ba2 108.39(3) . 34_454
Zn2 Hg6 Ba2 64.94(4) . .
Hg2 Hg6 Ba2 166.20(5) 44_445 .
Zn2 Hg6 Ba2 166.20(5) 44_445 .
Hg5 Hg6 Ba2 64.31(3) . .
Hg6 Hg6 Ba2 114.21(3) 44_445 .
Hg6 Hg6 Ba2 65.43(3) 17_455 .
Hg6 Hg6 Ba2 60.33(3) 34_454 .
Ba1 Hg6 Ba2 95.70(5) . .
Ba2 Hg6 Ba2 101.43(4) 34_454 .
Zn2 Hg6 Hg3 133.26(5) . .
Hg2 Hg6 Hg3 48.80(4) 44_445 .
Zn2 Hg6 Hg3 48.80(4) 44_445 .
Hg5 Hg6 Hg3 69.68(3) . .
Hg6 Hg6 Hg3 96.31(4) 44_445 .
Hg6 Hg6 Hg3 159.40(4) 17_455 .
Hg6 Hg6 Hg3 120.79(4) 34_454 .
Ba1 Hg6 Hg3 59.23(3) . .
Ba2 Hg6 Hg3 59.29(3) 34_454 .
Ba2 Hg6 Hg3 133.78(3) . .
Zn2 Hg6 Ba2 65.76(4) . 44_445
Hg2 Hg6 Ba2 62.90(4) 44_445 44_445
Zn2 Hg6 Ba2 62.90(4) 44_445 44_445
Hg5 Hg6 Ba2 168.61(4) . 44_445
Hg6 Hg6 Ba2 61.93(3) 44_445 44_445
Hg6 Hg6 Ba2 61.14(3) 17_455 44_445
Hg6 Hg6 Ba2 106.12(2) 34_454 44_445
Ba1 Hg6 Ba2 104.45(4) . 44_445
Ba2 Hg6 Ba2 122.23(3) 34_454 44_445
Ba2 Hg6 Ba2 121.09(3) . 44_445
Hg3 Hg6 Ba2 103.47(3) . 44_445
Zn2 Hg6 Hg4 86.61(4) . 43_445
Hg2 Hg6 Hg4 48.56(4) 44_445 43_445
Zn2 Hg6 Hg4 48.56(4) 44_445 43_445
Hg5 Hg6 Hg4 113.51(3) . 43_445
Hg6 Hg6 Hg4 94.96(4) 44_445 43_445
Hg6 Hg6 Hg4 115.71(4) 17_455 43_445
Hg6 Hg6 Hg4 152.42(4) 34_454 43_445
Ba1 Hg6 Hg4 57.61(4) . 43_445
Ba2 Hg6 Hg4 107.81(3) 34_454 43_445
Ba2 Hg6 Hg4 145.23(4) . 43_445
Hg3 Hg6 Hg4 54.78(2) . 43_445
Ba2 Hg6 Hg4 55.92(2) 44_445 43_445
Zn2 Hg6 Hg3 41.57(4) . 2
Hg2 Hg6 Hg3 91.00(5) 44_445 2
Zn2 Hg6 Hg3 91.00(5) 44_445 2
Hg5 Hg6 Hg3 115.88(3) . 2
Hg6 Hg6 Hg3 116.16(4) 44_445 2
Hg6 Hg6 Hg3 87.65(4) 17_455 2
Hg6 Hg6 Hg3 144.65(4) 34_454 2
Ba1 Hg6 Hg3 54.91(3) . 2
Ba2 Hg6 Hg3 152.56(4) 34_454 2
Ba2 Hg6 Hg3 101.86(3) . 2
Hg3 Hg6 Hg3 93.86(3) . 2
Ba2 Hg6 Hg3 54.39(2) 44_445 2
Hg4 Hg6 Hg3 45.705(18) 43_445 2
Zn2 Hg6 Hg5 39.01(4) . 2
Hg2 Hg6 Hg5 141.32(5) 44_445 2
Zn2 Hg6 Hg5 141.32(5) 44_445 2
Hg5 Hg6 Hg5 73.98(4) . 2
Hg6 Hg6 Hg5 151.32(4) 44_445 2
Hg6 Hg6 Hg5 86.86(3) 17_455 2
Hg6 Hg6 Hg5 112.30(4) 34_454 2
Ba1 Hg6 Hg5 52.07(3) . 2
Ba2 Hg6 Hg5 136.63(3) 34_454 2
Ba2 Hg6 Hg5 52.46(3) . 2
Hg3 Hg6 Hg5 110.66(3) . 2
Ba2 Hg6 Hg5 101.02(3) 44_445 2
Hg4 Hg6 Hg5 92.89(3) 43_445 2
Hg3 Hg6 Hg5 54.34(2) 2 2
Zn2 Hg6 Hg5 114.88(4) . 34_454
Hg2 Hg6 Hg5 119.09(4) 44_445 34_454
Zn2 Hg6 Hg5 119.09(4) 44_445 34_454
Hg5 Hg6 Hg5 42.17(3) . 34_454
Hg6 Hg6 Hg5 93.32(3) 44_445 34_454
Hg6 Hg6 Hg5 92.81(3) 17_455 34_454
Hg6 Hg6 Hg5 43.120(15) 34_454 34_454
Ba1 Hg6 Hg5 105.76(4) . 34_454
Ba2 Hg6 Hg5 51.64(3) 34_454 34_454
Ba2 Hg6 Hg5 49.95(2) . 34_454
Hg3 Hg6 Hg5 96.86(3) . 34_454
Ba2 Hg6 Hg5 149.22(3) 44_445 34_454
Hg4 Hg6 Hg5 151.14(3) 43_445 34_454
Hg3 Hg6 Hg5 147.25(3) 2 34_454
Hg5 Hg6 Hg5 92.97(2) 2 34_454
Zn2 Hg6 Zn1 75.47(4) . .
Hg2 Hg6 Zn1 138.55(5) 44_445 .
Zn2 Hg6 Zn1 138.55(5) 44_445 .
Hg5 Hg6 Zn1 36.76(2) . .
Hg6 Hg6 Zn1 157.16(4) 44_445 .
Hg6 Hg6 Zn1 110.36(4) 17_455 .
Hg6 Hg6 Zn1 100.43(3) 34_454 .
Ba1 Hg6 Zn1 49.24(4) . .
Ba2 Hg6 Zn1 99.53(3) 34_454 .
Ba2 Hg6 Zn1 49.09(3) . .
Hg3 Hg6 Zn1 90.23(2) . .
Ba2 Hg6 Zn1 137.44(3) 44_445 .
Hg4 Hg6 Zn1 106.60(3) 43_445 .
Hg3 Hg6 Zn1 85.04(2) 2 .
Hg5 Hg6 Zn1 37.226(16) 2 .
Hg5 Hg6 Zn1 64.119(19) 34_454 .
Zn2 Hg6 Hg2 131.92(6) . 3
Hg2 Hg6 Hg2 81.41(5) 44_445 3
Zn2 Hg6 Hg2 81.41(5) 44_445 3
Hg5 Hg6 Hg2 34.23(3) . 3
Hg6 Hg6 Hg2 113.85(4) 44_445 3
Hg6 Hg6 Hg2 158.67(4) 17_455 3
Hg6 Hg6 Hg2 102.87(3) 34_454 3
Ba1 Hg6 Hg2 57.20(3) . 3
Ba2 Hg6 Hg2 51.70(3) 34_454 3
Ba2 Hg6 Hg2 98.53(3) . 3
Hg3 Hg6 Hg2 35.59(3) . 3
Ba2 Hg6 Hg2 138.82(4) 44_445 3
Hg4 Hg6 Hg2 85.54(3) 43_445 3
Hg3 Hg6 Hg2 110.26(3) 2 3
Hg5 Hg6 Hg2 94.22(3) 2 3
Hg5 Hg6 Hg2 65.86(3) 34_454 3
Zn1 Hg6 Hg2 61.78(2) . 3
Zn2 Hg6 Zn2 131.92(6) . 3
Hg2 Hg6 Zn2 81.41(5) 44_445 3
Zn2 Hg6 Zn2 81.41(5) 44_445 3
Hg5 Hg6 Zn2 34.23(3) . 3
Hg6 Hg6 Zn2 113.85(4) 44_445 3
Hg6 Hg6 Zn2 158.67(4) 17_455 3
Hg6 Hg6 Zn2 102.87(3) 34_454 3
Ba1 Hg6 Zn2 57.20(3) . 3
Ba2 Hg6 Zn2 51.70(3) 34_454 3
Ba2 Hg6 Zn2 98.53(3) . 3
Hg3 Hg6 Zn2 35.59(3) . 3
Ba2 Hg6 Zn2 138.82(4) 44_445 3
Hg4 Hg6 Zn2 85.54(3) 43_445 3
Hg3 Hg6 Zn2 110.26(3) 2 3
Hg5 Hg6 Zn2 94.22(3) 2 3
Hg5 Hg6 Zn2 65.86(3) 34_454 3
Zn1 Hg6 Zn2 61.78(2) . 3
Hg2 Hg6 Zn2 0.00(5) 3 3
Zn2 Hg6 Hg2 128.11(5) . 34_454
Hg2 Hg6 Hg2 73.61(3) 44_445 34_454
Zn2 Hg6 Hg2 73.61(3) 44_445 34_454
Hg5 Hg6 Hg2 96.50(4) . 34_454
Hg6 Hg6 Hg2 32.22(3) 44_445 34_454
Hg6 Hg6 Hg2 72.24(3) 17_455 34_454
Hg6 Hg6 Hg2 32.58(3) 34_454 34_454
Ba1 Hg6 Hg2 152.53(3) . 34_454
Ba2 Hg6 Hg2 44.20(3) 34_454 34_454
Ba2 Hg6 Hg2 92.71(4) . 34_454
Hg3 Hg6 Hg2 96.64(3) . 34_454
Ba2 Hg6 Hg2 93.31(3) 44_445 34_454
Hg4 Hg6 Hg2 121.40(3) 43_445 34_454
Hg3 Hg6 Hg2 147.61(3) 2 34_454
Hg5 Hg6 Hg2 144.88(3) 2 34_454
Hg5 Hg6 Hg2 61.23(3) 34_454 34_454
Zn1 Hg6 Hg2 125.34(4) . 34_454
Hg2 Hg6 Hg2 95.72(4) 3 34_454
Zn2 Hg6 Hg2 95.72(4) 3 34_454
Zn2 Hg6 Zn2 128.11(5) . 34_454
Hg2 Hg6 Zn2 73.61(3) 44_445 34_454
Zn2 Hg6 Zn2 73.61(3) 44_445 34_454
Hg5 Hg6 Zn2 96.50(4) . 34_454
Hg6 Hg6 Zn2 32.22(3) 44_445 34_454
Hg6 Hg6 Zn2 72.24(3) 17_455 34_454
Hg6 Hg6 Zn2 32.58(3) 34_454 34_454
Ba1 Hg6 Zn2 152.53(3) . 34_454
Ba2 Hg6 Zn2 44.20(3) 34_454 34_454
Ba2 Hg6 Zn2 92.71(4) . 34_454
Hg3 Hg6 Zn2 96.64(3) . 34_454
Ba2 Hg6 Zn2 93.31(3) 44_445 34_454
Hg4 Hg6 Zn2 121.40(3) 43_445 34_454
Hg3 Hg6 Zn2 147.61(3) 2 34_454
Hg5 Hg6 Zn2 144.88(3) 2 34_454
Hg5 Hg6 Zn2 61.23(3) 34_454 34_454
Zn1 Hg6 Zn2 125.34(4) . 34_454
Hg2 Hg6 Zn2 95.72(4) 3 34_454
Zn2 Hg6 Zn2 95.72(4) 3 34_454
Hg2 Hg6 Zn2 0.000(19) 34_454 34_454
Zn2 Hg6 Hg2 72.93(3) . 17_455
Hg2 Hg6 Hg2 124.69(5) 44_445 17_455
Zn2 Hg6 Hg2 124.69(5) 44_445 17_455
Hg5 Hg6 Hg2 99.43(4) . 17_455
Hg6 Hg6 Hg2 70.37(3) 44_445 17_455
Hg6 Hg6 Hg2 30.33(3) 17_455 17_455
Hg6 Hg6 Hg2 32.78(3) 34_454 17_455
Ba1 Hg6 Hg2 139.01(5) . 17_455
Ba2 Hg6 Hg2 94.26(4) 34_454 17_455
Ba2 Hg6 Hg2 45.40(3) . 17_455
Hg3 Hg6 Hg2 153.55(4) . 17_455
Ba2 Hg6 Hg2 90.52(3) 44_445 17_455
Hg4 Hg6 Hg2 145.98(3) 43_445 17_455
Hg3 Hg6 Hg2 112.46(3) 2 17_455
Hg5 Hg6 Hg2 87.99(3) 2 17_455
Hg5 Hg6 Hg2 62.48(3) 34_454 17_455
Zn1 Hg6 Hg2 94.46(3) . 17_455
Hg2 Hg6 Hg2 128.34(4) 3 17_455
Zn2 Hg6 Hg2 128.34(4) 3 17_455
Hg2 Hg6 Hg2 59.735(14) 34_454 17_455
Zn2 Hg6 Hg2 59.735(14) 34_454 17_455
Zn2 Hg6 Zn2 72.93(3) . 17_455
Hg2 Hg6 Zn2 124.69(5) 44_445 17_455
Zn2 Hg6 Zn2 124.69(5) 44_445 17_455
Hg5 Hg6 Zn2 99.43(4) . 17_455
Hg6 Hg6 Zn2 70.37(3) 44_445 17_455
Hg6 Hg6 Zn2 30.33(3) 17_455 17_455
Hg6 Hg6 Zn2 32.78(3) 34_454 17_455
Ba1 Hg6 Zn2 139.01(5) . 17_455
Ba2 Hg6 Zn2 94.26(4) 34_454 17_455
Ba2 Hg6 Zn2 45.40(3) . 17_455
Hg3 Hg6 Zn2 153.55(4) . 17_455
Ba2 Hg6 Zn2 90.52(3) 44_445 17_455
Hg4 Hg6 Zn2 145.98(3) 43_445 17_455
Hg3 Hg6 Zn2 112.46(3) 2 17_455
Hg5 Hg6 Zn2 87.99(3) 2 17_455
Hg5 Hg6 Zn2 62.48(3) 34_454 17_455
Zn1 Hg6 Zn2 94.46(3) . 17_455
Hg2 Hg6 Zn2 128.34(4) 3 17_455
Zn2 Hg6 Zn2 128.34(4) 3 17_455
Hg2 Hg6 Zn2 59.735(14) 34_454 17_455
Zn2 Hg6 Zn2 59.735(14) 34_454 17_455
Hg2 Hg6 Zn2 0.00(3) 17_455 17_455
Zn2 Hg6 Hg3 148.11(4) . 43_445
Hg2 Hg6 Hg3 23.22(4) 44_445 43_445
Zn2 Hg6 Hg3 23.22(4) 44_445 43_445
Hg5 Hg6 Hg3 96.17(3) . 43_445
Hg6 Hg6 Hg3 53.26(3) 44_445 43_445
Hg6 Hg6 Hg3 117.86(3) 17_455 43_445
Hg6 Hg6 Hg3 91.23(4) 34_454 43_445
Ba1 Hg6 Hg3 101.04(4) . 43_445
Ba2 Hg6 Hg3 44.42(2) 34_454 43_445
Ba2 Hg6 Hg3 145.32(3) . 43_445
Hg3 Hg6 Hg3 43.10(3) . 43_445
Ba2 Hg6 Hg3 83.78(3) 44_445 43_445
Hg4 Hg6 Hg3 67.69(2) 43_445 43_445
Hg3 Hg6 Hg3 112.65(2) 2 43_445
Hg5 Hg6 Hg3 153.10(3) 2 43_445
Hg5 Hg6 Hg3 96.01(2) 34_454 43_445
Zn1 Hg6 Hg3 128.64(2) . 43_445
Hg2 Hg6 Hg3 66.87(3) 3 43_445
Zn2 Hg6 Hg3 66.87(3) 3 43_445
Hg2 Hg6 Hg3 59.69(3) 34_454 43_445
Zn2 Hg6 Hg3 59.69(3) 34_454 43_445
Hg2 Hg6 Hg3 118.60(3) 17_455 43_445
Zn2 Hg6 Hg3 118.60(3) 17_455 43_445
Zn2 Hg6 Hg3 23.09(4) . 17_455
Hg2 Hg6 Hg3 106.12(4) 44_445 17_455
Zn2 Hg6 Hg3 106.12(4) 44_445 17_455
Hg5 Hg6 Hg3 134.77(4) . 17_455
Hg6 Hg6 Hg3 92.65(3) 44_445 17_455
Hg6 Hg6 Hg3 45.04(3) 17_455 17_455
Hg6 Hg6 Hg3 102.17(3) 34_454 17_455
Ba1 Hg6 Hg3 93.45(2) . 17_455
Ba2 Hg6 Hg3 157.59(3) 34_454 17_455
Ba2 Hg6 Hg3 80.75(3) . 17_455
Hg3 Hg6 Hg3 133.76(3) . 17_455
Ba2 Hg6 Hg3 43.91(2) 44_445 17_455
Hg4 Hg6 Hg3 79.34(2) 43_445 17_455
Hg3 Hg6 Hg3 42.66(2) 2 17_455
Hg5 Hg6 Hg3 61.817(19) 2 17_455
Hg5 Hg6 Hg3 127.83(2) 34_454 17_455
Zn1 Hg6 Hg3 98.55(2) . 17_455
Hg2 Hg6 Hg3 150.56(3) 3 17_455
Zn2 Hg6 Hg3 150.56(3) 3 17_455
Hg2 Hg6 Hg3 113.72(3) 34_454 17_455
Zn2 Hg6 Hg3 113.72(3) 34_454 17_455
Hg2 Hg6 Hg3 71.19(3) 17_455 17_455
Zn2 Hg6 Hg3 71.19(3) 17_455 17_455
Hg3 Hg6 Hg3 127.70(2) 43_445 17_455
Zn2 Hg6 Hg4 23.91(4) . 2
Hg2 Hg6 Hg4 144.75(4) 44_445 2
Zn2 Hg6 Hg4 144.75(4) 44_445 2
Hg5 Hg6 Hg4 99.58(3) . 2
Hg6 Hg6 Hg4 111.63(3) 44_445 2
Hg6 Hg6 Hg4 46.76(3) 17_455 2
Hg6 Hg6 Hg4 84.44(4) 34_454 2
Ba1 Hg6 Hg4 90.96(3) . 2
Ba2 Hg6 Hg4 141.68(3) 34_454 2
Ba2 Hg6 Hg4 42.46(2) . 2
Hg3 Hg6 Hg4 150.18(3) . 2
Ba2 Hg6 Hg4 81.90(3) 44_445 2
Hg4 Hg6 Hg4 110.48(2) 43_445 2
Hg3 Hg6 Hg4 65.085(19) 2 2
Hg5 Hg6 Hg4 40.180(15) 2 2
Hg5 Hg6 Hg4 91.86(2) 34_454 2
Zn1 Hg6 Hg4 68.114(17) . 2
Hg2 Hg6 Hg4 129.88(3) 3 2
Zn2 Hg6 Hg4 129.88(3) 3 2
Hg2 Hg6 Hg4 112.48(3) 34_454 2
Zn2 Hg6 Hg4 112.48(3) 34_454 2
Hg2 Hg6 Hg4 53.06(3) 17_455 2
Zn2 Hg6 Hg4 53.06(3) 17_455 2
Hg3 Hg6 Hg4 163.24(2) 43_445 2
Hg3 Hg6 Hg4 38.798(16) 17_455 2
Zn2 Hg6 Hg5 104.51(4) . 43_445
Hg2 Hg6 Hg5 20.85(4) 44_445 43_445
Zn2 Hg6 Hg5 20.85(4) 44_445 43_445
Hg5 Hg6 Hg5 133.20(4) . 43_445
Hg6 Hg6 Hg5 55.27(3) 44_445 43_445
Hg6 Hg6 Hg5 96.86(3) 17_455 43_445
Hg6 Hg6 Hg5 112.64(3) 34_454 43_445
Ba1 Hg6 Hg5 96.11(4) . 43_445
Ba2 Hg6 Hg5 87.38(3) 34_454 43_445
Ba2 Hg6 Hg5 162.21(3) . 43_445
Hg3 Hg6 Hg5 63.99(2) . 43_445
Ba2 Hg6 Hg5 42.57(2) 44_445 43_445
Hg4 Hg6 Hg5 39.786(17) 43_445 43_445
Hg3 Hg6 Hg5 74.48(2) 2 43_445
Hg5 Hg6 Hg5 128.54(2) 2 43_445
Hg5 Hg6 Hg5 137.68(3) 34_454 43_445
Zn1 Hg6 Hg5 145.17(3) . 43_445
Hg2 Hg6 Hg5 99.04(3) 3 43_445
Zn2 Hg6 Hg5 99.04(3) 3 43_445
Hg2 Hg6 Hg5 82.82(3) 34_454 43_445
Zn2 Hg6 Hg5 82.82(3) 34_454 43_445
Hg2 Hg6 Hg5 119.21(3) 17_455 43_445
Zn2 Hg6 Hg5 119.21(3) 17_455 43_445
Hg3 Hg6 Hg5 43.599(17) 43_445 43_445
Hg3 Hg6 Hg5 85.303(18) 17_455 43_445
Hg4 Hg6 Hg5 124.04(2) 2 43_445
Zn2 Hg6 Hg5 62.12(5) . 17_455
Hg2 Hg6 Hg5 86.88(4) 44_445 17_455
Zn2 Hg6 Hg5 86.88(4) 44_445 17_455
Hg5 Hg6 Hg5 152.89(4) . 17_455
Hg6 Hg6 Hg5 51.95(2) 44_445 17_455
Hg6 Hg6 Hg5 25.68(2) 17_455 17_455
Hg6 Hg6 Hg5 72.336(17) 34_454 17_455
Ba1 Hg6 Hg5 132.95(3) . 17_455
Ba2 Hg6 Hg5 115.81(3) 34_454 17_455
Ba2 Hg6 Hg5 90.85(3) . 17_455
Hg3 Hg6 Hg5 135.13(3) . 17_455
Ba2 Hg6 Hg5 37.08(2) 44_445 17_455
Hg4 Hg6 Hg5 92.99(2) 43_445 17_455
Hg3 Hg6 Hg5 78.13(2) 2 17_455
Hg5 Hg6 Hg5 100.16(2) 2 17_455
Hg5 Hg6 Hg5 113.69(2) 34_454 17_455
Zn1 Hg6 Hg5 131.95(2) . 17_455
Hg2 Hg6 Hg5 165.60(3) 3 17_455
Zn2 Hg6 Hg5 165.60(3) 3 17_455
Hg2 Hg6 Hg5 72.82(3) 34_454 17_455
Zn2 Hg6 Hg5 72.82(3) 34_454 17_455
Hg2 Hg6 Hg5 53.56(2) 17_455 17_455
Zn2 Hg6 Hg5 53.56(2) 17_455 17_455
Hg3 Hg6 Hg5 99.31(2) 43_445 17_455
Hg3 Hg6 Hg5 41.827(17) 17_455 17_455
Hg4 Hg6 Hg5 63.943(15) 2 17_455
Hg5 Hg6 Hg5 71.375(15) 43_445 17_455
Zn2 Hg6 Hg5 90.82(5) . 44_445
Hg2 Hg6 Hg5 59.24(4) 44_445 44_445
Zn2 Hg6 Hg5 59.24(4) 44_445 44_445
Hg5 Hg6 Hg5 151.53(3) . 44_445
Hg6 Hg6 Hg5 25.23(2) 44_445 44_445
Hg6 Hg6 Hg5 51.62(2) 17_455 44_445
Hg6 Hg6 Hg5 71.620(16) 34_454 44_445
Ba1 Hg6 Hg5 140.31(4) . 44_445
Ba2 Hg6 Hg5 90.90(3) 34_454 44_445
Ba2 Hg6 Hg5 114.53(3) . 44_445
Hg3 Hg6 Hg5 107.79(3) . 44_445
Ba2 Hg6 Hg5 38.28(2) 44_445 44_445
Hg4 Hg6 Hg5 83.82(2) 43_445 44_445
Hg3 Hg6 Hg5 92.48(2) 2 44_445
Hg5 Hg6 Hg5 129.78(2) 2 44_445
Hg5 Hg6 Hg5 113.27(2) 34_454 44_445
Zn1 Hg6 Hg5 161.95(3) . 44_445
Hg2 Hg6 Hg5 135.07(3) 3 44_445
Zn2 Hg6 Hg5 135.07(3) 3 44_445
Hg2 Hg6 Hg5 55.13(3) 34_454 44_445
Zn2 Hg6 Hg5 55.13(3) 34_454 44_445
Hg2 Hg6 Hg5 69.94(2) 17_455 44_445
Zn2 Hg6 Hg5 69.94(2) 17_455 44_445
Hg3 Hg6 Hg5 68.690(19) 43_445 44_445
Hg3 Hg6 Hg5 68.380(17) 17_455 44_445
Hg4 Hg6 Hg5 94.61(2) 2 44_445
Hg5 Hg6 Hg5 49.263(18) 43_445 44_445
Hg5 Hg6 Hg5 30.731(19) 17_455 44_445
Zn2 Hg6 Hg4 104.00(5) . 42_454
Hg2 Hg6 Hg4 59.77(4) 44_445 42_454
Zn2 Hg6 Hg4 59.77(4) 44_445 42_454
Hg5 Hg6 Hg4 78.47(3) . 42_454
Hg6 Hg6 Hg4 114.13(4) 44_445 42_454
Hg6 Hg6 Hg4 150.04(3) 17_455 42_454
Hg6 Hg6 Hg4 149.80(4) 34_454 42_454
Ba1 Hg6 Hg4 36.45(3) . 42_454
Ba2 Hg6 Hg4 88.37(3) 34_454 42_454
Ba2 Hg6 Hg4 130.41(3) . 42_454
Hg3 Hg6 Hg4 29.263(17) . 42_454
Ba2 Hg6 Hg4 91.21(3) 44_445 42_454
Hg4 Hg6 Hg4 35.327(19) 43_445 42_454
Hg3 Hg6 Hg4 65.413(19) 2 42_454
Hg5 Hg6 Hg4 87.56(2) 2 42_454
Hg5 Hg6 Hg4 116.87(2) 34_454 42_454
Zn1 Hg6 Hg4 81.44(2) . 42_454
Hg2 Hg6 Hg4 51.20(3) 3 42_454
Zn2 Hg6 Hg4 51.20(3) 3 42_454
Hg2 Hg6 Hg4 124.33(3) 34_454 42_454
Zn2 Hg6 Hg4 124.33(3) 34_454 42_454
Hg2 Hg6 Hg4 175.46(3) 17_455 42_454
Zn2 Hg6 Hg4 175.46(3) 17_455 42_454
Hg3 Hg6 Hg4 65.774(18) 43_445 42_454
Hg3 Hg6 Hg4 107.37(2) 17_455 42_454
Hg4 Hg6 Hg4 123.09(2) 2 42_454
Hg5 Hg6 Hg4 64.557(18) 43_445 42_454
Hg5 Hg6 Hg4 128.29(2) 17_455 42_454
Hg5 Hg6 Hg4 113.77(2) 44_445 42_454
Zn2 Hg6 Ba2 90.45(5) . 17_455
Hg2 Hg6 Ba2 87.74(4) 44_445 17_455
Zn2 Hg6 Ba2 87.74(4) 44_445 17_455
Hg5 Hg6 Ba2 123.58(3) . 17_455
Hg6 Hg6 Ba2 34.03(2) 44_445 17_455
Hg6 Hg6 Ba2 34.83(2) 17_455 17_455
Hg6 Hg6 Ba2 38.321(14) 34_454 17_455
Ba1 Hg6 Ba2 168.88(3) . 17_455
Ba2 Hg6 Ba2 82.71(3) 34_454 17_455
Ba2 Hg6 Ba2 82.38(3) . 17_455
Hg3 Hg6 Ba2 129.23(3) . 17_455
Ba2 Hg6 Ba2 67.81(3) 44_445 17_455
Hg4 Hg6 Ba2 119.20(2) 43_445 17_455
Hg3 Hg6 Ba2 114.64(2) 2 17_455
Hg5 Hg6 Ba2 120.11(3) 2 17_455
Hg5 Hg6 Ba2 81.44(2) 34_454 17_455
Zn1 Hg6 Ba2 131.13(3) . 17_455
Hg2 Hg6 Ba2 133.89(3) 3 17_455
Zn2 Hg6 Ba2 133.89(3) 3 17_455
Hg2 Hg6 Ba2 38.53(2) 34_454 17_455
Zn2 Hg6 Ba2 38.53(2) 34_454 17_455
Hg2 Hg6 Ba2 37.13(2) 17_455 17_455
Zn2 Hg6 Ba2 37.13(2) 17_455 17_455
Hg3 Hg6 Ba2 86.35(2) 43_445 17_455
Hg3 Hg6 Ba2 75.44(2) 17_455 17_455
Hg4 Hg6 Ba2 80.213(19) 2 17_455
Hg5 Hg6 Ba2 83.470(19) 43_445 17_455
Hg5 Hg6 Ba2 36.532(17) 17_455 17_455
Hg5 Hg6 Ba2 35.471(15) 44_445 17_455
Hg4 Hg6 Ba2 147.18(2) 42_454 17_455
Zn2 Hg6 Hg4 136.94(4) . .
Hg2 Hg6 Hg4 94.64(4) 44_445 .
Zn2 Hg6 Hg4 94.64(4) 44_445 .
Hg5 Hg6 Hg4 25.94(2) . .
Hg6 Hg6 Hg4 102.05(3) 44_445 .
Hg6 Hg6 Hg4 129.65(3) 17_455 .
Hg6 Hg6 Hg4 74.172(19) 34_454 .
Ba1 Hg6 Hg4 81.27(2) . .
Ba2 Hg6 Hg4 37.00(2) 34_454 .
Ba2 Hg6 Hg4 79.62(2) . .
Hg3 Hg6 Hg4 59.87(2) . .
Ba2 Hg6 Hg4 157.04(3) 44_445 .
Hg4 Hg6 Hg4 113.69(2) 43_445 .
Hg3 Hg6 Hg4 136.17(2) 2 .
Hg5 Hg6 Hg4 99.90(2) 2 .
Hg5 Hg6 Hg4 37.460(16) 34_454 .
Zn1 Hg6 Hg4 62.678(13) . .
Hg2 Hg6 Hg4 29.24(3) 3 .
Zn2 Hg6 Hg4 29.24(3) 3 .
Hg2 Hg6 Hg4 74.59(3) 34_454 .
Zn2 Hg6 Hg4 74.59(3) 34_454 .
Hg2 Hg6 Hg4 99.59(3) 17_455 .
Zn2 Hg6 Hg4 99.59(3) 17_455 .
Hg3 Hg6 Hg4 73.271(18) 43_445 .
Hg3 Hg6 Hg4 159.03(2) 17_455 .
Hg4 Hg6 Hg4 120.60(2) 2 .
Hg5 Hg6 Hg4 115.35(2) 43_445 .
Hg5 Hg6 Hg4 145.50(2) 17_455 .
Hg5 Hg6 Hg4 127.28(2) 44_445 .
Hg4 Hg6 Hg4 80.310(19) 42_454 .
Ba2 Hg6 Hg4 109.00(2) 17_455 .
Zn2 Hg6 Hg4 91.30(4) . 34_454
Hg2 Hg6 Hg4 141.30(4) 44_445 34_454
Zn2 Hg6 Hg4 141.30(4) 44_445 34_454
Hg5 Hg6 Hg4 28.29(3) . 34_454
Hg6 Hg6 Hg4 127.03(3) 44_445 34_454
Hg6 Hg6 Hg4 100.32(3) 17_455 34_454
Hg6 Hg6 Hg4 71.440(19) 34_454 34_454
Ba1 Hg6 Hg4 76.91(4) . 34_454
Ba2 Hg6 Hg4 78.64(2) 34_454 34_454
Ba2 Hg6 Hg4 36.02(2) . 34_454
Hg3 Hg6 Hg4 97.91(3) . 34_454
Ba2 Hg6 Hg4 155.80(3) 44_445 34_454
Hg4 Hg6 Hg4 134.03(3) 43_445 34_454
Hg3 Hg6 Hg4 113.41(2) 2 34_454
Hg5 Hg6 Hg4 60.229(18) 2 34_454
Hg5 Hg6 Hg4 34.423(14) 34_454 34_454
Zn1 Hg6 Hg4 30.141(17) . 34_454
Hg2 Hg6 Hg4 62.51(2) 3 34_454
Zn2 Hg6 Hg4 62.51(2) 3 34_454
Hg2 Hg6 Hg4 95.39(3) 34_454 34_454
Zn2 Hg6 Hg4 95.39(3) 34_454 34_454
Hg2 Hg6 Hg4 74.65(3) 17_455 34_454
Zn2 Hg6 Hg4 74.65(3) 17_455 34_454
Hg3 Hg6 Hg4 120.01(2) 43_445 34_454
Hg3 Hg6 Hg4 112.18(2) 17_455 34_454
Hg4 Hg6 Hg4 73.901(12) 2 34_454
Hg5 Hg6 Hg4 161.29(2) 43_445 34_454
Hg5 Hg6 Hg4 126.00(2) 17_455 34_454
Hg5 Hg6 Hg4 142.15(2) 44_445 34_454
Hg4 Hg6 Hg4 102.305(14) 42_454 34_454
Ba2 Hg6 Hg4 106.72(2) 17_455 34_454
Hg4 Hg6 Hg4 46.884(17) . 34_454
Zn2 Hg6 Hg4 149.02(5) . 35_454
Hg2 Hg6 Hg4 48.28(4) 44_445 35_454
Zn2 Hg6 Hg4 48.28(4) 44_445 35_454
Hg5 Hg6 Hg4 95.18(3) . 35_454
Hg6 Hg6 Hg4 35.05(2) 44_445 35_454
Hg6 Hg6 Hg4 95.73(2) 17_455 35_454
Hg6 Hg6 Hg4 60.18(3) 34_454 35_454
Ba1 Hg6 Hg4 128.55(3) . 35_454
Ba2 Hg6 Hg4 32.29(2) 34_454 35_454
Ba2 Hg6 Hg4 118.03(3) . 35_454
Hg3 Hg6 Hg4 69.51(2) . 35_454
Ba2 Hg6 Hg4 90.64(3) 44_445 35_454
Hg4 Hg6 Hg4 96.70(2) 43_445 35_454
Hg3 Hg6 Hg4 137.56(3) 2 35_454
Hg5 Hg6 Hg4 167.78(2) 2 35_454
Hg5 Hg6 Hg4 75.010(18) 34_454 35_454
Zn1 Hg6 Hg4 131.678(19) . 35_454
Hg2 Hg6 Hg4 79.05(3) 3 35_454
Zn2 Hg6 Hg4 79.05(3) 3 35_454
Hg2 Hg6 Hg4 28.67(2) 34_454 35_454
Zn2 Hg6 Hg4 28.67(2) 34_454 35_454
Hg2 Hg6 Hg4 88.28(3) 17_455 35_454
Zn2 Hg6 Hg4 88.28(3) 17_455 35_454
Hg3 Hg6 Hg4 31.152(14) 43_445 35_454
Hg3 Hg6 Hg4 127.48(2) 17_455 35_454
Hg4 Hg6 Hg4 140.26(2) 2 35_454
Hg5 Hg6 Hg4 63.098(17) 43_445 35_454
Hg5 Hg6 Hg4 86.917(17) 17_455 35_454
Hg5 Hg6 Hg4 59.162(16) 44_445 35_454
Hg4 Hg6 Hg4 95.90(2) 42_454 35_454
Ba2 Hg6 Hg4 61.020(17) 17_455 35_454
Hg4 Hg6 Hg4 69.289(13) . 35_454
Hg4 Hg6 Hg4 107.557(19) 34_454 35_454
Zn2 Hg6 Hg3 157.43(5) . 22_554
Hg2 Hg6 Hg3 61.93(4) 44_445 22_554
Zn2 Hg6 Hg3 61.93(4) 44_445 22_554
Hg5 Hg6 Hg3 53.46(3) . 22_554
Hg6 Hg6 Hg3 87.65(3) 44_445 22_554
Hg6 Hg6 Hg3 145.70(3) 17_455 22_554
Hg6 Hg6 Hg3 90.96(3) 34_454 22_554
Ba1 Hg6 Hg3 78.997(18) . 22_554
Ba2 Hg6 Hg3 30.54(2) 34_454 22_554
Ba2 Hg6 Hg3 113.10(3) . 22_554
Hg3 Hg6 Hg3 31.22(2) . 22_554
Ba2 Hg6 Hg3 124.77(3) 44_445 22_554
Hg4 Hg6 Hg3 85.32(2) 43_445 22_554
Hg3 Hg6 Hg3 124.34(2) 2 22_554
Hg5 Hg6 Hg3 120.50(2) 2 22_554
Hg5 Hg6 Hg3 67.443(18) 34_454 22_554
Zn1 Hg6 Hg3 86.716(15) . 22_554
Hg2 Hg6 Hg3 26.29(2) 3 22_554
Zn2 Hg6 Hg3 26.29(2) 3 22_554
Hg2 Hg6 Hg3 73.65(3) 34_454 22_554
Zn2 Hg6 Hg3 73.65(3) 34_454 22_554
Hg2 Hg6 Hg3 123.04(3) 17_455 22_554
Zn2 Hg6 Hg3 123.04(3) 17_455 22_554
Hg3 Hg6 Hg3 42.88(2) 43_445 22_554
Hg3 Hg6 Hg3 164.63(3) 17_455 22_554
Hg4 Hg6 Hg3 152.99(2) 2 22_554
Hg5 Hg6 Hg3 82.25(2) 43_445 22_554
Hg5 Hg6 Hg3 139.34(2) 17_455 22_554
Hg5 Hg6 Hg3 109.18(2) 44_445 22_554
Hg4 Hg6 Hg3 58.925(15) 42_454 22_554
Ba2 Hg6 Hg3 111.87(2) 17_455 22_554
Hg4 Hg6 Hg3 33.486(13) . 22_554
Hg4 Hg6 Hg3 79.397(15) 34_454 22_554
Hg4 Hg6 Hg3 53.170(15) 35_454 22_554
Zn2 Hg6 Hg6 107.37(5) . 3
Hg2 Hg6 Hg6 89.08(4) 44_445 3
Zn2 Hg6 Hg6 89.08(4) 44_445 3
Hg5 Hg6 Hg6 41.74(3) . 3
Hg6 Hg6 Hg6 135.63(4) 44_445 3
Hg6 Hg6 Hg6 159.06(3) 17_455 3
Hg6 Hg6 Hg6 124.965(18) 34_454 3
Ba1 Hg6 Hg6 30.919(9) . 3
Ba2 Hg6 Hg6 77.91(3) 34_454 3
Ba2 Hg6 Hg6 96.92(2) . 3
Hg3 Hg6 Hg6 41.14(2) . 3
Ba2 Hg6 Hg6 127.27(2) 44_445 3
Hg4 Hg6 Hg6 71.852(15) 43_445 3
Hg3 Hg6 Hg6 85.062(18) 2 3
Hg5 Hg6 Hg6 72.952(16) 2 3
Hg5 Hg6 Hg6 82.967(18) 34_454 3
Zn1 Hg6 Hg6 49.476(14) . 3
Hg2 Hg6 Hg6 26.33(3) 3 3
Zn2 Hg6 Hg6 26.33(3) 3 3
Hg2 Hg6 Hg6 122.03(3) 34_454 3
Zn2 Hg6 Hg6 122.03(3) 34_454 3
Hg2 Hg6 Hg6 139.72(2) 17_455 3
Zn2 Hg6 Hg6 139.72(2) 17_455 3
Hg3 Hg6 Hg6 83.04(2) 43_445 3
Hg3 Hg6 Hg6 124.24(2) 17_455 3
Hg4 Hg6 Hg6 112.669(18) 2 3
Hg5 Hg6 Hg6 100.046(15) 43_445 3
Hg5 Hg6 Hg6 162.629(19) 17_455 3
Hg5 Hg6 Hg6 148.222(17) 44_445 3
Hg4 Hg6 Hg6 37.427(13) 42_454 3
Ba2 Hg6 Hg6 160.09(3) 17_455 3
Hg4 Hg6 Hg6 51.700(16) . 3
Hg4 Hg6 Hg6 65.078(13) 34_454 3
Hg4 Hg6 Hg6 102.89(2) 35_454 3
Hg3 Hg6 Hg6 50.058(17) 22_554 3
Zn2 Hg6 Hg6 48.04(5) . 2
Hg2 Hg6 Hg6 113.78(4) 44_445 2
Zn2 Hg6 Hg6 113.78(4) 44_445 2
Hg5 Hg6 Hg6 80.82(2) . 2
Hg6 Hg6 Hg6 152.03(3) 44_445 2
Hg6 Hg6 Hg6 103.88(4) 17_455 2
Hg6 Hg6 Hg6 140.03(4) 34_454 2
Ba1 Hg6 Hg6 30.919(9) . 2
Ba2 Hg6 Hg6 137.56(3) 34_454 2
Ba2 Hg6 Hg6 79.92(3) . 2
Hg3 Hg6 Hg6 88.921(17) . 2
Ba2 Hg6 Hg6 90.12(3) 44_445 2
Hg4 Hg6 Hg6 65.866(18) 43_445 2
Hg3 Hg6 Hg6 35.91(2) 2 2
Hg5 Hg6 Hg6 27.745(18) 2 2
Hg5 Hg6 Hg6 113.370(14) 34_454 2
Zn1 Hg6 Hg6 49.476(14) . 2
Hg2 Hg6 Hg6 85.95(2) 3 2
Zn2 Hg6 Hg6 85.95(2) 3 2
Hg2 Hg6 Hg6 172.61(3) 34_454 2
Zn2 Hg6 Hg6 172.61(3) 34_454 2
Hg2 Hg6 Hg6 113.73(3) 17_455 2
Zn2 Hg6 Hg6 113.73(3) 17_455 2
Hg3 Hg6 Hg6 127.297(17) 43_445 2
Hg3 Hg6 Hg6 64.84(2) 17_455 2
Hg4 Hg6 Hg6 61.532(19) 2 2
Hg5 Hg6 Hg6 104.062(15) 43_445 2
Hg5 Hg6 Hg6 106.54(2) 17_455 2
Hg5 Hg6 Hg6 127.62(2) 44_445 2
Hg4 Hg6 Hg6 62.073(10) 42_454 2
Ba2 Hg6 Hg6 138.48(3) 17_455 2
Hg4 Hg6 Hg6 104.296(15) . 2
Hg4 Hg6 Hg6 78.969(11) 34_454 2
Hg4 Hg6 Hg6 157.97(2) 35_454 2
Hg3 Hg6 Hg6 109.607(17) 22_554 2
Hg6 Hg6 Hg6 60.000(1) 3 2
Zn2 Hg6 Hg4 70.88(4) . 47_544
Hg2 Hg6 Hg4 77.42(4) 44_445 47_544
Zn2 Hg6 Hg4 77.42(4) 44_445 47_544
Hg5 Hg6 Hg4 94.60(3) . 47_544
Hg6 Hg6 Hg4 124.95(4) 44_445 47_544
Hg6 Hg6 Hg4 120.11(3) 17_455 47_544
Hg6 Hg6 Hg4 176.20(5) 34_454 47_544
Ba1 Hg6 Hg4 30.88(3) . 47_544
Ba2 Hg6 Hg4 121.76(3) 34_454 47_544
Ba2 Hg6 Hg4 116.21(3) . 47_544
Hg3 Hg6 Hg4 62.562(19) . 47_544
Ba2 Hg6 Hg4 74.03(2) 44_445 47_544
Hg4 Hg6 Hg4 30.454(16) 43_445 47_544
Hg3 Hg6 Hg4 32.593(17) 2 47_544
Hg5 Hg6 Hg4 64.09(2) 2 47_544
Hg5 Hg6 Hg4 136.54(2) 34_454 47_544
Zn1 Hg6 Hg4 77.38(2) . 47_544
Hg2 Hg6 Hg4 78.93(3) 3 47_544
Zn2 Hg6 Hg4 78.93(3) 3 47_544
Hg2 Hg6 Hg4 151.01(3) 34_454 47_544
Zn2 Hg6 Hg4 151.01(3) 34_454 47_544
Hg2 Hg6 Hg4 143.80(3) 17_455 47_544
Zn2 Hg6 Hg4 143.80(3) 17_455 47_544
Hg3 Hg6 Hg4 92.56(2) 43_445 47_544
Hg3 Hg6 Hg4 75.227(19) 17_455 47_544
Hg4 Hg6 Hg4 91.84(2) 2 47_544
Hg5 Hg6 Hg4 70.148(17) 43_445 47_544
Hg5 Hg6 Hg4 106.726(18) 17_455 47_544
Hg5 Hg6 Hg4 109.558(18) 44_445 47_544
Hg4 Hg6 Hg4 33.397(13) 42_454 47_544
Ba2 Hg6 Hg4 141.73(2) 17_455 47_544
Hg4 Hg6 Hg4 107.228(17) . 47_544
Hg4 Hg6 Hg4 106.798(17) 34_454 47_544
Hg4 Hg6 Hg4 123.59(2) 35_454 47_544
Hg3 Hg6 Hg4 92.015(18) 22_554 47_544
Hg6 Hg6 Hg4 55.906(11) 3 47_544
Hg6 Hg6 Hg4 36.380(12) 2 47_544
Zn2 Hg6 Ba2 120.48(4) . 13
Hg2 Hg6 Ba2 24.52(4) 44_445 13
Zn2 Hg6 Ba2 24.52(4) 44_445 13
Hg5 Hg6 Ba2 100.03(3) . 13
Hg6 Hg6 Ba2 78.88(3) 44_445 13
Hg6 Hg6 Ba2 131.04(3) 17_455 13
Hg6 Hg6 Ba2 126.58(4) 34_454 13
Ba1 Hg6 Ba2 71.47(4) . 13
Ba2 Hg6 Ba2 73.94(3) 34_454 13
Ba2 Hg6 Ba2 163.46(3) . 13
Hg3 Hg6 Ba2 30.36(2) . 13
Ba2 Hg6 Ba2 73.36(2) 44_445 13
Hg4 Hg6 Ba2 33.979(19) 43_445 13
Hg3 Hg6 Ba2 79.63(2) 2 13
Hg5 Hg6 Ba2 120.30(3) 2 13
Hg5 Hg6 Ba2 122.27(2) 34_454 13
Zn1 Hg6 Ba2 115.26(2) . 13
Hg2 Hg6 Ba2 65.94(3) 3 13
Zn2 Hg6 Ba2 65.94(3) 3 13
Hg2 Hg6 Ba2 94.45(3) 34_454 13
Zn2 Hg6 Ba2 94.45(3) 34_454 13
Hg2 Hg6 Ba2 149.21(3) 17_455 13
Zn2 Hg6 Ba2 149.21(3) 17_455 13
Hg3 Hg6 Ba2 35.451(16) 43_445 13
Hg3 Hg6 Ba2 109.74(2) 17_455 13
Hg4 Hg6 Ba2 144.38(2) 2 13
Hg5 Hg6 Ba2 34.181(15) 43_445 13
Hg5 Hg6 Ba2 105.51(2) 17_455 13
Hg5 Hg6 Ba2 81.695(17) 44_445 13
Hg4 Hg6 Ba2 35.257(14) 42_454 13
Ba2 Hg6 Ba2 112.21(3) 17_455 13
Hg4 Hg6 Ba2 87.941(17) . 13
Hg4 Hg6 Ba2 128.182(19) 34_454 13
Hg4 Hg6 Ba2 66.401(19) 35_454 13
Hg3 Hg6 Ba2 55.252(16) 22_554 13
Hg6 Hg6 Ba2 66.676(13) 3 13
Hg6 Hg6 Ba2 92.805(14) 2 13
Hg4 Hg6 Ba2 57.194(17) 47_544 13
Zn2 Hg6 Hg3 84.18(4) . 34_454
Hg2 Hg6 Hg3 136.58(5) 44_445 34_454
Zn2 Hg6 Hg3 136.58(5) 44_445 34_454
Hg5 Hg6 Hg3 73.14(3) . 34_454
Hg6 Hg6 Hg3 85.89(2) 44_445 34_454
Hg6 Hg6 Hg3 55.97(2) 17_455 34_454
Hg6 Hg6 Hg3 30.49(3) 34_454 34_454
Ba1 Hg6 Hg3 123.26(4) . 34_454
Ba2 Hg6 Hg3 81.42(3) 34_454 34_454
Ba2 Hg6 Hg3 29.86(2) . 34_454
Hg3 Hg6 Hg3 134.84(3) . 34_454
Ba2 Hg6 Hg3 116.78(3) 44_445 34_454
Hg4 Hg6 Hg3 170.25(3) 43_445 34_454
Hg3 Hg6 Hg3 125.51(3) 2 34_454
Hg5 Hg6 Hg3 81.96(2) 2 34_454
Hg5 Hg6 Hg3 38.119(18) 34_454 34_454
Zn1 Hg6 Hg3 74.16(2) . 34_454
Hg2 Hg6 Hg3 103.03(3) 3 34_454
Zn2 Hg6 Hg3 103.03(3) 3 34_454
Hg2 Hg6 Hg3 62.98(3) 34_454 34_454
Zn2 Hg6 Hg3 62.98(3) 34_454 34_454
Hg2 Hg6 Hg3 26.31(2) 17_455 34_454
Zn2 Hg6 Hg3 26.31(2) 17_455 34_454
Hg3 Hg6 Hg3 119.77(2) 43_445 34_454
Hg3 Hg6 Hg3 90.922(18) 17_455 34_454
Hg4 Hg6 Hg3 60.449(16) 2 34_454
Hg5 Hg6 Hg3 140.62(2) 43_445 34_454
Hg5 Hg6 Hg3 79.861(18) 17_455 34_454
Hg5 Hg6 Hg3 93.083(17) 44_445 34_454
Hg4 Hg6 Hg3 151.46(2) 42_454 34_454
Ba2 Hg6 Hg3 57.786(17) 17_455 34_454
Hg4 Hg6 Hg3 75.508(18) . 34_454
Hg4 Hg6 Hg3 49.632(14) 34_454 34_454
Hg4 Hg6 Hg3 89.579(18) 35_454 34_454
Hg3 Hg6 Hg3 104.42(2) 22_554 34_454
Hg6 Hg6 Hg3 114.071(13) 3 34_454
Hg6 Hg6 Hg3 109.626(16) 2 34_454
Hg4 Hg6 Hg3 146.00(2) 47_544 34_454
Ba2 Hg6 Hg3 154.67(2) 13 34_454
Zn2 Hg6 Hg3 52.25(4) . 16_455
Hg2 Hg6 Hg3 146.00(5) 44_445 16_455
Zn2 Hg6 Hg3 146.00(5) 44_445 16_455
Hg5 Hg6 Hg3 93.40(3) . 16_455
Hg6 Hg6 Hg3 93.80(2) 44_445 16_455
Hg6 Hg6 Hg3 36.17(2) 17_455 16_455
Hg6 Hg6 Hg3 55.05(3) 34_454 16_455
Ba1 Hg6 Hg3 114.36(4) . 16_455
Ba2 Hg6 Hg3 113.57(3) 34_454 16_455
Ba2 Hg6 Hg3 29.45(2) . 16_455
Hg3 Hg6 Hg3 163.08(3) . 16_455
Ba2 Hg6 Hg3 93.25(3) 44_445 16_455
Hg4 Hg6 Hg3 137.66(3) 43_445 16_455
Hg3 Hg6 Hg3 93.807(18) 2 16_455
Hg5 Hg6 Hg3 62.696(19) 2 16_455
Hg5 Hg6 Hg3 68.981(18) 34_454 16_455
Zn1 Hg6 Hg3 75.44(2) . 16_455
Hg2 Hg6 Hg3 127.51(3) 3 16_455
Zn2 Hg6 Hg3 127.51(3) 3 16_455
Hg2 Hg6 Hg3 84.79(3) 34_454 16_455
Zn2 Hg6 Hg3 84.79(3) 34_454 16_455
Hg2 Hg6 Hg3 25.38(2) 17_455 16_455
Zn2 Hg6 Hg3 25.38(2) 17_455 16_455
Hg3 Hg6 Hg3 143.99(2) 43_445 16_455
Hg3 Hg6 Hg3 58.92(2) 17_455 16_455
Hg4 Hg6 Hg3 29.486(13) 2 16_455
Hg5 Hg6 Hg3 132.76(2) 43_445 16_455
Hg5 Hg6 Hg3 61.408(16) 17_455 16_455
Hg5 Hg6 Hg3 86.917(18) 44_445 16_455
Hg4 Hg6 Hg3 150.23(2) 42_454 16_455
Ba2 Hg6 Hg3 59.764(17) 17_455 16_455
Hg4 Hg6 Hg3 104.724(18) . 16_455
Hg4 Hg6 Hg3 65.190(16) 34_454 16_455
Hg4 Hg6 Hg3 113.453(18) 35_454 16_455
Hg3 Hg6 Hg3 136.410(15) 22_554 16_455
Hg6 Hg6 Hg3 124.845(14) 3 16_455
Hg6 Hg6 Hg3 88.479(19) 2 16_455
Hg4 Hg6 Hg3 121.19(2) 47_544 16_455
Ba2 Hg6 Hg3 166.55(2) 13 16_455
Hg3 Hg6 Hg3 32.665(16) 34_454 16_455
Zn2 Hg6 Ba1 121.57(5) . 43_445
Hg2 Hg6 Ba1 30.73(4) 44_445 43_445
Zn2 Hg6 Ba1 30.73(4) 44_445 43_445
Hg5 Hg6 Ba1 126.61(4) . 43_445
Hg6 Hg6 Ba1 23.71(2) 44_445 43_445
Hg6 Hg6 Ba1 84.14(3) 17_455 43_445
Hg6 Hg6 Ba1 78.96(3) 34_454 43_445
Ba1 Hg6 Ba1 126.38(4) . 43_445
Ba2 Hg6 Ba1 64.73(3) 34_454 43_445
Ba2 Hg6 Ba1 137.74(3) . 43_445
Hg3 Hg6 Ba1 75.66(2) . 43_445
Ba2 Hg6 Ba1 57.51(3) 44_445 43_445
Hg4 Hg6 Ba1 73.62(2) 43_445 43_445
Hg3 Hg6 Ba1 105.60(3) 2 43_445
Hg5 Hg6 Ba1 158.41(3) 2 43_445
Hg5 Hg6 Ba1 107.02(3) 34_454 43_445
Zn1 Hg6 Ba1 162.67(3) . 43_445
Hg2 Hg6 Ba1 101.27(3) 3 43_445
Zn2 Hg6 Ba1 101.27(3) 3 43_445
Hg2 Hg6 Ba1 48.58(3) 34_454 43_445
Zn2 Hg6 Ba1 48.58(3) 34_454 43_445
Hg2 Hg6 Ba1 93.97(2) 17_455 43_445
Zn2 Hg6 Ba1 93.97(2) 17_455 43_445
Hg3 Hg6 Ba1 34.709(19) 43_445 43_445
Hg3 Hg6 Ba1 98.49(3) 17_455 43_445
Hg4 Hg6 Ba1 128.60(2) 2 43_445
Hg5 Hg6 Ba1 34.271(18) 43_445 43_445
Hg5 Hg6 Ba1 64.687(19) 17_455 43_445
Hg5 Hg6 Ba1 33.994(17) 44_445 43_445
Hg4 Hg6 Ba1 90.501(17) 42_454 43_445
Ba2 Hg6 Ba1 57.151(14) 17_455 43_445
Hg4 Hg6 Ba1 100.96(3) . 43_445
Hg4 Hg6 Ba1 140.84(3) 34_454 43_445
Hg4 Hg6 Ba1 33.63(2) 35_454 43_445
Hg3 Hg6 Ba1 76.00(2) 22_554 43_445
Hg6 Hg6 Ba1 116.740(19) 3 43_445
Hg6 Hg6 Ba1 138.165(18) 2 43_445
Hg4 Hg6 Ba1 104.07(2) 47_544 43_445
Ba2 Hg6 Ba1 55.247(14) 13 43_445
Hg3 Hg6 Ba1 108.664(19) 34_454 43_445
Hg3 Hg6 Ba1 116.536(17) 16_455 43_445
Zn2 Hg6 Hg1 138.53(5) . 34_454
Hg2 Hg6 Hg1 95.26(4) 44_445 34_454
Zn2 Hg6 Hg1 95.26(4) 44_445 34_454
Hg5 Hg6 Hg1 47.82(2) . 34_454
Hg6 Hg6 Hg1 79.58(2) 44_445 34_454
Hg6 Hg6 Hg1 104.17(3) 17_455 34_454
Hg6 Hg6 Hg1 46.86(2) 34_454 34_454
Ba1 Hg6 Hg1 109.25(3) . 34_454
Ba2 Hg6 Hg1 27.76(2) 34_454 34_454
Ba2 Hg6 Hg1 73.72(2) . 34_454
Hg3 Hg6 Hg1 79.11(3) . 34_454
Ba2 Hg6 Hg1 141.51(3) 44_445 34_454
Hg4 Hg6 Hg1 132.87(3) 43_445 34_454
Hg3 Hg6 Hg1 163.61(2) 2 34_454
Hg5 Hg6 Hg1 114.12(2) 2 34_454
Hg5 Hg6 Hg1 23.879(14) 34_454 34_454
Zn1 Hg6 Hg1 80.232(17) . 34_454
Hg2 Hg6 Hg1 56.06(3) 3 34_454
Zn2 Hg6 Hg1 56.06(3) 3 34_454
Hg2 Hg6 Hg1 48.69(2) 34_454 34_454
Zn2 Hg6 Hg1 48.69(2) 34_454 34_454
Hg2 Hg6 Hg1 76.08(4) 17_455 34_454
Zn2 Hg6 Hg1 76.08(4) 17_455 34_454
Hg3 Hg6 Hg1 72.141(16) 43_445 34_454
Hg3 Hg6 Hg1 147.07(3) 17_455 34_454
Hg4 Hg6 Hg1 115.03(2) 2 34_454
Hg5 Hg6 Hg1 114.49(2) 43_445 34_454
Hg5 Hg6 Hg1 117.27(2) 17_455 34_454
Hg5 Hg6 Hg1 103.75(2) 44_445 34_454
Hg4 Hg6 Hg1 104.98(2) 42_454 34_454
Ba2 Hg6 Hg1 80.81(2) 17_455 34_454
Hg4 Hg6 Hg1 28.232(17) . 34_454
Hg4 Hg6 Hg1 53.893(11) 34_454 34_454
Hg4 Hg6 Hg1 53.668(11) 35_454 34_454
Hg3 Hg6 Hg1 47.953(17) 22_554 34_454
Hg6 Hg6 Hg1 79.91(2) 3 34_454
Hg6 Hg6 Hg1 128.355(14) 2 34_454
Hg4 Hg6 Hg1 134.98(2) 47_544 34_454
Ba2 Hg6 Hg1 100.15(2) 13 34_454
Hg3 Hg6 Hg1 56.847(18) 34_454 34_454
Hg3 Hg6 Hg1 89.454(19) 16_455 34_454
Ba1 Hg6 Hg1 87.15(2) 43_445 34_454
Zn2 Hg6 Zn1 138.53(5) . 34_454
Hg2 Hg6 Zn1 95.26(4) 44_445 34_454
Zn2 Hg6 Zn1 95.26(4) 44_445 34_454
Hg5 Hg6 Zn1 47.82(2) . 34_454
Hg6 Hg6 Zn1 79.58(2) 44_445 34_454
Hg6 Hg6 Zn1 104.17(3) 17_455 34_454
Hg6 Hg6 Zn1 46.86(2) 34_454 34_454
Ba1 Hg6 Zn1 109.25(3) . 34_454
Ba2 Hg6 Zn1 27.76(2) 34_454 34_454
Ba2 Hg6 Zn1 73.72(2) . 34_454
Hg3 Hg6 Zn1 79.11(3) . 34_454
Ba2 Hg6 Zn1 141.51(3) 44_445 34_454
Hg4 Hg6 Zn1 132.87(3) 43_445 34_454
Hg3 Hg6 Zn1 163.61(2) 2 34_454
Hg5 Hg6 Zn1 114.12(2) 2 34_454
Hg5 Hg6 Zn1 23.879(14) 34_454 34_454
Zn1 Hg6 Zn1 80.232(17) . 34_454
Hg2 Hg6 Zn1 56.06(3) 3 34_454
Zn2 Hg6 Zn1 56.06(3) 3 34_454
Hg2 Hg6 Zn1 48.69(2) 34_454 34_454
Zn2 Hg6 Zn1 48.69(2) 34_454 34_454
Hg2 Hg6 Zn1 76.08(4) 17_455 34_454
Zn2 Hg6 Zn1 76.08(4) 17_455 34_454
Hg3 Hg6 Zn1 72.141(16) 43_445 34_454
Hg3 Hg6 Zn1 147.07(3) 17_455 34_454
Hg4 Hg6 Zn1 115.03(2) 2 34_454
Hg5 Hg6 Zn1 114.49(2) 43_445 34_454
Hg5 Hg6 Zn1 117.27(2) 17_455 34_454
Hg5 Hg6 Zn1 103.75(2) 44_445 34_454
Hg4 Hg6 Zn1 104.98(2) 42_454 34_454
Ba2 Hg6 Zn1 80.81(2) 17_455 34_454
Hg4 Hg6 Zn1 28.232(17) . 34_454
Hg4 Hg6 Zn1 53.893(11) 34_454 34_454
Hg4 Hg6 Zn1 53.668(11) 35_454 34_454
Hg3 Hg6 Zn1 47.953(17) 22_554 34_454
Hg6 Hg6 Zn1 79.91(2) 3 34_454
Hg6 Hg6 Zn1 128.355(14) 2 34_454
Hg4 Hg6 Zn1 134.98(2) 47_544 34_454
Ba2 Hg6 Zn1 100.15(2) 13 34_454
Hg3 Hg6 Zn1 56.847(18) 34_454 34_454
Hg3 Hg6 Zn1 89.454(19) 16_455 34_454
Ba1 Hg6 Zn1 87.15(2) 43_445 34_454
Hg1 Hg6 Zn1 0.000(12) 34_454 34_454
Zn2 Hg6 Hg5 82.93(4) . 3
Hg2 Hg6 Hg5 114.78(4) 44_445 3
Zn2 Hg6 Hg5 114.78(4) 44_445 3
Hg5 Hg6 Hg5 41.39(2) . 3
Hg6 Hg6 Hg5 162.87(3) 44_445 3
Hg6 Hg6 Hg5 131.03(3) 17_455 3
Hg6 Hg6 Hg5 122.071(19) 34_454 3
Ba1 Hg6 Hg5 26.05(4) . 3
Ba2 Hg6 Hg5 98.26(3) 34_454 3
Ba2 Hg6 Hg5 74.06(3) . 3
Hg3 Hg6 Hg5 68.75(2) . 3
Ba2 Hg6 Hg5 128.18(3) 44_445 3
Hg4 Hg6 Hg5 83.36(2) 43_445 3
Hg3 Hg6 Hg5 74.565(19) 2 3
Hg5 Hg6 Hg5 45.675(15) 2 3
Hg5 Hg6 Hg5 80.695(19) 34_454 3
Zn1 Hg6 Hg5 25.079(17) . 3
Hg2 Hg6 Hg5 49.06(2) 3 3
Zn2 Hg6 Hg5 49.06(2) 3 3
Hg2 Hg6 Hg5 137.70(3) 34_454 3
Zn2 Hg6 Hg5 137.70(3) 34_454 3
Hg2 Hg6 Hg5 119.46(3) 17_455 3
Zn2 Hg6 Hg5 119.46(3) 17_455 3
Hg3 Hg6 Hg5 111.10(2) 43_445 3
Hg3 Hg6 Hg5 103.72(2) 17_455 3
Hg4 Hg6 Hg5 84.736(17) 2 3
Hg5 Hg6 Hg5 120.34(2) 43_445 3
Hg5 Hg6 Hg5 145.03(2) 17_455 3
Hg5 Hg6 Hg5 166.039(18) 44_445 3
Hg4 Hg6 Hg5 56.387(15) 42_454 3
Ba2 Hg6 Hg5 156.17(2) 17_455 3
Hg4 Hg6 Hg5 63.652(15) . 3
Hg4 Hg6 Hg5 50.891(14) 34_454 3
Hg4 Hg6 Hg5 128.051(19) 35_454 3
Hg3 Hg6 Hg5 75.226(15) 22_554 3
Hg6 Hg6 Hg5 28.055(9) 3 3
Hg6 Hg6 Hg5 40.648(12) 2 3
Hg4 Hg6 Hg5 56.594(14) 47_544 3
Ba2 Hg6 Hg5 90.704(19) 13 3
Hg3 Hg6 Hg5 98.659(18) 34_454 3
Hg3 Hg6 Hg5 98.907(18) 16_455 3
Ba1 Hg6 Hg5 144.29(2) 43_445 3
Hg1 Hg6 Hg5 89.060(16) 34_454 3
Zn1 Hg6 Hg5 89.060(16) 34_454 3
Zn2 Hg6 Ba2 15.38(4) . 29_445
Hg2 Hg6 Ba2 121.42(4) 44_445 29_445
Zn2 Hg6 Ba2 121.42(4) 44_445 29_445
Hg5 Hg6 Ba2 104.49(3) . 29_445
Hg6 Hg6 Ba2 126.03(3) 44_445 29_445
Hg6 Hg6 Ba2 71.27(3) 17_455 29_445
Hg6 Hg6 Ba2 119.45(4) 34_454 29_445
Ba1 Hg6 Ba2 63.654(17) . 29_445
Ba2 Hg6 Ba2 167.39(3) 34_454 29_445
Ba2 Hg6 Ba2 70.85(3) . 29_445
Hg3 Hg6 Ba2 118.49(2) . 29_445
Ba2 Hg6 Ba2 70.22(3) 44_445 29_445
Hg4 Hg6 Ba2 76.84(2) 43_445 29_445
Hg3 Hg6 Ba2 31.289(18) 2 29_445
Hg5 Hg6 Ba2 30.816(16) 2 29_445
Hg5 Hg6 Ba2 119.25(2) 34_454 29_445
Zn1 Hg6 Ba2 67.856(15) . 29_445
Hg2 Hg6 Ba2 118.37(3) 3 29_445
Zn2 Hg6 Ba2 118.37(3) 3 29_445
Hg2 Hg6 Ba2 143.47(3) 34_454 29_445
Zn2 Hg6 Ba2 143.47(3) 34_454 29_445
Hg2 Hg6 Ba2 87.22(3) 17_455 29_445
Zn2 Hg6 Ba2 87.22(3) 17_455 29_445
Hg3 Hg6 Ba2 143.81(2) 43_445 29_445
Hg3 Hg6 Ba2 33.444(16) 17_455 29_445
Hg4 Hg6 Ba2 35.212(16) 2 29_445
Hg5 Hg6 Ba2 102.85(2) 43_445 29_445
Hg5 Hg6 Ba2 74.999(16) 17_455 29_445
Hg5 Hg6 Ba2 101.35(2) 44_445 29_445
Hg4 Hg6 Ba2 89.413(17) 42_454 29_445
Ba2 Hg6 Ba2 105.54(2) 17_455 29_445
Hg4 Hg6 Ba2 130.406(19) . 29_445
Hg4 Hg6 Ba2 89.711(16) 34_454 29_445
Hg4 Hg6 Ba2 160.286(19) 35_454 29_445
Hg3 Hg6 Ba2 142.59(2) 22_554 29_445
Hg6 Hg6 Ba2 92.866(16) 3 29_445
Hg6 Hg6 Ba2 32.996(16) 2 29_445
Hg4 Hg6 Ba2 56.890(16) 47_544 29_445
Ba2 Hg6 Ba2 110.532(14) 13 29_445
Hg3 Hg6 Ba2 94.79(2) 34_454 29_445
Hg3 Hg6 Ba2 64.693(18) 16_455 29_445
Ba1 Hg6 Ba2 127.72(3) 43_445 29_445
Hg1 Hg6 Ba2 142.648(19) 34_454 29_445
Zn1 Hg6 Ba2 142.648(19) 34_454 29_445
Hg5 Hg6 Ba2 70.292(14) 3 29_445
Zn2 Hg6 Hg2 94.25(4) . 36_454
Hg2 Hg6 Hg2 139.13(5) 44_445 36_454
Zn2 Hg6 Hg2 139.13(5) 44_445 36_454
Hg5 Hg6 Hg2 48.19(3) . 36_454
Hg6 Hg6 Hg2 102.51(3) 44_445 36_454
Hg6 Hg6 Hg2 80.30(3) 17_455 36_454
Hg6 Hg6 Hg2 45.42(2) 34_454 36_454
Ba1 Hg6 Hg2 103.28(4) . 36_454
Ba2 Hg6 Hg2 72.14(3) 34_454 36_454
Ba2 Hg6 Hg2 29.33(2) . 36_454
Hg3 Hg6 Hg2 113.63(3) . 36_454
Ba2 Hg6 Hg2 141.43(3) 44_445 36_454
Hg4 Hg6 Hg2 160.38(3) 43_445 36_454
Hg3 Hg6 Hg2 129.49(3) 2 36_454
Hg5 Hg6 Hg2 76.02(3) 2 36_454
Hg5 Hg6 Hg2 20.63(2) 34_454 36_454
Zn1 Hg6 Hg2 55.07(2) . 36_454
Hg2 Hg6 Hg2 79.31(4) 3 36_454
Zn2 Hg6 Hg2 79.31(4) 3 36_454
Hg2 Hg6 Hg2 72.90(4) 34_454 36_454
Zn2 Hg6 Hg2 72.90(4) 34_454 36_454
Hg2 Hg6 Hg2 51.23(3) 17_455 36_454
Zn2 Hg6 Hg2 51.23(3) 17_455 36_454
Hg3 Hg6 Hg2 116.36(2) 43_445 36_454
Hg3 Hg6 Hg2 108.37(2) 17_455 36_454
Hg4 Hg6 Hg2 71.34(2) 2 36_454
Hg5 Hg6 Hg2 155.29(3) 43_445 36_454
Hg5 Hg6 Hg2 104.76(2) 17_455 36_454
Hg5 Hg6 Hg2 115.74(2) 44_445 36_454
Hg4 Hg6 Hg2 126.55(2) 42_454 36_454
Ba2 Hg6 Hg2 80.41(2) 17_455 36_454
Hg4 Hg6 Hg2 54.110(18) . 36_454
Hg4 Hg6 Hg2 26.45(2) 34_454 36_454
Hg4 Hg6 Hg2 92.61(2) 35_454 36_454
Hg3 Hg6 Hg2 86.519(19) 22_554 36_454
Hg6 Hg6 Hg2 89.268(19) 3 36_454
Hg6 Hg6 Hg2 100.42(2) 2 36_454
Hg4 Hg6 Hg2 132.44(3) 47_544 36_454
Ba2 Hg6 Hg2 141.76(2) 13 36_454
Hg3 Hg6 Hg2 24.960(19) 34_454 36_454
Hg3 Hg6 Hg2 50.616(18) 16_455 36_454
Ba1 Hg6 Hg2 121.41(3) 43_445 36_454
Hg1 Hg6 Hg2 44.400(16) 34_454 36_454
Zn1 Hg6 Hg2 44.400(16) 34_454 36_454
Hg5 Hg6 Hg2 77.31(2) 3 36_454
Ba2 Hg6 Hg2 99.45(2) 29_445 36_454
Zn2 Hg6 Zn2 94.25(4) . 36_454
Hg2 Hg6 Zn2 139.13(5) 44_445 36_454
Zn2 Hg6 Zn2 139.13(5) 44_445 36_454
Hg5 Hg6 Zn2 48.19(3) . 36_454
Hg6 Hg6 Zn2 102.51(3) 44_445 36_454
Hg6 Hg6 Zn2 80.30(3) 17_455 36_454
Hg6 Hg6 Zn2 45.42(2) 34_454 36_454
Ba1 Hg6 Zn2 103.28(4) . 36_454
Ba2 Hg6 Zn2 72.14(3) 34_454 36_454
Ba2 Hg6 Zn2 29.33(2) . 36_454
Hg3 Hg6 Zn2 113.63(3) . 36_454
Ba2 Hg6 Zn2 141.43(3) 44_445 36_454
Hg4 Hg6 Zn2 160.38(3) 43_445 36_454
Hg3 Hg6 Zn2 129.49(3) 2 36_454
Hg5 Hg6 Zn2 76.02(3) 2 36_454
Hg5 Hg6 Zn2 20.63(2) 34_454 36_454
Zn1 Hg6 Zn2 55.07(2) . 36_454
Hg2 Hg6 Zn2 79.31(4) 3 36_454
Zn2 Hg6 Zn2 79.31(4) 3 36_454
Hg2 Hg6 Zn2 72.90(4) 34_454 36_454
Zn2 Hg6 Zn2 72.90(4) 34_454 36_454
Hg2 Hg6 Zn2 51.23(3) 17_455 36_454
Zn2 Hg6 Zn2 51.23(3) 17_455 36_454
Hg3 Hg6 Zn2 116.36(2) 43_445 36_454
Hg3 Hg6 Zn2 108.37(2) 17_455 36_454
Hg4 Hg6 Zn2 71.34(2) 2 36_454
Hg5 Hg6 Zn2 155.29(3) 43_445 36_454
Hg5 Hg6 Zn2 104.76(2) 17_455 36_454
Hg5 Hg6 Zn2 115.74(2) 44_445 36_454
Hg4 Hg6 Zn2 126.55(2) 42_454 36_454
Ba2 Hg6 Zn2 80.41(2) 17_455 36_454
Hg4 Hg6 Zn2 54.110(18) . 36_454
Hg4 Hg6 Zn2 26.45(2) 34_454 36_454
Hg4 Hg6 Zn2 92.61(2) 35_454 36_454
Hg3 Hg6 Zn2 86.519(19) 22_554 36_454
Hg6 Hg6 Zn2 89.268(19) 3 36_454
Hg6 Hg6 Zn2 100.42(2) 2 36_454
Hg4 Hg6 Zn2 132.44(3) 47_544 36_454
Ba2 Hg6 Zn2 141.76(2) 13 36_454
Hg3 Hg6 Zn2 24.960(19) 34_454 36_454
Hg3 Hg6 Zn2 50.616(18) 16_455 36_454
Ba1 Hg6 Zn2 121.41(3) 43_445 36_454
Hg1 Hg6 Zn2 44.400(16) 34_454 36_454
Zn1 Hg6 Zn2 44.400(16) 34_454 36_454
Hg5 Hg6 Zn2 77.31(2) 3 36_454
Ba2 Hg6 Zn2 99.45(2) 29_445 36_454
Hg2 Hg6 Zn2 0.00(4) 36_454 36_454

loop_
_geom_bond_atom_site_label_1
_geom_bond_atom_site_label_2
_geom_bond_distance
_geom_bond_site_symmetry_2
Ba1 Hg5 3.5168(18) 3
Ba1 Hg5 3.5168(18) 2
Ba1 Hg5 3.5168(18) .
Ba1 Hg6 3.5379(9) 3
Ba1 Hg6 3.5379(9) 2
Ba1 Hg6 3.5379(9) .
Ba1 Hg4 3.538(2) 47_544
Ba1 Hg4 3.538(2) 43_445
Ba1 Hg4 3.538(2) 42_454
Ba1 Hg3 3.5552(13) .
Ba1 Hg3 3.5552(13) 3
Ba1 Hg3 3.5552(13) 2
Ba1 Zn1 3.572(3) .
Ba1 Zn2 4.064(2) .
Ba1 Hg2 4.064(2) 3
Ba1 Hg2 4.064(2) 2
Ba1 Zn2 4.064(2) 3
Ba1 Zn2 4.064(2) 2
Ba1 Hg2 4.762(2) 48_544
Ba1 Hg2 4.762(2) 44_445
Ba1 Hg2 4.762(2) 40_454
Ba1 Zn2 4.762(2) 48_544
Ba1 Zn2 4.762(2) 44_445
Ba1 Zn2 4.762(2) 40_454
Ba1 Zn1 5.199(3) 13
Ba1 Hg1 5.199(3) 13
Ba1 Ba2 5.277(2) .
Ba1 Ba2 5.277(2) 2
Ba1 Ba2 5.277(2) 3
Ba1 Ba2 5.7135(14) 48_544
Ba1 Ba2 5.7135(14) 44_445
Ba1 Ba2 5.7135(14) 40_454
Ba1 Ba2 5.7392(12) 33_544
Ba1 Ba2 5.7392(12) 34_454
Ba1 Ba2 5.7392(12) 29_445
Ba1 Ba2 6.028(2) 13
Ba1 Ba2 6.028(2) 14
Ba1 Ba2 6.028(2) 15
Ba1 Hg4 6.149(2) 29_445
Ba1 Hg4 6.149(2) 33_544
Ba1 Hg4 6.149(2) 34_454
Ba1 Hg6 6.2436(11) 22_554
Ba1 Hg6 6.2436(11) 21_545
Ba1 Hg6 6.2436(11) 17_455
Ba1 Hg4 6.3250(14) .
Ba1 Hg4 6.3250(14) 2
Ba1 Hg4 6.3250(14) 3
Ba1 Hg5 6.3503(17) 29_445
Ba2 Hg5 3.4495(13) 34_454
Ba2 Zn2 3.4858(18) .
Ba2 Hg3 3.5060(15) 37_444
Ba2 Hg4 3.5083(14) 2
Ba2 Hg6 3.5388(13) 34_454
Ba2 Hg5 3.5428(14) .
Ba2 Hg5 3.5512(14) 2
Ba2 Hg3 3.5588(14) 34_454
Ba2 Zn1 3.5683(12) .
Ba2 Hg3 3.5776(15) 16_455
Ba2 Hg6 3.5794(15) .
Ba2 Hg2 3.600(2) 17_455
Ba2 Zn2 3.600(2) 17_455
Ba2 Hg4 3.6056(14) 29_445
Ba2 Hg4 3.6638(14) 34_454
Ba2 Hg6 3.6893(14) 17_455
Ba2 Hg2 3.7326(18) 36_454
Ba2 Zn2 3.7326(18) 36_454
Ba2 Ba2 4.6213(19) 28_445
Ba2 Hg5 5.1268(14) 29_445
Ba2 Ba2 5.510(2) 34_454
Ba2 Hg3 5.6530(15) 7_545
Ba2 Ba1 5.7135(14) 16_455
Ba2 Hg6 5.7158(13) 44_445
Ba2 Ba1 5.7392(12) 34_454
Ba2 Hg3 5.7648(15) 17_455
Ba2 Hg4 5.8425(15) 33_544
Ba2 Hg4 5.9245(15) 16_455
Ba2 Hg3 5.9691(16) 2
Ba2 Zn2 6.011(2) 38_444
Ba2 Hg2 6.011(2) 38_444
Ba2 Ba1 6.028(2) 37_444
Ba2 Zn2 6.093(2) 28_445
Ba2 Hg2 6.093(2) 28_445
Ba2 Zn1 6.1019(13) 28_445
Ba2 Hg1 6.1019(13) 28_445
Ba2 Hg6 6.1326(15) 37_444
Ba2 Ba2 6.154(2) 3
Ba2 Ba2 6.154(2) 2
Ba2 Hg2 6.157(2) 9_545
Ba2 Zn2 6.157(2) 9_545
Ba2 Ba2 6.174(2) 19_445
Ba2 Ba2 6.174(2) 46_444
Ba2 Hg4 6.1779(13) 7_545
Ba2 Ba2 6.1859(7) 29_445
Ba2 Ba2 6.1859(7) 36_454
Ba2 Hg5 6.1900(16) 16_455
Zn1 Hg5 2.8880(11) 3
Zn1 Hg5 2.8880(11) 2
Zn1 Hg5 2.8880(11) .
Zn1 Hg4 2.9897(16) 34_454
Zn1 Hg4 2.9897(16) 33_544
Zn1 Hg4 2.9897(16) 29_445
Zn1 Ba2 3.5683(12) 3
Zn1 Ba2 3.5683(12) 2
Zn1 Hg6 4.6712(14) 3
Zn1 Hg6 4.6712(14) .
Zn1 Hg6 4.6712(14) 2
Zn1 Zn2 4.8044(19) .
Zn1 Hg2 4.8044(19) 3
Zn1 Hg2 4.8044(19) 2
Zn1 Zn2 4.8044(19) 3
Zn1 Zn2 4.8044(19) 2
Zn1 Hg5 4.8201(9) 34_454
Zn1 Hg5 4.8201(9) 33_544
Zn1 Hg5 4.8201(9) 29_445
Zn1 Hg3 5.0250(15) 39_444
Zn1 Hg3 5.0250(15) 38_444
Zn1 Hg3 5.0250(15) 37_444
Zn1 Ba1 5.199(3) 37_444
Zn1 Zn2 5.3536(19) 28_445
Zn1 Hg2 5.3536(19) 36_454
Zn1 Zn2 5.3536(19) 32_544
Zn1 Zn2 5.3536(19) 36_454
Zn1 Hg2 5.3536(19) 28_445
Zn1 Hg2 5.3536(19) 32_544
Zn1 Hg4 5.5355(8) .
Zn1 Hg4 5.5355(8) 2
Zn1 Hg4 5.5355(8) 3
Zn1 Hg3 5.9417(17) 2
Zn1 Hg3 5.9417(17) .
Zn1 Hg3 5.9417(17) 3
Zn1 Ba2 6.1019(13) 28_445
Zn1 Ba2 6.1019(13) 36_454
Zn1 Ba2 6.1019(13) 32_544
Zn1 Hg6 6.2962(9) 34_454
Zn1 Hg6 6.2962(9) 33_544
Zn1 Hg6 6.2962(9) 29_445
Zn1 Ba2 6.3102(12) 33_544
Zn1 Ba2 6.3102(12) 34_454
Zn1 Ba2 6.3102(12) 29_445
Zn2 Hg3 2.732(2) 2
Zn2 Hg5 2.772(2) 2
Zn2 Hg3 2.784(2) 17_455
Zn2 Hg6 2.7959(19) .
Zn2 Hg6 2.849(2) 17_455
Zn2 Hg4 2.862(2) 2
Zn2 Ba2 3.600(2) 44_445
Zn2 Ba2 3.7326(18) 29_445
Zn2 Hg4 4.576(2) 43_445
Zn2 Hg6 4.687(2) 2
Zn2 Ba1 4.762(2) 16_455
Zn2 Hg5 4.8145(19) .
Zn2 Hg4 4.918(2) 12
Zn2 Hg5 4.936(2) 17_455
Zn2 Hg5 4.945(2) 29_445
Zn2 Hg6 5.0000(16) 34_454
Zn2 Zn2 5.008(2) 17_455
Zn2 Zn2 5.008(2) 44_445
Zn2 Hg2 5.008(2) 44_445
Zn2 Hg2 5.008(2) 17_455
Zn2 Hg3 5.032(2) 16_455
Zn2 Hg6 5.0555(18) 44_445
Zn2 Hg2 5.109(2) 48_544
Zn2 Zn2 5.109(2) 48_544
Zn2 Zn2 5.109(2) 18_455
Zn2 Hg2 5.109(2) 18_455
Zn2 Hg3 5.3449(19) 32_545
Zn2 Hg1 5.3536(19) 28_445
Zn2 Zn1 5.3536(19) 28_445
Zn2 Hg3 5.4090(17) 47_544
Zn2 Hg4 5.586(2) 29_445
Zn2 Hg4 5.794(2) 47_544
Zn2 Hg3 5.930(2) .
Zn2 Ba2 6.011(2) 14
Zn2 Ba2 6.093(2) 28_445
Zn2 Hg4 6.121(2) 7_545
Zn2 Hg5 6.1254(16) 34_454
Zn2 Ba2 6.157(2) 11
Zn2 Ba2 6.2853(19) 34_454
Zn2 Hg5 6.297(2) 44_445
Zn2 Ba2 6.306(2) 2
Zn2 Ba2 6.383(2) 17_455
Zn2 Hg6 6.416(2) 29_445
Hg3 Hg2 2.732(2) 3
Hg3 Zn2 2.732(2) 3
Hg3 Hg2 2.784(2) 44_445
Hg3 Zn2 2.784(2) 44_445
Hg3 Hg4 3.0766(11) 42_454
Hg3 Hg4 3.4265(14) 43_445
Hg3 Hg3 3.4919(15) 43_445
Hg3 Hg3 3.4919(15) 22_554
Hg3 Ba2 3.5060(15) 13
Hg3 Ba2 3.5588(14) 34_454
Hg3 Ba2 3.5776(15) 40_454
Hg3 Hg6 3.6530(14) .
Hg3 Hg5 3.8463(14) .
Hg3 Hg6 4.0977(15) 3
Hg3 Hg3 4.176(2) 28_455
Hg3 Hg5 4.9025(13) 43_445
Hg3 Hg1 5.0250(15) 13
Hg3 Zn1 5.0250(15) 13
Hg3 Hg2 5.032(2) 40_454
Hg3 Zn2 5.032(2) 40_454
Hg3 Hg4 5.0763(12) .
Hg3 Hg6 5.1090(14) 22_554
Hg3 Hg6 5.1311(13) 44_445
Hg3 Hg2 5.3449(19) 30_455
Hg3 Zn2 5.3449(19) 30_455
Hg3 Hg4 5.3734(11) 15
Hg3 Zn2 5.4090(17) 23_554
Hg3 Hg2 5.4090(17) 23_554
Hg3 Hg4 5.4574(12) 47_544
Hg3 Ba2 5.6530(14) 7
Hg3 Hg3 5.6702(17) 2
Hg3 Hg3 5.6702(17) 3
Hg3 Hg5 5.7256(13) 42_454
Hg3 Hg5 5.7570(13) 15
Hg3 Ba2 5.7648(15) 44_445
Hg3 Hg4 5.7880(13) 35_454
Hg3 Hg4 5.8853(13) 8
Hg3 Hg5 5.9669(15) 13
Hg3 Ba2 5.9691(16) 3
Hg3 Hg5 6.0444(13) 34_454
Hg3 Hg5 6.0570(13) 3
Hg3 Hg6 6.0577(14) 43_445
Hg3 Hg6 6.1849(12) 34_454
Hg3 Hg5 6.2064(15) 22_554
Hg3 Hg6 6.2315(14) 40_454
Hg4 Hg2 2.862(2) 3
Hg4 Zn2 2.862(2) 3
Hg4 Hg1 2.9897(16) 34_454
Hg4 Zn1 2.9897(16) 34_454
Hg4 Hg3 3.0766(11) 24_554
Hg4 Hg5 3.3635(11) .
Hg4 Hg4 3.4003(14) 6_455
Hg4 Hg4 3.4003(14) 8
Hg4 Hg3 3.4265(14) 22_554
Hg4 Ba2 3.5083(14) 3
Hg4 Hg5 3.5383(13) 34_454
Hg4 Ba1 3.538(2) 22_554
Hg4 Ba2 3.6056(14) 36_454
Hg4 Ba2 3.6638(14) 34_454
Hg4 Hg6 3.7908(13) 22_554
Hg4 Hg2 4.576(2) 22_554
Hg4 Zn2 4.576(2) 22_554
Hg4 Hg4 4.6555(16) 34_454
Hg4 Hg2 4.918(2) 5_455
Hg4 Zn2 4.918(2) 5_455
Hg4 Hg6 5.1842(12) 3
Hg4 Hg5 5.2683(13) 36_454
Hg4 Hg5 5.3009(12) 35_454
Hg4 Hg3 5.3734(11) 39_444
Hg4 Hg3 5.4574(12) 23_554
Hg4 Hg2 5.586(2) 36_454
Hg4 Zn2 5.586(2) 36_454
Hg4 Hg6 5.6922(12) 24_554
Hg4 Hg5 5.7095(13) 22_554
Hg4 Hg3 5.7880(13) 33_544
Hg4 Hg2 5.794(2) 23_554
Hg4 Zn2 5.794(2) 23_554
Hg4 Hg6 5.8072(12) .
Hg4 Ba2 5.8425(15) 35_454
Hg4 Hg5 5.8521(12) 6_455
Hg4 Hg3 5.8853(13) 6_455
Hg4 Hg5 5.8856(12) 24_554
Hg4 Hg6 5.8935(12) 34_454
Hg4 Ba2 5.9245(15) 40_454
Hg4 Hg6 5.9472(14) 33_544
Hg4 Hg6 6.0732(12) 23_554
Hg4 Zn2 6.121(2) 7
Hg4 Hg2 6.121(2) 7
Hg4 Ba1 6.149(2) 34_454
Hg4 Ba2 6.1779(13) 7
Hg5 Hg2 2.772(2) 3
Hg5 Zn2 2.772(2) 3
Hg5 Hg5 2.9632(18) 34_454
Hg5 Hg6 3.0173(10) .
Hg5 Ba2 3.4495(13) 34_454
Hg5 Hg4 3.5383(13) 34_454
Hg5 Ba2 3.5512(14) 3
Hg5 Hg6 4.3151(14) 3
Hg5 Hg6 4.3992(12) 34_454
Hg5 Hg5 4.5321(14) 3
Hg5 Hg5 4.5321(14) 2
Hg5 Zn1 4.8201(9) 34_454
Hg5 Hg1 4.8201(9) 34_454
Hg5 Hg3 4.9025(13) 22_554
Hg5 Zn2 4.936(2) 44_445
Hg5 Hg2 4.936(2) 44_445
Hg5 Zn2 4.945(2) 36_454
Hg5 Hg2 4.945(2) 36_454
Hg5 Ba2 5.1268(14) 36_454
Hg5 Hg6 5.2430(11) 22_554
Hg5 Hg4 5.2683(13) 29_445
Hg5 Hg4 5.3009(12) 33_544
Hg5 Hg6 5.5800(13) 44_445
Hg5 Hg6 5.6027(13) 17_455
Hg5 Hg4 5.7095(13) 43_445
Hg5 Hg3 5.7256(13) 24_554
Hg5 Hg3 5.7570(13) 39_444
Hg5 Hg4 5.8521(12) 8
Hg5 Hg4 5.8856(12) 42_454
Hg5 Hg3 5.9669(15) 37_444
Hg5 Hg3 6.0444(13) 34_454
Hg5 Hg3 6.0570(13) 2
Hg5 Hg2 6.1254(16) 34_454
Hg5 Zn2 6.1254(16) 34_454
Hg5 Ba2 6.1900(16) 40_454
Hg5 Hg3 6.2064(15) 43_445
Hg5 Hg2 6.297(2) 17_455
Hg5 Zn2 6.297(2) 17_455
Hg5 Hg5 6.3196(6) 33_544
Hg5 Hg5 6.3196(6) 35_454
Hg5 Hg6 6.3332(11) 2
Hg5 Ba1 6.3503(18) 34_454
Hg6 Hg2 2.849(2) 44_445
Hg6 Zn2 2.849(2) 44_445
Hg6 Hg6 3.2239(14) 44_445
Hg6 Hg6 3.2239(14) 17_455
Hg6 Hg6 3.4598(18) 34_454
Hg6 Ba2 3.5388(13) 34_454
Hg6 Ba2 3.6893(14) 44_445
Hg6 Hg4 3.7908(13) 43_445
Hg6 Hg3 4.0977(15) 2
Hg6 Hg5 4.3151(14) 2
Hg6 Hg5 4.3992(12) 34_454
Hg6 Hg2 4.687(2) 3
Hg6 Zn2 4.687(2) 3
Hg6 Hg2 5.0000(16) 34_454
Hg6 Zn2 5.0000(16) 34_454
Hg6 Hg2 5.0555(19) 17_455
Hg6 Zn2 5.0555(19) 17_455
Hg6 Hg3 5.1090(14) 43_445
Hg6 Hg3 5.1311(13) 17_455
Hg6 Hg4 5.1842(12) 2
Hg6 Hg5 5.2430(11) 43_445
Hg6 Hg5 5.5800(13) 17_455
Hg6 Hg5 5.6027(13) 44_445
Hg6 Hg4 5.6922(12) 42_454
Hg6 Ba2 5.7158(13) 17_455
Hg6 Hg4 5.8935(12) 34_454
Hg6 Hg4 5.9472(14) 35_454
Hg6 Hg3 6.0577(14) 22_554
Hg6 Hg6 6.0703(15) 3
Hg6 Hg6 6.0703(15) 2
Hg6 Hg4 6.0732(12) 47_544
Hg6 Ba2 6.1326(15) 13
Hg6 Hg3 6.1849(12) 34_454
Hg6 Hg3 6.2315(14) 16_455
Hg6 Ba1 6.2436(11) 43_445
Hg6 Hg1 6.2962(9) 34_454
Hg6 Zn1 6.2962(9) 34_454
Hg6 Hg5 6.3332(11) 3
Hg6 Ba2 6.3541(15) 29_445
Hg6 Hg2 6.416(2) 36_454
Hg6 Zn2 6.416(2) 36_454
